data_4128587
loop_
_publ_author_name
'Lorzing, Gregory R.'
'Gosselin, Eric J.'
'Trump, Benjamin A.'
'York, Arthur H. P.'
'Sturluson, Arni'
'Rowland, Casey A.'
'Yap, Glenn P. A.'
'Brown, Craig M.'
'Simon, Cory M.'
'Bloch, Eric D.'

_publ_section_title
;
 Understanding Gas Storage in Cuboctahedral Porous Coordination Cages.
;
_journal_issue 30
_journal_name_full 'Journal of the American Chemical Society'
_journal_page_first 12128
_journal_page_last 12138
_journal_paper_doi 10.1021/jacs.9b05872
_journal_volume 141
_journal_year 2019
_chemical_formula_sum 'C28.19 H19.74 Co2 D9.07 N1.38 O10.65'
_chemical_formula_weight 684.23
_chemical_name_mineral Co-Me-dabco
_space_group_IT_number 225
_space_group_name_Hall '-F 4 2 3'
_space_group_name_H-M_alt 'F m -3 m'
_symmetry_cell_setting cubic
_symmetry_space_group_name_Hall '-F 4 2 3'
_symmetry_space_group_name_H-M 'F m -3 m'
_cell_angle_alpha 90
_cell_angle_beta 90
_cell_angle_gamma 90
_cell_formula_units_Z 48
_cell_length_a 39.857(2)
_cell_length_b 39.857(2)
_cell_length_c 39.857(2)
_cell_measurement_reflns_used 735
_cell_measurement_temperature 13.14(4)
_cell_measurement_theta_max 100
_cell_measurement_theta_min 3
_cell_volume 63316(6)
_diffrn_ambient_temperature 13.14(4)
_diffrn_measured_fraction_theta_full 1.0
_diffrn_measurement_device_type 'BT1 NCNR'
_diffrn_radiation_type neutron
_diffrn_radiation_wavelength 0.2775
_diffrn_reflns_av_R_equivalents 0.0
_diffrn_reflns_number 735
_exptl_crystal_density_diffrn 0.861
_exptl_crystal_description N/A
_refine_ls_goodness_of_fit_all 1.036
_refine_ls_matrix_type full
_refine_ls_number_parameters 45
_refine_ls_number_restraints 0
_cod_data_source_file ja9b05872_si_005.cif
_cod_data_source_block VESTA_phase_1
_cod_depositor_comments
;
The following automatic conversions were performed:

data item '_geom_angle_publ_flag' value 'N' was changed to 'n' in
accordance with the
/home/data/users/saulius/crontab/automatic-downloads/current/ACS/lib/dictionaries/cif_core.dic
dictionary named 'cif_core.dic' version 2.4.2 last updated on
2011-04-26 (6502 times).

data item '_geom_bond_publ_flag' value 'N' was changed to 'n' in
accordance with the
/home/data/users/saulius/crontab/automatic-downloads/current/ACS/lib/dictionaries/cif_core.dic
dictionary named 'cif_core.dic' version 2.4.2 last updated on
2011-04-26 (1435 times).

Automatic conversion script
Id: cif_fix_values 6909 2019-04-08 15:41:33Z antanas 
;
_cod_original_cell_volume 63314(11)
_cod_original_sg_symbol_H-M Fm-3m
_cod_original_formula_sum 'C28.19 H19.74 D9.07 Co2 N1.38 O10.65'
_cod_database_code 4128587

loop_
_symmetry_equiv_pos_site_id
_symmetry_equiv_pos_as_xyz
1 +x,+y,+z
2 +z,+x,+y
3 +y,+z,+x
4 +x,+y,-z
5 -z,+x,+y
6 +y,-z,+x
7 -z,+x,-y
8 -y,-z,+x
9 +y,-z,-x
10 -x,+y,-z
11 -z,-x,+y
12 +x,-y,-z
13 +y,+x,+z
14 +z,+y,+x
15 +x,+z,+y
16 +y,+x,-z
17 -z,+y,+x
18 +x,-z,+y
19 -z,+y,-x
20 -x,-z,+y
21 +x,-z,-y
22 -y,+x,-z
23 -z,-y,+x
24 +y,-x,-z
-1 -x,-y,-z
-2 -z,-x,-y
-3 -y,-z,-x
-4 -x,-y,+z
-5 +z,-x,-y
-6 -y,+z,-x
-7 +z,-x,+y
-8 +y,+z,-x
-9 -y,+z,+x
-10 +x,-y,+z
-11 +z,+x,-y
-12 -x,+y,+z
-13 -y,-x,-z
-14 -z,-y,-x
-15 -x,-z,-y
-16 -y,-x,+z
-17 +z,-y,-x
-18 -x,+z,-y
-19 +z,-y,+x
-20 +x,+z,-y
-21 -x,+z,+y
-22 +y,-x,+z
-23 +z,+y,-x
-24 -y,+x,+z
101 +x,+y+1/2,+z+1/2
102 +z,+x+1/2,+y+1/2
103 +y,+z+1/2,+x+1/2
104 +x,+y+1/2,-z+1/2
105 -z,+x+1/2,+y+1/2
106 +y,-z+1/2,+x+1/2
107 -z,+x+1/2,-y+1/2
108 -y,-z+1/2,+x+1/2
109 +y,-z+1/2,-x+1/2
110 -x,+y+1/2,-z+1/2
111 -z,-x+1/2,+y+1/2
112 +x,-y+1/2,-z+1/2
113 +y,+x+1/2,+z+1/2
114 +z,+y+1/2,+x+1/2
115 +x,+z+1/2,+y+1/2
116 +y,+x+1/2,-z+1/2
117 -z,+y+1/2,+x+1/2
118 +x,-z+1/2,+y+1/2
119 -z,+y+1/2,-x+1/2
120 -x,-z+1/2,+y+1/2
121 +x,-z+1/2,-y+1/2
122 -y,+x+1/2,-z+1/2
123 -z,-y+1/2,+x+1/2
124 +y,-x+1/2,-z+1/2
-101 -x,-y+1/2,-z+1/2
-102 -z,-x+1/2,-y+1/2
-103 -y,-z+1/2,-x+1/2
-104 -x,-y+1/2,+z+1/2
-105 +z,-x+1/2,-y+1/2
-106 -y,+z+1/2,-x+1/2
-107 +z,-x+1/2,+y+1/2
-108 +y,+z+1/2,-x+1/2
-109 -y,+z+1/2,+x+1/2
-110 +x,-y+1/2,+z+1/2
-111 +z,+x+1/2,-y+1/2
-112 -x,+y+1/2,+z+1/2
-113 -y,-x+1/2,-z+1/2
-114 -z,-y+1/2,-x+1/2
-115 -x,-z+1/2,-y+1/2
-116 -y,-x+1/2,+z+1/2
-117 +z,-y+1/2,-x+1/2
-118 -x,+z+1/2,-y+1/2
-119 +z,-y+1/2,+x+1/2
-120 +x,+z+1/2,-y+1/2
-121 -x,+z+1/2,+y+1/2
-122 +y,-x+1/2,+z+1/2
-123 +z,+y+1/2,-x+1/2
-124 -y,+x+1/2,+z+1/2
201 +x+1/2,+y,+z+1/2
202 +z+1/2,+x,+y+1/2
203 +y+1/2,+z,+x+1/2
204 +x+1/2,+y,-z+1/2
205 -z+1/2,+x,+y+1/2
206 +y+1/2,-z,+x+1/2
207 -z+1/2,+x,-y+1/2
208 -y+1/2,-z,+x+1/2
209 +y+1/2,-z,-x+1/2
210 -x+1/2,+y,-z+1/2
211 -z+1/2,-x,+y+1/2
212 +x+1/2,-y,-z+1/2
213 +y+1/2,+x,+z+1/2
214 +z+1/2,+y,+x+1/2
215 +x+1/2,+z,+y+1/2
216 +y+1/2,+x,-z+1/2
217 -z+1/2,+y,+x+1/2
218 +x+1/2,-z,+y+1/2
219 -z+1/2,+y,-x+1/2
220 -x+1/2,-z,+y+1/2
221 +x+1/2,-z,-y+1/2
222 -y+1/2,+x,-z+1/2
223 -z+1/2,-y,+x+1/2
224 +y+1/2,-x,-z+1/2
-201 -x+1/2,-y,-z+1/2
-202 -z+1/2,-x,-y+1/2
-203 -y+1/2,-z,-x+1/2
-204 -x+1/2,-y,+z+1/2
-205 +z+1/2,-x,-y+1/2
-206 -y+1/2,+z,-x+1/2
-207 +z+1/2,-x,+y+1/2
-208 +y+1/2,+z,-x+1/2
-209 -y+1/2,+z,+x+1/2
-210 +x+1/2,-y,+z+1/2
-211 +z+1/2,+x,-y+1/2
-212 -x+1/2,+y,+z+1/2
-213 -y+1/2,-x,-z+1/2
-214 -z+1/2,-y,-x+1/2
-215 -x+1/2,-z,-y+1/2
-216 -y+1/2,-x,+z+1/2
-217 +z+1/2,-y,-x+1/2
-218 -x+1/2,+z,-y+1/2
-219 +z+1/2,-y,+x+1/2
-220 +x+1/2,+z,-y+1/2
-221 -x+1/2,+z,+y+1/2
-222 +y+1/2,-x,+z+1/2
-223 +z+1/2,+y,-x+1/2
-224 -y+1/2,+x,+z+1/2
301 +x+1/2,+y+1/2,+z
302 +z+1/2,+x+1/2,+y
303 +y+1/2,+z+1/2,+x
304 +x+1/2,+y+1/2,-z
305 -z+1/2,+x+1/2,+y
306 +y+1/2,-z+1/2,+x
307 -z+1/2,+x+1/2,-y
308 -y+1/2,-z+1/2,+x
309 +y+1/2,-z+1/2,-x
310 -x+1/2,+y+1/2,-z
311 -z+1/2,-x+1/2,+y
312 +x+1/2,-y+1/2,-z
313 +y+1/2,+x+1/2,+z
314 +z+1/2,+y+1/2,+x
315 +x+1/2,+z+1/2,+y
316 +y+1/2,+x+1/2,-z
317 -z+1/2,+y+1/2,+x
318 +x+1/2,-z+1/2,+y
319 -z+1/2,+y+1/2,-x
320 -x+1/2,-z+1/2,+y
321 +x+1/2,-z+1/2,-y
322 -y+1/2,+x+1/2,-z
323 -z+1/2,-y+1/2,+x
324 +y+1/2,-x+1/2,-z
-301 -x+1/2,-y+1/2,-z
-302 -z+1/2,-x+1/2,-y
-303 -y+1/2,-z+1/2,-x
-304 -x+1/2,-y+1/2,+z
-305 +z+1/2,-x+1/2,-y
-306 -y+1/2,+z+1/2,-x
-307 +z+1/2,-x+1/2,+y
-308 +y+1/2,+z+1/2,-x
-309 -y+1/2,+z+1/2,+x
-310 +x+1/2,-y+1/2,+z
-311 +z+1/2,+x+1/2,-y
-312 -x+1/2,+y+1/2,+z
-313 -y+1/2,-x+1/2,-z
-314 -z+1/2,-y+1/2,-x
-315 -x+1/2,-z+1/2,-y
-316 -y+1/2,-x+1/2,+z
-317 +z+1/2,-y+1/2,-x
-318 -x+1/2,+z+1/2,-y
-319 +z+1/2,-y+1/2,+x
-320 +x+1/2,+z+1/2,-y
-321 -x+1/2,+z+1/2,+y
-322 +y+1/2,-x+1/2,+z
-323 +z+1/2,+y+1/2,-x
-324 -y+1/2,+x+1/2,+z

loop_
_atom_site_label
_atom_site_type_symbol
_atom_site_symmetry_multiplicity
_atom_site_fract_x
_atom_site_fract_y
_atom_site_fract_z
_atom_site_occupancy
_atom_site_B_iso_or_equiv
Co1 Co 48 0.5 0.359(2) 0.641(2) 1 1
Co2 Co 48 0.5 0.310(2) 0.690(2) 1 1
C1a C 192 0.6974(6) 0.4570(4) 0.3654(3) 1 5.0(3)
C2a C 192 0.7148(5) 0.4260(2) 0.3830(2) 1 5.0(3)
C3 C 96 0.6996(5) 0.4107(2) 0.4107(2) 1 5.0(3)
C4a C 192 0.7451(4) 0.4139(3) 0.3709(2) 1 5.0(3)
C5 C 96 0.7604(4) 0.3865(3) 0.3865(3) 1 5.0(3)
C6 C 96 0.7908(4) 0.3744(5) 0.3744(5) 1 5.0(3)
O1a O 192 0.7107(8) 0.4684(8) 0.3379(8) 1 5.0(3)
O2a O 192 0.6707(10) 0.4695(8) 0.3793(7) 1 5.0(3)
H1 H 96 0.6758(6) 0.4202(3) 0.4202(3) 1 5.0(3)
H2a H 192 0.7570(4) 0.4257(3) 0.3493(3) 1 5.0(3)
Hme1 H 192 0.8051(4) 0.3633(6) 0.3947(6) 0.650(5) 5.0(3)
Hme3 H 96 0.7863(5) 0.3553(5) 0.3553(5) 0.650(5) 5.0(3)
Dme1 D 192 0.8051(3) 0.3633(6) 0.3947(6) 0.350(5) 5.0(3)
Dme3 D 96 0.7863(5) 0.3553(5) 0.3553(5) 0.350(5) 5.0(3)
C1a2 C 192 0.5896(13) 0.4373(12) 0.4668(14) 0.189(2) 6.9(8)
C1b2 C 192 0.7093(10) 0.4778(19) 0.4553(15) 0.189(2) 6.9(8)
C2a2 C 192 0.6208(11) 0.4529(8) 0.4822(11) 0.189(2) 6.9(8)
C2b2 C 192 0.6782(9) 0.4723(12) 0.4767(11) 0.189(2) 6.9(8)
C32 C 192 0.6495(11) 0.4579(10) 0.4625(11) 0.189(2) 6.9(8)
C4a2 C 192 0.6209(12) 0.4622(12) 0.5160(9) 0.189(2) 6.9(8)
C4b2 C 192 0.6783(9) 0.4817(10) 0.5106(10) 0.189(2) 6.9(8)
C52 C 192 0.6496(12) 0.4766(11) 0.5302(8) 0.189(2) 6.9(8)
C62 C 192 0.6497(15) 0.4859(18) 0.5638(8) 0.189(2) 6.9(8)
O1a2 O 192 0.5683(19) 0.4270(19) 0.4854(16) 0.189(2) 6.9(8)
O1b2 O 192 0.7353(10) 0.4836(19) 0.4694(18) 0.189(2) 6.9(8)
O2a2 O 192 0.5878(18) 0.4359(19) 0.4368(14) 0.189(2) 6.9(8)
O2b2 O 192 0.7064(14) 0.4761(19) 0.4254(15) 0.189(2) 6.9(8)
H12 H 192 0.6494(13) 0.4507(15) 0.4362(12) 0.189(2) 6.9(8)
H2a2 H 192 0.5986(14) 0.4583(17) 0.5313(11) 0.189(2) 6.9(8)
H2b2 H 192 0.7006(10) 0.4929(13) 0.5216(12) 0.189(2) 6.9(8)
Hme12 H 192 0.6739(16) 0.4966(18) 0.5705(9) 0.1227(16) 6.9(8)
Hme22 H 192 0.6450(19) 0.4640(19) 0.5796(10) 0.1227(16) 6.9(8)
Hme32 H 192 0.6302(15) 0.5045(19) 0.5684(9) 0.1227(16) 6.9(8)
Dme12 D 192 0.6739(16) 0.4966(18) 0.5705(9) 0.0661(11) 6.9(8)
Dme22 D 192 0.6450(19) 0.4640(19) 0.5796(10) 0.0661(11) 6.9(8)
Dme32 D 192 0.6302(15) 0.5045(19) 0.5684(9) 0.0661(11) 6.9(8)
N1a N 48 0.7731(2) 0.5 0.2268(2) 1 3.5(8)
C6N2 C 192 0.7409(2) 0.5064(15) 0.21445(17) 0.25 3.5(8)
D4N3 D 192 0.7373(2) 0.5298(19) 0.2009(10) 0.199(2) 3.5(8)
D4N4 D 192 0.7323(10) 0.4909(19) 0.1936(4) 0.199(2) 3.5(8)
H4N3 H 192 0.7373(3) 0.5298(19) 0.2009(10) 0.051(2) 3.5(8)
H4N4 H 192 0.7323(10) 0.4909(19) 0.1936(4) 0.051(2) 3.5(8)
C7N1 C 192 0.7774(3) 0.5231(10) 0.2529(8) 0.25 3.5(8)
D5N3 D 192 0.8012(7) 0.5225(19) 0.2664(8) 0.199(2) 3.5(8)
D5N4 D 192 0.7799(7) 0.5494(9) 0.2459(17) 0.199(2) 3.5(8)
H5N3 H 192 0.8012(16) 0.5225(19) 0.2664(8) 0.051(2) 3.5(8)
H5N4 H 192 0.7799(7) 0.5494(9) 0.2459(17) 0.051(2) 3.5(8)
C7N3 C 192 0.7705(16) 0.4689(5) 0.2429(11) 0.25 3.5(8)
D6N3 D 192 0.7670(10) 0.4470(2) 0.2270(18) 0.199(2) 3.5(8)
D6N4 D 192 0.7931(17) 0.4590(17) 0.2546(14) 0.199(2) 3.5(8)
H6N3 H 192 0.7670(10) 0.4470(2) 0.2270(18) 0.051(2) 3.5(8)
H6N4 H 192 0.7931(17) 0.4590(17) 0.2546(14) 0.051(2) 3.5(8)
N1d N 32 0.5895(9) 0.5895(9) 0.5895(9) 0.57(3) 7.0(9)
C1d C 192 0.5668(15) 0.582(4) 0.6168(9) 0.095(6) 7.0(9)
C2d C 192 0.575(2) 0.6071(12) 0.5612(17) 0.095(6) 7.0(9)
C3d C 192 0.610(2) 0.561(2) 0.5815(2) 0.095(6) 7.0(9)
O4d O 192 0.619(4) 0.5384(18) 0.601(4) 0.095(6) 7.0(9)
H1d H 192 0.580(3) 0.568(4) 0.6361(15) 0.095(6) 7.0(9)
H2d H 192 0.5433(2) 0.569(5) 0.6112(10) 0.095(6) 7.0(9)
H3d H 192 0.5613(11) 0.607(4) 0.6261(19) 0.095(6) 7.0(9)
H4d H 192 0.576(4) 0.6325(9) 0.571(3) 0.095(6) 7.0(9)
H5d H 192 0.5492(19) 0.6009(12) 0.5541(18) 0.095(6) 7.0(9)
H6d H 192 0.591(2) 0.606(3) 0.5389(14) 0.095(6) 7.0(9)
H7d H 192 0.6224(15) 0.564(5) 0.557(2) 0.095(6) 7.0(9)

loop_
_geom_angle_atom_site_label_1
_geom_angle_atom_site_label_2
_geom_angle_atom_site_label_3
_geom_angle
_geom_angle_site_symmetry_1
_geom_angle_site_symmetry_3
_geom_angle_publ_flag
O2a Co1 O2a 97.1163 3_555 24_566 n
O2a Co1 O2a 80.5837 3_555 -9_655 n
O2a Co1 O2a 163.7966 3_555 -13_666 n
O2a Co1 O2a 163.7966 24_566 -9_655 n
O2a Co1 O2a 80.5837 24_566 -13_666 n
O2a Co1 O2a 97.1163 -9_655 -13_666 n
O1a Co2 O1a 94.0692 3_555 24_566 n
O1a Co2 O1a 84.5794 3_555 -9_655 n
O1a Co2 O1a 167.5528 3_555 -13_666 n
O1a Co2 N1a 96.1665 3_555 109_556 n
O1a Co2 O1a 167.5528 24_566 -9_655 n
O1a Co2 O1a 84.5794 24_566 -13_666 n
O1a Co2 N1a 96.2809 24_566 109_556 n
O1a Co2 O1a 94.0692 -9_655 -13_666 n
O1a Co2 N1a 96.1665 -9_655 109_556 n
O1a Co2 N1a 96.2809 -13_666 109_556 n
C2a C1a O1a 117.9388 1_555 1_555 n
C2a C1a O2a 118.0228 1_555 1_555 n
O1a C1a O2a 124.0385 1_555 1_555 n
C1a C2a C3 120.0502 1_555 1_555 n
C1a C2a C4a 119.9608 1_555 1_555 n
C3 C2a C4a 119.9887 1_555 1_555 n
C2a C3 C2a 120.0198 1_555 15_555 n
C2a C3 H1 119.9887 1_555 1_555 n
C2a C3 H1 119.9887 15_555 1_555 n
C2a C4a C5 119.816 1_555 1_555 n
C2a C4a H2a 120.2423 1_555 1_555 n
C5 C4a H2a 119.9417 1_555 1_555 n
C4a C5 C4a 120.3608 1_555 15_555 n
C4a C5 C6 119.8166 1_555 1_555 n
C4a C5 C6 119.8166 15_555 1_555 n
C5 C6 Hme1 109.9278 1_555 1_555 n
C5 C6 Hme1 109.9278 1_555 15_555 n
C5 C6 Hme3 109.9164 1_555 1_555 n
C5 C6 Hme3 109.9164 1_555 15_555 n
C5 C6 Dme1 109.9278 1_555 1_555 n
C5 C6 Dme1 109.9278 1_555 15_555 n
C5 C6 Dme3 109.9164 1_555 1_555 n
C5 C6 Dme3 109.9164 1_555 15_555 n
Hme1 C6 Hme1 109.436 1_555 15_555 n
Hme1 C6 Hme3 109.0585 1_555 1_555 n
Hme1 C6 Hme3 108.5482 1_555 15_555 n
Hme1 C6 Dme1 0.0 1_555 1_555 n
Hme1 C6 Dme1 109.436 1_555 15_555 n
Hme1 C6 Dme3 109.0585 1_555 1_555 n
Hme1 C6 Dme3 108.5482 1_555 15_555 n
Hme1 C6 Hme3 108.5482 15_555 1_555 n
Hme1 C6 Hme3 109.0585 15_555 15_555 n
Hme1 C6 Dme1 109.436 15_555 1_555 n
Hme1 C6 Dme1 0.0 15_555 15_555 n
Hme1 C6 Dme3 108.5482 15_555 1_555 n
Hme1 C6 Dme3 109.0585 15_555 15_555 n
Hme3 C6 Hme3 0.0 1_555 15_555 n
Hme3 C6 Dme1 109.0585 1_555 1_555 n
Hme3 C6 Dme1 108.5482 1_555 15_555 n
Hme3 C6 Dme3 0.0 1_555 1_555 n
Hme3 C6 Dme3 0.0 1_555 15_555 n
Hme3 C6 Dme1 108.5482 15_555 1_555 n
Hme3 C6 Dme1 109.0585 15_555 15_555 n
Hme3 C6 Dme3 0.0 15_555 1_555 n
Hme3 C6 Dme3 0.0 15_555 15_555 n
Dme1 C6 Dme1 109.436 1_555 15_555 n
Dme1 C6 Dme3 109.0585 1_555 1_555 n
Dme1 C6 Dme3 108.5482 1_555 15_555 n
Dme1 C6 Dme3 108.5482 15_555 1_555 n
Dme1 C6 Dme3 109.0585 15_555 15_555 n
Dme2 C6 Dme3 108.6475 1_555 1_555 n
Dme2 C6 Dme3 109.1564 1_555 15_555 n
Dme2 C6 Dme3 109.1564 15_555 1_555 n
Dme2 C6 Dme3 108.6475 15_555 15_555 n
Dme3 C6 Dme3 0.0 1_555 15_555 n
Co2 O1a C1a 123.8167 2_555 1_555 n
Co1 O2a C1a 125.472 2_555 1_555 n
C6 Hme3 Hme3 89.7039 1_555 15_555 n
C6 Hme3 Dme3 89.7039 1_555 15_555 n
Hme3 Hme3 Dme3 0.0 15_555 15_555 n
C6 Dme3 Hme3 89.7039 1_555 15_555 n
C6 Dme3 Dme3 89.7039 1_555 15_555 n
Hme3 Dme3 Dme3 0.0 15_555 15_555 n
C1a2 C1a2 C1a2 120.0 15_555 -16_665 n
C1a2 C1a2 C2a2 89.7875 15_555 1_555 n
C1a2 C1a2 C4a2 82.816 15_555 4_556 n
C1a2 C1a2 O1a2 132.7669 15_555 1_555 n
C1a2 C1a2 O1a2 132.0443 15_555 -16_665 n
C1a2 C1a2 O2a2 47.7653 15_555 1_555 n
C1a2 C1a2 O2a2 46.0208 15_555 15_555 n
C1a2 C1a2 H2a2 53.907 15_555 4_556 n
C1a2 C1a2 H2a2 33.2899 15_555 18_565 n
C1a2 C1a2 C2d 47.5235 15_555 9_566 n
C1a2 C1a2 C2d 71.635 15_555 24_566 n
C1a2 C1a2 C3d 80.6746 15_555 21_566 n
C1a2 C1a2 H2d 83.7453 15_555 -17_566 n
C1a2 C1a2 H5d 35.5982 15_555 9_566 n
C1a2 C1a2 H5d 27.1097 15_555 24_566 n
C1a2 C1a2 H6d 118.7718 15_555 24_566 n
C1a2 C1a2 H7d 66.8966 15_555 12_566 n
C1a2 C1a2 C2a2 150.2119 -16_665 1_555 n
C1a2 C1a2 C4a2 155.8889 -16_665 4_556 n
C1a2 C1a2 O1a2 42.059 -16_665 1_555 n
C1a2 C1a2 O1a2 52.0947 -16_665 -16_665 n
C1a2 C1a2 O2a2 85.6868 -16_665 1_555 n
C1a2 C1a2 O2a2 86.9885 -16_665 15_555 n
C1a2 C1a2 H2a2 157.7107 -16_665 4_556 n
C1a2 C1a2 H2a2 147.8197 -16_665 18_565 n
C1a2 C1a2 C2d 107.2364 -16_665 9_566 n
C1a2 C1a2 C2d 95.9899 -16_665 24_566 n
C1a2 C1a2 C3d 91.6507 -16_665 21_566 n
C1a2 C1a2 H2d 116.0185 -16_665 -17_566 n
C1a2 C1a2 H5d 131.1296 -16_665 9_566 n
C1a2 C1a2 H5d 129.9205 -16_665 24_566 n
C1a2 C1a2 H6d 75.3188 -16_665 24_566 n
C1a2 C1a2 H7d 123.3223 -16_665 12_566 n
C2a2 C1a2 C4a2 10.9549 1_555 4_556 n
C2a2 C1a2 O1a2 118.0029 1_555 1_555 n
C2a2 C1a2 O1a2 109.102 1_555 -16_665 n
C2a2 C1a2 O2a2 118.0798 1_555 1_555 n
C2a2 C1a2 O2a2 117.2144 1_555 15_555 n
C2a2 C1a2 H2a2 43.1618 1_555 4_556 n
C2a2 C1a2 H2a2 60.1931 1_555 18_565 n
C2a2 C1a2 C2d 92.4638 1_555 9_566 n
C2a2 C1a2 C2d 93.2889 1_555 24_566 n
C2a2 C1a2 C3d 93.2508 1_555 21_566 n
C2a2 C1a2 H2d 63.4668 1_555 -17_566 n
C2a2 C1a2 H5d 72.8659 1_555 9_566 n
C2a2 C1a2 H5d 76.6101 1_555 24_566 n
C2a2 C1a2 H6d 90.7957 1_555 24_566 n
C2a2 C1a2 H7d 65.6862 1_555 12_566 n
C4a2 C1a2 O1a2 117.412 4_556 1_555 n
C4a2 C1a2 O1a2 107.7474 4_556 -16_665 n
C4a2 C1a2 O2a2 117.6162 4_556 1_555 n
C4a2 C1a2 O2a2 116.4476 4_556 15_555 n
C4a2 C1a2 H2a2 32.9837 4_556 4_556 n
C4a2 C1a2 H2a2 51.3716 4_556 18_565 n
C4a2 C1a2 C2d 93.8884 4_556 9_566 n
C4a2 C1a2 C2d 99.0053 4_556 24_566 n
C4a2 C1a2 C3d 100.3691 4_556 21_566 n
C4a2 C1a2 H2d 71.231 4_556 -17_566 n
C4a2 C1a2 H5d 71.6885 4_556 9_566 n
C4a2 C1a2 H5d 73.8787 4_556 24_566 n
C4a2 C1a2 H6d 101.5486 4_556 24_566 n
C4a2 C1a2 H7d 70.6499 4_556 12_566 n
O1a2 C1a2 O1a2 10.0357 1_555 -16_665 n
O1a2 C1a2 O2a2 123.9166 1_555 1_555 n
O1a2 C1a2 O2a2 124.7659 1_555 15_555 n
O1a2 C1a2 H2a2 122.6908 1_555 4_556 n
O1a2 C1a2 H2a2 131.5103 1_555 18_565 n
O1a2 C1a2 C2d 148.6788 1_555 9_566 n
O1a2 C1a2 C2d 136.3159 1_555 24_566 n
O1a2 C1a2 C3d 129.8865 1_555 21_566 n
O1a2 C1a2 H2d 141.7691 1_555 -17_566 n
O1a2 C1a2 H5d 166.8212 1_555 9_566 n
O1a2 C1a2 H5d 159.1349 1_555 24_566 n
O1a2 C1a2 H6d 99.4379 1_555 24_566 n
O1a2 C1a2 H7d 157.5696 1_555 12_566 n
O1a2 C1a2 O2a2 132.5926 -16_665 1_555 n
O1a2 C1a2 O2a2 133.2591 -16_665 15_555 n
O1a2 C1a2 H2a2 113.2946 -16_665 4_556 n
O1a2 C1a2 H2a2 124.0866 -16_665 18_565 n
O1a2 C1a2 C2d 158.2957 -16_665 9_566 n
O1a2 C1a2 C2d 145.5497 -16_665 24_566 n
O1a2 C1a2 C3d 138.4016 -16_665 21_566 n
O1a2 C1a2 H2d 144.2043 -16_665 -17_566 n
O1a2 C1a2 H5d 167.3457 -16_665 9_566 n
O1a2 C1a2 H5d 159.0131 -16_665 24_566 n
O1a2 C1a2 H6d 105.0148 -16_665 24_566 n
O1a2 C1a2 H7d 161.0535 -16_665 12_566 n
O2a2 C1a2 O2a2 1.7445 1_555 15_555 n
O2a2 C1a2 H2a2 98.5542 1_555 4_556 n
O2a2 C1a2 H2a2 78.9381 1_555 18_565 n
O2a2 C1a2 C2d 26.5384 1_555 9_566 n
O2a2 C1a2 C2d 38.8402 1_555 24_566 n
O2a2 C1a2 C3d 45.8123 1_555 21_566 n
O2a2 C1a2 H2d 68.418 1_555 -17_566 n
O2a2 C1a2 H5d 45.9363 1_555 9_566 n
O2a2 C1a2 H5d 44.3657 1_555 24_566 n
O2a2 C1a2 H6d 79.5547 1_555 24_566 n
O2a2 C1a2 H7d 57.4256 1_555 12_566 n
O2a2 C1a2 H2a2 96.9119 15_555 4_556 n
O2a2 C1a2 H2a2 77.2412 15_555 18_565 n
O2a2 C1a2 C2d 26.1997 15_555 9_566 n
O2a2 C1a2 C2d 39.6493 15_555 24_566 n
O2a2 C1a2 C3d 46.8361 15_555 21_566 n
O2a2 C1a2 H2d 68.7784 15_555 -17_566 n
O2a2 C1a2 H5d 44.8182 15_555 9_566 n
O2a2 C1a2 H5d 42.996 15_555 24_566 n
O2a2 C1a2 H6d 81.0013 15_555 24_566 n
O2a2 C1a2 H7d 57.3572 15_555 12_566 n
H2a2 C1a2 H2a2 20.6171 4_556 18_565 n
H2a2 C1a2 C2d 83.9488 4_556 9_566 n
H2a2 C1a2 C2d 100.99 4_556 24_566 n
H2a2 C1a2 C3d 107.0512 4_556 21_566 n
H2a2 C1a2 H2d 85.6478 4_556 -17_566 n
H2a2 C1a2 H5d 59.0957 4_556 9_566 n
H2a2 C1a2 H5d 56.5326 4_556 24_566 n
H2a2 C1a2 H6d 126.9472 4_556 24_566 n
H2a2 C1a2 H7d 76.1399 4_556 12_566 n
H2a2 C1a2 C2d 68.539 18_565 9_566 n
H2a2 C1a2 C2d 89.5529 18_565 24_566 n
H2a2 C1a2 C3d 97.3866 18_565 21_566 n
H2a2 C1a2 H2d 84.3172 18_565 -17_566 n
H2a2 C1a2 H5d 45.3164 18_565 9_566 n
H2a2 C1a2 H5d 40.3179 18_565 24_566 n
H2a2 C1a2 H6d 128.1719 18_565 24_566 n
H2a2 C1a2 H7d 70.5062 18_565 12_566 n
C2d C1a2 C2d 24.1115 9_566 24_566 n
C2d C1a2 C3d 33.1516 9_566 21_566 n
C2d C1a2 H2d 44.9981 9_566 -17_566 n
C2d C1a2 H5d 24.9478 9_566 9_566 n
C2d C1a2 H5d 28.231 9_566 24_566 n
C2d C1a2 H6d 71.2931 9_566 24_566 n
C2d C1a2 H7d 31.5341 9_566 12_566 n
C2d C1a2 C3d 9.0418 24_566 21_566 n
C2d C1a2 H2d 31.8345 24_566 -17_566 n
C2d C1a2 H5d 44.2465 24_566 9_566 n
C2d C1a2 H5d 50.1568 24_566 24_566 n
C2d C1a2 H6d 47.2113 24_566 24_566 n
C2d C1a2 H7d 28.4273 24_566 12_566 n
C3d C1a2 H2d 29.8792 21_566 -17_566 n
C3d C1a2 H5d 52.3131 21_566 9_566 n
C3d C1a2 H5d 58.6889 21_566 24_566 n
C3d C1a2 H6d 38.1759 21_566 24_566 n
C3d C1a2 H7d 31.6745 21_566 12_566 n
H2d C1a2 H5d 48.2246 -17_566 9_566 n
H2d C1a2 H5d 56.6897 -17_566 24_566 n
H2d C1a2 H6d 43.892 -17_566 24_566 n
H2d C1a2 H7d 16.8497 -17_566 12_566 n
H5d C1a2 H5d 8.4885 9_566 24_566 n
H5d C1a2 H6d 87.3258 9_566 24_566 n
H5d C1a2 H7d 31.4128 9_566 12_566 n
H5d C1a2 H6d 94.9065 24_566 24_566 n
H5d C1a2 H7d 39.8596 24_566 12_566 n
H6d C1a2 H7d 58.1504 24_566 12_566 n
C1b2 C1b2 C1b2 135.0 15_555 -10_565 n
C1b2 C1b2 C2b2 60.0932 15_555 1_555 n
C1b2 C1b2 C2b2 68.8427 15_555 15_555 n
C1b2 C1b2 C4b2 75.6893 15_555 18_565 n
C1b2 C1b2 O1b2 78.7716 15_555 1_555 n
C1b2 C1b2 O1b2 48.7234 15_555 15_555 n
C1b2 C1b2 O2b2 131.5083 15_555 1_555 n
C1b2 C1b2 H2b2 78.7265 15_555 4_556 n
C1b2 C1b2 H2b2 96.5708 15_555 12_566 n
C1b2 C1b2 H2b2 47.3256 15_555 18_565 n
C1b2 C1b2 C2b2 98.2891 -10_565 1_555 n
C1b2 C1b2 C2b2 91.7777 -10_565 15_555 n
C1b2 C1b2 C4b2 74.0985 -10_565 18_565 n
C1b2 C1b2 O1b2 78.9053 -10_565 1_555 n
C1b2 C1b2 O1b2 102.3297 -10_565 15_555 n
C1b2 C1b2 O2b2 93.239 -10_565 1_555 n
C1b2 C1b2 H2b2 58.5445 -10_565 4_556 n
C1b2 C1b2 H2b2 40.1127 -10_565 12_566 n
C1b2 C1b2 H2b2 89.1093 -10_565 18_565 n
C2b2 C1b2 C2b2 8.7494 1_555 15_555 n
C2b2 C1b2 C4b2 24.883 1_555 18_565 n
C2b2 C1b2 O1b2 117.9399 1_555 1_555 n
C2b2 C1b2 O1b2 95.9966 1_555 15_555 n
C2b2 C1b2 O2b2 118.0807 1_555 1_555 n
C2b2 C1b2 H2b2 51.8538 1_555 4_556 n
C2b2 C1b2 H2b2 65.6014 1_555 12_566 n
C2b2 C1b2 H2b2 43.2856 1_555 18_565 n
C2b2 C1b2 C4b2 21.1549 15_555 18_565 n
C2b2 C1b2 O1b2 122.565 15_555 1_555 n
C2b2 C1b2 O1b2 103.1886 15_555 15_555 n
C2b2 C1b2 O2b2 112.9623 15_555 1_555 n
C2b2 C1b2 H2b2 50.9337 15_555 4_556 n
C2b2 C1b2 H2b2 62.3223 15_555 12_566 n
C2b2 C1b2 H2b2 48.3777 15_555 18_565 n
C4b2 C1b2 O1b2 106.6898 18_565 1_555 n
C4b2 C1b2 O1b2 95.3857 18_565 15_555 n
C4b2 C1b2 O2b2 124.3715 18_565 1_555 n
C4b2 C1b2 H2b2 30.582 18_565 4_556 n
C4b2 C1b2 H2b2 41.2554 18_565 12_566 n
C4b2 C1b2 H2b2 39.0384 18_565 18_565 n
O1b2 C1b2 O1b2 30.0481 1_555 15_555 n
O1b2 C1b2 O2b2 123.9794 1_555 1_555 n
O1b2 C1b2 H2b2 77.6129 1_555 4_556 n
O1b2 C1b2 H2b2 76.506 1_555 12_566 n
O1b2 C1b2 H2b2 74.6765 1_555 18_565 n
O1b2 C1b2 O2b2 140.0448 15_555 1_555 n
O1b2 C1b2 H2b2 74.6829 15_555 4_556 n
O1b2 C1b2 H2b2 83.0865 15_555 12_566 n
O1b2 C1b2 H2b2 56.7348 15_555 18_565 n
O2b2 C1b2 H2b2 142.5433 1_555 4_556 n
O2b2 C1b2 H2b2 128.3525 1_555 12_566 n
O2b2 C1b2 H2b2 161.2977 1_555 18_565 n
H2b2 C1b2 H2b2 18.4318 4_556 12_566 n
H2b2 C1b2 H2b2 31.4009 4_556 18_565 n
H2b2 C1b2 H2b2 49.426 12_566 18_565 n
C1a2 C2a2 C2a2 113.8204 1_555 4_556 n
C1a2 C2a2 C2a2 90.2125 1_555 15_555 n
C1a2 C2a2 C32 119.9788 1_555 1_555 n
C1a2 C2a2 C32 116.9614 1_555 15_555 n
C1a2 C2a2 C4a2 120.0177 1_555 1_555 n
C1a2 C2a2 C4a2 119.1447 1_555 4_556 n
C1a2 C2a2 C4a2 97.3462 1_555 18_565 n
C1a2 C2a2 C52 135.9571 1_555 4_556 n
C1a2 C2a2 C52 146.4489 1_555 18_565 n
C1a2 C2a2 C62 123.038 1_555 18_565 n
C1a2 C2a2 H2a2 36.2256 1_555 4_556 n
C1a2 C2a2 H2a2 53.9039 1_555 18_565 n
C1a2 C2a2 Hme32 104.3378 1_555 18_565 n
C1a2 C2a2 Hme32 99.3338 1_555 21_566 n
C1a2 C2a2 Dme32 104.3378 1_555 18_565 n
C1a2 C2a2 Dme32 99.3338 1_555 21_566 n
C1a2 C2a2 H2d 39.1391 1_555 -17_566 n
C1a2 C2a2 H5d 32.7126 1_555 9_566 n
C1a2 C2a2 H5d 39.8923 1_555 24_566 n
C2a2 C2a2 C2a2 134.9999 4_556 15_555 n
C2a2 C2a2 C32 124.0675 4_556 1_555 n
C2a2 C2a2 C32 128.763 4_556 15_555 n
C2a2 C2a2 C4a2 15.385 4_556 1_555 n
C2a2 C2a2 C4a2 79.0462 4_556 4_556 n
C2a2 C2a2 C4a2 122.7443 4_556 18_565 n
C2a2 C2a2 C52 108.3898 4_556 4_556 n
C2a2 C2a2 C52 99.52 4_556 18_565 n
C2a2 C2a2 C62 83.6744 4_556 18_565 n
C2a2 C2a2 H2a2 120.5778 4_556 4_556 n
C2a2 C2a2 H2a2 131.2543 4_556 18_565 n
C2a2 C2a2 Hme32 46.2342 4_556 18_565 n
C2a2 C2a2 Hme32 60.2624 4_556 21_566 n
C2a2 C2a2 Dme32 46.2342 4_556 18_565 n
C2a2 C2a2 Dme32 60.2624 4_556 21_566 n
C2a2 C2a2 H2d 136.8409 4_556 -17_566 n
C2a2 C2a2 H5d 146.1057 4_556 9_566 n
C2a2 C2a2 H5d 151.1339 4_556 24_566 n
C2a2 C2a2 C32 60.2225 15_555 1_555 n
C2a2 C2a2 C32 51.8572 15_555 15_555 n
C2a2 C2a2 C4a2 119.6157 15_555 1_555 n
C2a2 C2a2 C4a2 55.9564 15_555 4_556 n
C2a2 C2a2 C4a2 12.2564 15_555 18_565 n
C2a2 C2a2 C52 49.5001 15_555 4_556 n
C2a2 C2a2 C52 61.9728 15_555 18_565 n
C2a2 C2a2 C62 115.4382 15_555 18_565 n
C2a2 C2a2 H2a2 59.7618 15_555 4_556 n
C2a2 C2a2 H2a2 39.2391 15_555 18_565 n
C2a2 C2a2 Hme32 162.9984 15_555 18_565 n
C2a2 C2a2 Hme32 155.8479 15_555 21_566 n
C2a2 C2a2 Dme32 162.9984 15_555 18_565 n
C2a2 C2a2 Dme32 155.8479 15_555 21_566 n
C2a2 C2a2 H2d 85.8241 15_555 -17_566 n
C2a2 C2a2 H5d 62.8643 15_555 9_566 n
C2a2 C2a2 H5d 54.3082 15_555 24_566 n
C32 C2a2 C32 8.3653 1_555 15_555 n
C32 C2a2 C4a2 120.0034 1_555 1_555 n
C32 C2a2 C4a2 87.6074 1_555 4_556 n
C32 C2a2 C4a2 64.8633 1_555 18_565 n
C32 C2a2 C52 30.6361 1_555 4_556 n
C32 C2a2 C52 30.9328 1_555 18_565 n
C32 C2a2 C62 55.2584 1_555 18_565 n
C32 C2a2 H2a2 111.6416 1_555 4_556 n
C32 C2a2 H2a2 93.9277 1_555 18_565 n
C32 C2a2 Hme32 104.0909 1_555 18_565 n
C32 C2a2 Hme32 96.01 1_555 21_566 n
C32 C2a2 Dme32 104.0909 1_555 18_565 n
C32 C2a2 Dme32 96.01 1_555 21_566 n
C32 C2a2 H2d 84.5235 1_555 -17_566 n
C32 C2a2 H5d 89.4638 1_555 9_566 n
C32 C2a2 H5d 84.7462 1_555 24_566 n
C32 C2a2 C4a2 122.4076 15_555 1_555 n
C32 C2a2 C4a2 82.4343 15_555 4_556 n
C32 C2a2 C4a2 56.7225 15_555 18_565 n
C32 C2a2 C52 27.3147 15_555 4_556 n
C32 C2a2 C52 31.1294 15_555 18_565 n
C32 C2a2 C62 63.6165 15_555 18_565 n
C32 C2a2 H2a2 104.4636 15_555 4_556 n
C32 C2a2 H2a2 86.1151 15_555 18_565 n
C32 C2a2 Hme32 112.3891 15_555 18_565 n
C32 C2a2 Hme32 104.3483 15_555 21_566 n
C32 C2a2 Dme32 112.3891 15_555 18_565 n
C32 C2a2 Dme32 104.3483 15_555 21_566 n
C32 C2a2 H2d 84.3367 15_555 -17_566 n
C32 C2a2 H5d 85.1281 15_555 9_566 n
C32 C2a2 H5d 79.5859 15_555 24_566 n
C4a2 C2a2 C4a2 63.6614 1_555 4_556 n
C4a2 C2a2 C4a2 107.3598 1_555 18_565 n
C4a2 C2a2 C52 98.1708 1_555 4_556 n
C4a2 C2a2 C52 91.4112 1_555 18_565 n
C4a2 C2a2 C62 91.3317 1_555 18_565 n
C4a2 C2a2 H2a2 116.0326 1_555 4_556 n
C4a2 C2a2 H2a2 121.4581 1_555 18_565 n
C4a2 C2a2 Hme32 60.4962 1_555 18_565 n
C4a2 C2a2 Hme32 74.4244 1_555 21_566 n
C4a2 C2a2 Dme32 60.4962 1_555 18_565 n
C4a2 C2a2 Dme32 74.4244 1_555 21_566 n
C4a2 C2a2 H2d 150.4933 1_555 -17_566 n
C4a2 C2a2 H5d 148.3112 1_555 9_566 n
C4a2 C2a2 H5d 149.2244 1_555 24_566 n
C4a2 C2a2 C4a2 43.7 4_556 18_565 n
C4a2 C2a2 C52 57.334 4_556 4_556 n
C4a2 C2a2 C52 62.124 4_556 18_565 n
C4a2 C2a2 C62 117.2696 4_556 18_565 n
C4a2 C2a2 H2a2 84.5903 4_556 4_556 n
C4a2 C2a2 H2a2 72.7706 4_556 18_565 n
C4a2 C2a2 Hme32 120.9379 4_556 18_565 n
C4a2 C2a2 Hme32 132.9938 4_556 21_566 n
C4a2 C2a2 Dme32 120.9379 4_556 18_565 n
C4a2 C2a2 Dme32 132.9938 4_556 21_566 n
C4a2 C2a2 H2d 139.1595 4_556 -17_566 n
C4a2 C2a2 H5d 110.1782 4_556 9_566 n
C4a2 C2a2 H5d 102.78 4_556 24_566 n
C4a2 C2a2 C52 47.1738 18_565 4_556 n
C4a2 C2a2 C52 59.2312 18_565 18_565 n
C4a2 C2a2 C62 118.3935 18_565 18_565 n
C4a2 C2a2 H2a2 63.6379 18_565 4_556 n
C4a2 C2a2 H2a2 43.8083 18_565 18_565 n
C4a2 C2a2 Hme32 158.2882 18_565 18_565 n
C4a2 C2a2 Hme32 159.3091 18_565 21_566 n
C4a2 C2a2 Dme32 158.2882 18_565 18_565 n
C4a2 C2a2 Dme32 159.3091 18_565 21_566 n
C4a2 C2a2 H2d 97.6491 18_565 -17_566 n
C4a2 C2a2 H5d 73.0273 18_565 9_566 n
C4a2 C2a2 H5d 64.5466 18_565 24_566 n
C52 C2a2 C52 12.4726 4_556 18_565 n
C52 C2a2 C62 72.7852 4_556 18_565 n
C52 C2a2 H2a2 109.2553 4_556 4_556 n
C52 C2a2 H2a2 88.7347 4_556 18_565 n
C52 C2a2 Hme32 113.7633 4_556 18_565 n
C52 C2a2 Hme32 112.2474 4_556 21_566 n
C52 C2a2 Dme32 113.7633 4_556 18_565 n
C52 C2a2 Dme32 112.2474 4_556 21_566 n
C52 C2a2 H2d 110.4166 4_556 -17_566 n
C52 C2a2 H5d 103.6016 4_556 9_566 n
C52 C2a2 H5d 96.0875 4_556 24_566 n
C52 C2a2 C62 62.2535 18_565 18_565 n
C52 C2a2 H2a2 121.7261 18_565 4_556 n
C52 C2a2 H2a2 101.2065 18_565 18_565 n
C52 C2a2 Hme32 101.313 18_565 18_565 n
C52 C2a2 Hme32 100.39 18_565 21_566 n
C52 C2a2 Dme32 101.313 18_565 18_565 n
C52 C2a2 Dme32 100.39 18_565 21_566 n
C52 C2a2 H2d 115.1911 18_565 -17_566 n
C52 C2a2 H5d 113.7372 18_565 9_566 n
C52 C2a2 H5d 106.7868 18_565 24_566 n
C62 C2a2 H2a2 151.2991 18_565 4_556 n
C62 C2a2 H2a2 144.7384 18_565 18_565 n
C62 C2a2 Hme32 49.0287 18_565 18_565 n
C62 C2a2 Hme32 41.2901 18_565 21_566 n
C62 C2a2 Dme32 49.0287 18_565 18_565 n
C62 C2a2 Dme32 41.2901 18_565 21_566 n
C62 C2a2 H2d 90.2959 18_565 -17_566 n
C62 C2a2 H5d 116.8815 18_565 9_566 n
C62 C2a2 H5d 118.9763 18_565 24_566 n
H2a2 C2a2 H2a2 20.5227 4_556 18_565 n
H2a2 C2a2 Hme32 136.9063 4_556 18_565 n
H2a2 C2a2 Hme32 135.0117 4_556 21_566 n
H2a2 C2a2 Dme32 136.9063 4_556 18_565 n
H2a2 C2a2 Dme32 135.0117 4_556 21_566 n
H2a2 C2a2 H2d 61.7488 4_556 -17_566 n
H2a2 C2a2 H5d 34.4433 4_556 9_566 n
H2a2 C2a2 H5d 33.1945 4_556 24_566 n
H2a2 C2a2 Hme32 157.327 18_565 18_565 n
H2a2 C2a2 Hme32 152.6358 18_565 21_566 n
H2a2 C2a2 Dme32 157.327 18_565 18_565 n
H2a2 C2a2 Dme32 152.6358 18_565 21_566 n
H2a2 C2a2 H2d 67.9066 18_565 -17_566 n
H2a2 C2a2 H5d 37.9173 18_565 9_566 n
H2a2 C2a2 H5d 31.8483 18_565 24_566 n
Hme32 C2a2 Hme32 14.0283 18_565 21_566 n
Hme32 C2a2 Dme32 0.0 18_565 18_565 n
Hme32 C2a2 Dme32 14.0283 18_565 21_566 n
Hme32 C2a2 H2d 99.8307 18_565 -17_566 n
Hme32 C2a2 H5d 127.2502 18_565 9_566 n
Hme32 C2a2 H5d 135.4207 18_565 24_566 n
Hme32 C2a2 Dme32 14.0283 21_566 18_565 n
Hme32 C2a2 Dme32 0.0 21_566 21_566 n
Hme32 C2a2 H2d 87.7328 21_566 -17_566 n
Hme32 C2a2 H5d 116.69 21_566 9_566 n
Hme32 C2a2 H5d 124.2261 21_566 24_566 n
Dme32 C2a2 Dme32 14.0283 18_565 21_566 n
Dme32 C2a2 H2d 99.8307 18_565 -17_566 n
Dme32 C2a2 H5d 127.2502 18_565 9_566 n
Dme32 C2a2 H5d 135.4207 18_565 24_566 n
Dme32 C2a2 H2d 87.7328 21_566 -17_566 n
Dme32 C2a2 H5d 116.69 21_566 9_566 n
Dme32 C2a2 H5d 124.2261 21_566 24_566 n
H2d C2a2 H5d 30.0147 -17_566 9_566 n
H2d C2a2 H5d 36.6393 -17_566 24_566 n
H5d C2a2 H5d 8.5561 9_566 24_566 n
C1b2 C2b2 C1b2 51.0641 1_555 15_555 n
C1b2 C2b2 C2b2 60.0932 1_555 15_555 n
C1b2 C2b2 C32 119.9098 1_555 1_555 n
C1b2 C2b2 C32 113.5621 1_555 15_555 n
C1b2 C2b2 C4b2 119.9806 1_555 1_555 n
C1b2 C2b2 C4b2 111.0965 1_555 4_556 n
C1b2 C2b2 C4b2 85.8452 1_555 15_555 n
C1b2 C2b2 C4b2 90.8294 1_555 18_565 n
C1b2 C2b2 C4b2 117.5289 1_555 21_566 n
C1b2 C2b2 C52 129.28 1_555 4_556 n
C1b2 C2b2 C52 145.3562 1_555 18_565 n
C1b2 C2b2 H2b2 48.2979 1_555 4_556 n
C1b2 C2b2 H2b2 57.3874 1_555 12_566 n
C1b2 C2b2 H2b2 69.2002 1_555 18_565 n
C1b2 C2b2 H2b2 86.8719 1_555 21_566 n
C1b2 C2b2 C2b2 111.1574 15_555 15_555 n
C1b2 C2b2 C32 122.1979 15_555 1_555 n
C1b2 C2b2 C32 126.1649 15_555 15_555 n
C1b2 C2b2 C4b2 95.4924 15_555 1_555 n
C1b2 C2b2 C4b2 104.7572 15_555 4_556 n
C1b2 C2b2 C4b2 117.9752 15_555 15_555 n
C1b2 C2b2 C4b2 116.5199 15_555 18_565 n
C1b2 C2b2 C4b2 98.7212 15_555 21_566 n
C1b2 C2b2 C52 156.9478 15_555 4_556 n
C1b2 C2b2 C52 146.3115 15_555 18_565 n
C1b2 C2b2 H2b2 71.1999 15_555 4_556 n
C1b2 C2b2 H2b2 85.8259 15_555 12_566 n
C1b2 C2b2 H2b2 52.5247 15_555 18_565 n
C1b2 C2b2 H2b2 62.4965 15_555 21_566 n
C2b2 C2b2 C32 90.2308 15_555 1_555 n
C2b2 C2b2 C32 79.726 15_555 15_555 n
C2b2 C2b2 C4b2 119.5019 15_555 1_555 n
C2b2 C2b2 C4b2 98.4926 15_555 4_556 n
C2b2 C2b2 C4b2 52.438 15_555 15_555 n
C2b2 C2b2 C4b2 61.2992 15_555 18_565 n
C2b2 C2b2 C4b2 112.6544 15_555 21_566 n
C2b2 C2b2 C52 74.5524 15_555 4_556 n
C2b2 C2b2 C52 93.3888 15_555 18_565 n
C2b2 C2b2 H2b2 63.9939 15_555 4_556 n
C2b2 C2b2 H2b2 55.5936 15_555 12_566 n
C2b2 C2b2 H2b2 104.6123 15_555 18_565 n
C2b2 C2b2 H2b2 116.693 15_555 21_566 n
C32 C2b2 C32 10.5048 1_555 15_555 n
C32 C2b2 C4b2 120.1096 1_555 1_555 n
C32 C2b2 C4b2 125.0474 1_555 4_556 n
C32 C2b2 C4b2 117.4622 1_555 15_555 n
C32 C2b2 C4b2 120.7803 1_555 18_565 n
C32 C2b2 C4b2 122.1289 1_555 21_566 n
C32 C2b2 C52 34.8322 1_555 4_556 n
C32 C2b2 C52 31.63 1_555 18_565 n
C32 C2b2 H2b2 154.2247 1_555 4_556 n
C32 C2b2 H2b2 143.4412 1_555 12_566 n
C32 C2b2 H2b2 165.1569 1_555 18_565 n
C32 C2b2 H2b2 149.9445 1_555 21_566 n
C32 C2b2 C4b2 125.69 15_555 1_555 n
C32 C2b2 C4b2 126.2974 15_555 4_556 n
C32 C2b2 C4b2 110.037 15_555 15_555 n
C32 C2b2 C4b2 114.5817 15_555 18_565 n
C32 C2b2 C4b2 126.4077 15_555 21_566 n
C32 C2b2 C52 31.1035 15_555 4_556 n
C32 C2b2 C52 34.2052 15_555 18_565 n
C32 C2b2 H2b2 143.7199 15_555 4_556 n
C32 C2b2 H2b2 133.4209 15_555 12_566 n
C32 C2b2 H2b2 175.6616 15_555 18_565 n
C32 C2b2 H2b2 158.9981 15_555 21_566 n
C4b2 C2b2 C4b2 21.01 1_555 4_556 n
C4b2 C2b2 C4b2 67.0639 1_555 15_555 n
C4b2 C2b2 C4b2 58.2029 1_555 18_565 n
C4b2 C2b2 C4b2 6.8476 1_555 21_566 n
C4b2 C2b2 C52 100.8196 1_555 4_556 n
C4b2 C2b2 C52 91.688 1_555 18_565 n
C4b2 C2b2 H2b2 76.3242 1_555 4_556 n
C4b2 C2b2 H2b2 74.5986 1_555 12_566 n
C4b2 C2b2 H2b2 52.3187 1_555 18_565 n
C4b2 C2b2 H2b2 35.8915 1_555 21_566 n
C4b2 C2b2 C4b2 46.0549 4_556 15_555 n
C4b2 C2b2 C4b2 37.1933 4_556 18_565 n
C4b2 C2b2 C4b2 14.1635 4_556 21_566 n
C4b2 C2b2 C52 96.1181 4_556 4_556 n
C4b2 C2b2 C52 93.4921 4_556 18_565 n
C4b2 C2b2 H2b2 63.1562 4_556 4_556 n
C4b2 C2b2 H2b2 57.5726 4_556 12_566 n
C4b2 C2b2 H2b2 53.6187 4_556 18_565 n
C4b2 C2b2 H2b2 42.4918 4_556 21_566 n
C4b2 C2b2 C4b2 8.8626 15_555 18_565 n
C4b2 C2b2 C4b2 60.2165 15_555 21_566 n
C4b2 C2b2 C52 83.6345 15_555 4_556 n
C4b2 C2b2 C52 95.1278 15_555 18_565 n
C4b2 C2b2 H2b2 47.2115 15_555 4_556 n
C4b2 C2b2 H2b2 32.8813 15_555 12_566 n
C4b2 C2b2 H2b2 73.1546 15_555 18_565 n
C4b2 C2b2 H2b2 74.7799 15_555 21_566 n
C4b2 C2b2 C4b2 51.3556 18_565 21_566 n
C4b2 C2b2 C52 86.0849 18_565 4_556 n
C4b2 C2b2 C52 95.1722 18_565 18_565 n
C4b2 C2b2 H2b2 48.0512 18_565 4_556 n
C4b2 C2b2 H2b2 34.8218 18_565 12_566 n
C4b2 C2b2 H2b2 68.17 18_565 18_565 n
C4b2 C2b2 H2b2 67.7041 18_565 21_566 n
C4b2 C2b2 C52 99.311 21_566 4_556 n
C4b2 C2b2 C52 92.209 21_566 18_565 n
C4b2 C2b2 H2b2 71.9302 21_566 4_556 n
C4b2 C2b2 H2b2 68.9869 21_566 12_566 n
C4b2 C2b2 H2b2 52.1961 21_566 18_565 n
C4b2 C2b2 H2b2 37.1551 21_566 21_566 n
C52 C2b2 C52 18.8364 4_556 18_565 n
C52 C2b2 H2b2 128.4703 4_556 4_556 n
C52 C2b2 H2b2 114.0919 4_556 12_566 n
C52 C2b2 H2b2 149.6261 4_556 18_565 n
C52 C2b2 H2b2 136.4407 4_556 21_566 n
C52 C2b2 H2b2 142.2948 18_565 4_556 n
C52 C2b2 H2b2 127.7369 18_565 12_566 n
C52 C2b2 H2b2 143.9993 18_565 18_565 n
C52 C2b2 H2b2 126.8724 18_565 21_566 n
H2b2 C2b2 H2b2 14.6355 4_556 12_566 n
H2b2 C2b2 H2b2 40.6185 4_556 18_565 n
H2b2 C2b2 H2b2 54.3747 4_556 21_566 n
H2b2 C2b2 H2b2 50.7705 12_566 18_565 n
H2b2 C2b2 H2b2 61.0994 12_566 21_566 n
H2b2 C2b2 H2b2 17.7244 18_565 21_566 n
C2a2 C32 C2a2 67.9203 1_555 15_555 n
C2a2 C32 C2b2 119.9241 1_555 1_555 n
C2a2 C32 C2b2 125.2726 1_555 15_555 n
C2a2 C32 C32 119.7775 1_555 15_555 n
C2a2 C32 C4a2 15.2267 1_555 4_556 n
C2a2 C32 C4a2 59.8272 1_555 18_565 n
C2a2 C32 C4b2 104.875 1_555 4_556 n
C2a2 C32 C52 86.147 1_555 4_556 n
C2a2 C32 C52 70.6123 1_555 18_565 n
C2a2 C32 C62 119.4315 1_555 4_556 n
C2a2 C32 C62 59.8483 1_555 18_565 n
C2a2 C32 H12 119.9836 1_555 1_555 n
C2a2 C32 H12 98.0128 1_555 15_555 n
C2a2 C32 Hme22 74.904 1_555 18_565 n
C2a2 C32 Dme22 74.904 1_555 18_565 n
C2a2 C32 H7d 69.0043 1_555 12_566 n
C2a2 C32 H7d 76.6702 1_555 21_566 n
C2a2 C32 C2b2 116.5974 15_555 1_555 n
C2a2 C32 C2b2 109.441 15_555 15_555 n
C2a2 C32 C32 51.8573 15_555 15_555 n
C2a2 C32 C4a2 59.0697 15_555 4_556 n
C2a2 C32 C4a2 14.0356 15_555 18_565 n
C2a2 C32 C4b2 106.4659 15_555 4_556 n
C2a2 C32 C52 60.6858 15_555 4_556 n
C2a2 C32 C52 77.832 15_555 18_565 n
C2a2 C32 C62 51.5491 15_555 4_556 n
C2a2 C32 C62 127.7138 15_555 18_565 n
C2a2 C32 H12 85.6435 15_555 1_555 n
C2a2 C32 H12 115.3964 15_555 15_555 n
C2a2 C32 Hme22 122.8835 15_555 18_565 n
C2a2 C32 Dme22 122.8835 15_555 18_565 n
C2a2 C32 H7d 73.7826 15_555 12_566 n
C2a2 C32 H7d 64.9167 15_555 21_566 n
C2b2 C32 C2b2 10.0432 1_555 15_555 n
C2b2 C32 C32 89.7692 1_555 15_555 n
C2b2 C32 C4a2 111.0082 1_555 4_556 n
C2b2 C32 C4a2 109.2964 1_555 18_565 n
C2b2 C32 C4b2 16.3186 1_555 4_556 n
C2b2 C32 C52 57.7777 1_555 4_556 n
C2b2 C32 C52 54.6876 1_555 18_565 n
C2b2 C32 C62 88.4926 1_555 4_556 n
C2b2 C32 C62 88.6939 1_555 18_565 n
C2b2 C32 H12 120.0917 1_555 1_555 n
C2b2 C32 H12 123.8371 1_555 15_555 n
C2b2 C32 Hme22 119.2203 1_555 18_565 n
C2b2 C32 Dme22 119.2203 1_555 18_565 n
C2b2 C32 H7d 167.7652 1_555 12_566 n
C2b2 C32 H7d 163.166 1_555 21_566 n
C2b2 C32 C32 79.726 15_555 15_555 n
C2b2 C32 C4a2 114.3061 15_555 4_556 n
C2b2 C32 C4a2 103.9505 15_555 18_565 n
C2b2 C32 C4b2 20.6047 15_555 4_556 n
C2b2 C32 C52 53.5096 15_555 4_556 n
C2b2 C32 C52 56.3535 15_555 18_565 n
C2b2 C32 C62 78.452 15_555 4_556 n
C2b2 C32 C62 98.7334 15_555 18_565 n
C2b2 C32 H12 114.0149 15_555 1_555 n
C2b2 C32 H12 126.6791 15_555 15_555 n
C2b2 C32 Hme22 127.4146 15_555 18_565 n
C2b2 C32 Dme22 127.4146 15_555 18_565 n
C2b2 C32 H7d 165.7051 15_555 12_566 n
C2b2 C32 H7d 155.0513 15_555 21_566 n
C32 C32 C4a2 109.7239 15_555 4_556 n
C32 C32 C4a2 61.1764 15_555 18_565 n
C32 C32 C4b2 92.7291 15_555 4_556 n
C32 C32 C52 66.3247 15_555 4_556 n
C32 C32 C52 94.8365 15_555 18_565 n
C32 C32 C62 1.8179 15_555 4_556 n
C32 C32 C62 177.8114 15_555 18_565 n
C32 C32 H12 60.3106 15_555 1_555 n
C32 C32 H12 106.4635 15_555 15_555 n
C32 C32 Hme22 136.851 15_555 18_565 n
C32 C32 Dme22 136.851 15_555 18_565 n
C32 C32 H7d 92.436 15_555 12_566 n
C32 C32 H7d 78.381 15_555 21_566 n
C4a2 C32 C4a2 48.5476 4_556 18_565 n
C4a2 C32 C4b2 94.9442 4_556 4_556 n
C4a2 C32 C52 71.0862 4_556 4_556 n
C4a2 C32 C52 58.0908 4_556 18_565 n
C4a2 C32 C62 109.0025 4_556 4_556 n
C4a2 C32 C62 69.4308 4_556 18_565 n
C4a2 C32 H12 127.1582 4_556 1_555 n
C4a2 C32 H12 112.744 4_556 15_555 n
C4a2 C32 Hme22 90.0126 4_556 18_565 n
C4a2 C32 Dme22 90.0126 4_556 18_565 n
C4a2 C32 H7d 79.5235 4_556 12_566 n
C4a2 C32 H7d 84.4777 4_556 21_566 n
C4a2 C32 C4b2 96.7839 18_565 4_556 n
C4a2 C32 C52 51.5807 18_565 4_556 n
C4a2 C32 C52 64.8607 18_565 18_565 n
C4a2 C32 C62 60.4771 18_565 4_556 n
C4a2 C32 C62 117.9463 18_565 18_565 n
C4a2 C32 H12 99.66 18_565 1_555 n
C4a2 C32 H12 125.8368 18_565 15_555 n
C4a2 C32 Hme22 125.5285 18_565 18_565 n
C4a2 C32 Dme22 125.5285 18_565 18_565 n
C4a2 C32 H7d 82.2187 18_565 12_566 n
C4a2 C32 H7d 75.5269 18_565 21_566 n
C4b2 C32 C52 45.8004 4_556 4_556 n
C4b2 C32 C52 38.4331 4_556 18_565 n
C4b2 C32 C62 91.144 4_556 4_556 n
C4b2 C32 C62 85.3637 4_556 18_565 n
C4b2 C32 H12 134.6164 4_556 1_555 n
C4b2 C32 H12 137.3764 4_556 15_555 n
C4b2 C32 Hme22 124.3445 4_556 18_565 n
C4b2 C32 Dme22 124.3445 4_556 18_565 n
C4b2 C32 H7d 173.4588 4_556 12_566 n
C4b2 C32 H7d 170.2601 4_556 21_566 n
C52 C32 C52 28.5118 4_556 18_565 n
C52 C32 C62 64.5302 4_556 4_556 n
C52 C32 C62 111.5142 4_556 18_565 n
C52 C32 H12 126.6352 4_556 1_555 n
C52 C32 H12 172.7878 4_556 15_555 n
C52 C32 Hme22 155.5501 4_556 18_565 n
C52 C32 Dme22 155.5501 4_556 18_565 n
C52 C32 H7d 133.7808 4_556 12_566 n
C52 C32 H7d 125.5019 4_556 21_566 n
C52 C32 C62 93.0416 18_565 4_556 n
C52 C32 C62 83.003 18_565 18_565 n
C52 C32 H12 155.1469 18_565 1_555 n
C52 C32 H12 158.7 18_565 15_555 n
C52 C32 Hme22 127.6027 18_565 18_565 n
C52 C32 Dme22 127.6027 18_565 18_565 n
C52 C32 H7d 136.9404 18_565 12_566 n
C52 C32 H7d 137.4606 18_565 21_566 n
C62 C32 C62 175.9937 4_556 18_565 n
C62 C32 H12 62.1054 4_556 1_555 n
C62 C32 H12 108.2577 4_556 15_555 n
C62 C32 Hme22 138.6687 4_556 18_565 n
C62 C32 Dme22 138.6687 4_556 18_565 n
C62 C32 H7d 93.9541 4_556 12_566 n
C62 C32 H7d 79.9013 4_556 21_566 n
C62 C32 H12 121.849 18_565 1_555 n
C62 C32 H12 75.697 18_565 15_555 n
C62 C32 Hme22 45.3373 18_565 18_565 n
C62 C32 Dme22 45.3373 18_565 18_565 n
C62 C32 H7d 89.3925 18_565 12_566 n
C62 C32 H7d 103.4443 18_565 21_566 n
H12 C32 H12 46.1529 1_555 15_555 n
H12 C32 Hme22 77.0489 1_555 18_565 n
H12 C32 Dme22 77.0489 1_555 18_565 n
H12 C32 H7d 51.804 1_555 12_566 n
H12 C32 H7d 43.396 1_555 21_566 n
H12 C32 Hme22 31.451 15_555 18_565 n
H12 C32 Dme22 31.451 15_555 18_565 n
H12 C32 H7d 44.1189 15_555 12_566 n
H12 C32 H7d 50.5849 15_555 21_566 n
Hme22 C32 Dme22 0.0 18_565 18_565 n
Hme22 C32 H7d 52.7302 18_565 12_566 n
Hme22 C32 H7d 65.3952 18_565 21_566 n
Dme22 C32 H7d 52.7302 18_565 12_566 n
Dme22 C32 H7d 65.3952 18_565 21_566 n
H7d C32 H7d 14.0549 12_566 21_566 n
C1a2 C4a2 C2a2 103.1282 4_556 1_555 n
C1a2 C4a2 C2a2 49.9006 4_556 4_556 n
C1a2 C4a2 C2a2 88.5744 4_556 -20_556 n
C1a2 C4a2 C32 105.4626 4_556 4_556 n
C1a2 C4a2 C32 105.6136 4_556 -20_556 n
C1a2 C4a2 C4a2 113.2698 4_556 4_556 n
C1a2 C4a2 C4a2 97.184 4_556 21_566 n
C1a2 C4a2 C52 131.4874 4_556 1_555 n
C1a2 C4a2 C52 136.124 4_556 21_566 n
C1a2 C4a2 C62 99.7604 4_556 21_566 n
C1a2 C4a2 H2a2 27.1796 4_556 1_555 n
C1a2 C4a2 H2a2 49.5662 4_556 21_566 n
C1a2 C4a2 Hme32 79.3664 4_556 18_565 n
C1a2 C4a2 Hme32 85.9001 4_556 21_566 n
C1a2 C4a2 Dme32 79.3664 4_556 18_565 n
C1a2 C4a2 Dme32 85.9001 4_556 21_566 n
C1a2 C4a2 H2d 33.2606 4_556 -19_565 n
C1a2 C4a2 H5d 28.8829 4_556 6_565 n
C2a2 C4a2 C2a2 85.5685 1_555 4_556 n
C2a2 C4a2 C2a2 162.6367 1_555 -20_556 n
C2a2 C4a2 C32 123.0815 1_555 4_556 n
C2a2 C4a2 C32 130.8493 1_555 -20_556 n
C2a2 C4a2 C4a2 15.385 1_555 4_556 n
C2a2 C4a2 C4a2 150.3837 1_555 21_566 n
C2a2 C4a2 C52 120.0722 1_555 1_555 n
C2a2 C4a2 C52 107.5628 1_555 21_566 n
C2a2 C4a2 C62 77.1381 1_555 21_566 n
C2a2 C4a2 H2a2 119.9798 1_555 1_555 n
C2a2 C4a2 H2a2 139.7509 1_555 21_566 n
C2a2 C4a2 Hme32 55.6454 1_555 18_565 n
C2a2 C4a2 Hme32 42.8364 1_555 21_566 n
C2a2 C4a2 Dme32 55.6454 1_555 18_565 n
C2a2 C4a2 Dme32 42.8364 1_555 21_566 n
C2a2 C4a2 H2d 115.0344 1_555 -19_565 n
C2a2 C4a2 H5d 131.0794 1_555 6_565 n
C2a2 C4a2 C2a2 111.7873 4_556 -20_556 n
C2a2 C4a2 C32 77.1661 4_556 4_556 n
C2a2 C4a2 C32 83.5302 4_556 -20_556 n
C2a2 C4a2 C4a2 100.9534 4_556 4_556 n
C2a2 C4a2 C4a2 124.0437 4_556 21_566 n
C2a2 C4a2 C52 109.5374 4_556 1_555 n
C2a2 C4a2 C52 101.9928 4_556 21_566 n
C2a2 C4a2 C62 50.2117 4_556 21_566 n
C2a2 C4a2 H2a2 75.2185 4_556 1_555 n
C2a2 C4a2 H2a2 92.0888 4_556 21_566 n
C2a2 C4a2 Hme32 35.2427 4_556 18_565 n
C2a2 C4a2 Hme32 46.7115 4_556 21_566 n
C2a2 C4a2 Dme32 35.2427 4_556 18_565 n
C2a2 C4a2 Dme32 46.7115 4_556 21_566 n
C2a2 C4a2 H2d 32.4744 4_556 -19_565 n
C2a2 C4a2 H5d 57.6134 4_556 6_565 n
C2a2 C4a2 C32 64.2077 -20_556 4_556 n
C2a2 C4a2 C32 55.3096 -20_556 -20_556 n
C2a2 C4a2 C4a2 147.2552 -20_556 4_556 n
C2a2 C4a2 C4a2 12.2564 -20_556 21_566 n
C2a2 C4a2 C52 55.9574 -20_556 1_555 n
C2a2 C4a2 C52 70.4134 -20_556 21_566 n
C2a2 C4a2 C62 113.9013 -20_556 21_566 n
C2a2 C4a2 H2a2 66.6734 -20_556 1_555 n
C2a2 C4a2 H2a2 43.3459 -20_556 21_566 n
C2a2 C4a2 Hme32 140.5634 -20_556 18_565 n
C2a2 C4a2 Hme32 152.9038 -20_556 21_566 n
C2a2 C4a2 Dme32 140.5634 -20_556 18_565 n
C2a2 C4a2 Dme32 152.9038 -20_556 21_566 n
C2a2 C4a2 H2d 81.7465 -20_556 -19_565 n
C2a2 C4a2 H5d 62.8885 -20_556 6_565 n
C32 C4a2 C32 9.0997 4_556 -20_556 n
C32 C4a2 C4a2 126.627 4_556 4_556 n
C32 C4a2 C4a2 70.2761 4_556 21_566 n
C32 C4a2 C52 32.7447 4_556 1_555 n
C32 C4a2 C52 30.7898 4_556 21_566 n
C32 C4a2 C62 50.2788 4_556 21_566 n
C32 C4a2 H2a2 107.2537 4_556 1_555 n
C32 C4a2 H2a2 95.2016 4_556 21_566 n
C32 C4a2 Hme32 82.9507 4_556 18_565 n
C32 C4a2 Hme32 91.8078 4_556 21_566 n
C32 C4a2 Dme32 82.9507 4_556 18_565 n
C32 C4a2 Dme32 91.8078 4_556 21_566 n
C32 C4a2 H2d 73.1919 4_556 -19_565 n
C32 C4a2 H5d 81.9615 4_556 6_565 n
C32 C4a2 C4a2 132.3816 -20_556 4_556 n
C32 C4a2 C4a2 61.1764 -20_556 21_566 n
C32 C4a2 C52 28.4074 -20_556 1_555 n
C32 C4a2 C52 30.9328 -20_556 21_566 n
C32 C4a2 C62 59.3727 -20_556 21_566 n
C32 C4a2 H2a2 103.0903 -20_556 1_555 n
C32 C4a2 H2a2 88.5073 -20_556 21_566 n
C32 C4a2 Hme32 91.8877 -20_556 18_565 n
C32 C4a2 Hme32 100.9042 -20_556 21_566 n
C32 C4a2 Dme32 91.8877 -20_556 18_565 n
C32 C4a2 Dme32 100.9042 -20_556 21_566 n
C32 C4a2 H2d 75.0338 -20_556 -19_565 n
C32 C4a2 H5d 79.7526 -20_556 6_565 n
C4a2 C4a2 C4a2 135.0 4_556 21_566 n
C4a2 C4a2 C52 113.8565 4_556 1_555 n
C4a2 C4a2 C52 103.9958 4_556 21_566 n
C4a2 C4a2 C62 87.1965 4_556 21_566 n
C4a2 C4a2 H2a2 124.0525 4_556 1_555 n
C4a2 C4a2 H2a2 137.8923 4_556 21_566 n
C4a2 C4a2 Hme32 70.2226 4_556 18_565 n
C4a2 C4a2 Hme32 57.3408 4_556 21_566 n
C4a2 C4a2 Dme32 70.2226 4_556 18_565 n
C4a2 C4a2 Dme32 57.3408 4_556 21_566 n
C4a2 C4a2 H2d 129.8805 4_556 -19_565 n
C4a2 C4a2 H5d 142.1479 4_556 6_565 n
C4a2 C4a2 C52 54.8302 21_566 1_555 n
C4a2 C4a2 C52 69.7175 21_566 21_566 n
C4a2 C4a2 C62 120.5209 21_566 21_566 n
C4a2 C4a2 H2a2 72.8413 21_566 1_555 n
C4a2 C4a2 H2a2 48.9079 21_566 21_566 n
C4a2 C4a2 Hme32 151.1523 21_566 18_565 n
C4a2 C4a2 Hme32 162.0208 21_566 21_566 n
C4a2 C4a2 Dme32 151.1523 21_566 18_565 n
C4a2 C4a2 Dme32 162.0208 21_566 21_566 n
C4a2 C4a2 H2d 93.7136 21_566 -19_565 n
C4a2 C4a2 H5d 73.4883 21_566 6_565 n
C52 C4a2 C52 14.8873 1_555 21_566 n
C52 C4a2 C62 71.8357 1_555 21_566 n
C52 C4a2 H2a2 119.9479 1_555 1_555 n
C52 C4a2 H2a2 98.5808 1_555 21_566 n
C52 C4a2 Hme32 106.406 1_555 18_565 n
C52 C4a2 Hme32 110.3963 1_555 21_566 n
C52 C4a2 Dme32 106.406 1_555 18_565 n
C52 C4a2 Dme32 110.3963 1_555 21_566 n
C52 C4a2 H2d 103.147 1_555 -19_565 n
C52 C4a2 H5d 103.207 1_555 6_565 n
C52 C4a2 C62 58.8468 21_566 21_566 n
C52 C4a2 H2a2 131.7247 21_566 1_555 n
C52 C4a2 H2a2 112.1964 21_566 21_566 n
C52 C4a2 Hme32 92.7972 21_566 18_565 n
C52 C4a2 Hme32 95.7944 21_566 21_566 n
C52 C4a2 Dme32 92.7972 21_566 18_565 n
C52 C4a2 Dme32 95.7944 21_566 21_566 n
C52 C4a2 H2d 103.924 21_566 -19_565 n
C52 C4a2 H5d 110.5783 21_566 6_565 n
C62 C4a2 H2a2 122.4746 21_566 1_555 n
C62 C4a2 H2a2 129.7266 21_566 21_566 n
C62 C4a2 Hme32 34.7121 21_566 18_565 n
C62 C4a2 Hme32 41.6666 21_566 21_566 n
C62 C4a2 Dme32 34.7121 21_566 18_565 n
C62 C4a2 Dme32 41.6666 21_566 21_566 n
C62 C4a2 H2d 73.1306 21_566 -19_565 n
C62 C4a2 H5d 97.5738 21_566 6_565 n
H2a2 C4a2 H2a2 23.9335 1_555 21_566 n
H2a2 C4a2 Hme32 106.5162 1_555 18_565 n
H2a2 C4a2 Hme32 112.7681 1_555 21_566 n
H2a2 C4a2 Dme32 106.5162 1_555 18_565 n
H2a2 C4a2 Dme32 112.7681 1_555 21_566 n
H2a2 C4a2 H2d 49.4915 1_555 -19_565 n
H2a2 C4a2 H5d 27.6655 1_555 6_565 n
H2a2 C4a2 Hme32 126.5924 21_566 18_565 n
H2a2 C4a2 Hme32 135.1611 21_566 21_566 n
H2a2 C4a2 Dme32 126.5924 21_566 18_565 n
H2a2 C4a2 Dme32 135.1611 21_566 21_566 n
H2a2 C4a2 H2d 60.9975 21_566 -19_565 n
H2a2 C4a2 H5d 34.99 21_566 6_565 n
Hme32 C4a2 Hme32 12.8818 18_565 21_566 n
Hme32 C4a2 Dme32 0.0 18_565 18_565 n
Hme32 C4a2 Dme32 12.8818 18_565 21_566 n
Hme32 C4a2 H2d 67.6374 18_565 -19_565 n
Hme32 C4a2 H5d 92.7685 18_565 6_565 n
Hme32 C4a2 Dme32 12.8818 21_566 18_565 n
Hme32 C4a2 Dme32 0.0 21_566 21_566 n
Hme32 C4a2 H2d 79.1356 21_566 -19_565 n
Hme32 C4a2 H5d 103.3135 21_566 6_565 n
Dme32 C4a2 Dme32 12.8818 18_565 21_566 n
Dme32 C4a2 H2d 67.6374 18_565 -19_565 n
Dme32 C4a2 H5d 92.7685 18_565 6_565 n
Dme32 C4a2 H2d 79.1356 21_566 -19_565 n
Dme32 C4a2 H5d 103.3135 21_566 6_565 n
H2d C4a2 H5d 26.0097 -19_565 6_565 n
C1b2 C4b2 C2b2 95.7097 -20_556 1_555 n
C1b2 C4b2 C2b2 54.0879 -20_556 4_556 n
C1b2 C4b2 C2b2 101.1195 -20_556 15_555 n
C1b2 C4b2 C2b2 118.3065 -20_556 21_566 n
C1b2 C4b2 C2b2 64.2876 -20_556 -20_556 n
C1b2 C4b2 C32 88.6018 -20_556 4_556 n
C1b2 C4b2 C4b2 105.9015 -20_556 4_556 n
C1b2 C4b2 C4b2 132.6017 -20_556 12_566 n
C1b2 C4b2 C4b2 129.3943 -20_556 15_555 n
C1b2 C4b2 C4b2 115.1688 -20_556 18_565 n
C1b2 C4b2 C4b2 104.3107 -20_556 21_566 n
C1b2 C4b2 C4b2 128.5759 -20_556 -10_565 n
C1b2 C4b2 C4b2 122.1402 -20_556 -20_556 n
C1b2 C4b2 C52 110.783 -20_556 1_555 n
C1b2 C4b2 C52 119.8286 -20_556 18_565 n
C1b2 C4b2 C52 107.4684 -20_556 21_566 n
C1b2 C4b2 H2b2 63.0539 -20_556 1_555 n
C1b2 C4b2 H2b2 89.2659 -20_556 4_556 n
C1b2 C4b2 H2b2 61.8174 -20_556 18_565 n
C1b2 C4b2 H2b2 40.1907 -20_556 21_566 n
C1b2 C4b2 H2b2 84.3431 -20_556 -10_565 n
C2b2 C4b2 C2b2 127.9924 1_555 4_556 n
C2b2 C4b2 C2b2 8.0602 1_555 15_555 n
C2b2 C4b2 C2b2 127.8428 1_555 21_566 n
C2b2 C4b2 C2b2 148.1997 1_555 -20_556 n
C2b2 C4b2 C32 115.0331 1_555 4_556 n
C2b2 C4b2 C4b2 15.4988 1_555 4_556 n
C2b2 C4b2 C4b2 75.4172 1_555 12_566 n
C2b2 C4b2 C4b2 60.4981 1_555 15_555 n
C2b2 C4b2 C4b2 30.4175 1_555 18_565 n
C2b2 C4b2 C4b2 150.4976 1_555 21_566 n
C2b2 C4b2 C4b2 105.4979 1_555 -10_565 n
C2b2 C4b2 C4b2 120.417 1_555 -20_556 n
C2b2 C4b2 C52 119.7738 1_555 1_555 n
C2b2 C4b2 C52 38.5401 1_555 18_565 n
C2b2 C4b2 C52 105.6652 1_555 21_566 n
C2b2 C4b2 H2b2 120.0495 1_555 1_555 n
C2b2 C4b2 H2b2 46.6338 1_555 4_556 n
C2b2 C4b2 H2b2 51.4166 1_555 18_565 n
C2b2 C4b2 H2b2 79.4138 1_555 21_566 n
C2b2 C4b2 H2b2 119.4022 1_555 -10_565 n
C2b2 C4b2 C2b2 136.0522 4_556 15_555 n
C2b2 C4b2 C2b2 104.1606 4_556 21_566 n
C2b2 C4b2 C2b2 20.2082 4_556 -20_556 n
C2b2 C4b2 C32 38.6341 4_556 4_556 n
C2b2 C4b2 C4b2 143.4912 4_556 4_556 n
C2b2 C4b2 C4b2 156.5854 4_556 12_566 n
C2b2 C4b2 C4b2 171.4996 4_556 15_555 n
C2b2 C4b2 C4b2 158.409 4_556 18_565 n
C2b2 C4b2 C4b2 81.5074 4_556 21_566 n
C2b2 C4b2 C4b2 126.5064 4_556 -10_565 n
C2b2 C4b2 C4b2 111.5877 4_556 -20_556 n
C2b2 C4b2 C52 57.3138 4_556 1_555 n
C2b2 C4b2 C52 115.8293 4_556 18_565 n
C2b2 C4b2 C52 58.516 4_556 21_566 n
C2b2 C4b2 H2b2 85.7158 4_556 1_555 n
C2b2 C4b2 H2b2 143.3538 4_556 4_556 n
C2b2 C4b2 H2b2 115.6453 4_556 18_565 n
C2b2 C4b2 H2b2 92.49 4_556 21_566 n
C2b2 C4b2 H2b2 100.39 4_556 -10_565 n
C2b2 C4b2 C2b2 119.7828 15_555 21_566 n
C2b2 C4b2 C2b2 156.2589 15_555 -20_556 n
C2b2 C4b2 C32 120.72 15_555 4_556 n
C2b2 C4b2 C4b2 7.4393 15_555 4_556 n
C2b2 C4b2 C4b2 67.357 15_555 12_566 n
C2b2 C4b2 C4b2 52.4379 15_555 15_555 n
C2b2 C4b2 C4b2 22.3574 15_555 18_565 n
C2b2 C4b2 C4b2 142.4376 15_555 21_566 n
C2b2 C4b2 C4b2 97.4378 15_555 -10_565 n
C2b2 C4b2 C4b2 112.3569 15_555 -20_556 n
C2b2 C4b2 C52 122.1664 15_555 1_555 n
C2b2 C4b2 C52 39.9101 15_555 18_565 n
C2b2 C4b2 C52 109.2483 15_555 21_566 n
C2b2 C4b2 H2b2 117.0803 15_555 1_555 n
C2b2 C4b2 H2b2 41.6895 15_555 4_556 n
C2b2 C4b2 H2b2 51.2996 15_555 18_565 n
C2b2 C4b2 H2b2 80.3096 15_555 21_566 n
C2b2 C4b2 H2b2 113.6401 15_555 -10_565 n
C2b2 C4b2 C2b2 83.9526 21_566 -20_556 n
C2b2 C4b2 C32 104.7503 21_566 4_556 n
C2b2 C4b2 C4b2 112.3455 21_566 4_556 n
C2b2 C4b2 C4b2 52.4265 21_566 12_566 n
C2b2 C4b2 C4b2 67.3456 21_566 15_555 n
C2b2 C4b2 C4b2 97.4264 21_566 18_565 n
C2b2 C4b2 C4b2 22.6548 21_566 21_566 n
C2b2 C4b2 C4b2 22.3459 21_566 -10_565 n
C2b2 C4b2 C4b2 7.4275 21_566 -20_556 n
C2b2 C4b2 C52 85.4304 21_566 1_555 n
C2b2 C4b2 C52 121.2145 21_566 18_565 n
C2b2 C4b2 C52 100.4177 21_566 21_566 n
C2b2 C4b2 H2b2 57.9013 21_566 1_555 n
C2b2 C4b2 H2b2 92.7194 21_566 4_556 n
C2b2 C4b2 H2b2 110.0604 21_566 18_565 n
C2b2 C4b2 H2b2 101.2036 21_566 21_566 n
C2b2 C4b2 H2b2 38.9964 21_566 -10_565 n
C2b2 C4b2 C32 44.8136 -20_556 4_556 n
C2b2 C4b2 C4b2 163.6982 -20_556 4_556 n
C2b2 C4b2 C4b2 136.3786 -20_556 12_566 n
C2b2 C4b2 C4b2 151.2971 -20_556 15_555 n
C2b2 C4b2 C4b2 178.5832 -20_556 18_565 n
C2b2 C4b2 C4b2 61.2992 -20_556 21_566 n
C2b2 C4b2 C4b2 106.2985 -20_556 -10_565 n
C2b2 C4b2 C4b2 91.3796 -20_556 -20_556 n
C2b2 C4b2 C52 54.4871 -20_556 1_555 n
C2b2 C4b2 C52 129.2363 -20_556 18_565 n
C2b2 C4b2 C52 61.9794 -20_556 21_566 n
C2b2 C4b2 H2b2 74.4968 -20_556 1_555 n
C2b2 C4b2 H2b2 147.0212 -20_556 4_556 n
C2b2 C4b2 H2b2 124.3873 -20_556 18_565 n
C2b2 C4b2 H2b2 96.4389 -20_556 21_566 n
C2b2 C4b2 H2b2 84.666 -20_556 -10_565 n
C32 C4b2 C4b2 125.7537 4_556 4_556 n
C32 C4b2 C4b2 137.7489 4_556 12_566 n
C32 C4b2 C4b2 141.143 4_556 15_555 n
C32 C4b2 C4b2 134.2429 4_556 18_565 n
C32 C4b2 C4b2 87.271 4_556 21_566 n
C32 C4b2 C4b2 121.1289 4_556 -10_565 n
C32 C4b2 C4b2 110.4327 4_556 -20_556 n
C32 C4b2 C52 24.187 4_556 1_555 n
C32 C4b2 C52 84.7186 4_556 18_565 n
C32 C4b2 C52 19.9569 4_556 21_566 n
C32 C4b2 H2b2 119.22 4_556 1_555 n
C32 C4b2 H2b2 161.158 4_556 4_556 n
C32 C4b2 H2b2 142.0032 4_556 18_565 n
C32 C4b2 H2b2 128.7827 4_556 21_566 n
C32 C4b2 H2b2 125.5252 4_556 -10_565 n
C4b2 C4b2 C4b2 59.9191 4_556 12_566 n
C4b2 C4b2 C4b2 45.0 4_556 15_555 n
C4b2 C4b2 C4b2 14.9191 4_556 18_565 n
C4b2 C4b2 C4b2 135.0 4_556 21_566 n
C4b2 C4b2 C4b2 90.0 4_556 -10_565 n
C4b2 C4b2 C4b2 104.9191 4_556 -20_556 n
C4b2 C4b2 C52 123.9167 4_556 1_555 n
C4b2 C4b2 C52 42.4212 4_556 18_565 n
C4b2 C4b2 C52 112.3909 4_556 21_566 n
C4b2 C4b2 H2b2 113.788 4_556 1_555 n
C4b2 C4b2 H2b2 37.7752 4_556 4_556 n
C4b2 C4b2 H2b2 51.8621 4_556 18_565 n
C4b2 C4b2 H2b2 81.1748 4_556 21_566 n
C4b2 C4b2 H2b2 108.0271 4_556 -10_565 n
C4b2 C4b2 C4b2 14.9191 12_566 15_555 n
C4b2 C4b2 C4b2 45.0 12_566 18_565 n
C4b2 C4b2 C4b2 75.0809 12_566 21_566 n
C4b2 C4b2 C4b2 30.0809 12_566 -10_565 n
C4b2 C4b2 C4b2 45.0 12_566 -20_556 n
C4b2 C4b2 C52 113.9106 12_566 1_555 n
C4b2 C4b2 C52 81.5799 12_566 18_565 n
C4b2 C4b2 C52 119.8261 12_566 21_566 n
C4b2 C4b2 H2b2 81.1873 12_566 1_555 n
C4b2 C4b2 H2b2 50.6484 12_566 4_556 n
C4b2 C4b2 H2b2 77.8834 12_566 18_565 n
C4b2 C4b2 H2b2 92.767 12_566 21_566 n
C4b2 C4b2 H2b2 62.4041 12_566 -10_565 n
C4b2 C4b2 C4b2 30.0809 15_555 18_565 n
C4b2 C4b2 C4b2 90.0 15_555 21_566 n
C4b2 C4b2 C4b2 45.0 15_555 -10_565 n
C4b2 C4b2 C4b2 59.9191 15_555 -20_556 n
C4b2 C4b2 C52 119.8163 15_555 1_555 n
C4b2 C4b2 C52 70.1662 15_555 18_565 n
C4b2 C4b2 C52 121.3166 15_555 21_566 n
C4b2 C4b2 H2b2 89.7029 15_555 1_555 n
C4b2 C4b2 H2b2 41.1216 15_555 4_556 n
C4b2 C4b2 H2b2 69.1904 15_555 18_565 n
C4b2 C4b2 H2b2 89.6449 15_555 21_566 n
C4b2 C4b2 H2b2 73.3538 15_555 -10_565 n
C4b2 C4b2 C4b2 120.0808 18_565 21_566 n
C4b2 C4b2 C4b2 75.0809 18_565 -10_565 n
C4b2 C4b2 C4b2 90.0 18_565 -20_556 n
C4b2 C4b2 C52 125.2087 18_565 1_555 n
C4b2 C4b2 C52 49.6991 18_565 18_565 n
C4b2 C4b2 C52 117.3392 18_565 21_566 n
C4b2 C4b2 H2b2 106.5005 18_565 1_555 n
C4b2 C4b2 H2b2 33.4303 18_565 4_556 n
C4b2 C4b2 H2b2 55.452 18_565 18_565 n
C4b2 C4b2 H2b2 83.6266 18_565 21_566 n
C4b2 C4b2 H2b2 96.6072 18_565 -10_565 n
C4b2 C4b2 C4b2 45.0 21_566 -10_565 n
C4b2 C4b2 C4b2 30.0809 21_566 -20_556 n
C4b2 C4b2 C52 73.0288 21_566 1_555 n
C4b2 C4b2 C52 134.8043 21_566 18_565 n
C4b2 C4b2 C52 88.9148 21_566 21_566 n
C4b2 C4b2 H2b2 54.8574 21_566 1_555 n
C4b2 C4b2 H2b2 111.3773 21_566 4_556 n
C4b2 C4b2 H2b2 121.2045 21_566 18_565 n
C4b2 C4b2 H2b2 102.1676 21_566 21_566 n
C4b2 C4b2 H2b2 43.6047 21_566 -10_565 n
C4b2 C4b2 C4b2 14.9191 -10_565 -20_556 n
C4b2 C4b2 C52 98.3483 -10_565 1_555 n
C4b2 C4b2 C52 104.9735 -10_565 18_565 n
C4b2 C4b2 C52 110.7407 -10_565 21_566 n
C4b2 C4b2 H2b2 65.752 -10_565 1_555 n
C4b2 C4b2 H2b2 74.0422 -10_565 4_556 n
C4b2 C4b2 H2b2 96.6116 -10_565 18_565 n
C4b2 C4b2 H2b2 98.3173 -10_565 21_566 n
C4b2 C4b2 H2b2 44.3907 -10_565 -10_565 n
C4b2 C4b2 C52 89.8074 -20_556 1_555 n
C4b2 C4b2 C52 116.0859 -20_556 18_565 n
C4b2 C4b2 C52 104.1304 -20_556 21_566 n
C4b2 C4b2 H2b2 59.9545 -20_556 1_555 n
C4b2 C4b2 H2b2 86.436 -20_556 4_556 n
C4b2 C4b2 H2b2 105.6792 -20_556 18_565 n
C4b2 C4b2 H2b2 100.3277 -20_556 21_566 n
C4b2 C4b2 H2b2 39.6307 -20_556 -10_565 n
C52 C4b2 C52 82.2567 1_555 18_565 n
C52 C4b2 C52 15.886 1_555 21_566 n
C52 C4b2 H2b2 120.1767 1_555 1_555 n
C52 C4b2 H2b2 158.1585 1_555 4_556 n
C52 C4b2 H2b2 164.4892 1_555 18_565 n
C52 C4b2 H2b2 149.6873 1_555 21_566 n
C52 C4b2 H2b2 116.3381 1_555 -10_565 n
C52 C4b2 C52 69.9697 18_565 21_566 n
C52 C4b2 H2b2 155.9806 18_565 1_555 n
C52 C4b2 H2b2 80.1335 18_565 4_556 n
C52 C4b2 H2b2 89.9541 18_565 18_565 n
C52 C4b2 H2b2 117.2898 18_565 21_566 n
C52 C4b2 H2b2 143.5154 18_565 -10_565 n
C52 C4b2 H2b2 133.6454 21_566 1_555 n
C52 C4b2 H2b2 149.9957 21_566 4_556 n
C52 C4b2 H2b2 149.2045 21_566 18_565 n
C52 C4b2 H2b2 147.3634 21_566 21_566 n
C52 C4b2 H2b2 132.1456 21_566 -10_565 n
H2b2 C4b2 H2b2 76.0128 1_555 4_556 n
H2b2 C4b2 H2b2 70.1329 1_555 18_565 n
H2b2 C4b2 H2b2 47.3102 1_555 21_566 n
H2b2 C4b2 H2b2 21.3613 1_555 -10_565 n
H2b2 C4b2 H2b2 28.0688 4_556 18_565 n
H2b2 C4b2 H2b2 51.9323 4_556 21_566 n
H2b2 C4b2 H2b2 72.8258 4_556 -10_565 n
H2b2 C4b2 H2b2 29.3127 18_565 21_566 n
H2b2 C4b2 H2b2 77.5997 18_565 -10_565 n
H2b2 C4b2 H2b2 62.4566 21_566 -10_565 n
C2a2 C52 C2a2 68.5272 4_556 -20_556 n
C2a2 C52 C2b2 122.983 4_556 4_556 n
C2a2 C52 C2b2 134.7949 4_556 -20_556 n
C2a2 C52 C32 63.217 4_556 4_556 n
C2a2 C52 C32 74.8534 4_556 -20_556 n
C2a2 C52 C4a2 13.1286 4_556 1_555 n
C2a2 C52 C4a2 62.4128 4_556 21_566 n
C2a2 C52 C4b2 120.6764 4_556 1_555 n
C2a2 C52 C4b2 138.0549 4_556 21_566 n
C2a2 C52 C4b2 145.1045 4_556 -20_556 n
C2a2 C52 C52 49.5002 4_556 21_566 n
C2a2 C52 C62 117.8395 4_556 1_555 n
C2a2 C52 C62 47.5272 4_556 21_566 n
C2a2 C52 H12 83.0092 4_556 4_556 n
C2a2 C52 C2b2 163.3211 -20_556 4_556 n
C2a2 C52 C2b2 152.9042 -20_556 -20_556 n
C2a2 C52 C32 88.1848 -20_556 4_556 n
C2a2 C52 C32 78.4549 -20_556 -20_556 n
C2a2 C52 C4a2 64.8113 -20_556 1_555 n
C2a2 C52 C4a2 15.8832 -20_556 21_566 n
C2a2 C52 C4b2 161.7089 -20_556 1_555 n
C2a2 C52 C4b2 147.1667 -20_556 21_566 n
C2a2 C52 C4b2 122.473 -20_556 -20_556 n
C2a2 C52 C52 118.0273 -20_556 21_566 n
C2a2 C52 C62 58.4847 -20_556 1_555 n
C2a2 C52 C62 109.8999 -20_556 21_566 n
C2a2 C52 H12 72.6413 -20_556 4_556 n
C2b2 C52 C2b2 12.0587 4_556 -20_556 n
C2b2 C52 C32 87.3901 4_556 4_556 n
C2b2 C52 C32 92.543 4_556 -20_556 n
C2b2 C52 C4a2 129.2801 4_556 1_555 n
C2b2 C52 C4a2 174.1849 4_556 21_566 n
C2b2 C52 C4b2 26.5681 4_556 1_555 n
C2b2 C52 C4b2 31.9357 4_556 21_566 n
C2b2 C52 C4b2 56.4555 4_556 -20_556 n
C2b2 C52 C52 74.5524 4_556 21_566 n
C2b2 C52 C62 105.0389 4_556 1_555 n
C2b2 C52 C62 77.1461 4_556 21_566 n
C2b2 C52 H12 95.7415 4_556 4_556 n
C2b2 C52 C32 92.2853 -20_556 4_556 n
C2b2 C52 C32 93.6824 -20_556 -20_556 n
C2b2 C52 C4a2 141.3099 -20_556 1_555 n
C2b2 C52 C4a2 162.7851 -20_556 21_566 n
C2b2 C52 C4b2 30.3407 -20_556 1_555 n
C2b2 C52 C4b2 27.9919 -20_556 21_566 n
C2b2 C52 C4b2 49.7718 -20_556 -20_556 n
C2b2 C52 C52 86.6112 -20_556 21_566 n
C2b2 C52 C62 94.5965 -20_556 1_555 n
C2b2 C52 C62 88.2069 -20_556 21_566 n
C2b2 C52 H12 94.3467 -20_556 4_556 n
C32 C52 C32 18.8388 4_556 -20_556 n
C32 C52 C4a2 76.1692 4_556 1_555 n
C32 C52 C4a2 97.4865 4_556 21_566 n
C32 C52 C4b2 110.0127 4_556 1_555 n
C32 C52 C4b2 119.201 4_556 21_566 n
C32 C52 C4b2 141.6946 4_556 -20_556 n
C32 C52 C52 66.3248 4_556 21_566 n
C32 C52 C62 84.1479 4_556 1_555 n
C32 C52 C62 43.0544 4_556 21_566 n
C32 C52 H12 31.0489 4_556 4_556 n
C32 C52 C4a2 86.7319 -20_556 1_555 n
C32 C52 C4a2 91.1195 -20_556 21_566 n
C32 C52 C4b2 118.3765 -20_556 1_555 n
C32 C52 C4b2 121.61 -20_556 21_566 n
C32 C52 C4b2 137.2357 -20_556 -20_556 n
C32 C52 C52 85.1635 -20_556 21_566 n
C32 C52 C62 65.3094 -20_556 1_555 n
C32 C52 C62 61.8929 -20_556 21_566 n
C32 C52 H12 12.21 -20_556 4_556 n
C4a2 C52 C4a2 55.4523 1_555 21_566 n
C4a2 C52 C4b2 120.1166 1_555 1_555 n
C4a2 C52 C4b2 135.3306 1_555 21_566 n
C4a2 C52 C4b2 135.0436 1_555 -20_556 n
C4a2 C52 C52 54.8302 1_555 21_566 n
C4a2 C52 C62 120.102 1_555 1_555 n
C4a2 C52 C62 58.0723 1_555 21_566 n
C4a2 C52 H12 93.7886 1_555 4_556 n
C4a2 C52 C4b2 150.4425 21_566 1_555 n
C4a2 C52 C4b2 142.8414 21_566 21_566 n
C4a2 C52 C4b2 118.0427 21_566 -20_556 n
C4a2 C52 C52 110.2825 21_566 21_566 n
C4a2 C52 C62 72.4697 21_566 1_555 n
C4a2 C52 C62 108.5889 21_566 21_566 n
C4a2 C52 H12 86.9335 21_566 4_556 n
C4b2 C52 C4b2 18.0564 1_555 21_566 n
C4b2 C52 C4b2 40.4935 1_555 -20_556 n
C4b2 C52 C52 73.0288 1_555 21_566 n
C4b2 C52 C62 119.7814 1_555 1_555 n
C4b2 C52 C62 85.7809 1_555 21_566 n
C4b2 C52 H12 122.3043 1_555 4_556 n
C4b2 C52 C4b2 25.188 21_566 -20_556 n
C4b2 C52 C52 91.0852 21_566 21_566 n
C4b2 C52 C62 103.7238 21_566 1_555 n
C4b2 C52 C62 102.7556 21_566 21_566 n
C4b2 C52 H12 121.1351 21_566 4_556 n
C4b2 C52 C52 109.8339 -20_556 21_566 n
C4b2 C52 C62 92.8833 -20_556 1_555 n
C4b2 C52 C62 126.063 -20_556 21_566 n
C4b2 C52 H12 131.1661 -20_556 4_556 n
C52 C52 C62 150.4709 21_566 1_555 n
C52 C52 C62 23.2724 21_566 21_566 n
C52 C52 H12 97.3735 21_566 4_556 n
C62 C52 C62 127.1987 1_555 21_566 n
C62 C52 H12 53.0992 1_555 4_556 n
C62 C52 H12 74.1027 21_566 4_556 n
C2a2 C62 C32 64.8344 -20_556 4_556 n
C2a2 C62 C32 64.8932 -20_556 -20_556 n
C2a2 C62 C4a2 12.5187 -20_556 21_566 n
C2a2 C62 C52 59.2617 -20_556 1_555 n
C2a2 C62 C52 59.6876 -20_556 21_566 n
C2a2 C62 C62 96.3254 -20_556 -10_565 n
C2a2 C62 H12 83.2518 -20_556 4_556 n
C2a2 C62 Hme12 158.1621 -20_556 1_555 n
C2a2 C62 Hme12 148.4603 -20_556 -10_565 n
C2a2 C62 Hme22 92.9266 -20_556 1_555 n
C2a2 C62 Hme32 62.9224 -20_556 1_555 n
C2a2 C62 Hme32 52.7879 -20_556 -10_565 n
C2a2 C62 Dme12 158.1621 -20_556 1_555 n
C2a2 C62 Dme12 148.4603 -20_556 -10_565 n
C2a2 C62 Dme22 92.9266 -20_556 1_555 n
C2a2 C62 Dme32 62.9224 -20_556 1_555 n
C2a2 C62 Dme32 52.7879 -20_556 -10_565 n
C32 C62 C32 0.0 4_556 -20_556 n
C32 C62 C4a2 60.1502 4_556 21_566 n
C32 C62 C52 31.3219 4_556 1_555 n
C32 C62 C52 25.0656 4_556 21_566 n
C32 C62 C62 136.7922 4_556 -10_565 n
C32 C62 H12 43.206 4_556 4_556 n
C32 C62 Hme12 117.2836 4_556 1_555 n
C32 C62 Hme12 124.8012 4_556 -10_565 n
C32 C62 Hme22 79.1284 4_556 1_555 n
C32 C62 Hme32 127.4011 4_556 1_555 n
C32 C62 Hme32 116.8813 4_556 -10_565 n
C32 C62 Dme12 117.2836 4_556 1_555 n
C32 C62 Dme12 124.8012 4_556 -10_565 n
C32 C62 Dme22 79.1284 4_556 1_555 n
C32 C62 Dme32 127.4011 4_556 1_555 n
C32 C62 Dme32 116.8813 4_556 -10_565 n
C32 C62 C4a2 60.2905 -20_556 21_566 n
C32 C62 C52 31.6876 -20_556 1_555 n
C32 C62 C52 25.4314 -20_556 21_566 n
C32 C62 C62 137.1574 -20_556 -10_565 n
C32 C62 H12 42.8402 -20_556 4_556 n
C32 C62 Hme12 117.3804 -20_556 1_555 n
C32 C62 Hme12 124.9621 -20_556 -10_565 n
C32 C62 Hme22 78.7579 -20_556 1_555 n
C32 C62 Hme32 127.5034 -20_556 1_555 n
C32 C62 Hme32 116.8802 -20_556 -10_565 n
C32 C62 Dme12 117.3804 -20_556 1_555 n
C32 C62 Dme12 124.9621 -20_556 -10_565 n
C32 C62 Dme22 78.7579 -20_556 1_555 n
C32 C62 Dme32 127.5034 -20_556 1_555 n
C32 C62 Dme32 116.8802 -20_556 -10_565 n
C4a2 C62 C52 48.6835 21_566 1_555 n
C4a2 C62 C52 50.092 21_566 21_566 n
C4a2 C62 C62 92.8034 21_566 -10_565 n
C4a2 C62 H12 86.8341 21_566 4_556 n
C4a2 C62 Hme12 147.2223 21_566 1_555 n
C4a2 C62 Hme12 139.5231 21_566 -10_565 n
C4a2 C62 Hme22 102.6854 21_566 1_555 n
C4a2 C62 Hme32 67.4852 21_566 1_555 n
C4a2 C62 Hme32 60.5929 21_566 -10_565 n
C4a2 C62 Dme12 147.2223 21_566 1_555 n
C4a2 C62 Dme12 139.5231 21_566 -10_565 n
C4a2 C62 Dme22 102.6854 21_566 1_555 n
C4a2 C62 Dme32 67.4852 21_566 1_555 n
C4a2 C62 Dme32 60.5929 21_566 -10_565 n
C52 C62 C52 6.2567 1_555 21_566 n
C52 C62 C62 105.4712 1_555 -10_565 n
C52 C62 H12 74.5278 1_555 4_556 n
C52 C62 Hme12 110.1015 1_555 1_555 n
C52 C62 Hme12 111.4544 1_555 -10_565 n
C52 C62 Hme22 109.9933 1_555 1_555 n
C52 C62 Hme32 109.9753 1_555 1_555 n
C52 C62 Hme32 108.1982 1_555 -10_565 n
C52 C62 Dme12 110.1015 1_555 1_555 n
C52 C62 Dme12 111.4544 1_555 -10_565 n
C52 C62 Dme22 109.9933 1_555 1_555 n
C52 C62 Dme32 109.9753 1_555 1_555 n
C52 C62 Dme32 108.1982 1_555 -10_565 n
C52 C62 C62 111.7279 21_566 -10_565 n
C52 C62 H12 68.2716 21_566 4_556 n
C52 C62 Hme12 112.0359 21_566 1_555 n
C52 C62 Hme12 114.6351 21_566 -10_565 n
C52 C62 Hme22 103.8449 21_566 1_555 n
C52 C62 Hme32 113.9879 21_566 1_555 n
C52 C62 Hme32 110.5054 21_566 -10_565 n
C52 C62 Dme12 112.0359 21_566 1_555 n
C52 C62 Dme12 114.6351 21_566 -10_565 n
C52 C62 Dme22 103.8449 21_566 1_555 n
C52 C62 Dme32 113.9879 21_566 1_555 n
C52 C62 Dme32 110.5054 21_566 -10_565 n
C62 C62 H12 180.0 -10_565 4_556 n
C62 C62 Hme12 66.9202 -10_565 1_555 n
C62 C62 Hme12 55.1265 -10_565 -10_565 n
C62 C62 Hme22 143.0309 -10_565 1_555 n
C62 C62 Hme32 47.1274 -10_565 1_555 n
C62 C62 Hme32 64.3982 -10_565 -10_565 n
C62 C62 Dme12 66.9202 -10_565 1_555 n
C62 C62 Dme12 55.1265 -10_565 -10_565 n
C62 C62 Dme22 143.0309 -10_565 1_555 n
C62 C62 Dme32 47.1274 -10_565 1_555 n
C62 C62 Dme32 64.3982 -10_565 -10_565 n
H12 C62 Hme12 113.5502 4_556 1_555 n
H12 C62 Hme12 125.3439 4_556 -10_565 n
H12 C62 Hme22 36.8322 4_556 1_555 n
H12 C62 Hme32 132.3972 4_556 1_555 n
H12 C62 Hme32 115.1265 4_556 -10_565 n
H12 C62 Dme12 113.5502 4_556 1_555 n
H12 C62 Dme12 125.3439 4_556 -10_565 n
H12 C62 Dme22 36.8322 4_556 1_555 n
H12 C62 Dme32 132.3972 4_556 1_555 n
H12 C62 Dme32 115.1265 4_556 -10_565 n
Hme12 C62 Hme12 11.7937 1_555 -10_565 n
Hme12 C62 Hme22 108.8889 1_555 1_555 n
Hme12 C62 Hme32 108.9288 1_555 1_555 n
Hme12 C62 Hme32 123.9163 1_555 -10_565 n
Hme12 C62 Dme12 0.0 1_555 1_555 n
Hme12 C62 Dme12 11.7937 1_555 -10_565 n
Hme12 C62 Dme22 108.8889 1_555 1_555 n
Hme12 C62 Dme32 108.9288 1_555 1_555 n
Hme12 C62 Dme32 123.9163 1_555 -10_565 n
Hme12 C62 Hme22 117.7886 -10_565 1_555 n
Hme12 C62 Hme32 97.9398 -10_565 1_555 n
Hme12 C62 Hme32 113.6783 -10_565 -10_565 n
Hme12 C62 Dme12 11.7937 -10_565 1_555 n
Hme12 C62 Dme12 0.0 -10_565 -10_565 n
Hme12 C62 Dme22 117.7886 -10_565 1_555 n
Hme12 C62 Dme32 97.9398 -10_565 1_555 n
Hme12 C62 Dme32 113.6783 -10_565 -10_565 n
Hme22 C62 Hme32 108.9227 1_555 1_555 n
Hme22 C62 Hme32 94.3236 1_555 -10_565 n
Hme22 C62 Dme12 108.8889 1_555 1_555 n
Hme22 C62 Dme12 117.7886 1_555 -10_565 n
Hme22 C62 Dme22 0.0 1_555 1_555 n
Hme22 C62 Dme32 108.9227 1_555 1_555 n
Hme22 C62 Dme32 94.3236 1_555 -10_565 n
Hme32 C62 Hme32 17.2708 1_555 -10_565 n
Hme32 C62 Dme12 108.9288 1_555 1_555 n
Hme32 C62 Dme12 97.9398 1_555 -10_565 n
Hme32 C62 Dme22 108.9227 1_555 1_555 n
Hme32 C62 Dme32 0.0 1_555 1_555 n
Hme32 C62 Dme32 17.2708 1_555 -10_565 n
Hme32 C62 Dme12 123.9163 -10_565 1_555 n
Hme32 C62 Dme12 113.6783 -10_565 -10_565 n
Hme32 C62 Dme22 94.3236 -10_565 1_555 n
Hme32 C62 Dme32 17.2708 -10_565 1_555 n
Hme32 C62 Dme32 0.0 -10_565 -10_565 n
Dme12 C62 Dme12 11.7937 1_555 -10_565 n
Dme12 C62 Dme22 108.8889 1_555 1_555 n
Dme12 C62 Dme32 108.9288 1_555 1_555 n
Dme12 C62 Dme32 123.9163 1_555 -10_565 n
Dme12 C62 Dme22 117.7886 -10_565 1_555 n
Dme12 C62 Dme32 97.9398 -10_565 1_555 n
Dme12 C62 Dme32 113.6783 -10_565 -10_565 n
Dme22 C62 Dme32 108.9227 1_555 1_555 n
Dme22 C62 Dme32 94.3236 1_555 -10_565 n
Dme32 C62 Dme32 17.2708 1_555 -10_565 n
C1a2 O1a2 C1a2 85.8463 1_555 -16_665 n
C1a2 O1a2 O1a2 128.1727 1_555 4_556 n
C1a2 O1a2 O1a2 115.9654 1_555 -13_666 n
C1a2 O1a2 O1a2 42.059 1_555 -16_665 n
C1a2 O1a2 H2a2 115.2221 1_555 -13_666 n
C1a2 O1a2 O1a2 136.7142 -16_665 4_556 n
C1a2 O1a2 O1a2 147.7947 -16_665 -13_666 n
C1a2 O1a2 O1a2 127.9052 -16_665 -16_665 n
C1a2 O1a2 H2a2 31.3113 -16_665 -13_666 n
O1a2 O1a2 O1a2 12.8238 4_556 -13_666 n
O1a2 O1a2 O1a2 90.0003 4_556 -16_665 n
O1a2 O1a2 H2a2 114.34 4_556 -13_666 n
O1a2 O1a2 O1a2 77.1765 -13_666 -16_665 n
O1a2 O1a2 H2a2 127.1611 -13_666 -13_666 n
O1a2 O1a2 H2a2 155.6368 -16_665 -13_666 n
C1b2 O1b2 C1b2 52.505 1_555 15_555 n
C1b2 O1b2 O1b2 101.2284 1_555 15_555 n
C1b2 O1b2 O1b2 101.0946 1_555 -10_565 n
C1b2 O1b2 H2b2 49.7416 1_555 4_556 n
C1b2 O1b2 O1b2 48.7234 15_555 15_555 n
C1b2 O1b2 O1b2 136.0059 15_555 -10_565 n
C1b2 O1b2 H2b2 60.6257 15_555 4_556 n
O1b2 O1b2 O1b2 134.9998 15_555 -10_565 n
O1b2 O1b2 H2b2 90.3282 15_555 4_556 n
O1b2 O1b2 H2b2 75.4564 -10_565 4_556 n
C1a2 O2a2 C1a2 86.2139 1_555 15_555 n
C1a2 O2a2 O2a2 95.8317 1_555 11_665 n
C1a2 O2a2 O2a2 132.2348 1_555 15_555 n
C1a2 O2a2 O2a2 138.3637 1_555 19_656 n
C1a2 O2a2 O2a2 139.2974 1_555 -6_656 n
C1a2 O2a2 O2a2 94.3131 1_555 -16_665 n
C1a2 O2a2 H2a2 34.0908 1_555 4_556 n
C1a2 O2a2 H2a2 54.5199 1_555 18_565 n
C1a2 O2a2 N1d 138.243 1_555 9_566 n
C1a2 O2a2 C1d 119.6259 1_555 -5_566 n
C1a2 O2a2 C1d 94.4981 1_555 -17_566 n
C1a2 O2a2 C2d 117.3459 1_555 9_566 n
C1a2 O2a2 C2d 90.9856 1_555 12_566 n
C1a2 O2a2 C2d 83.183 1_555 24_566 n
C1a2 O2a2 C3d 125.4301 1_555 12_566 n
C1a2 O2a2 C3d 84.499 1_555 21_566 n
C1a2 O2a2 H2d 96.1578 1_555 -5_566 n
C1a2 O2a2 H2d 47.5003 1_555 -17_566 n
C1a2 O2a2 H5d 45.306 1_555 9_566 n
C1a2 O2a2 H5d 61.0935 1_555 24_566 n
C1a2 O2a2 H6d 127.624 1_555 9_566 n
C1a2 O2a2 H6d 53.6061 1_555 24_566 n
C1a2 O2a2 H7d 76.4145 1_555 12_566 n
C1a2 O2a2 H7d 87.4 1_555 21_566 n
C1a2 O2a2 O2a2 137.2727 15_555 11_665 n
C1a2 O2a2 O2a2 46.0208 15_555 15_555 n
C1a2 O2a2 O2a2 93.0115 15_555 19_656 n
C1a2 O2a2 O2a2 91.4707 15_555 -6_656 n
C1a2 O2a2 O2a2 138.3254 15_555 -16_665 n
C1a2 O2a2 H2a2 54.475 15_555 4_556 n
C1a2 O2a2 H2a2 34.0212 15_555 18_565 n
C1a2 O2a2 N1d 134.5541 15_555 9_566 n
C1a2 O2a2 C1d 92.1698 15_555 -5_566 n
C1a2 O2a2 C1d 118.2862 15_555 -17_566 n
C1a2 O2a2 C2d 80.3416 15_555 9_566 n
C1a2 O2a2 C2d 166.3111 15_555 12_566 n
C1a2 O2a2 C2d 115.9127 15_555 24_566 n
C1a2 O2a2 C3d 81.8752 15_555 12_566 n
C1a2 O2a2 C3d 124.5421 15_555 21_566 n
C1a2 O2a2 H2d 46.2233 15_555 -5_566 n
C1a2 O2a2 H2d 95.9214 15_555 -17_566 n
C1a2 O2a2 H5d 59.517 15_555 9_566 n
C1a2 O2a2 H5d 43.6957 15_555 24_566 n
C1a2 O2a2 H6d 51.8455 15_555 9_566 n
C1a2 O2a2 H6d 128.77 15_555 24_566 n
C1a2 O2a2 H7d 86.3924 15_555 12_566 n
C1a2 O2a2 H7d 75.0975 15_555 21_566 n
O2a2 O2a2 O2a2 118.1515 11_665 15_555 n
O2a2 O2a2 O2a2 58.1515 11_665 19_656 n
O2a2 O2a2 O2a2 60.0 11_665 -6_656 n
O2a2 O2a2 O2a2 1.8485 11_665 -16_665 n
O2a2 O2a2 H2a2 126.6622 11_665 4_556 n
O2a2 O2a2 H2a2 139.8445 11_665 18_565 n
O2a2 O2a2 N1d 62.1741 11_665 9_566 n
O2a2 O2a2 C1d 122.272 11_665 -5_566 n
O2a2 O2a2 C1d 104.133 11_665 -17_566 n
O2a2 O2a2 C2d 133.14 11_665 9_566 n
O2a2 O2a2 C2d 29.7615 11_665 12_566 n
O2a2 O2a2 C2d 106.6776 11_665 24_566 n
O2a2 O2a2 C3d 127.5859 11_665 12_566 n
O2a2 O2a2 C3d 98.0701 11_665 21_566 n
O2a2 O2a2 H2d 167.7794 11_665 -5_566 n
O2a2 O2a2 H2d 116.6896 11_665 -17_566 n
O2a2 O2a2 H5d 140.7062 11_665 9_566 n
O2a2 O2a2 H5d 156.4193 11_665 24_566 n
O2a2 O2a2 H6d 135.7033 11_665 9_566 n
O2a2 O2a2 H6d 83.0408 11_665 24_566 n
O2a2 O2a2 H7d 135.6626 11_665 12_566 n
O2a2 O2a2 H7d 147.5455 11_665 21_566 n
O2a2 O2a2 O2a2 60.0001 15_555 19_656 n
O2a2 O2a2 O2a2 58.1504 15_555 -6_656 n
O2a2 O2a2 O2a2 119.9989 15_555 -16_665 n
O2a2 O2a2 H2a2 99.5599 15_555 4_556 n
O2a2 O2a2 H2a2 78.672 15_555 18_565 n
O2a2 O2a2 N1d 89.0038 15_555 9_566 n
O2a2 O2a2 C1d 70.8281 15_555 -5_566 n
O2a2 O2a2 C1d 107.1615 15_555 -17_566 n
O2a2 O2a2 C2d 62.8858 15_555 9_566 n
O2a2 O2a2 C2d 135.1158 15_555 12_566 n
O2a2 O2a2 C2d 114.1963 15_555 24_566 n
O2a2 O2a2 C3d 58.4706 15_555 12_566 n
O2a2 O2a2 C3d 119.3317 15_555 21_566 n
O2a2 O2a2 H2d 53.7918 15_555 -5_566 n
O2a2 O2a2 H2d 124.3162 15_555 -17_566 n
O2a2 O2a2 H5d 97.5157 15_555 9_566 n
O2a2 O2a2 H5d 79.1701 15_555 24_566 n
O2a2 O2a2 H6d 26.0172 15_555 9_566 n
O2a2 O2a2 H6d 153.1939 15_555 24_566 n
O2a2 O2a2 H7d 97.0485 15_555 12_566 n
O2a2 O2a2 H7d 80.9025 15_555 21_566 n
O2a2 O2a2 O2a2 1.8485 19_656 -6_656 n
O2a2 O2a2 O2a2 60.0 19_656 -16_665 n
O2a2 O2a2 H2a2 138.2866 19_656 4_556 n
O2a2 O2a2 H2a2 124.1572 19_656 18_565 n
O2a2 O2a2 N1d 61.6252 19_656 9_566 n
O2a2 O2a2 C1d 102.0085 19_656 -5_566 n
O2a2 O2a2 C1d 121.6078 19_656 -17_566 n
O2a2 O2a2 C2d 103.4463 19_656 9_566 n
O2a2 O2a2 C2d 80.2093 19_656 12_566 n
O2a2 O2a2 C2d 132.5904 19_656 24_566 n
O2a2 O2a2 C3d 95.4687 19_656 12_566 n
O2a2 O2a2 C3d 127.5774 19_656 21_566 n
O2a2 O2a2 H2d 113.0075 19_656 -5_566 n
O2a2 O2a2 H2d 169.8353 19_656 -17_566 n
O2a2 O2a2 H5d 152.3946 19_656 9_566 n
O2a2 O2a2 H5d 135.9869 19_656 24_566 n
O2a2 O2a2 H6d 80.6319 19_656 9_566 n
O2a2 O2a2 H6d 137.8061 19_656 24_566 n
O2a2 O2a2 H7d 145.1588 19_656 12_566 n
O2a2 O2a2 H7d 132.5695 19_656 21_566 n
O2a2 O2a2 O2a2 61.8485 -6_656 -16_665 n
O2a2 O2a2 H2a2 137.5933 -6_656 4_556 n
O2a2 O2a2 H2a2 122.9154 -6_656 18_565 n
O2a2 O2a2 N1d 62.1741 -6_656 9_566 n
O2a2 O2a2 C1d 101.0602 -6_656 -5_566 n
O2a2 O2a2 C1d 121.6721 -6_656 -17_566 n
O2a2 O2a2 C2d 102.1871 -6_656 9_566 n
O2a2 O2a2 C2d 81.9288 -6_656 12_566 n
O2a2 O2a2 C2d 132.7704 -6_656 24_566 n
O2a2 O2a2 C3d 94.2436 -6_656 12_566 n
O2a2 O2a2 C3d 128.0539 -6_656 21_566 n
O2a2 O2a2 H2d 111.184 -6_656 -5_566 n
O2a2 O2a2 H2d 170.5601 -6_656 -17_566 n
O2a2 O2a2 H5d 150.9346 -6_656 9_566 n
O2a2 O2a2 H5d 134.2998 -6_656 24_566 n
O2a2 O2a2 H6d 78.8642 -6_656 9_566 n
O2a2 O2a2 H6d 139.4586 -6_656 24_566 n
O2a2 O2a2 H7d 144.0564 -6_656 12_566 n
O2a2 O2a2 H7d 131.1203 -6_656 21_566 n
O2a2 O2a2 H2a2 125.4788 -16_665 4_556 n
O2a2 O2a2 H2a2 139.2787 -16_665 18_565 n
O2a2 O2a2 N1d 62.7515 -16_665 9_566 n
O2a2 O2a2 C1d 122.4429 -16_665 -5_566 n
O2a2 O2a2 C1d 103.2403 -16_665 -17_566 n
O2a2 O2a2 C2d 133.4955 -16_665 9_566 n
O2a2 O2a2 C2d 28.5279 -16_665 12_566 n
O2a2 O2a2 C2d 105.4791 -16_665 24_566 n
O2a2 O2a2 C3d 128.1874 -16_665 12_566 n
O2a2 O2a2 C3d 96.8901 -16_665 21_566 n
O2a2 O2a2 H2d 168.9833 -16_665 -5_566 n
O2a2 O2a2 H2d 114.8689 -16_665 -17_566 n
O2a2 O2a2 H5d 139.0569 -16_665 9_566 n
O2a2 O2a2 H5d 155.104 -16_665 24_566 n
O2a2 O2a2 H6d 137.3819 -16_665 9_566 n
O2a2 O2a2 H6d 81.2767 -16_665 24_566 n
O2a2 O2a2 H7d 134.269 -16_665 12_566 n
O2a2 O2a2 H7d 146.5739 -16_665 21_566 n
H2a2 O2a2 H2a2 20.888 4_556 18_565 n
H2a2 O2a2 N1d 159.8167 4_556 9_566 n
H2a2 O2a2 C1d 104.3283 4_556 -5_566 n
H2a2 O2a2 C1d 98.4049 4_556 -17_566 n
H2a2 O2a2 C2d 96.4122 4_556 9_566 n
H2a2 O2a2 C2d 124.8367 4_556 12_566 n
H2a2 O2a2 C2d 88.2125 4_556 24_566 n
H2a2 O2a2 C3d 103.5675 4_556 12_566 n
H2a2 O2a2 C3d 93.9998 4_556 21_566 n
H2a2 O2a2 H2d 65.5224 4_556 -5_566 n
H2a2 O2a2 H2d 51.8167 4_556 -17_566 n
H2a2 O2a2 H5d 21.8037 4_556 9_566 n
H2a2 O2a2 H5d 29.8765 4_556 24_566 n
H2a2 O2a2 H6d 94.2765 4_556 9_566 n
H2a2 O2a2 H6d 76.9965 4_556 24_566 n
H2a2 O2a2 H7d 66.2024 4_556 12_566 n
H2a2 O2a2 H7d 69.2109 4_556 21_566 n
H2a2 O2a2 N1d 157.9693 18_565 9_566 n
H2a2 O2a2 C1d 97.3156 18_565 -5_566 n
H2a2 O2a2 C1d 104.5973 18_565 -17_566 n
H2a2 O2a2 C2d 86.9193 18_565 9_566 n
H2a2 O2a2 C2d 145.5054 18_565 12_566 n
H2a2 O2a2 C2d 96.7292 18_565 24_566 n
H2a2 O2a2 C3d 92.5325 18_565 12_566 n
H2a2 O2a2 C3d 104.269 18_565 21_566 n
H2a2 O2a2 H2d 51.276 18_565 -5_566 n
H2a2 O2a2 H2d 65.7425 18_565 -17_566 n
H2a2 O2a2 H5d 28.848 18_565 9_566 n
H2a2 O2a2 H5d 21.5468 18_565 24_566 n
H2a2 O2a2 H6d 75.4765 18_565 9_566 n
H2a2 O2a2 H6d 95.6802 18_565 24_566 n
H2a2 O2a2 H7d 69.0931 18_565 12_566 n
H2a2 O2a2 H7d 65.7899 18_565 21_566 n
N1d O2a2 C1d 61.1463 9_566 -5_566 n
N1d O2a2 C1d 61.4935 9_566 -17_566 n
N1d O2a2 C2d 71.1659 9_566 9_566 n
N1d O2a2 C2d 51.742 9_566 12_566 n
N1d O2a2 C2d 71.6043 9_566 24_566 n
N1d O2a2 C3d 65.4368 9_566 12_566 n
N1d O2a2 C3d 65.9612 9_566 21_566 n
N1d O2a2 H2d 106.7563 9_566 -5_566 n
N1d O2a2 H2d 108.3866 9_566 -17_566 n
N1d O2a2 H5d 139.2851 9_566 9_566 n
N1d O2a2 H5d 138.1932 9_566 24_566 n
N1d O2a2 H6d 85.4157 9_566 9_566 n
N1d O2a2 H6d 87.1002 9_566 24_566 n
N1d O2a2 H7d 94.7606 9_566 12_566 n
N1d O2a2 H7d 94.4565 9_566 21_566 n
C1d O2a2 C1d 36.3334 -5_566 -17_566 n
C1d O2a2 C2d 11.8687 -5_566 9_566 n
C1d O2a2 C2d 100.8367 -5_566 12_566 n
C1d O2a2 C2d 44.3668 -5_566 24_566 n
C1d O2a2 C3d 12.4671 -5_566 12_566 n
C1d O2a2 C3d 48.5358 -5_566 21_566 n
C1d O2a2 H2d 48.4943 -5_566 -5_566 n
C1d O2a2 H2d 72.8645 -5_566 -17_566 n
C1d O2a2 H5d 83.1277 -5_566 9_566 n
C1d O2a2 H5d 77.1262 -5_566 24_566 n
C1d O2a2 H6d 47.1917 -5_566 9_566 n
C1d O2a2 H6d 84.139 -5_566 24_566 n
C1d O2a2 H7d 43.3178 -5_566 12_566 n
C1d O2a2 H7d 35.3238 -5_566 21_566 n
C1d O2a2 C2d 45.2459 -17_566 9_566 n
C1d O2a2 C2d 75.2705 -17_566 12_566 n
C1d O2a2 C2d 11.405 -17_566 24_566 n
C1d O2a2 C3d 48.7226 -17_566 12_566 n
C1d O2a2 C3d 12.2853 -17_566 21_566 n
C1d O2a2 H2d 72.5528 -17_566 -5_566 n
C1d O2a2 H2d 49.3319 -17_566 -17_566 n
C1d O2a2 H5d 78.2823 -17_566 9_566 n
C1d O2a2 H5d 83.8274 -17_566 24_566 n
C1d O2a2 H6d 82.8936 -17_566 9_566 n
C1d O2a2 H6d 48.4584 -17_566 24_566 n
C1d O2a2 H7d 35.6141 -17_566 12_566 n
C1d O2a2 H7d 43.4341 -17_566 21_566 n
C2d O2a2 C2d 112.7051 9_566 12_566 n
C2d O2a2 C2d 51.3105 9_566 24_566 n
C2d O2a2 C3d 8.0853 9_566 12_566 n
C2d O2a2 C3d 56.9349 9_566 21_566 n
C2d O2a2 H2d 36.9442 9_566 -5_566 n
C2d O2a2 H2d 73.4071 9_566 -17_566 n
C2d O2a2 H5d 76.3208 9_566 9_566 n
C2d O2a2 H5d 67.7294 9_566 24_566 n
C2d O2a2 H6d 37.7149 9_566 9_566 n
C2d O2a2 H6d 90.8355 9_566 24_566 n
C2d O2a2 H7d 42.0912 9_566 12_566 n
C2d O2a2 H7d 29.9994 9_566 21_566 n
C2d O2a2 C2d 76.9513 12_566 24_566 n
C2d O2a2 C3d 110.4508 12_566 12_566 n
C2d O2a2 C3d 68.3656 12_566 21_566 n
C2d O2a2 H2d 147.4639 12_566 -5_566 n
C2d O2a2 H2d 92.011 12_566 -17_566 n
C2d O2a2 H5d 125.9173 12_566 9_566 n
C2d O2a2 H5d 143.717 12_566 24_566 n
C2d O2a2 H6d 137.11 12_566 9_566 n
C2d O2a2 H6d 57.7394 12_566 24_566 n
C2d O2a2 H7d 105.987 12_566 12_566 n
C2d O2a2 H7d 118.2005 12_566 21_566 n
C2d O2a2 C3d 56.2196 24_566 12_566 n
C2d O2a2 C3d 8.6301 24_566 21_566 n
C2d O2a2 H2d 72.4822 24_566 -5_566 n
C2d O2a2 H2d 38.0926 24_566 -17_566 n
C2d O2a2 H5d 69.0813 24_566 9_566 n
C2d O2a2 H5d 77.0794 24_566 24_566 n
C2d O2a2 H6d 88.7047 24_566 9_566 n
C2d O2a2 H6d 39.8485 24_566 24_566 n
C2d O2a2 H7d 29.7654 24_566 12_566 n
C2d O2a2 H7d 41.511 24_566 21_566 n
C3d O2a2 C3d 60.8611 12_566 21_566 n
C3d O2a2 H2d 41.497 12_566 -5_566 n
C3d O2a2 H2d 81.0444 12_566 -17_566 n
C3d O2a2 H5d 83.9805 12_566 9_566 n
C3d O2a2 H5d 74.341 12_566 24_566 n
C3d O2a2 H6d 34.8015 12_566 9_566 n
C3d O2a2 H6d 96.0662 12_566 24_566 n
C3d O2a2 H7d 49.9155 12_566 12_566 n
C3d O2a2 H7d 38.0767 12_566 21_566 n
C3d O2a2 H2d 80.7504 21_566 -5_566 n
C3d O2a2 H2d 42.531 21_566 -17_566 n
C3d O2a2 H5d 76.0374 21_566 9_566 n
C3d O2a2 H5d 85.2088 21_566 24_566 n
C3d O2a2 H6d 94.6476 21_566 9_566 n
C3d O2a2 H6d 36.2432 21_566 24_566 n
C3d O2a2 H7d 38.3409 21_566 12_566 n
C3d O2a2 H7d 49.9764 21_566 21_566 n
H2d O2a2 H2d 70.5244 -5_566 -17_566 n
H2d O2a2 H5d 50.9968 -5_566 9_566 n
H2d O2a2 H5d 35.8013 -5_566 24_566 n
H2d O2a2 H6d 33.1857 -5_566 9_566 n
H2d O2a2 H6d 102.2747 -5_566 24_566 n
H2d O2a2 H7d 46.1234 -5_566 12_566 n
H2d O2a2 H7d 31.2267 -5_566 21_566 n
H2d O2a2 H5d 37.1495 -17_566 9_566 n
H2d O2a2 H5d 52.362 -17_566 24_566 n
H2d O2a2 H6d 101.1487 -17_566 9_566 n
H2d O2a2 H6d 34.3857 -17_566 24_566 n
H2d O2a2 H7d 31.4757 -17_566 12_566 n
H2d O2a2 H7d 46.324 -17_566 21_566 n
H5d O2a2 H5d 18.3456 9_566 24_566 n
H5d O2a2 H6d 83.5554 9_566 9_566 n
H5d O2a2 H6d 69.33 9_566 24_566 n
H5d O2a2 H7d 44.6179 9_566 12_566 n
H5d O2a2 H7d 47.8128 9_566 21_566 n
H5d O2a2 H6d 66.6404 24_566 9_566 n
H5d O2a2 H6d 86.196 24_566 24_566 n
H5d O2a2 H7d 48.2232 24_566 12_566 n
H5d O2a2 H7d 44.3152 24_566 21_566 n
H6d O2a2 H6d 127.1767 9_566 24_566 n
H6d O2a2 H7d 71.7167 9_566 12_566 n
H6d O2a2 H7d 55.6716 9_566 21_566 n
H6d O2a2 H7d 56.946 24_566 12_566 n
H6d O2a2 H7d 72.9877 24_566 21_566 n
H7d O2a2 H7d 16.1459 12_566 21_566 n
C1b2 O2b2 Hme12 86.8846 1_555 4_556 n
C1b2 O2b2 Dme12 86.8846 1_555 4_556 n
Hme12 O2b2 Dme12 0.0 4_556 4_556 n
C32 H12 C32 13.226 1_555 15_555 n
C32 H12 C52 22.3157 1_555 4_556 n
C32 H12 C62 74.6884 1_555 4_556 n
C32 H12 H12 60.3106 1_555 15_555 n
C32 H12 Hme22 123.7892 1_555 4_556 n
C32 H12 Dme22 123.7892 1_555 4_556 n
C32 H12 C1d 122.7298 1_555 -5_566 n
C32 H12 H1d 111.2219 1_555 -5_566 n
C32 H12 H1d 137.2038 1_555 -17_566 n
C32 H12 H2d 95.2517 1_555 -5_566 n
C32 H12 H4d 125.7014 1_555 9_566 n
C32 H12 H4d 115.7039 1_555 24_566 n
C32 H12 H7d 85.3032 1_555 12_566 n
C32 H12 H7d 94.7501 1_555 21_566 n
C32 H12 C52 9.0898 15_555 4_556 n
C32 H12 C62 61.4627 15_555 4_556 n
C32 H12 H12 73.5365 15_555 15_555 n
C32 H12 Hme22 110.934 15_555 4_556 n
C32 H12 Dme22 110.934 15_555 4_556 n
C32 H12 C1d 126.4202 15_555 -5_566 n
C32 H12 H1d 123.0898 15_555 -5_566 n
C32 H12 H1d 145.7514 15_555 -17_566 n
C32 H12 H2d 92.7275 15_555 -5_566 n
C32 H12 H4d 134.6684 15_555 9_566 n
C32 H12 H4d 126.2168 15_555 24_566 n
C32 H12 H7d 92.1075 15_555 12_566 n
C32 H12 H7d 98.1151 15_555 21_566 n
C52 H12 C62 52.3729 4_556 4_556 n
C52 H12 H12 82.6263 4_556 15_555 n
C52 H12 Hme22 102.0678 4_556 4_556 n
C52 H12 Dme22 102.0678 4_556 4_556 n
C52 H12 C1d 127.7635 4_556 -5_566 n
C52 H12 H1d 131.0211 4_556 -5_566 n
C52 H12 H1d 149.9318 4_556 -17_566 n
C52 H12 H2d 90.9333 4_556 -5_566 n
C52 H12 H4d 139.8242 4_556 9_566 n
C52 H12 H4d 132.9507 4_556 24_566 n
C52 H12 H7d 96.7781 4_556 12_566 n
C52 H12 H7d 100.2301 4_556 21_566 n
C62 H12 H12 134.9979 4_556 15_555 n
C62 H12 Hme22 51.0935 4_556 4_556 n
C62 H12 Dme22 51.0935 4_556 4_556 n
C62 H12 C1d 115.5392 4_556 -5_566 n
C62 H12 H1d 156.0323 4_556 -5_566 n
C62 H12 H1d 132.0471 4_556 -17_566 n
C62 H12 H2d 81.6377 4_556 -5_566 n
C62 H12 H4d 136.5486 4_556 9_566 n
C62 H12 H4d 145.9205 4_556 24_566 n
C62 H12 H7d 118.3056 4_556 12_566 n
C62 H12 H7d 106.4052 4_556 21_566 n
H12 H12 Hme22 167.0229 15_555 4_556 n
H12 H12 Dme22 167.0229 15_555 4_556 n
H12 H12 C1d 90.6878 15_555 -5_566 n
H12 H12 H1d 56.2405 15_555 -5_566 n
H12 H12 H1d 86.3917 15_555 -17_566 n
H12 H12 H2d 101.7113 15_555 -5_566 n
H12 H12 H4d 77.0996 15_555 9_566 n
H12 H12 H4d 64.8204 15_555 24_566 n
H12 H12 H7d 61.1281 15_555 12_566 n
H12 H12 H7d 79.1124 15_555 21_566 n
Hme22 H12 Dme22 0.0 4_556 4_556 n
Hme22 H12 C1d 76.8389 4_556 -5_566 n
Hme22 H12 H1d 113.4569 4_556 -5_566 n
Hme22 H12 H1d 83.6338 4_556 -17_566 n
Hme22 H12 H2d 66.3846 4_556 -5_566 n
Hme22 H12 H4d 91.9383 4_556 9_566 n
Hme22 H12 H4d 104.1235 4_556 24_566 n
Hme22 H12 H7d 106.08 4_556 12_566 n
Hme22 H12 H7d 88.1103 4_556 21_566 n
Dme22 H12 C1d 76.8389 4_556 -5_566 n
Dme22 H12 H1d 113.4569 4_556 -5_566 n
Dme22 H12 H1d 83.6338 4_556 -17_566 n
Dme22 H12 H2d 66.3846 4_556 -5_566 n
Dme22 H12 H4d 91.9383 4_556 9_566 n
Dme22 H12 H4d 104.1235 4_556 24_566 n
Dme22 H12 H7d 106.08 4_556 12_566 n
Dme22 H12 H7d 88.1103 4_556 21_566 n
C1d H12 H1d 41.1304 -5_566 -5_566 n
C1d H12 H1d 24.295 -5_566 -17_566 n
C1d H12 H2d 39.8589 -5_566 -5_566 n
C1d H12 H4d 21.7041 -5_566 9_566 n
C1d H12 H4d 30.6863 -5_566 24_566 n
C1d H12 H7d 38.6662 -5_566 12_566 n
C1d H12 H7d 28.3806 -5_566 21_566 n
H1d H12 H1d 30.1512 -5_566 -17_566 n
H1d H12 H2d 74.7658 -5_566 -5_566 n
H1d H12 H4d 21.7742 -5_566 9_566 n
H1d H12 H4d 10.4485 -5_566 24_566 n
H1d H12 H7d 42.5736 -5_566 12_566 n
H1d H12 H7d 50.9597 -5_566 21_566 n
H1d H12 H2d 64.0194 -17_566 -5_566 n
H1d H12 H4d 11.5048 -17_566 9_566 n
H1d H12 H4d 22.5583 -17_566 24_566 n
H1d H12 H7d 53.68 -17_566 12_566 n
H1d H12 H7d 50.0588 -17_566 21_566 n
H2d H12 H4d 60.4588 -5_566 9_566 n
H2d H12 H4d 65.5772 -5_566 24_566 n
H2d H12 H7d 42.3525 -5_566 12_566 n
H2d H12 H7d 25.8041 -5_566 21_566 n
H4d H12 H4d 12.2792 9_566 24_566 n
H4d H12 H7d 43.0465 9_566 12_566 n
H4d H12 H7d 42.201 9_566 21_566 n
H4d H12 H7d 38.3871 24_566 12_566 n
H4d H12 H7d 43.1997 24_566 21_566 n
H7d H12 H7d 17.9843 12_566 21_566 n
C1a2 H2a2 C1a2 92.8031 4_556 -20_556 n
C1a2 H2a2 C2a2 100.6127 4_556 4_556 n
C1a2 H2a2 C2a2 143.9322 4_556 -20_556 n
C1a2 H2a2 C4a2 119.8368 4_556 1_555 n
C1a2 H2a2 C4a2 156.4501 4_556 21_566 n
C1a2 H2a2 O1a2 35.3941 4_556 -13_666 n
C1a2 H2a2 O2a2 47.3549 4_556 4_556 n
C1a2 H2a2 O2a2 49.0668 4_556 -20_556 n
C1a2 H2a2 H2a2 126.0929 4_556 21_566 n
C1a2 H2a2 H2d 49.431 4_556 -19_565 n
C1a2 H2a2 H5d 56.9594 4_556 6_565 n
C1a2 H2a2 H5d 70.9837 4_556 -22_565 n
C1a2 H2a2 C2a2 138.3802 -20_556 4_556 n
C1a2 H2a2 C2a2 65.903 -20_556 -20_556 n
C1a2 H2a2 C4a2 134.6366 -20_556 1_555 n
C1a2 H2a2 C4a2 79.0623 -20_556 21_566 n
C1a2 H2a2 O1a2 112.3513 -20_556 -13_666 n
C1a2 H2a2 O2a2 48.2837 -20_556 4_556 n
C1a2 H2a2 O2a2 46.542 -20_556 -20_556 n
C1a2 H2a2 H2a2 33.2901 -20_556 21_566 n
C1a2 H2a2 H2d 88.356 -20_556 -19_565 n
C1a2 H2a2 H5d 53.851 -20_556 6_565 n
C1a2 H2a2 H5d 39.1109 -20_556 -22_565 n
C2a2 H2a2 C2a2 80.9992 4_556 -20_556 n
C2a2 H2a2 C4a2 20.1912 4_556 1_555 n
C2a2 H2a2 C4a2 73.0162 4_556 21_566 n
C2a2 H2a2 O1a2 100.6775 4_556 -13_666 n
C2a2 H2a2 O2a2 120.7894 4_556 4_556 n
C2a2 H2a2 O2a2 121.6507 4_556 -20_556 n
C2a2 H2a2 H2a2 120.2383 4_556 21_566 n
C2a2 H2a2 H2d 72.024 4_556 -19_565 n
C2a2 H2a2 H5d 102.284 4_556 6_565 n
C2a2 H2a2 H5d 109.7516 4_556 -22_565 n
C2a2 H2a2 C4a2 69.5183 -20_556 1_555 n
C2a2 H2a2 C4a2 15.1407 -20_556 21_566 n
C2a2 H2a2 O1a2 178.2364 -20_556 -13_666 n
C2a2 H2a2 O2a2 100.6566 -20_556 4_556 n
C2a2 H2a2 O2a2 99.186 -20_556 -20_556 n
C2a2 H2a2 H2a2 39.2391 -20_556 21_566 n
C2a2 H2a2 H2d 98.9799 -20_556 -19_565 n
C2a2 H2a2 H5d 87.2902 -20_556 6_565 n
C2a2 H2a2 H5d 74.6018 -20_556 -22_565 n
C4a2 H2a2 C4a2 58.2508 1_555 21_566 n
C4a2 H2a2 O1a2 112.2439 1_555 -13_666 n
C4a2 H2a2 O2a2 137.6109 1_555 4_556 n
C4a2 H2a2 O2a2 138.0412 1_555 -20_556 n
C4a2 H2a2 H2a2 107.1587 1_555 21_566 n
C4a2 H2a2 H2d 90.5888 1_555 -19_565 n
C4a2 H2a2 H5d 116.9268 1_555 6_565 n
C4a2 H2a2 H5d 119.7379 1_555 -22_565 n
C4a2 H2a2 O1a2 166.1864 21_566 -13_666 n
C4a2 H2a2 O2a2 115.77 21_566 4_556 n
C4a2 H2a2 O2a2 114.3134 21_566 -20_556 n
C4a2 H2a2 H2a2 48.9079 21_566 21_566 n
C4a2 H2a2 H2d 107.7894 21_566 -19_565 n
C4a2 H2a2 H5d 101.4856 21_566 6_565 n
C4a2 H2a2 H5d 89.5376 21_566 -22_565 n
O1a2 H2a2 O2a2 78.0414 -13_666 4_556 n
O1a2 H2a2 O2a2 79.4912 -13_666 -20_556 n
O1a2 H2a2 H2a2 139.0807 -13_666 21_566 n
O1a2 H2a2 H2d 81.0876 -13_666 -19_565 n
O1a2 H2a2 H5d 91.8066 -13_666 6_565 n
O1a2 H2a2 H5d 104.2288 -13_666 -22_565 n
O2a2 H2a2 O2a2 1.7681 4_556 -20_556 n
O2a2 H2a2 H2a2 80.4401 4_556 21_566 n
O2a2 H2a2 H2d 49.0479 4_556 -19_565 n
O2a2 H2a2 H5d 21.519 4_556 6_565 n
O2a2 H2a2 H5d 26.8037 4_556 -22_565 n
O2a2 H2a2 H2a2 78.672 -20_556 21_566 n
O2a2 H2a2 H2d 50.1147 -20_556 -19_565 n
O2a2 H2a2 H5d 21.4753 -20_556 6_565 n
O2a2 H2a2 H5d 25.6398 -20_556 -22_565 n
H2a2 H2a2 H2d 109.523 21_566 -19_565 n
H2a2 H2a2 H5d 79.7693 21_566 6_565 n
H2a2 H2a2 H5d 63.3403 21_566 -22_565 n
H2d H2a2 H5d 34.7701 -19_565 6_565 n
H2d H2a2 H5d 49.4634 -19_565 -22_565 n
H5d H2a2 H5d 16.4289 6_565 -22_565 n
C1b2 H2b2 C1b2 81.3428 4_556 12_566 n
C1b2 H2b2 C1b2 53.948 4_556 -20_556 n
C1b2 H2b2 C2b2 79.8484 4_556 4_556 n
C1b2 H2b2 C2b2 124.6285 4_556 12_566 n
C1b2 H2b2 C2b2 117.6126 4_556 21_566 n
C1b2 H2b2 C2b2 76.5417 4_556 -20_556 n
C1b2 H2b2 C4b2 110.704 4_556 1_555 n
C1b2 H2b2 C4b2 130.701 4_556 4_556 n
C1b2 H2b2 C4b2 109.2274 4_556 21_566 n
C1b2 H2b2 C4b2 143.9567 4_556 -10_565 n
C1b2 H2b2 C4b2 130.3991 4_556 -20_556 n
C1b2 H2b2 O1b2 52.6455 4_556 4_556 n
C1b2 H2b2 H2b2 118.5036 4_556 18_565 n
C1b2 H2b2 H2b2 101.2736 4_556 21_566 n
C1b2 H2b2 H2b2 121.4556 4_556 -10_565 n
C1b2 H2b2 H2b2 145.6653 4_556 -20_556 n
C1b2 H2b2 C1b2 133.1921 12_566 -20_556 n
C1b2 H2b2 C2b2 130.5524 12_566 4_556 n
C1b2 H2b2 C2b2 57.0113 12_566 12_566 n
C1b2 H2b2 C2b2 55.1813 12_566 21_566 n
C1b2 H2b2 C2b2 119.1703 12_566 -20_556 n
C1b2 H2b2 C4b2 137.9854 12_566 1_555 n
C1b2 H2b2 C4b2 144.2084 12_566 4_556 n
C1b2 H2b2 C4b2 115.2476 12_566 21_566 n
C1b2 H2b2 C4b2 77.4413 12_566 -10_565 n
C1b2 H2b2 C4b2 76.9273 12_566 -20_556 n
C1b2 H2b2 O1b2 80.3724 12_566 4_556 n
C1b2 H2b2 H2b2 152.0108 12_566 18_565 n
C1b2 H2b2 H2b2 165.269 12_566 21_566 n
C1b2 H2b2 H2b2 40.1128 12_566 -10_565 n
C1b2 H2b2 H2b2 65.7506 12_566 -20_556 n
C1b2 H2b2 C2b2 60.4224 -20_556 4_556 n
C1b2 H2b2 C2b2 159.999 -20_556 12_566 n
C1b2 H2b2 C2b2 154.6513 -20_556 21_566 n
C1b2 H2b2 C2b2 67.5142 -20_556 -20_556 n
C1b2 H2b2 C4b2 77.9077 -20_556 1_555 n
C1b2 H2b2 C4b2 82.4062 -20_556 4_556 n
C1b2 H2b2 C4b2 94.1935 -20_556 21_566 n
C1b2 H2b2 C4b2 147.3868 -20_556 -10_565 n
C1b2 H2b2 C4b2 141.1463 -20_556 -20_556 n
C1b2 H2b2 O1b2 62.6395 -20_556 4_556 n
C1b2 H2b2 H2b2 64.8235 -20_556 18_565 n
C1b2 H2b2 H2b2 47.3256 -20_556 21_566 n
C1b2 H2b2 H2b2 166.9422 -20_556 -10_565 n
C1b2 H2b2 H2b2 151.221 -20_556 -20_556 n
C2b2 H2b2 C2b2 99.6776 4_556 12_566 n
C2b2 H2b2 C2b2 95.6168 4_556 21_566 n
C2b2 H2b2 C2b2 11.3938 4_556 -20_556 n
C2b2 H2b2 C4b2 31.1279 4_556 1_555 n
C2b2 H2b2 C4b2 57.042 4_556 4_556 n
C2b2 H2b2 C4b2 35.5099 4_556 21_566 n
C2b2 H2b2 C4b2 92.2439 4_556 -10_565 n
C2b2 H2b2 C4b2 81.4889 4_556 -20_556 n
C2b2 H2b2 O1b2 120.352 4_556 4_556 n
C2b2 H2b2 H2b2 75.2269 4_556 18_565 n
C2b2 H2b2 H2b2 63.9939 4_556 21_566 n
C2b2 H2b2 H2b2 132.521 4_556 -10_565 n
C2b2 H2b2 H2b2 128.9316 4_556 -20_556 n
C2b2 H2b2 C2b2 7.7133 12_566 21_566 n
C2b2 H2b2 C2b2 92.5235 12_566 -20_556 n
C2b2 H2b2 C4b2 85.3762 12_566 1_555 n
C2b2 H2b2 C4b2 88.1314 12_566 4_556 n
C2b2 H2b2 C4b2 66.8091 12_566 21_566 n
C2b2 H2b2 C4b2 22.0373 12_566 -10_565 n
C2b2 H2b2 C4b2 20.7909 12_566 -20_556 n
C2b2 H2b2 O1b2 135.048 12_566 4_556 n
C2b2 H2b2 H2b2 114.5504 12_566 18_565 n
C2b2 H2b2 H2b2 128.5429 12_566 21_566 n
C2b2 H2b2 H2b2 32.8434 12_566 -10_565 n
C2b2 H2b2 H2b2 42.9981 12_566 -20_556 n
C2b2 H2b2 C2b2 87.5393 21_566 -20_556 n
C2b2 H2b2 C4b2 84.9436 21_566 1_555 n
C2b2 H2b2 C4b2 91.3745 21_566 4_556 n
C2b2 H2b2 C4b2 64.6948 21_566 21_566 n
C2b2 H2b2 C4b2 27.6299 21_566 -10_565 n
C2b2 H2b2 C4b2 21.8629 21_566 -20_556 n
C2b2 H2b2 O1b2 135.195 21_566 4_556 n
C2b2 H2b2 H2b2 120.048 21_566 18_565 n
C2b2 H2b2 H2b2 132.4339 21_566 21_566 n
C2b2 H2b2 H2b2 37.3681 21_566 -10_565 n
C2b2 H2b2 H2b2 50.3984 21_566 -20_556 n
C2b2 H2b2 C4b2 37.3332 -20_556 1_555 n
C2b2 H2b2 C4b2 65.1559 -20_556 4_556 n
C2b2 H2b2 C4b2 33.8913 -20_556 21_566 n
C2b2 H2b2 C4b2 88.8076 -20_556 -10_565 n
C2b2 H2b2 C4b2 76.2647 -20_556 -20_556 n
C2b2 H2b2 O1b2 123.046 -20_556 4_556 n
C2b2 H2b2 H2b2 86.2314 -20_556 18_565 n
C2b2 H2b2 H2b2 75.3877 -20_556 21_566 n
C2b2 H2b2 H2b2 124.9074 -20_556 -10_565 n
C2b2 H2b2 H2b2 127.4402 -20_556 -20_556 n
C4b2 H2b2 C4b2 28.4368 1_555 4_556 n
C4b2 H2b2 C4b2 22.975 1_555 21_566 n
C4b2 H2b2 C4b2 69.8572 1_555 -10_565 n
C4b2 H2b2 C4b2 64.5935 1_555 -20_556 n
C4b2 H2b2 O1b2 139.5564 1_555 4_556 n
C4b2 H2b2 H2b2 56.9609 1_555 18_565 n
C4b2 H2b2 H2b2 54.8574 1_555 21_566 n
C4b2 H2b2 H2b2 114.248 1_555 -10_565 n
C4b2 H2b2 H2b2 100.6419 1_555 -20_556 n
C4b2 H2b2 C4b2 46.242 4_556 21_566 n
C4b2 H2b2 C4b2 66.9475 4_556 -10_565 n
C4b2 H2b2 C4b2 69.688 4_556 -20_556 n
C4b2 H2b2 O1b2 129.4895 4_556 4_556 n
C4b2 H2b2 H2b2 33.9558 4_556 18_565 n
C4b2 H2b2 H2b2 41.1216 4_556 21_566 n
C4b2 H2b2 H2b2 105.9578 4_556 -10_565 n
C4b2 H2b2 H2b2 83.6244 4_556 -20_556 n
C4b2 H2b2 C4b2 56.7426 21_566 -10_565 n
C4b2 H2b2 C4b2 46.9631 21_566 -20_556 n
C4b2 H2b2 O1b2 155.8553 21_566 4_556 n
C4b2 H2b2 H2b2 78.5626 21_566 18_565 n
C4b2 H2b2 H2b2 77.8324 21_566 21_566 n
C4b2 H2b2 H2b2 98.8252 21_566 -10_565 n
C4b2 H2b2 H2b2 94.1119 21_566 -20_556 n
C4b2 H2b2 C4b2 15.1908 -10_565 -20_556 n
C4b2 H2b2 O1b2 147.4018 -10_565 4_556 n
C4b2 H2b2 H2b2 92.6377 -10_565 18_565 n
C4b2 H2b2 H2b2 106.6463 -10_565 21_566 n
C4b2 H2b2 H2b2 44.3907 -10_565 -10_565 n
C4b2 H2b2 H2b2 38.9807 -10_565 -20_556 n
C4b2 H2b2 O1b2 155.7915 -20_556 4_556 n
C4b2 H2b2 H2b2 100.1203 -20_556 18_565 n
C4b2 H2b2 H2b2 110.8096 -20_556 21_566 n
C4b2 H2b2 H2b2 51.8621 -20_556 -10_565 n
C4b2 H2b2 H2b2 52.9061 -20_556 -20_556 n
O1b2 H2b2 H2b2 95.9502 4_556 18_565 n
O1b2 H2b2 H2b2 89.6718 4_556 21_566 n
O1b2 H2b2 H2b2 104.5435 4_556 -10_565 n
O1b2 H2b2 H2b2 109.4947 4_556 -20_556 n
H2b2 H2b2 H2b2 18.1958 18_565 21_566 n
H2b2 H2b2 H2b2 116.8041 18_565 -10_565 n
H2b2 H2b2 H2b2 90.0 18_565 -20_556 n
H2b2 H2b2 H2b2 135.0 21_566 -10_565 n
H2b2 H2b2 H2b2 108.1958 21_566 -20_556 n
H2b2 H2b2 H2b2 26.8041 -10_565 -20_556 n
C62 Hme12 C62 57.9531 1_555 -10_565 n
C62 Hme12 O2b2 124.315 1_555 4_556 n
C62 Hme12 Hme12 113.0796 1_555 -10_565 n
C62 Hme12 Dme12 113.0796 1_555 -10_565 n
C62 Hme12 O2b2 172.5315 -10_565 4_556 n
C62 Hme12 Hme12 55.1265 -10_565 -10_565 n
C62 Hme12 Dme12 55.1265 -10_565 -10_565 n
O2b2 Hme12 Hme12 122.0385 4_556 -10_565 n
O2b2 Hme12 Dme12 122.0385 4_556 -10_565 n
Hme12 Hme12 Dme12 0.0 -10_565 -10_565 n
C32 Hme22 C62 55.9047 -20_556 1_555 n
C32 Hme22 H12 37.6149 -20_556 4_556 n
C32 Hme22 Hme32 77.2011 -20_556 -10_565 n
C32 Hme22 Dme32 77.2011 -20_556 -10_565 n
C32 Hme22 C1d 96.1981 -20_556 -7_565 n
C32 Hme22 O4d 135.8689 -20_556 -10_565 n
C32 Hme22 H1d 90.3218 -20_556 -19_565 n
C32 Hme22 H2d 79.1923 -20_556 -7_565 n
C32 Hme22 H4d 84.6641 -20_556 6_565 n
C32 Hme22 H7d 66.7988 -20_556 18_565 n
C62 Hme22 H12 92.0743 1_555 4_556 n
C62 Hme22 Hme32 37.295 1_555 -10_565 n
C62 Hme22 Dme32 37.295 1_555 -10_565 n
C62 Hme22 C1d 137.4746 1_555 -7_565 n
C62 Hme22 O4d 123.6584 1_555 -10_565 n
C62 Hme22 H1d 145.3432 1_555 -19_565 n
C62 Hme22 H2d 98.7757 1_555 -7_565 n
C62 Hme22 H4d 138.6543 1_555 6_565 n
C62 Hme22 H7d 109.7135 1_555 18_565 n
H12 Hme22 Hme32 113.4405 4_556 -10_565 n
H12 Hme22 Dme32 113.4405 4_556 -10_565 n
H12 Hme22 C1d 73.7178 4_556 -7_565 n
H12 Hme22 O4d 126.1577 4_556 -10_565 n
H12 Hme22 H1d 57.1847 4_556 -19_565 n
H12 Hme22 H2d 81.2751 4_556 -7_565 n
H12 Hme22 H4d 53.6457 4_556 6_565 n
H12 Hme22 H7d 54.2655 4_556 18_565 n
Hme32 Hme22 Dme32 0.0 -10_565 -10_565 n
Hme32 Hme22 C1d 112.2764 -10_565 -7_565 n
Hme32 Hme22 O4d 86.7712 -10_565 -10_565 n
Hme32 Hme22 H1d 136.488 -10_565 -19_565 n
Hme32 Hme22 H2d 72.8914 -10_565 -7_565 n
Hme32 Hme22 H4d 129.9819 -10_565 6_565 n
Hme32 Hme22 H7d 96.9208 -10_565 18_565 n
Dme32 Hme22 C1d 112.2764 -10_565 -7_565 n
Dme32 Hme22 O4d 86.7712 -10_565 -10_565 n
Dme32 Hme22 H1d 136.488 -10_565 -19_565 n
Dme32 Hme22 H2d 72.8914 -10_565 -7_565 n
Dme32 Hme22 H4d 129.9819 -10_565 6_565 n
Dme32 Hme22 H7d 96.9208 -10_565 18_565 n
C1d Hme22 O4d 52.5597 -7_565 -10_565 n
C1d Hme22 H1d 27.0405 -7_565 -19_565 n
C1d Hme22 H2d 40.3724 -7_565 -7_565 n
C1d Hme22 H4d 24.4433 -7_565 6_565 n
C1d Hme22 H7d 30.443 -7_565 18_565 n
O4d Hme22 H1d 73.5924 -10_565 -19_565 n
O4d Hme22 H2d 56.7495 -10_565 -7_565 n
O4d Hme22 H4d 74.7315 -10_565 6_565 n
O4d Hme22 H7d 74.8936 -10_565 18_565 n
H1d Hme22 H2d 63.8126 -19_565 -7_565 n
H1d Hme22 H4d 7.455 -19_565 6_565 n
H1d Hme22 H7d 40.9814 -19_565 18_565 n
H2d Hme22 H4d 57.9739 -7_565 6_565 n
H2d Hme22 H7d 30.0254 -7_565 18_565 n
H4d Hme22 H7d 33.7203 6_565 18_565 n
C2a2 Hme32 C2a2 73.5033 21_566 -20_556 n
C2a2 Hme32 C4a2 62.7391 21_566 21_566 n
C2a2 Hme32 C4a2 11.7634 21_566 -20_556 n
C2a2 Hme32 C62 116.9926 21_566 1_555 n
C2a2 Hme32 C62 85.922 21_566 -10_565 n
C2a2 Hme32 Hme22 87.5871 21_566 -10_565 n
C2a2 Hme32 Hme32 119.7374 21_566 -10_565 n
C2a2 Hme32 Dme22 87.5871 21_566 -10_565 n
C2a2 Hme32 Dme32 119.7374 21_566 -10_565 n
C2a2 Hme32 C4a2 12.3505 -20_556 21_566 n
C2a2 Hme32 C4a2 63.8585 -20_556 -20_556 n
C2a2 Hme32 C62 68.0489 -20_556 1_555 n
C2a2 Hme32 C62 114.7096 -20_556 -10_565 n
C2a2 Hme32 Hme22 156.4023 -20_556 -10_565 n
C2a2 Hme32 Hme32 46.2342 -20_556 -10_565 n
C2a2 Hme32 Dme22 156.4023 -20_556 -10_565 n
C2a2 Hme32 Dme32 46.2342 -20_556 -10_565 n
C4a2 Hme32 C4a2 52.4366 21_566 -20_556 n
C4a2 Hme32 C62 70.8482 21_566 1_555 n
C4a2 Hme32 C62 106.3365 21_566 -10_565 n
C4a2 Hme32 Hme22 144.1735 21_566 -10_565 n
C4a2 Hme32 Hme32 57.3408 21_566 -10_565 n
C4a2 Hme32 Dme22 144.1735 21_566 -10_565 n
C4a2 Hme32 Dme32 57.3408 21_566 -10_565 n
C4a2 Hme32 C62 105.8964 -20_556 1_555 n
C4a2 Hme32 C62 84.695 -20_556 -10_565 n
C4a2 Hme32 Hme22 95.4542 -20_556 -10_565 n
C4a2 Hme32 Hme32 109.7774 -20_556 -10_565 n
C4a2 Hme32 Dme22 95.4542 -20_556 -10_565 n
C4a2 Hme32 Dme32 109.7774 -20_556 -10_565 n
C62 Hme32 C62 68.4742 1_555 -10_565 n
C62 Hme32 Hme22 110.4256 1_555 -10_565 n
C62 Hme32 Hme32 47.1275 1_555 -10_565 n
C62 Hme32 Dme22 110.4256 1_555 -10_565 n
C62 Hme32 Dme32 47.1275 1_555 -10_565 n
C62 Hme32 Hme22 48.3814 -10_565 -10_565 n
C62 Hme32 Hme32 115.6016 -10_565 -10_565 n
C62 Hme32 Dme22 48.3814 -10_565 -10_565 n
C62 Hme32 Dme32 115.6016 -10_565 -10_565 n
Hme22 Hme32 Hme32 149.493 -10_565 -10_565 n
Hme22 Hme32 Dme22 0.0 -10_565 -10_565 n
Hme22 Hme32 Dme32 149.493 -10_565 -10_565 n
Hme32 Hme32 Dme22 149.493 -10_565 -10_565 n
Hme32 Hme32 Dme32 0.0 -10_565 -10_565 n
Dme22 Hme32 Dme32 149.493 -10_565 -10_565 n
C62 Dme12 C62 57.9531 1_555 -10_565 n
C62 Dme12 O2b2 124.315 1_555 4_556 n
C62 Dme12 Hme12 113.0796 1_555 -10_565 n
C62 Dme12 Dme12 113.0796 1_555 -10_565 n
C62 Dme12 O2b2 172.5315 -10_565 4_556 n
C62 Dme12 Hme12 55.1265 -10_565 -10_565 n
C62 Dme12 Dme12 55.1265 -10_565 -10_565 n
O2b2 Dme12 Hme12 122.0385 4_556 -10_565 n
O2b2 Dme12 Dme12 122.0385 4_556 -10_565 n
Hme12 Dme12 Dme12 0.0 -10_565 -10_565 n
C32 Dme22 C62 55.9047 -20_556 1_555 n
C32 Dme22 H12 37.6149 -20_556 4_556 n
C32 Dme22 Hme32 77.2011 -20_556 -10_565 n
C32 Dme22 Dme32 77.2011 -20_556 -10_565 n
C32 Dme22 C1d 96.1981 -20_556 -7_565 n
C32 Dme22 O4d 135.8689 -20_556 -10_565 n
C32 Dme22 H1d 90.3218 -20_556 -19_565 n
C32 Dme22 H2d 79.1923 -20_556 -7_565 n
C32 Dme22 H4d 84.6641 -20_556 6_565 n
C32 Dme22 H7d 66.7988 -20_556 18_565 n
C62 Dme22 H12 92.0743 1_555 4_556 n
C62 Dme22 Hme32 37.295 1_555 -10_565 n
C62 Dme22 Dme32 37.295 1_555 -10_565 n
C62 Dme22 C1d 137.4746 1_555 -7_565 n
C62 Dme22 O4d 123.6584 1_555 -10_565 n
C62 Dme22 H1d 145.3432 1_555 -19_565 n
C62 Dme22 H2d 98.7757 1_555 -7_565 n
C62 Dme22 H4d 138.6543 1_555 6_565 n
C62 Dme22 H7d 109.7135 1_555 18_565 n
H12 Dme22 Hme32 113.4405 4_556 -10_565 n
H12 Dme22 Dme32 113.4405 4_556 -10_565 n
H12 Dme22 C1d 73.7178 4_556 -7_565 n
H12 Dme22 O4d 126.1577 4_556 -10_565 n
H12 Dme22 H1d 57.1847 4_556 -19_565 n
H12 Dme22 H2d 81.2751 4_556 -7_565 n
H12 Dme22 H4d 53.6457 4_556 6_565 n
H12 Dme22 H7d 54.2655 4_556 18_565 n
Hme32 Dme22 Dme32 0.0 -10_565 -10_565 n
Hme32 Dme22 C1d 112.2764 -10_565 -7_565 n
Hme32 Dme22 O4d 86.7712 -10_565 -10_565 n
Hme32 Dme22 H1d 136.488 -10_565 -19_565 n
Hme32 Dme22 H2d 72.8914 -10_565 -7_565 n
Hme32 Dme22 H4d 129.9819 -10_565 6_565 n
Hme32 Dme22 H7d 96.9208 -10_565 18_565 n
Dme32 Dme22 C1d 112.2764 -10_565 -7_565 n
Dme32 Dme22 O4d 86.7712 -10_565 -10_565 n
Dme32 Dme22 H1d 136.488 -10_565 -19_565 n
Dme32 Dme22 H2d 72.8914 -10_565 -7_565 n
Dme32 Dme22 H4d 129.9819 -10_565 6_565 n
Dme32 Dme22 H7d 96.9208 -10_565 18_565 n
C1d Dme22 O4d 52.5597 -7_565 -10_565 n
C1d Dme22 H1d 27.0405 -7_565 -19_565 n
C1d Dme22 H2d 40.3724 -7_565 -7_565 n
C1d Dme22 H4d 24.4433 -7_565 6_565 n
C1d Dme22 H7d 30.443 -7_565 18_565 n
O4d Dme22 H1d 73.5924 -10_565 -19_565 n
O4d Dme22 H2d 56.7495 -10_565 -7_565 n
O4d Dme22 H4d 74.7315 -10_565 6_565 n
O4d Dme22 H7d 74.8936 -10_565 18_565 n
H1d Dme22 H2d 63.8126 -19_565 -7_565 n
H1d Dme22 H4d 7.455 -19_565 6_565 n
H1d Dme22 H7d 40.9814 -19_565 18_565 n
H2d Dme22 H4d 57.9739 -7_565 6_565 n
H2d Dme22 H7d 30.0254 -7_565 18_565 n
H4d Dme22 H7d 33.7203 6_565 18_565 n
C2a2 Dme32 C2a2 73.5033 21_566 -20_556 n
C2a2 Dme32 C4a2 62.7391 21_566 21_566 n
C2a2 Dme32 C4a2 11.7634 21_566 -20_556 n
C2a2 Dme32 C62 116.9926 21_566 1_555 n
C2a2 Dme32 C62 85.922 21_566 -10_565 n
C2a2 Dme32 Hme22 87.5871 21_566 -10_565 n
C2a2 Dme32 Hme32 119.7374 21_566 -10_565 n
C2a2 Dme32 Dme22 87.5871 21_566 -10_565 n
C2a2 Dme32 Dme32 119.7374 21_566 -10_565 n
C2a2 Dme32 C4a2 12.3505 -20_556 21_566 n
C2a2 Dme32 C4a2 63.8585 -20_556 -20_556 n
C2a2 Dme32 C62 68.0489 -20_556 1_555 n
C2a2 Dme32 C62 114.7096 -20_556 -10_565 n
C2a2 Dme32 Hme22 156.4023 -20_556 -10_565 n
C2a2 Dme32 Hme32 46.2342 -20_556 -10_565 n
C2a2 Dme32 Dme22 156.4023 -20_556 -10_565 n
C2a2 Dme32 Dme32 46.2342 -20_556 -10_565 n
C4a2 Dme32 C4a2 52.4366 21_566 -20_556 n
C4a2 Dme32 C62 70.8482 21_566 1_555 n
C4a2 Dme32 C62 106.3365 21_566 -10_565 n
C4a2 Dme32 Hme22 144.1735 21_566 -10_565 n
C4a2 Dme32 Hme32 57.3408 21_566 -10_565 n
C4a2 Dme32 Dme22 144.1735 21_566 -10_565 n
C4a2 Dme32 Dme32 57.3408 21_566 -10_565 n
C4a2 Dme32 C62 105.8964 -20_556 1_555 n
C4a2 Dme32 C62 84.695 -20_556 -10_565 n
C4a2 Dme32 Hme22 95.4542 -20_556 -10_565 n
C4a2 Dme32 Hme32 109.7774 -20_556 -10_565 n
C4a2 Dme32 Dme22 95.4542 -20_556 -10_565 n
C4a2 Dme32 Dme32 109.7774 -20_556 -10_565 n
C62 Dme32 C62 68.4742 1_555 -10_565 n
C62 Dme32 Hme22 110.4256 1_555 -10_565 n
C62 Dme32 Hme32 47.1275 1_555 -10_565 n
C62 Dme32 Dme22 110.4256 1_555 -10_565 n
C62 Dme32 Dme32 47.1275 1_555 -10_565 n
C62 Dme32 Hme22 48.3814 -10_565 -10_565 n
C62 Dme32 Hme32 115.6016 -10_565 -10_565 n
C62 Dme32 Dme22 48.3814 -10_565 -10_565 n
C62 Dme32 Dme32 115.6016 -10_565 -10_565 n
Hme22 Dme32 Hme32 149.493 -10_565 -10_565 n
Hme22 Dme32 Dme22 0.0 -10_565 -10_565 n
Hme22 Dme32 Dme32 149.493 -10_565 -10_565 n
Hme32 Dme32 Dme22 149.493 -10_565 -10_565 n
Hme32 Dme32 Dme32 0.0 -10_565 -10_565 n
Dme22 Dme32 Dme32 149.493 -10_565 -10_565 n
Co2 N1a C6N2 113.6463 207_655 1_555 n
Co2 N1a C6N2 113.4037 207_655 19_656 n
Co2 N1a C6N2 113.6463 207_655 -10_565 n
Co2 N1a C6N2 113.4037 207_655 -14_666 n
Co2 N1a C7N1 115.9833 207_655 1_555 n
Co2 N1a C7N1 116.1581 207_655 19_656 n
Co2 N1a C7N1 115.9833 207_655 -10_565 n
Co2 N1a C7N1 116.1581 207_655 -14_666 n
Co2 N1a C7N3 112.0968 207_655 1_555 n
Co2 N1a C7N3 112.1675 207_655 19_656 n
Co2 N1a C7N3 112.0969 207_655 -10_565 n
Co2 N1a C7N3 112.1676 207_655 -14_666 n
C6N2 N1a C6N2 127.9455 1_555 19_656 n
C6N2 N1a C6N2 21.043 1_555 -10_565 n
C6N2 N1a C6N2 132.95 1_555 -14_666 n
C6N2 N1a C7N1 104.7235 1_555 1_555 n
C6N2 N1a C7N1 32.4482 1_555 19_656 n
C6N2 N1a C7N1 119.6288 1_555 -10_565 n
C6N2 N1a C7N1 52.9106 1_555 -14_666 n
C6N2 N1a C7N3 104.792 1_555 1_555 n
C6N2 N1a C7N3 76.7238 1_555 19_656 n
C6N2 N1a C7N3 86.0937 1_555 -10_565 n
C6N2 N1a C7N3 56.3972 1_555 -14_666 n
C6N2 N1a C6N2 132.95 19_656 -10_565 n
C6N2 N1a C6N2 20.9661 19_656 -14_666 n
C6N2 N1a C7N1 32.3468 19_656 1_555 n
C6N2 N1a C7N1 104.6373 19_656 19_656 n
C6N2 N1a C7N1 52.7374 19_656 -10_565 n
C6N2 N1a C7N1 119.5146 19_656 -14_666 n
C6N2 N1a C7N3 76.5107 19_656 1_555 n
C6N2 N1a C7N3 104.6039 19_656 19_656 n
C6N2 N1a C7N3 56.2528 19_656 -10_565 n
C6N2 N1a C7N3 85.9583 19_656 -14_666 n
C6N2 N1a C6N2 127.9455 -10_565 -14_666 n
C6N2 N1a C7N1 119.6288 -10_565 1_555 n
C6N2 N1a C7N1 52.9106 -10_565 19_656 n
C6N2 N1a C7N1 104.7235 -10_565 -10_565 n
C6N2 N1a C7N1 32.4482 -10_565 -14_666 n
C6N2 N1a C7N3 86.0937 -10_565 1_555 n
C6N2 N1a C7N3 56.3972 -10_565 19_656 n
C6N2 N1a C7N3 104.792 -10_565 -10_565 n
C6N2 N1a C7N3 76.7239 -10_565 -14_666 n
C6N2 N1a C7N1 52.7374 -14_666 1_555 n
C6N2 N1a C7N1 119.5146 -14_666 19_656 n
C6N2 N1a C7N1 32.3468 -14_666 -10_565 n
C6N2 N1a C7N1 104.6373 -14_666 -14_666 n
C6N2 N1a C7N3 56.2527 -14_666 1_555 n
C6N2 N1a C7N3 85.9583 -14_666 19_656 n
C6N2 N1a C7N3 76.5108 -14_666 -10_565 n
C6N2 N1a C7N3 104.604 -14_666 -14_666 n
C7N1 N1a C7N1 75.3001 1_555 19_656 n
C7N1 N1a C7N1 82.2605 1_555 -10_565 n
C7N1 N1a C7N1 127.8581 1_555 -14_666 n
C7N1 N1a C7N3 104.5288 1_555 1_555 n
C7N1 N1a C7N3 125.5783 1_555 19_656 n
C7N1 N1a C7N3 23.9068 1_555 -10_565 n
C7N1 N1a C7N3 54.2305 1_555 -14_666 n
C7N1 N1a C7N1 127.8581 19_656 -10_565 n
C7N1 N1a C7N1 82.5074 19_656 -14_666 n
C7N1 N1a C7N3 125.7316 19_656 1_555 n
C7N1 N1a C7N3 104.7922 19_656 19_656 n
C7N1 N1a C7N3 54.2707 19_656 -10_565 n
C7N1 N1a C7N3 23.9498 19_656 -14_666 n
C7N1 N1a C7N1 75.3001 -10_565 -14_666 n
C7N1 N1a C7N3 23.9068 -10_565 1_555 n
C7N1 N1a C7N3 54.2305 -10_565 19_656 n
C7N1 N1a C7N3 104.5289 -10_565 -10_565 n
C7N1 N1a C7N3 125.5784 -10_565 -14_666 n
C7N1 N1a C7N3 54.2707 -14_666 1_555 n
C7N1 N1a C7N3 23.9497 -14_666 19_656 n
C7N1 N1a C7N3 125.7317 -14_666 -10_565 n
C7N1 N1a C7N3 104.7923 -14_666 -14_666 n
C7N3 N1a C7N3 31.3247 1_555 19_656 n
C7N3 N1a C7N3 124.6558 1_555 -10_565 n
C7N3 N1a C7N3 135.7348 1_555 -14_666 n
C7N3 N1a C7N3 135.7348 19_656 -10_565 n
C7N3 N1a C7N3 124.8941 19_656 -14_666 n
C7N3 N1a C7N3 31.3247 -10_565 -14_666 n
N1a C6N2 C6N2 79.4785 1_555 -10_565 n
N1a C6N2 C6N2 113.5701 1_555 214_554 n
N1a C6N2 C6N2 108.6217 1_555 -219_463 n
N1a C6N2 D4N3 116.9845 1_555 1_555 n
N1a C6N2 D4N3 92.2088 1_555 -10_565 n
N1a C6N2 D4N4 117.022 1_555 1_555 n
N1a C6N2 D4N4 133.9093 1_555 -10_565 n
N1a C6N2 H4N3 116.9845 1_555 1_555 n
N1a C6N2 H4N3 92.2088 1_555 -10_565 n
N1a C6N2 H4N4 117.022 1_555 1_555 n
N1a C6N2 H4N4 133.9093 1_555 -10_565 n
N1a C6N2 C7N1 73.7303 1_555 19_656 n
N1a C6N2 C7N1 63.518 1_555 -14_666 n
N1a C6N2 C7N1 101.7789 1_555 210_655 n
N1a C6N2 D5N3 130.0014 1_555 19_656 n
N1a C6N2 D5N3 101.938 1_555 -14_666 n
N1a C6N2 H5N3 130.0014 1_555 19_656 n
N1a C6N2 H5N3 101.938 1_555 -14_666 n
N1a C6N2 C7N3 51.6692 1_555 19_656 n
N1a C6N2 C7N3 61.8473 1_555 -14_666 n
N1a C6N2 D6N4 97.8506 1_555 -14_666 n
N1a C6N2 H6N4 97.8506 1_555 -14_666 n
C6N2 C6N2 C6N2 90.0 -10_565 214_554 n
C6N2 C6N2 C6N2 71.1294 -10_565 -219_463 n
C6N2 C6N2 D4N3 149.0582 -10_565 1_555 n
C6N2 C6N2 D4N3 21.1818 -10_565 -10_565 n
C6N2 C6N2 D4N4 55.5152 -10_565 1_555 n
C6N2 C6N2 D4N4 96.823 -10_565 -10_565 n
C6N2 C6N2 H4N3 149.0582 -10_565 1_555 n
C6N2 C6N2 H4N3 21.1818 -10_565 -10_565 n
C6N2 C6N2 H4N4 55.5152 -10_565 1_555 n
C6N2 C6N2 H4N4 96.823 -10_565 -10_565 n
C6N2 C6N2 C7N1 148.5292 -10_565 19_656 n
C6N2 C6N2 C7N1 19.1117 -10_565 -14_666 n
C6N2 C6N2 C7N1 114.0372 -10_565 210_655 n
C6N2 C6N2 D5N3 132.9728 -10_565 19_656 n
C6N2 C6N2 D5N3 30.8784 -10_565 -14_666 n
C6N2 C6N2 H5N3 132.9728 -10_565 19_656 n
C6N2 C6N2 H5N3 30.8784 -10_565 -14_666 n
C6N2 C6N2 C7N3 30.5009 -10_565 19_656 n
C6N2 C6N2 C7N3 138.1928 -10_565 -14_666 n
C6N2 C6N2 D6N4 165.7706 -10_565 -14_666 n
C6N2 C6N2 H6N4 165.7706 -10_565 -14_666 n
C6N2 C6N2 C6N2 18.8706 214_554 -219_463 n
C6N2 C6N2 D4N3 104.8983 214_554 1_555 n
C6N2 C6N2 D4N3 100.4093 214_554 -10_565 n
C6N2 C6N2 D4N4 108.3991 214_554 1_555 n
C6N2 C6N2 D4N4 112.3468 214_554 -10_565 n
C6N2 C6N2 H4N3 104.8983 214_554 1_555 n
C6N2 C6N2 H4N3 100.4093 214_554 -10_565 n
C6N2 C6N2 H4N4 108.3991 214_554 1_555 n
C6N2 C6N2 H4N4 112.3468 214_554 -10_565 n
C6N2 C6N2 C7N1 85.8995 214_554 19_656 n
C6N2 C6N2 C7N1 87.4297 214_554 -14_666 n
C6N2 C6N2 C7N1 28.4476 214_554 210_655 n
C6N2 C6N2 D5N3 104.4233 214_554 19_656 n
C6N2 C6N2 D5N3 100.062 214_554 -14_666 n
C6N2 C6N2 H5N3 104.4233 214_554 19_656 n
C6N2 C6N2 H5N3 100.062 214_554 -14_666 n
C6N2 C6N2 C7N3 91.0426 214_554 19_656 n
C6N2 C6N2 C7N3 91.3694 214_554 -14_666 n
C6N2 C6N2 D6N4 103.7751 214_554 -14_666 n
C6N2 C6N2 H6N4 103.7751 214_554 -14_666 n
C6N2 C6N2 D4N3 121.3785 -219_463 1_555 n
C6N2 C6N2 D4N3 82.495 -219_463 -10_565 n
C6N2 C6N2 D4N4 96.6352 -219_463 1_555 n
C6N2 C6N2 D4N4 113.4657 -219_463 -10_565 n
C6N2 C6N2 H4N3 121.3785 -219_463 1_555 n
C6N2 C6N2 H4N3 82.495 -219_463 -10_565 n
C6N2 C6N2 H4N4 96.6352 -219_463 1_555 n
C6N2 C6N2 H4N4 113.4657 -219_463 -10_565 n
C6N2 C6N2 C7N1 102.0166 -219_463 19_656 n
C6N2 C6N2 C7N1 69.6326 -219_463 -14_666 n
C6N2 C6N2 C7N1 45.5528 -219_463 210_655 n
C6N2 C6N2 D5N3 117.1398 -219_463 19_656 n
C6N2 C6N2 D5N3 83.5542 -219_463 -14_666 n
C6N2 C6N2 H5N3 117.1398 -219_454 19_656 n
C6N2 C6N2 H5N3 83.5542 -219_454 -14_666 n
C6N2 C6N2 C7N3 74.8434 -219_454 19_656 n
C6N2 C6N2 C7N3 105.2895 -219_454 -14_666 n
C6N2 C6N2 D6N4 122.6035 -219_454 -14_666 n
C6N2 C6N2 H6N4 122.6035 -219_454 -14_666 n
D4N3 C6N2 D4N3 127.8764 1_555 -10_565 n
D4N3 C6N2 D4N4 93.7505 1_555 1_555 n
D4N3 C6N2 D4N4 52.55 1_555 -10_565 n
D4N3 C6N2 H4N3 0.0 1_555 1_555 n
D4N3 C6N2 H4N3 127.8764 1_555 -10_565 n
D4N3 C6N2 H4N4 93.7505 1_555 1_555 n
D4N3 C6N2 H4N4 52.55 1_555 -10_565 n
D4N3 C6N2 C7N1 61.1265 1_555 19_656 n
D4N3 C6N2 C7N1 165.096 1_555 -14_666 n
D4N3 C6N2 C7N1 89.2361 1_555 210_655 n
D4N3 C6N2 D5N3 17.2499 1_555 19_656 n
D4N3 C6N2 D5N3 118.4458 1_555 -14_666 n
D4N3 C6N2 H5N3 17.2499 1_555 19_656 n
D4N3 C6N2 H5N3 118.4458 1_555 -14_666 n
D4N3 C6N2 C7N3 163.7762 1_555 19_656 n
D4N3 C6N2 C7N3 69.5848 1_555 -14_666 n
D4N3 C6N2 D6N4 23.1086 1_555 -14_666 n
D4N3 C6N2 H6N4 23.1086 1_555 -14_666 n
D4N3 C6N2 D4N4 34.5906 -10_565 1_555 n
D4N3 C6N2 D4N4 75.8221 -10_565 -10_565 n
D4N3 C6N2 H4N3 127.8764 -10_565 1_555 n
D4N3 C6N2 H4N3 0.0 -10_565 -10_565 n
D4N3 C6N2 H4N4 34.5906 -10_565 1_555 n
D4N3 C6N2 H4N4 75.8221 -10_565 -10_565 n
D4N3 C6N2 C7N1 165.9354 -10_565 19_656 n
D4N3 C6N2 C7N1 39.5151 -10_565 -14_666 n
D4N3 C6N2 C7N1 128.0212 -10_565 210_655 n
D4N3 C6N2 D5N3 112.0441 -10_565 19_656 n
D4N3 C6N2 D5N3 10.6298 -10_565 -14_666 n
D4N3 C6N2 H5N3 112.0441 -10_565 19_656 n
D4N3 C6N2 H5N3 10.6298 -10_565 -14_666 n
D4N3 C6N2 C7N3 49.6106 -10_565 19_656 n
D4N3 C6N2 C7N3 154.0499 -10_565 -14_666 n
D4N3 C6N2 D6N4 147.3219 -10_565 -14_666 n
D4N3 C6N2 H6N4 147.3219 -10_565 -14_666 n
D4N4 C6N2 D4N4 41.3078 1_555 -10_565 n
D4N4 C6N2 H4N3 93.7505 1_555 1_555 n
D4N4 C6N2 H4N3 34.5906 1_555 -10_565 n
D4N4 C6N2 H4N4 0.0 1_555 1_555 n
D4N4 C6N2 H4N4 41.3078 1_555 -10_565 n
D4N4 C6N2 C7N1 154.0601 1_555 19_656 n
D4N4 C6N2 C7N1 74.1055 1_555 -14_666 n
D4N4 C6N2 C7N1 134.1235 1_555 210_655 n
D4N4 C6N2 D5N3 77.4944 1_555 19_656 n
D4N4 C6N2 D5N3 24.6971 1_555 -14_666 n
D4N4 C6N2 H5N3 77.4944 1_555 19_656 n
D4N4 C6N2 H5N3 24.6971 1_555 -14_666 n
D4N4 C6N2 C7N3 83.8372 1_555 19_656 n
D4N4 C6N2 C7N3 157.1856 1_555 -14_666 n
D4N4 C6N2 D6N4 115.2901 1_555 -14_666 n
D4N4 C6N2 H6N4 115.2901 1_555 -14_666 n
D4N4 C6N2 H4N3 52.55 -10_565 1_555 n
D4N4 C6N2 H4N3 75.8221 -10_565 -10_565 n
D4N4 C6N2 H4N4 41.3078 -10_565 1_555 n
D4N4 C6N2 H4N4 0.0 -10_565 -10_565 n
D4N4 C6N2 C7N1 113.5908 -10_565 19_656 n
D4N4 C6N2 C7N1 115.264 -10_565 -14_666 n
D4N4 C6N2 C7N1 120.8268 -10_565 210_655 n
D4N4 C6N2 D5N3 36.2231 -10_565 19_656 n
D4N4 C6N2 D5N3 65.9778 -10_565 -14_666 n
D4N4 C6N2 H5N3 36.2231 -10_565 19_656 n
D4N4 C6N2 H5N3 65.9778 -10_565 -14_666 n
D4N4 C6N2 C7N3 124.1037 -10_565 19_656 n
D4N4 C6N2 C7N3 120.892 -10_565 -14_666 n
D4N4 C6N2 D6N4 74.8317 -10_565 -14_666 n
D4N4 C6N2 H6N4 74.8317 -10_565 -14_666 n
H4N3 C6N2 H4N3 127.8764 1_555 -10_565 n
H4N3 C6N2 H4N4 93.7505 1_555 1_555 n
H4N3 C6N2 H4N4 52.55 1_555 -10_565 n
H4N3 C6N2 C7N1 61.1265 1_555 19_656 n
H4N3 C6N2 C7N1 165.096 1_555 -14_666 n
H4N3 C6N2 C7N1 89.2361 1_555 210_655 n
H4N3 C6N2 D5N3 17.2499 1_555 19_656 n
H4N3 C6N2 D5N3 118.4458 1_555 -14_666 n
H4N3 C6N2 H5N3 17.2499 1_555 19_656 n
H4N3 C6N2 H5N3 118.4458 1_555 -14_666 n
H4N3 C6N2 C7N3 163.7762 1_555 19_656 n
H4N3 C6N2 C7N3 69.5848 1_555 -14_666 n
H4N3 C6N2 D6N4 23.1086 1_555 -14_666 n
H4N3 C6N2 H6N4 23.1086 1_555 -14_666 n
H4N3 C6N2 H4N4 34.5906 -10_565 1_555 n
H4N3 C6N2 H4N4 75.8221 -10_565 -10_565 n
H4N3 C6N2 C7N1 165.9354 -10_565 19_656 n
H4N3 C6N2 C7N1 39.5151 -10_565 -14_666 n
H4N3 C6N2 C7N1 128.0212 -10_565 210_655 n
H4N3 C6N2 D5N3 112.0441 -10_565 19_656 n
H4N3 C6N2 D5N3 10.6298 -10_565 -14_666 n
H4N3 C6N2 H5N3 112.0441 -10_565 19_656 n
H4N3 C6N2 H5N3 10.6298 -10_565 -14_666 n
H4N3 C6N2 C7N3 49.6106 -10_565 19_656 n
H4N3 C6N2 C7N3 154.0499 -10_565 -14_666 n
H4N3 C6N2 D6N4 147.3219 -10_565 -14_666 n
H4N3 C6N2 H6N4 147.3219 -10_565 -14_666 n
H4N4 C6N2 H4N4 41.3078 1_555 -10_565 n
H4N4 C6N2 C7N1 154.0601 1_555 19_656 n
H4N4 C6N2 C7N1 74.1055 1_555 -14_666 n
H4N4 C6N2 C7N1 134.1235 1_555 210_655 n
H4N4 C6N2 D5N3 77.4944 1_555 19_656 n
H4N4 C6N2 D5N3 24.6971 1_555 -14_666 n
H4N4 C6N2 H5N3 77.4944 1_555 19_656 n
H4N4 C6N2 H5N3 24.6971 1_555 -14_666 n
H4N4 C6N2 C7N3 83.8372 1_555 19_656 n
H4N4 C6N2 C7N3 157.1856 1_555 -14_666 n
H4N4 C6N2 D6N4 115.2901 1_555 -14_666 n
H4N4 C6N2 H6N4 115.2901 1_555 -14_666 n
H4N4 C6N2 C7N1 113.5908 -10_565 19_656 n
H4N4 C6N2 C7N1 115.264 -10_565 -14_666 n
H4N4 C6N2 C7N1 120.8268 -10_565 210_655 n
H4N4 C6N2 D5N3 36.2231 -10_565 19_656 n
H4N4 C6N2 D5N3 65.9778 -10_565 -14_666 n
H4N4 C6N2 H5N3 36.2231 -10_565 19_656 n
H4N4 C6N2 H5N3 65.9778 -10_565 -14_666 n
H4N4 C6N2 C7N3 124.1037 -10_565 19_656 n
H4N4 C6N2 C7N3 120.892 -10_565 -14_666 n
H4N4 C6N2 D6N4 74.8317 -10_565 -14_666 n
H4N4 C6N2 H6N4 74.8317 -10_565 -14_666 n
C7N1 C6N2 C7N1 129.4175 19_656 -14_666 n
C7N1 C6N2 C7N1 57.4519 19_656 210_655 n
C7N1 C6N2 D5N3 78.0069 19_656 19_656 n
C7N1 C6N2 D5N3 173.7526 19_656 -14_666 n
C7N1 C6N2 H5N3 78.0069 19_656 19_656 n
C7N1 C6N2 H5N3 173.7526 19_656 -14_666 n
C7N1 C6N2 C7N3 118.286 19_656 19_656 n
C7N1 C6N2 C7N3 11.8858 19_656 -14_666 n
C7N1 C6N2 D6N4 38.9076 19_656 -14_666 n
C7N1 C6N2 H6N4 38.9076 19_656 -14_666 n
C7N1 C6N2 C7N1 105.3876 -14_666 210_655 n
C7N1 C6N2 D5N3 151.4473 -14_666 19_656 n
C7N1 C6N2 D5N3 49.7136 -14_666 -14_666 n
C7N1 C6N2 H5N3 151.4473 -14_666 19_656 n
C7N1 C6N2 H5N3 49.7136 -14_666 -14_666 n
C7N1 C6N2 C7N3 12.0898 -14_666 19_656 n
C7N1 C6N2 C7N3 119.2954 -14_666 -14_666 n
C7N1 C6N2 D6N4 161.1484 -14_666 -14_666 n
C7N1 C6N2 H6N4 161.1484 -14_666 -14_666 n
C7N1 C6N2 D5N3 96.3881 210_655 19_656 n
C7N1 C6N2 D5N3 128.4911 210_655 -14_666 n
C7N1 C6N2 H5N3 96.3881 210_655 19_656 n
C7N1 C6N2 H5N3 128.4911 210_655 -14_666 n
C7N1 C6N2 C7N3 103.9863 210_655 19_656 n
C7N1 C6N2 C7N3 63.4395 210_655 -14_666 n
C7N1 C6N2 D6N4 80.1887 210_655 -14_666 n
C7N1 C6N2 H6N4 80.1887 210_655 -14_666 n
D5N3 C6N2 D5N3 102.0944 19_656 -14_666 n
D5N3 C6N2 H5N3 0.0 19_656 19_656 n
D5N3 C6N2 H5N3 102.0944 19_656 -14_666 n
D5N3 C6N2 C7N3 158.7094 19_656 19_656 n
D5N3 C6N2 C7N3 86.8057 19_656 -14_666 n
D5N3 C6N2 D6N4 40.357 19_656 -14_666 n
D5N3 C6N2 H6N4 40.357 19_656 -14_666 n
D5N3 C6N2 H5N3 102.0944 -14_666 19_656 n
D5N3 C6N2 H5N3 0.0 -14_666 -14_666 n
D5N3 C6N2 C7N3 60.1387 -14_666 19_656 n
D5N3 C6N2 C7N3 163.146 -14_666 -14_666 n
D5N3 C6N2 D6N4 139.542 -14_666 -14_666 n
D5N3 C6N2 H6N4 139.542 -14_666 -14_666 n
H5N3 C6N2 H5N3 102.0944 19_656 -14_666 n
H5N3 C6N2 C7N3 158.7094 19_656 19_656 n
H5N3 C6N2 C7N3 86.8057 19_656 -14_666 n
H5N3 C6N2 D6N4 40.357 19_656 -14_666 n
H5N3 C6N2 H6N4 40.357 19_656 -14_666 n
H5N3 C6N2 C7N3 60.1387 -14_666 19_656 n
H5N3 C6N2 C7N3 163.146 -14_666 -14_666 n
H5N3 C6N2 D6N4 139.542 -14_666 -14_666 n
H5N3 C6N2 H6N4 139.542 -14_666 -14_666 n
C7N3 C6N2 C7N3 107.6917 19_656 -14_666 n
C7N3 C6N2 D6N4 149.5193 19_656 -14_666 n
C7N3 C6N2 H6N4 149.5193 19_656 -14_666 n
C7N3 C6N2 D6N4 46.5623 -14_666 -14_666 n
C7N3 C6N2 H6N4 46.5623 -14_666 -14_666 n
D6N4 C6N2 H6N4 0.0 -14_666 -14_666 n
C6N2 D4N3 C6N2 9.76 1_555 -10_565 n
C6N2 D4N3 D4N4 53.2691 1_555 -10_565 n
C6N2 D4N3 H4N4 53.2691 1_555 -10_565 n
C6N2 D4N3 C7N1 43.8833 1_555 19_656 n
C6N2 D4N3 D5N3 55.9907 1_555 19_656 n
C6N2 D4N3 D5N4 99.0123 1_555 19_656 n
C6N2 D4N3 H5N3 55.9907 1_555 19_656 n
C6N2 D4N3 H5N4 99.0123 1_555 19_656 n
C6N2 D4N3 C7N3 63.1466 1_555 -14_666 n
C6N2 D4N3 D6N4 111.6062 1_555 -14_666 n
C6N2 D4N3 H6N4 111.6062 1_555 -14_666 n
C6N2 D4N3 D4N4 43.66 -10_565 -10_565 n
C6N2 D4N3 H4N4 43.66 -10_565 -10_565 n
C6N2 D4N3 C7N1 53.4295 -10_565 19_656 n
C6N2 D4N3 D5N3 47.3186 -10_565 19_656 n
C6N2 D4N3 D5N4 108.1162 -10_565 19_656 n
C6N2 D4N3 H5N3 47.3186 -10_565 19_656 n
C6N2 D4N3 H5N4 108.1162 -10_565 19_656 n
C6N2 D4N3 C7N3 72.2344 -10_565 -14_666 n
C6N2 D4N3 D6N4 120.2538 -10_565 -14_666 n
C6N2 D4N3 H6N4 120.2538 -10_565 -14_666 n
D4N4 D4N3 H4N4 0.0 -10_565 -10_565 n
D4N4 D4N3 C7N1 97.0892 -10_565 19_656 n
D4N4 D4N3 D5N3 13.5165 -10_565 19_656 n
D4N4 D4N3 D5N4 150.4238 -10_565 19_656 n
D4N4 D4N3 H5N3 13.5165 -10_565 19_656 n
D4N4 D4N3 H5N4 150.4238 -10_565 19_656 n
D4N4 D4N3 C7N3 115.2842 -10_565 -14_666 n
D4N4 D4N3 D6N4 158.7467 -10_565 -14_666 n
D4N4 D4N3 H6N4 158.7467 -10_565 -14_666 n
H4N4 D4N3 C7N1 97.0892 -10_565 19_656 n
H4N4 D4N3 D5N3 13.5165 -10_565 19_656 n
H4N4 D4N3 D5N4 150.4238 -10_565 19_656 n
H4N4 D4N3 H5N3 13.5165 -10_565 19_656 n
H4N4 D4N3 H5N4 150.4238 -10_565 19_656 n
H4N4 D4N3 C7N3 115.2842 -10_565 -14_666 n
H4N4 D4N3 D6N4 158.7467 -10_565 -14_666 n
H4N4 D4N3 H6N4 158.7467 -10_565 -14_666 n
C7N1 D4N3 D5N3 99.0626 19_656 19_656 n
C7N1 D4N3 D5N4 55.5673 19_656 19_656 n
C7N1 D4N3 H5N3 99.0626 19_656 19_656 n
C7N1 D4N3 H5N4 55.5673 19_656 19_656 n
C7N1 D4N3 C7N3 20.601 19_656 -14_666 n
C7N1 D4N3 D6N4 68.8398 19_656 -14_666 n
C7N1 D4N3 H6N4 68.8398 19_656 -14_666 n
D5N3 D4N3 D5N4 154.6023 19_656 19_656 n
D5N3 D4N3 H5N3 0.0 19_656 19_656 n
D5N3 D4N3 H5N4 154.6023 19_656 19_656 n
D5N3 D4N3 C7N3 119.0489 19_656 -14_666 n
D5N3 D4N3 D6N4 167.5676 19_656 -14_666 n
D5N3 D4N3 H6N4 167.5676 19_656 -14_666 n
D5N4 D4N3 H5N3 154.6023 19_656 19_656 n
D5N4 D4N3 H5N4 0.0 19_656 19_656 n
D5N4 D4N3 C7N3 35.8925 19_656 -14_666 n
D5N4 D4N3 D6N4 13.7903 19_656 -14_666 n
D5N4 D4N3 H6N4 13.7903 19_656 -14_666 n
H5N3 D4N3 H5N4 154.6023 19_656 19_656 n
H5N3 D4N3 C7N3 119.0489 19_656 -14_666 n
H5N3 D4N3 D6N4 167.5676 19_656 -14_666 n
H5N3 D4N3 H6N4 167.5676 19_656 -14_666 n
H5N4 D4N3 C7N3 35.8925 19_656 -14_666 n
H5N4 D4N3 D6N4 13.7903 19_656 -14_666 n
H5N4 D4N3 H6N4 13.7903 19_656 -14_666 n
C7N3 D4N3 D6N4 48.6475 -14_666 -14_666 n
C7N3 D4N3 H6N4 48.6475 -14_666 -14_666 n
D6N4 D4N3 H6N4 0.0 -14_666 -14_666 n
C6N2 D4N4 C6N2 27.6616 1_555 -10_565 n
C6N2 D4N4 D4N3 101.7494 1_555 -10_565 n
C6N2 D4N4 D4N4 55.5152 1_555 -10_565 n
C6N2 D4N4 H4N3 101.7494 1_555 -10_565 n
C6N2 D4N4 H4N4 55.5152 1_555 -10_565 n
C6N2 D4N4 C7N1 57.9141 1_555 -14_666 n
C6N2 D4N4 D5N3 46.0075 1_555 19_656 n
C6N2 D4N4 D5N3 102.8783 1_555 -14_666 n
C6N2 D4N4 H5N3 46.0075 1_555 19_656 n
C6N2 D4N4 H5N3 102.8783 1_555 -14_666 n
C6N2 D4N4 D6N4 95.9046 1_555 19_656 n
C6N2 D4N4 H6N4 95.9046 1_555 19_656 n
C6N2 D4N4 D4N3 74.181 -10_565 -10_565 n
C6N2 D4N4 D4N4 83.1768 -10_565 -10_565 n
C6N2 D4N4 H4N3 74.181 -10_565 -10_565 n
C6N2 D4N4 H4N4 83.1768 -10_565 -10_565 n
C6N2 D4N4 C7N1 30.418 -10_565 -14_666 n
C6N2 D4N4 D5N3 73.6575 -10_565 19_656 n
C6N2 D4N4 D5N3 75.2586 -10_565 -14_666 n
C6N2 D4N4 H5N3 73.6575 -10_565 19_656 n
C6N2 D4N4 H5N3 75.2586 -10_565 -14_666 n
C6N2 D4N4 D6N4 68.7658 -10_565 19_656 n
C6N2 D4N4 H6N4 68.7658 -10_565 19_656 n
D4N3 D4N4 D4N4 156.8554 -10_565 -10_565 n
D4N3 D4N4 H4N3 0.0 -10_565 -10_565 n
D4N3 D4N4 H4N4 156.8554 -10_565 -10_565 n
D4N3 D4N4 C7N1 43.8356 -10_565 -14_666 n
D4N3 D4N4 D5N3 147.6666 -10_565 19_656 n
D4N3 D4N4 D5N3 7.8641 -10_565 -14_666 n
D4N3 D4N4 H5N3 147.6666 -10_565 19_656 n
D4N3 D4N4 H5N3 7.8641 -10_565 -14_666 n
D4N3 D4N4 D6N4 8.4984 -10_565 19_656 n
D4N3 D4N4 H6N4 8.4984 -10_565 19_656 n
D4N4 D4N4 H4N3 156.8554 -10_565 -10_565 n
D4N4 D4N4 H4N4 0.0 -10_565 -10_565 n
D4N4 D4N4 C7N1 113.2676 -10_565 -14_666 n
D4N4 D4N4 D5N3 9.6273 -10_565 19_656 n
D4N4 D4N4 D5N3 158.1978 -10_565 -14_666 n
D4N4 D4N4 H5N3 9.6273 -10_565 19_656 n
D4N4 D4N4 H5N3 158.1978 -10_565 -14_666 n
D4N4 D4N4 D6N4 149.6632 -10_565 19_656 n
D4N4 D4N4 H6N4 149.6632 -10_565 19_656 n
H4N3 D4N4 H4N4 156.8554 -10_565 -10_565 n
H4N3 D4N4 C7N1 43.8356 -10_565 -14_666 n
H4N3 D4N4 D5N3 147.6666 -10_565 19_656 n
H4N3 D4N4 D5N3 7.8641 -10_565 -14_666 n
H4N3 D4N4 H5N3 147.6666 -10_565 19_656 n
H4N3 D4N4 H5N3 7.8641 -10_565 -14_666 n
H4N3 D4N4 D6N4 8.4984 -10_565 19_656 n
H4N3 D4N4 H6N4 8.4984 -10_565 19_656 n
H4N4 D4N4 C7N1 113.2676 -10_565 -14_666 n
H4N4 D4N4 D5N3 9.6273 -10_565 19_656 n
H4N4 D4N4 D5N3 158.1978 -10_565 -14_666 n
H4N4 D4N4 H5N3 9.6273 -10_565 19_656 n
H4N4 D4N4 H5N3 158.1978 -10_565 -14_666 n
H4N4 D4N4 D6N4 149.6632 -10_565 19_656 n
H4N4 D4N4 H6N4 149.6632 -10_565 19_656 n
C7N1 D4N4 D5N3 103.8729 -14_666 19_656 n
C7N1 D4N4 D5N3 45.6358 -14_666 -14_666 n
C7N1 D4N4 H5N3 103.8729 -14_666 19_656 n
C7N1 D4N4 H5N3 45.6358 -14_666 -14_666 n
C7N1 D4N4 D6N4 38.4278 -14_666 19_656 n
C7N1 D4N4 H6N4 38.4278 -14_666 19_656 n
D5N3 D4N4 D5N3 148.5713 19_656 -14_666 n
D5N3 D4N4 H5N3 0.0 19_656 19_656 n
D5N3 D4N4 H5N3 148.5713 19_656 -14_666 n
D5N3 D4N4 D6N4 141.0926 19_656 19_656 n
D5N3 D4N4 H6N4 141.0926 19_656 19_656 n
D5N3 D4N4 H5N3 148.5713 -14_666 19_656 n
D5N3 D4N4 H5N3 0.0 -14_666 -14_666 n
D5N3 D4N4 D6N4 15.6514 -14_666 19_656 n
D5N3 D4N4 H6N4 15.6514 -14_666 19_656 n
H5N3 D4N4 H5N3 148.5713 19_656 -14_666 n
H5N3 D4N4 D6N4 141.0926 19_656 19_656 n
H5N3 D4N4 H6N4 141.0926 19_656 19_656 n
H5N3 D4N4 D6N4 15.6514 -14_666 19_656 n
H5N3 D4N4 H6N4 15.6514 -14_666 19_656 n
D6N4 D4N4 H6N4 0.0 19_656 19_656 n
C6N2 H4N3 C6N2 9.76 1_555 -10_565 n
C6N2 H4N3 D4N4 53.2691 1_555 -10_565 n
C6N2 H4N3 H4N4 53.2691 1_555 -10_565 n
C6N2 H4N3 C7N1 43.8833 1_555 19_656 n
C6N2 H4N3 D5N3 55.9907 1_555 19_656 n
C6N2 H4N3 D5N4 99.0123 1_555 19_656 n
C6N2 H4N3 H5N3 55.9907 1_555 19_656 n
C6N2 H4N3 H5N4 99.0123 1_555 19_656 n
C6N2 H4N3 C7N3 63.1466 1_555 -14_666 n
C6N2 H4N3 D6N4 111.6062 1_555 -14_666 n
C6N2 H4N3 H6N4 111.6062 1_555 -14_666 n
C6N2 H4N3 D4N4 43.66 -10_565 -10_565 n
C6N2 H4N3 H4N4 43.66 -10_565 -10_565 n
C6N2 H4N3 C7N1 53.4295 -10_565 19_656 n
C6N2 H4N3 D5N3 47.3186 -10_565 19_656 n
C6N2 H4N3 D5N4 108.1162 -10_565 19_656 n
C6N2 H4N3 H5N3 47.3186 -10_565 19_656 n
C6N2 H4N3 H5N4 108.1162 -10_565 19_656 n
C6N2 H4N3 C7N3 72.2344 -10_565 -14_666 n
C6N2 H4N3 D6N4 120.2538 -10_565 -14_666 n
C6N2 H4N3 H6N4 120.2538 -10_565 -14_666 n
D4N4 H4N3 H4N4 0.0 -10_565 -10_565 n
D4N4 H4N3 C7N1 97.0892 -10_565 19_656 n
D4N4 H4N3 D5N3 13.5165 -10_565 19_656 n
D4N4 H4N3 D5N4 150.4238 -10_565 19_656 n
D4N4 H4N3 H5N3 13.5165 -10_565 19_656 n
D4N4 H4N3 H5N4 150.4238 -10_565 19_656 n
D4N4 H4N3 C7N3 115.2842 -10_565 -14_666 n
D4N4 H4N3 D6N4 158.7467 -10_565 -14_666 n
D4N4 H4N3 H6N4 158.7467 -10_565 -14_666 n
H4N4 H4N3 C7N1 97.0892 -10_565 19_656 n
H4N4 H4N3 D5N3 13.5165 -10_565 19_656 n
H4N4 H4N3 D5N4 150.4238 -10_565 19_656 n
H4N4 H4N3 H5N3 13.5165 -10_565 19_656 n
H4N4 H4N3 H5N4 150.4238 -10_565 19_656 n
H4N4 H4N3 C7N3 115.2842 -10_565 -14_666 n
H4N4 H4N3 D6N4 158.7467 -10_565 -14_666 n
H4N4 H4N3 H6N4 158.7467 -10_565 -14_666 n
C7N1 H4N3 D5N3 99.0626 19_656 19_656 n
C7N1 H4N3 D5N4 55.5673 19_656 19_656 n
C7N1 H4N3 H5N3 99.0626 19_656 19_656 n
C7N1 H4N3 H5N4 55.5673 19_656 19_656 n
C7N1 H4N3 C7N3 20.601 19_656 -14_666 n
C7N1 H4N3 D6N4 68.8398 19_656 -14_666 n
C7N1 H4N3 H6N4 68.8398 19_656 -14_666 n
D5N3 H4N3 D5N4 154.6023 19_656 19_656 n
D5N3 H4N3 H5N3 0.0 19_656 19_656 n
D5N3 H4N3 H5N4 154.6023 19_656 19_656 n
D5N3 H4N3 C7N3 119.0489 19_656 -14_666 n
D5N3 H4N3 D6N4 167.5676 19_656 -14_666 n
D5N3 H4N3 H6N4 167.5676 19_656 -14_666 n
D5N4 H4N3 H5N3 154.6023 19_656 19_656 n
D5N4 H4N3 H5N4 0.0 19_656 19_656 n
D5N4 H4N3 C7N3 35.8925 19_656 -14_666 n
D5N4 H4N3 D6N4 13.7903 19_656 -14_666 n
D5N4 H4N3 H6N4 13.7903 19_656 -14_666 n
H5N3 H4N3 H5N4 154.6023 19_656 19_656 n
H5N3 H4N3 C7N3 119.0489 19_656 -14_666 n
H5N3 H4N3 D6N4 167.5676 19_656 -14_666 n
H5N3 H4N3 H6N4 167.5676 19_656 -14_666 n
H5N4 H4N3 C7N3 35.8925 19_656 -14_666 n
H5N4 H4N3 D6N4 13.7903 19_656 -14_666 n
H5N4 H4N3 H6N4 13.7903 19_656 -14_666 n
C7N3 H4N3 D6N4 48.6475 -14_666 -14_666 n
C7N3 H4N3 H6N4 48.6475 -14_666 -14_666 n
D6N4 H4N3 H6N4 0.0 -14_666 -14_666 n
C6N2 H4N4 C6N2 27.6616 1_555 -10_565 n
C6N2 H4N4 D4N3 101.7494 1_555 -10_565 n
C6N2 H4N4 D4N4 55.5152 1_555 -10_565 n
C6N2 H4N4 H4N3 101.7494 1_555 -10_565 n
C6N2 H4N4 H4N4 55.5152 1_555 -10_565 n
C6N2 H4N4 C7N1 57.9141 1_555 -14_666 n
C6N2 H4N4 D5N3 46.0075 1_555 19_656 n
C6N2 H4N4 D5N3 102.8783 1_555 -14_666 n
C6N2 H4N4 H5N3 46.0075 1_555 19_656 n
C6N2 H4N4 H5N3 102.8783 1_555 -14_666 n
C6N2 H4N4 D6N4 95.9046 1_555 19_656 n
C6N2 H4N4 H6N4 95.9046 1_555 19_656 n
C6N2 H4N4 D4N3 74.181 -10_565 -10_565 n
C6N2 H4N4 D4N4 83.1768 -10_565 -10_565 n
C6N2 H4N4 H4N3 74.181 -10_565 -10_565 n
C6N2 H4N4 H4N4 83.1768 -10_565 -10_565 n
C6N2 H4N4 C7N1 30.418 -10_565 -14_666 n
C6N2 H4N4 D5N3 73.6575 -10_565 19_656 n
C6N2 H4N4 D5N3 75.2586 -10_565 -14_666 n
C6N2 H4N4 H5N3 73.6575 -10_565 19_656 n
C6N2 H4N4 H5N3 75.2586 -10_565 -14_666 n
C6N2 H4N4 D6N4 68.7658 -10_565 19_656 n
C6N2 H4N4 H6N4 68.7658 -10_565 19_656 n
D4N3 H4N4 D4N4 156.8554 -10_565 -10_565 n
D4N3 H4N4 H4N3 0.0 -10_565 -10_565 n
D4N3 H4N4 H4N4 156.8554 -10_565 -10_565 n
D4N3 H4N4 C7N1 43.8356 -10_565 -14_666 n
D4N3 H4N4 D5N3 147.6666 -10_565 19_656 n
D4N3 H4N4 D5N3 7.8641 -10_565 -14_666 n
D4N3 H4N4 H5N3 147.6666 -10_565 19_656 n
D4N3 H4N4 H5N3 7.8641 -10_565 -14_666 n
D4N3 H4N4 D6N4 8.4984 -10_565 19_656 n
D4N3 H4N4 H6N4 8.4984 -10_565 19_656 n
D4N4 H4N4 H4N3 156.8554 -10_565 -10_565 n
D4N4 H4N4 H4N4 0.0 -10_565 -10_565 n
D4N4 H4N4 C7N1 113.2676 -10_565 -14_666 n
D4N4 H4N4 D5N3 9.6273 -10_565 19_656 n
D4N4 H4N4 D5N3 158.1978 -10_565 -14_666 n
D4N4 H4N4 H5N3 9.6273 -10_565 19_656 n
D4N4 H4N4 H5N3 158.1978 -10_565 -14_666 n
D4N4 H4N4 D6N4 149.6632 -10_565 19_656 n
D4N4 H4N4 H6N4 149.6632 -10_565 19_656 n
H4N3 H4N4 H4N4 156.8554 -10_565 -10_565 n
H4N3 H4N4 C7N1 43.8356 -10_565 -14_666 n
H4N3 H4N4 D5N3 147.6666 -10_565 19_656 n
H4N3 H4N4 D5N3 7.8641 -10_565 -14_666 n
H4N3 H4N4 H5N3 147.6666 -10_565 19_656 n
H4N3 H4N4 H5N3 7.8641 -10_565 -14_666 n
H4N3 H4N4 D6N4 8.4984 -10_565 19_656 n
H4N3 H4N4 H6N4 8.4984 -10_565 19_656 n
H4N4 H4N4 C7N1 113.2676 -10_565 -14_666 n
H4N4 H4N4 D5N3 9.6273 -10_565 19_656 n
H4N4 H4N4 D5N3 158.1978 -10_565 -14_666 n
H4N4 H4N4 H5N3 9.6273 -10_565 19_656 n
H4N4 H4N4 H5N3 158.1978 -10_565 -14_666 n
H4N4 H4N4 D6N4 149.6632 -10_565 19_656 n
H4N4 H4N4 H6N4 149.6632 -10_565 19_656 n
C7N1 H4N4 D5N3 103.8729 -14_666 19_656 n
C7N1 H4N4 D5N3 45.6358 -14_666 -14_666 n
C7N1 H4N4 H5N3 103.8729 -14_666 19_656 n
C7N1 H4N4 H5N3 45.6358 -14_666 -14_666 n
C7N1 H4N4 D6N4 38.4278 -14_666 19_656 n
C7N1 H4N4 H6N4 38.4278 -14_666 19_656 n
D5N3 H4N4 D5N3 148.5713 19_656 -14_666 n
D5N3 H4N4 H5N3 0.0 19_656 19_656 n
D5N3 H4N4 H5N3 148.5713 19_656 -14_666 n
D5N3 H4N4 D6N4 141.0926 19_656 19_656 n
D5N3 H4N4 H6N4 141.0926 19_656 19_656 n
D5N3 H4N4 H5N3 148.5713 -14_666 19_656 n
D5N3 H4N4 H5N3 0.0 -14_666 -14_666 n
D5N3 H4N4 D6N4 15.6514 -14_666 19_656 n
D5N3 H4N4 H6N4 15.6514 -14_666 19_656 n
H5N3 H4N4 H5N3 148.5713 19_656 -14_666 n
H5N3 H4N4 D6N4 141.0926 19_656 19_656 n
H5N3 H4N4 H6N4 141.0926 19_656 19_656 n
H5N3 H4N4 D6N4 15.6514 -14_666 19_656 n
H5N3 H4N4 H6N4 15.6514 -14_666 19_656 n
D6N4 H4N4 H6N4 0.0 19_656 19_656 n
N1a C7N1 C6N2 73.9866 1_555 19_656 n
N1a C7N1 C6N2 63.7249 1_555 -14_666 n
N1a C7N1 C6N2 105.6157 1_555 210_655 n
N1a C7N1 D4N3 125.4537 1_555 19_656 n
N1a C7N1 D4N4 98.6682 1_555 -14_666 n
N1a C7N1 H4N3 125.4537 1_555 19_656 n
N1a C7N1 H4N4 98.6682 1_555 -14_666 n
N1a C7N1 C7N1 52.2585 1_555 19_656 n
N1a C7N1 C7N1 116.0363 1_555 214_554 n
N1a C7N1 D5N3 117.2999 1_555 1_555 n
N1a C7N1 D5N4 116.9894 1_555 1_555 n
N1a C7N1 H5N3 117.2999 1_555 1_555 n
N1a C7N1 H5N4 116.9894 1_555 1_555 n
N1a C7N1 C7N3 78.0395 1_555 -10_565 n
N1a C7N1 C7N3 62.821 1_555 -14_666 n
N1a C7N1 C7N3 110.9156 1_555 -219_454 n
N1a C7N1 D6N3 88.8024 1_555 -10_565 n
N1a C7N1 D6N3 96.8869 1_555 -14_666 n
N1a C7N1 D6N4 128.8083 1_555 -10_565 n
N1a C7N1 H6N3 88.8024 1_555 -10_565 n
N1a C7N1 H6N3 96.8869 1_555 -14_666 n
N1a C7N1 H6N4 128.8083 1_555 -10_565 n
C6N2 C7N1 C6N2 12.359 19_656 -14_666 n
C6N2 C7N1 C6N2 65.6528 19_656 210_655 n
C6N2 C7N1 D4N3 74.9901 19_656 19_656 n
C6N2 C7N1 D4N4 35.9912 19_656 -14_666 n
C6N2 C7N1 H4N3 74.9901 19_656 19_656 n
C6N2 C7N1 H4N4 35.9912 19_656 -14_666 n
C6N2 C7N1 C7N1 121.1408 19_656 19_656 n
C6N2 C7N1 C7N1 94.1004 19_656 214_554 n
C6N2 C7N1 D5N3 57.5818 19_656 1_555 n
C6N2 C7N1 D5N4 149.6995 19_656 1_555 n
C6N2 C7N1 H5N3 57.5818 19_656 1_555 n
C6N2 C7N1 H5N4 149.6995 19_656 1_555 n
C6N2 C7N1 C7N3 152.02 19_656 -10_565 n
C6N2 C7N1 C7N3 135.0584 19_656 -14_666 n
C6N2 C7N1 C7N3 113.2915 19_656 -219_454 n
C6N2 C7N1 D6N3 158.2572 19_656 -10_565 n
C6N2 C7N1 D6N3 158.2276 19_656 -14_666 n
C6N2 C7N1 D6N4 110.0826 19_656 -10_565 n
C6N2 C7N1 H6N3 158.2572 19_656 -10_565 n
C6N2 C7N1 H6N3 158.2276 19_656 -14_666 n
C6N2 C7N1 H6N4 110.0826 19_656 -10_565 n
C6N2 C7N1 C6N2 64.8145 -14_666 210_655 n
C6N2 C7N1 D4N3 87.0554 -14_666 19_656 n
C6N2 C7N1 D4N4 47.9804 -14_666 -14_666 n
C6N2 C7N1 H4N3 87.0554 -14_666 19_656 n
C6N2 C7N1 H4N4 47.9804 -14_666 -14_666 n
C6N2 C7N1 C7N1 108.9248 -14_666 19_656 n
C6N2 C7N1 C7N1 92.5702 -14_666 214_554 n
C6N2 C7N1 D5N3 69.806 -14_666 1_555 n
C6N2 C7N1 D5N4 159.3908 -14_666 1_555 n
C6N2 C7N1 H5N3 69.806 -14_666 1_555 n
C6N2 C7N1 H5N4 159.3908 -14_666 1_555 n
C6N2 C7N1 C7N3 141.1976 -14_666 -10_565 n
C6N2 C7N1 C7N3 123.1222 -14_666 -14_666 n
C6N2 C7N1 C7N3 109.3243 -14_666 -219_454 n
C6N2 C7N1 D6N3 151.913 -14_666 -10_565 n
C6N2 C7N1 D6N3 157.0991 -14_666 -14_666 n
C6N2 C7N1 D6N4 121.5194 -14_666 -10_565 n
C6N2 C7N1 H6N3 151.913 -14_666 -10_565 n
C6N2 C7N1 H6N3 157.0991 -14_666 -14_666 n
C6N2 C7N1 H6N4 121.5194 -14_666 -10_565 n
C6N2 C7N1 D4N3 100.7802 210_655 19_656 n
C6N2 C7N1 D4N4 82.6673 210_655 -14_666 n
C6N2 C7N1 H4N3 100.7802 210_655 19_656 n
C6N2 C7N1 H4N4 82.6673 210_655 -14_666 n
C6N2 C7N1 C7N1 104.2987 210_655 19_656 n
C6N2 C7N1 C7N1 28.4476 210_655 214_554 n
C6N2 C7N1 D5N3 89.2575 210_655 1_555 n
C6N2 C7N1 D5N4 129.5568 210_655 1_555 n
C6N2 C7N1 H5N3 89.2575 210_655 1_555 n
C6N2 C7N1 H5N4 129.5568 210_655 1_555 n
C6N2 C7N1 C7N3 124.0138 210_655 -10_565 n
C6N2 C7N1 C7N3 113.6171 210_655 -14_666 n
C6N2 C7N1 C7N3 48.5448 210_655 -219_454 n
C6N2 C7N1 D6N3 133.5002 210_655 -10_565 n
C6N2 C7N1 D6N3 136.0685 210_655 -14_666 n
C6N2 C7N1 D6N4 122.8741 210_655 -10_565 n
C6N2 C7N1 H6N3 133.5002 210_655 -10_565 n
C6N2 C7N1 H6N3 136.0685 210_655 -14_666 n
C6N2 C7N1 H6N4 122.8741 210_655 -10_565 n
D4N3 C7N1 D4N4 39.0753 19_656 -14_666 n
D4N3 C7N1 H4N3 0.0 19_656 19_656 n
D4N3 C7N1 H4N4 39.0753 19_656 -14_666 n
D4N3 C7N1 C7N1 154.2239 19_656 19_656 n
D4N3 C7N1 C7N1 109.8883 19_656 214_554 n
D4N3 C7N1 D5N3 17.7501 19_656 1_555 n
D4N3 C7N1 D5N4 76.1469 19_656 1_555 n
D4N3 C7N1 H5N3 17.7501 19_656 1_555 n
D4N3 C7N1 H5N4 76.1469 19_656 1_555 n
D4N3 C7N1 C7N3 122.6515 19_656 -10_565 n
D4N3 C7N1 C7N3 141.1394 19_656 -14_666 n
D4N3 C7N1 C7N3 122.2904 19_656 -219_454 n
D4N3 C7N1 D6N3 106.0179 19_656 -10_565 n
D4N3 C7N1 D6N3 95.782 19_656 -14_666 n
D4N3 C7N1 D6N4 36.0642 19_656 -10_565 n
D4N3 C7N1 H6N3 106.0179 19_656 -10_565 n
D4N3 C7N1 H6N3 95.782 19_656 -14_666 n
D4N3 C7N1 H6N4 36.0642 19_656 -10_565 n
D4N4 C7N1 H4N3 39.0753 -14_666 19_656 n
D4N4 C7N1 H4N4 0.0 -14_666 -14_666 n
D4N4 C7N1 C7N1 150.9141 -14_666 19_656 n
D4N4 C7N1 C7N1 106.4582 -14_666 214_554 n
D4N4 C7N1 D5N3 22.1475 -14_666 1_555 n
D4N4 C7N1 D5N4 114.346 -14_666 1_555 n
D4N4 C7N1 H5N3 22.1475 -14_666 1_555 n
D4N4 C7N1 H5N4 114.346 -14_666 1_555 n
D4N4 C7N1 C7N3 153.1828 -14_666 -10_565 n
D4N4 C7N1 C7N3 157.4247 -14_666 -14_666 n
D4N4 C7N1 C7N3 127.4375 -14_666 -219_454 n
D4N4 C7N1 D6N3 139.5755 -14_666 -10_565 n
D4N4 C7N1 D6N3 130.9627 -14_666 -14_666 n
D4N4 C7N1 D6N4 74.2342 -14_666 -10_565 n
D4N4 C7N1 H6N3 139.5755 -14_666 -10_565 n
D4N4 C7N1 H6N3 130.9627 -14_666 -14_666 n
D4N4 C7N1 H6N4 74.2342 -14_666 -10_565 n
H4N3 C7N1 H4N4 39.0753 19_656 -14_666 n
H4N3 C7N1 C7N1 154.2239 19_656 19_656 n
H4N3 C7N1 C7N1 109.8883 19_656 214_554 n
H4N3 C7N1 D5N3 17.7501 19_656 1_555 n
H4N3 C7N1 D5N4 76.1469 19_656 1_555 n
H4N3 C7N1 H5N3 17.7501 19_656 1_555 n
H4N3 C7N1 H5N4 76.1469 19_656 1_555 n
H4N3 C7N1 C7N3 122.6515 19_656 -10_565 n
H4N3 C7N1 C7N3 141.1394 19_656 -14_666 n
H4N3 C7N1 C7N3 122.2904 19_656 -219_454 n
H4N3 C7N1 D6N3 106.0179 19_656 -10_565 n
H4N3 C7N1 D6N3 95.782 19_656 -14_666 n
H4N3 C7N1 D6N4 36.0642 19_656 -10_565 n
H4N3 C7N1 H6N3 106.0179 19_656 -10_565 n
H4N3 C7N1 H6N3 95.782 19_656 -14_666 n
H4N3 C7N1 H6N4 36.0642 19_656 -10_565 n
H4N4 C7N1 C7N1 150.9141 -14_666 19_656 n
H4N4 C7N1 C7N1 106.4582 -14_666 214_554 n
H4N4 C7N1 D5N3 22.1475 -14_666 1_555 n
H4N4 C7N1 D5N4 114.346 -14_666 1_555 n
H4N4 C7N1 H5N3 22.1475 -14_666 1_555 n
H4N4 C7N1 H5N4 114.346 -14_666 1_555 n
H4N4 C7N1 C7N3 153.1828 -14_666 -10_565 n
H4N4 C7N1 C7N3 157.4247 -14_666 -14_666 n
H4N4 C7N1 C7N3 127.4375 -14_666 -219_454 n
H4N4 C7N1 D6N3 139.5755 -14_666 -10_565 n
H4N4 C7N1 D6N3 130.9627 -14_666 -14_666 n
H4N4 C7N1 D6N4 74.2342 -14_666 -10_565 n
H4N4 C7N1 H6N3 139.5755 -14_666 -10_565 n
H4N4 C7N1 H6N3 130.9627 -14_666 -14_666 n
H4N4 C7N1 H6N4 74.2342 -14_666 -10_565 n
C7N1 C7N1 C7N1 90.0 19_656 214_554 n
C7N1 C7N1 D5N3 164.5134 19_656 1_555 n
C7N1 C7N1 D5N4 83.314 19_656 1_555 n
C7N1 C7N1 H5N3 164.5134 19_656 1_555 n
C7N1 C7N1 H5N4 83.314 19_656 1_555 n
C7N1 C7N1 C7N3 34.7655 19_656 -10_565 n
C7N1 C7N1 C7N3 15.0261 19_656 -14_666 n
C7N1 C7N1 C7N3 72.4119 19_656 -219_454 n
C7N1 C7N1 D6N3 51.1306 19_656 -10_565 n
C7N1 C7N1 D6N3 61.6502 19_656 -14_666 n
C7N1 C7N1 D6N4 121.0267 19_656 -10_565 n
C7N1 C7N1 H6N3 51.1306 19_656 -10_565 n
C7N1 C7N1 H6N3 61.6502 19_656 -14_666 n
C7N1 C7N1 H6N4 121.0267 19_656 -10_565 n
C7N1 C7N1 D5N3 105.4331 214_554 1_555 n
C7N1 C7N1 D5N4 104.2286 214_554 1_555 n
C7N1 C7N1 H5N3 105.4331 214_554 1_555 n
C7N1 C7N1 H5N4 104.2286 214_554 1_555 n
C7N1 C7N1 C7N3 98.6668 214_554 -10_565 n
C7N1 C7N1 C7N3 93.9286 214_554 -14_666 n
C7N1 C7N1 C7N3 21.3234 214_554 -219_454 n
C7N1 C7N1 D6N3 105.5429 214_554 -10_565 n
C7N1 C7N1 D6N3 107.6312 214_554 -14_666 n
C7N1 C7N1 D6N4 114.5017 214_554 -10_565 n
C7N1 C7N1 H6N3 105.5429 214_554 -10_565 n
C7N1 C7N1 H6N3 107.6312 214_554 -14_666 n
C7N1 C7N1 H6N4 114.5017 214_554 -10_565 n
D5N3 C7N1 D5N4 93.8928 1_555 1_555 n
D5N3 C7N1 H5N3 0.0 1_555 1_555 n
D5N3 C7N1 H5N4 93.8928 1_555 1_555 n
D5N3 C7N1 C7N3 139.7848 1_555 -10_565 n
D5N3 C7N1 C7N3 156.6344 1_555 -14_666 n
D5N3 C7N1 C7N3 122.9243 1_555 -219_454 n
D5N3 C7N1 D6N3 123.3314 1_555 -10_565 n
D5N3 C7N1 D6N3 113.2738 1_555 -14_666 n
D5N3 C7N1 D6N4 53.7972 1_555 -10_565 n
D5N3 C7N1 H6N3 123.3314 1_555 -10_565 n
D5N3 C7N1 H6N3 113.2738 1_555 -14_666 n
D5N3 C7N1 H6N4 53.7972 1_555 -10_565 n
D5N4 C7N1 H5N3 93.8928 1_555 1_555 n
D5N4 C7N1 H5N4 0.0 1_555 1_555 n
D5N4 C7N1 C7N3 48.555 1_555 -10_565 n
D5N4 C7N1 C7N3 68.2903 1_555 -14_666 n
D5N4 C7N1 C7N3 89.9496 1_555 -219_454 n
D5N4 C7N1 D6N3 32.6072 1_555 -10_565 n
D5N4 C7N1 D6N3 22.3487 1_555 -14_666 n
D5N4 C7N1 D6N4 40.2224 1_555 -10_565 n
D5N4 C7N1 H6N3 32.6072 1_555 -10_565 n
D5N4 C7N1 H6N3 22.3487 1_555 -14_666 n
D5N4 C7N1 H6N4 40.2224 1_555 -10_565 n
H5N3 C7N1 H5N4 93.8928 1_555 1_555 n
H5N3 C7N1 C7N3 139.7848 1_555 -10_565 n
H5N3 C7N1 C7N3 156.6344 1_555 -14_666 n
H5N3 C7N1 C7N3 122.9243 1_555 -219_454 n
H5N3 C7N1 D6N3 123.3314 1_555 -10_565 n
H5N3 C7N1 D6N3 113.2738 1_555 -14_666 n
H5N3 C7N1 D6N4 53.7972 1_555 -10_565 n
H5N3 C7N1 H6N3 123.3314 1_555 -10_565 n
H5N3 C7N1 H6N3 113.2738 1_555 -14_666 n
H5N3 C7N1 H6N4 53.7972 1_555 -10_565 n
H5N4 C7N1 C7N3 48.555 1_555 -10_565 n
H5N4 C7N1 C7N3 68.2903 1_555 -14_666 n
H5N4 C7N1 C7N3 89.9496 1_555 -219_454 n
H5N4 C7N1 D6N3 32.6072 1_555 -10_565 n
H5N4 C7N1 D6N3 22.3487 1_555 -14_666 n
H5N4 C7N1 D6N4 40.2224 1_555 -10_565 n
H5N4 C7N1 H6N3 32.6072 1_555 -10_565 n
H5N4 C7N1 H6N3 22.3487 1_555 -14_666 n
H5N4 C7N1 H6N4 40.2224 1_555 -10_565 n
C7N3 C7N1 C7N3 19.7394 -10_565 -14_666 n
C7N3 C7N1 C7N3 77.3434 -10_565 -219_454 n
C7N3 C7N1 D6N3 16.6794 -10_565 -10_565 n
C7N3 C7N1 D6N3 27.1073 -10_565 -14_666 n
C7N3 C7N1 D6N4 87.05 -10_565 -10_565 n
C7N3 C7N1 H6N3 16.6794 -10_565 -10_565 n
C7N3 C7N1 H6N3 27.1073 -10_565 -14_666 n
C7N3 C7N1 H6N4 87.05 -10_565 -10_565 n
C7N3 C7N1 C7N3 73.8234 -14_666 -219_454 n
C7N3 C7N1 D6N3 36.1734 -14_666 -10_565 n
C7N3 C7N1 D6N3 46.6873 -14_666 -14_666 n
C7N3 C7N1 D6N4 106.3735 -14_666 -10_565 n
C7N3 C7N1 H6N3 36.1734 -14_666 -10_565 n
C7N3 C7N1 H6N3 46.6873 -14_666 -14_666 n
C7N3 C7N1 H6N4 106.3735 -14_666 -10_565 n
C7N3 C7N1 D6N3 84.958 -219_454 -10_565 n
C7N3 C7N1 D6N3 88.3678 -219_454 -14_666 n
C7N3 C7N1 D6N4 112.9786 -219_454 -10_565 n
C7N3 C7N1 H6N3 84.958 -219_454 -10_565 n
C7N3 C7N1 H6N3 88.3678 -219_454 -14_666 n
C7N3 C7N1 H6N4 112.9786 -219_454 -10_565 n
D6N3 C7N1 D6N3 10.5196 -10_565 -14_666 n
D6N3 C7N1 D6N4 70.376 -10_565 -10_565 n
D6N3 C7N1 H6N3 0.0 -10_565 -10_565 n
D6N3 C7N1 H6N3 10.5196 -10_565 -14_666 n
D6N3 C7N1 H6N4 70.376 -10_565 -10_565 n
D6N3 C7N1 D6N4 59.9676 -14_666 -10_565 n
D6N3 C7N1 H6N3 10.5196 -14_666 -10_565 n
D6N3 C7N1 H6N3 0.0 -14_666 -14_666 n
D6N3 C7N1 H6N4 59.9676 -14_666 -10_565 n
D6N4 C7N1 H6N3 70.376 -10_565 -10_565 n
D6N4 C7N1 H6N3 59.9676 -10_565 -14_666 n
D6N4 C7N1 H6N4 0.0 -10_565 -10_565 n
H6N3 C7N1 H6N3 10.5196 -10_565 -14_666 n
H6N3 C7N1 H6N4 70.376 -10_565 -10_565 n
H6N3 C7N1 H6N4 59.9676 -14_666 -10_565 n
C6N2 D5N3 C6N2 16.1487 19_656 -14_666 n
C6N2 D5N3 D4N3 106.7593 19_656 19_656 n
C6N2 D5N3 D4N4 56.4981 19_656 19_656 n
C6N2 D5N3 D4N4 68.5183 19_656 -14_666 n
C6N2 D5N3 H4N3 106.7593 19_656 19_656 n
C6N2 D5N3 H4N4 56.4981 19_656 19_656 n
C6N2 D5N3 H4N4 68.5183 19_656 -14_666 n
C6N2 D5N3 C7N1 44.4113 19_656 1_555 n
C6N2 D5N3 C7N3 56.6523 19_656 -10_565 n
C6N2 D5N3 D6N4 98.8077 19_656 -10_565 n
C6N2 D5N3 H6N4 98.8077 19_656 -10_565 n
C6N2 D5N3 D4N3 122.0515 -14_666 19_656 n
C6N2 D5N3 D4N4 40.3646 -14_666 19_656 n
C6N2 D5N3 D4N4 52.4245 -14_666 -14_666 n
C6N2 D5N3 H4N3 122.0515 -14_666 19_656 n
C6N2 D5N3 H4N4 40.3646 -14_666 19_656 n
C6N2 D5N3 H4N4 52.4245 -14_666 -14_666 n
C6N2 D5N3 C7N1 60.4804 -14_666 1_555 n
C6N2 D5N3 C7N3 72.3592 -14_666 -10_565 n
C6N2 D5N3 D6N4 114.0828 -14_666 -10_565 n
C6N2 D5N3 H6N4 114.0828 -14_666 -10_565 n
D4N3 D5N3 D4N4 155.4917 19_656 19_656 n
D4N3 D5N3 D4N4 158.6207 19_656 -14_666 n
D4N3 D5N3 H4N3 0.0 19_656 19_656 n
D4N3 D5N3 H4N4 155.4917 19_656 19_656 n
D4N3 D5N3 H4N4 158.6207 19_656 -14_666 n
D4N3 D5N3 C7N1 63.1872 19_656 1_555 n
D4N3 D5N3 C7N3 50.2027 19_656 -10_565 n
D4N3 D5N3 D6N4 7.9714 19_656 -10_565 n
D4N3 D5N3 H6N4 7.9714 19_656 -10_565 n
D4N4 D5N3 D4N4 12.1743 19_656 -14_666 n
D4N4 D5N3 H4N3 155.4917 19_656 19_656 n
D4N4 D5N3 H4N4 0.0 19_656 19_656 n
D4N4 D5N3 H4N4 12.1743 19_656 -14_666 n
D4N4 D5N3 C7N1 100.5275 19_656 1_555 n
D4N4 D5N3 C7N3 111.3399 19_656 -10_565 n
D4N4 D5N3 D6N4 148.919 19_656 -10_565 n
D4N4 D5N3 H6N4 148.919 19_656 -10_565 n
D4N4 D5N3 H4N3 158.6207 -14_666 19_656 n
D4N4 D5N3 H4N4 12.1743 -14_666 19_656 n
D4N4 D5N3 H4N4 0.0 -14_666 -14_666 n
D4N4 D5N3 C7N1 112.2168 -14_666 1_555 n
D4N4 D5N3 C7N3 122.2986 -14_666 -10_565 n
D4N4 D5N3 D6N4 154.7665 -14_666 -10_565 n
D4N4 D5N3 H6N4 154.7665 -14_666 -10_565 n
H4N3 D5N3 H4N4 155.4917 19_656 19_656 n
H4N3 D5N3 H4N4 158.6207 19_656 -14_666 n
H4N3 D5N3 C7N1 63.1872 19_656 1_555 n
H4N3 D5N3 C7N3 50.2027 19_656 -10_565 n
H4N3 D5N3 D6N4 7.9714 19_656 -10_565 n
H4N3 D5N3 H6N4 7.9714 19_656 -10_565 n
H4N4 D5N3 H4N4 12.1743 19_656 -14_666 n
H4N4 D5N3 C7N1 100.5275 19_656 1_555 n
H4N4 D5N3 C7N3 111.3399 19_656 -10_565 n
H4N4 D5N3 D6N4 148.919 19_656 -10_565 n
H4N4 D5N3 H6N4 148.919 19_656 -10_565 n
H4N4 D5N3 C7N1 112.2168 -14_666 1_555 n
H4N4 D5N3 C7N3 122.2986 -14_666 -10_565 n
H4N4 D5N3 D6N4 154.7665 -14_666 -10_565 n
H4N4 D5N3 H6N4 154.7665 -14_666 -10_565 n
C7N1 D5N3 C7N3 13.7178 1_555 -10_565 n
C7N1 D5N3 D6N4 55.436 1_555 -10_565 n
C7N1 D5N3 H6N4 55.436 1_555 -10_565 n
C7N3 D5N3 D6N4 42.3121 -10_565 -10_565 n
C7N3 D5N3 H6N4 42.3121 -10_565 -10_565 n
D6N4 D5N3 H6N4 0.0 -10_565 -10_565 n
D4N3 D5N4 H4N3 0.0 19_656 19_656 n
D4N3 D5N4 C7N1 48.2857 19_656 1_555 n
D4N3 D5N4 D5N4 142.3018 19_656 19_656 n
D4N3 D5N4 H5N4 142.3018 19_656 19_656 n
D4N3 D5N4 C7N3 78.985 19_656 -10_565 n
D4N3 D5N4 C7N3 109.1963 19_656 -14_666 n
D4N3 D5N4 D6N3 148.5499 19_656 -10_565 n
D4N3 D5N4 D6N3 149.9994 19_656 -14_666 n
D4N3 D5N4 D6N4 11.5741 19_656 -10_565 n
D4N3 D5N4 H6N3 148.5499 19_656 -10_565 n
D4N3 D5N4 H6N3 149.9994 19_656 -14_666 n
D4N3 D5N4 H6N4 11.5741 19_656 -10_565 n
H4N3 D5N4 C7N1 48.2857 19_656 1_555 n
H4N3 D5N4 D5N4 142.3018 19_656 19_656 n
H4N3 D5N4 H5N4 142.3018 19_656 19_656 n
H4N3 D5N4 C7N3 78.985 19_656 -10_565 n
H4N3 D5N4 C7N3 109.1963 19_656 -14_666 n
H4N3 D5N4 D6N3 148.5499 19_656 -10_565 n
H4N3 D5N4 D6N3 149.9994 19_656 -14_666 n
H4N3 D5N4 D6N4 11.5741 19_656 -10_565 n
H4N3 D5N4 H6N3 148.5499 19_656 -10_565 n
H4N3 D5N4 H6N3 149.9994 19_656 -14_666 n
H4N3 D5N4 H6N4 11.5741 19_656 -10_565 n
C7N1 D5N4 D5N4 96.686 1_555 19_656 n
C7N1 D5N4 H5N4 96.686 1_555 19_656 n
C7N1 D5N4 C7N3 31.6331 1_555 -10_565 n
C7N1 D5N4 C7N3 62.4677 1_555 -14_666 n
C7N1 D5N4 D6N3 107.9141 1_555 -10_565 n
C7N1 D5N4 D6N3 114.0388 1_555 -14_666 n
C7N1 D5N4 D6N4 59.4327 1_555 -10_565 n
C7N1 D5N4 H6N3 107.9141 1_555 -10_565 n
C7N1 D5N4 H6N3 114.0388 1_555 -14_666 n
C7N1 D5N4 H6N4 59.4327 1_555 -10_565 n
D5N4 D5N4 H5N4 0.0 19_656 19_656 n
D5N4 D5N4 C7N3 65.0558 19_656 -10_565 n
D5N4 D5N4 C7N3 34.2193 19_656 -14_666 n
D5N4 D5N4 D6N3 13.8988 19_656 -10_565 n
D5N4 D5N4 D6N3 21.6741 19_656 -14_666 n
D5N4 D5N4 D6N4 149.8843 19_656 -10_565 n
D5N4 D5N4 H6N3 13.8988 19_656 -10_565 n
D5N4 D5N4 H6N3 21.6741 19_656 -14_666 n
D5N4 D5N4 H6N4 149.8843 19_656 -10_565 n
H5N4 D5N4 C7N3 65.0558 19_656 -10_565 n
H5N4 D5N4 C7N3 34.2193 19_656 -14_666 n
H5N4 D5N4 D6N3 13.8988 19_656 -10_565 n
H5N4 D5N4 D6N3 21.6741 19_656 -14_666 n
H5N4 D5N4 D6N4 149.8843 19_656 -10_565 n
H5N4 D5N4 H6N3 13.8988 19_656 -10_565 n
H5N4 D5N4 H6N3 21.6741 19_656 -14_666 n
H5N4 D5N4 H6N4 149.8843 19_656 -10_565 n
C7N3 D5N4 C7N3 30.8365 -10_565 -14_666 n
C7N3 D5N4 D6N3 76.5423 -10_565 -10_565 n
C7N3 D5N4 D6N3 83.0906 -10_565 -14_666 n
C7N3 D5N4 D6N4 89.4552 -10_565 -10_565 n
C7N3 D5N4 H6N3 76.5423 -10_565 -10_565 n
C7N3 D5N4 H6N3 83.0906 -10_565 -14_666 n
C7N3 D5N4 H6N4 89.4552 -10_565 -10_565 n
C7N3 D5N4 D6N3 46.123 -14_666 -10_565 n
C7N3 D5N4 D6N3 53.1325 -14_666 -14_666 n
C7N3 D5N4 D6N4 118.889 -14_666 -10_565 n
C7N3 D5N4 H6N3 46.123 -14_666 -10_565 n
C7N3 D5N4 H6N3 53.1325 -14_666 -14_666 n
C7N3 D5N4 H6N4 118.889 -14_666 -10_565 n
D6N3 D5N4 D6N3 7.7752 -10_565 -14_666 n
D6N3 D5N4 D6N4 151.6487 -10_565 -10_565 n
D6N3 D5N4 H6N3 0.0 -10_565 -10_565 n
D6N3 D5N4 H6N3 7.7752 -10_565 -14_666 n
D6N3 D5N4 H6N4 151.6487 -10_565 -10_565 n
D6N3 D5N4 D6N4 149.9881 -14_666 -10_565 n
D6N3 D5N4 H6N3 7.7752 -14_666 -10_565 n
D6N3 D5N4 H6N3 0.0 -14_666 -14_666 n
D6N3 D5N4 H6N4 149.9881 -14_666 -10_565 n
D6N4 D5N4 H6N3 151.6487 -10_565 -10_565 n
D6N4 D5N4 H6N3 149.9881 -10_565 -14_666 n
D6N4 D5N4 H6N4 0.0 -10_565 -10_565 n
H6N3 D5N4 H6N3 7.7752 -10_565 -14_666 n
H6N3 D5N4 H6N4 151.6487 -10_565 -10_565 n
H6N3 D5N4 H6N4 149.9881 -14_666 -10_565 n
C6N2 H5N3 C6N2 16.1487 19_656 -14_666 n
C6N2 H5N3 D4N3 106.7593 19_656 19_656 n
C6N2 H5N3 D4N4 56.4981 19_656 19_656 n
C6N2 H5N3 D4N4 68.5183 19_656 -14_666 n
C6N2 H5N3 H4N3 106.7593 19_656 19_656 n
C6N2 H5N3 H4N4 56.4981 19_656 19_656 n
C6N2 H5N3 H4N4 68.5183 19_656 -14_666 n
C6N2 H5N3 C7N1 44.4113 19_656 1_555 n
C6N2 H5N3 C7N3 56.6523 19_656 -10_565 n
C6N2 H5N3 D6N4 98.8077 19_656 -10_565 n
C6N2 H5N3 H6N4 98.8077 19_656 -10_565 n
C6N2 H5N3 D4N3 122.0515 -14_666 19_656 n
C6N2 H5N3 D4N4 40.3646 -14_666 19_656 n
C6N2 H5N3 D4N4 52.4245 -14_666 -14_666 n
C6N2 H5N3 H4N3 122.0515 -14_666 19_656 n
C6N2 H5N3 H4N4 40.3646 -14_666 19_656 n
C6N2 H5N3 H4N4 52.4245 -14_666 -14_666 n
C6N2 H5N3 C7N1 60.4804 -14_666 1_555 n
C6N2 H5N3 C7N3 72.3592 -14_666 -10_565 n
C6N2 H5N3 D6N4 114.0828 -14_666 -10_565 n
C6N2 H5N3 H6N4 114.0828 -14_666 -10_565 n
D4N3 H5N3 D4N4 155.4917 19_656 19_656 n
D4N3 H5N3 D4N4 158.6207 19_656 -14_666 n
D4N3 H5N3 H4N3 0.0 19_656 19_656 n
D4N3 H5N3 H4N4 155.4917 19_656 19_656 n
D4N3 H5N3 H4N4 158.6207 19_656 -14_666 n
D4N3 H5N3 C7N1 63.1872 19_656 1_555 n
D4N3 H5N3 C7N3 50.2027 19_656 -10_565 n
D4N3 H5N3 D6N4 7.9714 19_656 -10_565 n
D4N3 H5N3 H6N4 7.9714 19_656 -10_565 n
D4N4 H5N3 D4N4 12.1743 19_656 -14_666 n
D4N4 H5N3 H4N3 155.4917 19_656 19_656 n
D4N4 H5N3 H4N4 0.0 19_656 19_656 n
D4N4 H5N3 H4N4 12.1743 19_656 -14_666 n
D4N4 H5N3 C7N1 100.5275 19_656 1_555 n
D4N4 H5N3 C7N3 111.3399 19_656 -10_565 n
D4N4 H5N3 D6N4 148.919 19_656 -10_565 n
D4N4 H5N3 H6N4 148.919 19_656 -10_565 n
D4N4 H5N3 H4N3 158.6207 -14_666 19_656 n
D4N4 H5N3 H4N4 12.1743 -14_666 19_656 n
D4N4 H5N3 H4N4 0.0 -14_666 -14_666 n
D4N4 H5N3 C7N1 112.2168 -14_666 1_555 n
D4N4 H5N3 C7N3 122.2986 -14_666 -10_565 n
D4N4 H5N3 D6N4 154.7665 -14_666 -10_565 n
D4N4 H5N3 H6N4 154.7665 -14_666 -10_565 n
H4N3 H5N3 H4N4 155.4917 19_656 19_656 n
H4N3 H5N3 H4N4 158.6207 19_656 -14_666 n
H4N3 H5N3 C7N1 63.1872 19_656 1_555 n
H4N3 H5N3 C7N3 50.2027 19_656 -10_565 n
H4N3 H5N3 D6N4 7.9714 19_656 -10_565 n
H4N3 H5N3 H6N4 7.9714 19_656 -10_565 n
H4N4 H5N3 H4N4 12.1743 19_656 -14_666 n
H4N4 H5N3 C7N1 100.5275 19_656 1_555 n
H4N4 H5N3 C7N3 111.3399 19_656 -10_565 n
H4N4 H5N3 D6N4 148.919 19_656 -10_565 n
H4N4 H5N3 H6N4 148.919 19_656 -10_565 n
H4N4 H5N3 C7N1 112.2168 -14_666 1_555 n
H4N4 H5N3 C7N3 122.2986 -14_666 -10_565 n
H4N4 H5N3 D6N4 154.7665 -14_666 -10_565 n
H4N4 H5N3 H6N4 154.7665 -14_666 -10_565 n
C7N1 H5N3 C7N3 13.7178 1_555 -10_565 n
C7N1 H5N3 D6N4 55.436 1_555 -10_565 n
C7N1 H5N3 H6N4 55.436 1_555 -10_565 n
C7N3 H5N3 D6N4 42.3121 -10_565 -10_565 n
C7N3 H5N3 H6N4 42.3121 -10_565 -10_565 n
D6N4 H5N3 H6N4 0.0 -10_565 -10_565 n
D4N3 H5N4 H4N3 0.0 19_656 19_656 n
D4N3 H5N4 C7N1 48.2857 19_656 1_555 n
D4N3 H5N4 D5N4 142.3018 19_656 19_656 n
D4N3 H5N4 H5N4 142.3018 19_656 19_656 n
D4N3 H5N4 C7N3 78.985 19_656 -10_565 n
D4N3 H5N4 C7N3 109.1963 19_656 -14_666 n
D4N3 H5N4 D6N3 148.5499 19_656 -10_565 n
D4N3 H5N4 D6N3 149.9994 19_656 -14_666 n
D4N3 H5N4 D6N4 11.5741 19_656 -10_565 n
D4N3 H5N4 H6N3 148.5499 19_656 -10_565 n
D4N3 H5N4 H6N3 149.9994 19_656 -14_666 n
D4N3 H5N4 H6N4 11.5741 19_656 -10_565 n
H4N3 H5N4 C7N1 48.2857 19_656 1_555 n
H4N3 H5N4 D5N4 142.3018 19_656 19_656 n
H4N3 H5N4 H5N4 142.3018 19_656 19_656 n
H4N3 H5N4 C7N3 78.985 19_656 -10_565 n
H4N3 H5N4 C7N3 109.1963 19_656 -14_666 n
H4N3 H5N4 D6N3 148.5499 19_656 -10_565 n
H4N3 H5N4 D6N3 149.9994 19_656 -14_666 n
H4N3 H5N4 D6N4 11.5741 19_656 -10_565 n
H4N3 H5N4 H6N3 148.5499 19_656 -10_565 n
H4N3 H5N4 H6N3 149.9994 19_656 -14_666 n
H4N3 H5N4 H6N4 11.5741 19_656 -10_565 n
C7N1 H5N4 D5N4 96.686 1_555 19_656 n
C7N1 H5N4 H5N4 96.686 1_555 19_656 n
C7N1 H5N4 C7N3 31.6331 1_555 -10_565 n
C7N1 H5N4 C7N3 62.4677 1_555 -14_666 n
C7N1 H5N4 D6N3 107.9141 1_555 -10_565 n
C7N1 H5N4 D6N3 114.0388 1_555 -14_666 n
C7N1 H5N4 D6N4 59.4327 1_555 -10_565 n
C7N1 H5N4 H6N3 107.9141 1_555 -10_565 n
C7N1 H5N4 H6N3 114.0388 1_555 -14_666 n
C7N1 H5N4 H6N4 59.4327 1_555 -10_565 n
D5N4 H5N4 H5N4 0.0 19_656 19_656 n
D5N4 H5N4 C7N3 65.0558 19_656 -10_565 n
D5N4 H5N4 C7N3 34.2193 19_656 -14_666 n
D5N4 H5N4 D6N3 13.8988 19_656 -10_565 n
D5N4 H5N4 D6N3 21.6741 19_656 -14_666 n
D5N4 H5N4 D6N4 149.8843 19_656 -10_565 n
D5N4 H5N4 H6N3 13.8988 19_656 -10_565 n
D5N4 H5N4 H6N3 21.6741 19_656 -14_666 n
D5N4 H5N4 H6N4 149.8843 19_656 -10_565 n
H5N4 H5N4 C7N3 65.0558 19_656 -10_565 n
H5N4 H5N4 C7N3 34.2193 19_656 -14_666 n
H5N4 H5N4 D6N3 13.8988 19_656 -10_565 n
H5N4 H5N4 D6N3 21.6741 19_656 -14_666 n
H5N4 H5N4 D6N4 149.8843 19_656 -10_565 n
H5N4 H5N4 H6N3 13.8988 19_656 -10_565 n
H5N4 H5N4 H6N3 21.6741 19_656 -14_666 n
H5N4 H5N4 H6N4 149.8843 19_656 -10_565 n
C7N3 H5N4 C7N3 30.8365 -10_565 -14_666 n
C7N3 H5N4 D6N3 76.5423 -10_565 -10_565 n
C7N3 H5N4 D6N3 83.0906 -10_565 -14_666 n
C7N3 H5N4 D6N4 89.4552 -10_565 -10_565 n
C7N3 H5N4 H6N3 76.5423 -10_565 -10_565 n
C7N3 H5N4 H6N3 83.0906 -10_565 -14_666 n
C7N3 H5N4 H6N4 89.4552 -10_565 -10_565 n
C7N3 H5N4 D6N3 46.123 -14_666 -10_565 n
C7N3 H5N4 D6N3 53.1325 -14_666 -14_666 n
C7N3 H5N4 D6N4 118.889 -14_666 -10_565 n
C7N3 H5N4 H6N3 46.123 -14_666 -10_565 n
C7N3 H5N4 H6N3 53.1325 -14_666 -14_666 n
C7N3 H5N4 H6N4 118.889 -14_666 -10_565 n
D6N3 H5N4 D6N3 7.7752 -10_565 -14_666 n
D6N3 H5N4 D6N4 151.6487 -10_565 -10_565 n
D6N3 H5N4 H6N3 0.0 -10_565 -10_565 n
D6N3 H5N4 H6N3 7.7752 -10_565 -14_666 n
D6N3 H5N4 H6N4 151.6487 -10_565 -10_565 n
D6N3 H5N4 D6N4 149.9881 -14_666 -10_565 n
D6N3 H5N4 H6N3 7.7752 -14_666 -10_565 n
D6N3 H5N4 H6N3 0.0 -14_666 -14_666 n
D6N3 H5N4 H6N4 149.9881 -14_666 -10_565 n
D6N4 H5N4 H6N3 151.6487 -10_565 -10_565 n
D6N4 H5N4 H6N3 149.9881 -10_565 -14_666 n
D6N4 H5N4 H6N4 0.0 -10_565 -10_565 n
H6N3 H5N4 H6N3 7.7752 -10_565 -14_666 n
H6N3 H5N4 H6N4 151.6487 -10_565 -10_565 n
H6N3 H5N4 H6N4 149.9881 -14_666 -10_565 n
N1a C7N3 C6N2 51.8054 1_555 19_656 n
N1a C7N3 C6N2 61.9633 1_555 -14_666 n
N1a C7N3 D4N3 99.6063 1_555 -14_666 n
N1a C7N3 H4N3 99.6063 1_555 -14_666 n
N1a C7N3 C7N1 78.0538 1_555 -10_565 n
N1a C7N3 C7N1 62.73 1_555 -14_666 n
N1a C7N3 C7N1 104.6999 1_555 -219_463 n
N1a C7N3 D5N3 91.28 1_555 -10_565 n
N1a C7N3 D5N4 144.312 1_555 -10_565 n
N1a C7N3 D5N4 101.9972 1_555 -14_666 n
N1a C7N3 H5N3 91.28 1_555 -10_565 n
N1a C7N3 H5N4 144.312 1_555 -10_565 n
N1a C7N3 H5N4 101.9972 1_555 -14_666 n
N1a C7N3 C7N3 74.2265 1_555 19_656 n
N1a C7N3 C7N3 102.7094 1_555 210_655 n
N1a C7N3 C7N3 112.1197 1_555 214_554 n
N1a C7N3 D6N3 116.9428 1_555 1_555 n
N1a C7N3 D6N3 127.3845 1_555 19_656 n
N1a C7N3 D6N4 117.1448 1_555 1_555 n
N1a C7N3 H6N3 116.9428 1_555 1_555 n
N1a C7N3 H6N3 127.3845 1_555 19_656 n
N1a C7N3 H6N4 117.1448 1_555 1_555 n
C6N2 C7N3 C6N2 11.3064 19_656 -14_666 n
C6N2 C7N3 D4N3 58.155 19_656 -14_666 n
C6N2 C7N3 H4N3 58.155 19_656 -14_666 n
C6N2 C7N3 C7N1 26.7128 19_656 -10_565 n
C6N2 C7N3 C7N1 105.8545 19_656 -14_666 n
C6N2 C7N3 C7N1 69.8478 19_656 -219_463 n
C6N2 C7N3 D5N3 47.5021 19_656 -10_565 n
C6N2 C7N3 D5N4 123.2605 19_656 -10_565 n
C6N2 C7N3 D5N4 153.1577 19_656 -14_666 n
C6N2 C7N3 H5N3 47.5021 19_656 -10_565 n
C6N2 C7N3 H5N4 123.2605 19_656 -10_565 n
C6N2 C7N3 H5N4 153.1577 19_656 -14_666 n
C6N2 C7N3 C7N3 120.4793 19_656 19_656 n
C6N2 C7N3 C7N3 101.8391 19_656 210_655 n
C6N2 C7N3 C7N3 88.9574 19_656 214_554 n
C6N2 C7N3 D6N3 162.2329 19_656 1_555 n
C6N2 C7N3 D6N3 153.8125 19_656 19_656 n
C6N2 C7N3 D6N4 82.3569 19_656 1_555 n
C6N2 C7N3 H6N3 162.2329 19_656 1_555 n
C6N2 C7N3 H6N3 153.8125 19_656 19_656 n
C6N2 C7N3 H6N4 82.3569 19_656 1_555 n
C6N2 C7N3 D4N3 47.2686 -14_666 -14_666 n
C6N2 C7N3 H4N3 47.2686 -14_666 -14_666 n
C6N2 C7N3 C7N1 16.0946 -14_666 -10_565 n
C6N2 C7N3 C7N1 117.0909 -14_666 -14_666 n
C6N2 C7N3 C7N1 68.0157 -14_666 -219_463 n
C6N2 C7N3 D5N3 36.542 -14_666 -10_565 n
C6N2 C7N3 D5N4 112.3546 -14_666 -10_565 n
C6N2 C7N3 D5N4 163.9505 -14_666 -14_666 n
C6N2 C7N3 H5N3 36.542 -14_666 -10_565 n
C6N2 C7N3 H5N4 112.3546 -14_666 -10_565 n
C6N2 C7N3 H5N4 163.9505 -14_666 -14_666 n
C6N2 C7N3 C7N3 131.7745 -14_666 19_656 n
C6N2 C7N3 C7N3 105.6325 -14_666 210_655 n
C6N2 C7N3 C7N3 88.6306 -14_666 214_554 n
C6N2 C7N3 D6N3 160.1819 -14_666 1_555 n
C6N2 C7N3 D6N3 145.9457 -14_666 19_656 n
C6N2 C7N3 D6N4 71.6555 -14_666 1_555 n
C6N2 C7N3 H6N3 160.1819 -14_666 1_555 n
C6N2 C7N3 H6N3 145.9457 -14_666 19_656 n
C6N2 C7N3 H6N4 71.6555 -14_666 1_555 n
D4N3 C7N3 H4N3 0.0 -14_666 -14_666 n
D4N3 C7N3 C7N1 36.7474 -14_666 -10_565 n
D4N3 C7N3 C7N1 162.2649 -14_666 -14_666 n
D4N3 C7N3 C7N1 82.0608 -14_666 -219_463 n
D4N3 C7N3 D5N3 10.7482 -14_666 -10_565 n
D4N3 C7N3 D5N4 65.1224 -14_666 -10_565 n
D4N3 C7N3 D5N4 144.0219 -14_666 -14_666 n
D4N3 C7N3 H5N3 10.7482 -14_666 -10_565 n
D4N3 C7N3 H5N4 65.1224 -14_666 -10_565 n
D4N3 C7N3 H5N4 144.0219 -14_666 -14_666 n
D4N3 C7N3 C7N3 169.4776 -14_666 19_656 n
D4N3 C7N3 C7N3 126.1724 -14_666 210_655 n
D4N3 C7N3 C7N3 100.2976 -14_666 214_554 n
D4N3 C7N3 D6N3 117.8252 -14_666 1_555 n
D4N3 C7N3 D6N3 100.4799 -14_666 19_656 n
D4N3 C7N3 D6N4 24.4704 -14_666 1_555 n
D4N3 C7N3 H6N3 117.8252 -14_666 1_555 n
D4N3 C7N3 H6N3 100.4799 -14_666 19_656 n
D4N3 C7N3 H6N4 24.4704 -14_666 1_555 n
H4N3 C7N3 C7N1 36.7474 -14_666 -10_565 n
H4N3 C7N3 C7N1 162.2649 -14_666 -14_666 n
H4N3 C7N3 C7N1 82.0608 -14_666 -219_463 n
H4N3 C7N3 D5N3 10.7482 -14_666 -10_565 n
H4N3 C7N3 D5N4 65.1224 -14_666 -10_565 n
H4N3 C7N3 D5N4 144.0219 -14_666 -14_666 n
H4N3 C7N3 H5N3 10.7482 -14_666 -10_565 n
H4N3 C7N3 H5N4 65.1224 -14_666 -10_565 n
H4N3 C7N3 H5N4 144.0219 -14_666 -14_666 n
H4N3 C7N3 C7N3 169.4776 -14_666 19_656 n
H4N3 C7N3 C7N3 126.1724 -14_666 210_655 n
H4N3 C7N3 C7N3 100.2976 -14_666 214_554 n
H4N3 C7N3 D6N3 117.8252 -14_666 1_555 n
H4N3 C7N3 D6N3 100.4799 -14_666 19_656 n
H4N3 C7N3 D6N4 24.4704 -14_666 1_555 n
H4N3 C7N3 H6N3 117.8252 -14_666 1_555 n
H4N3 C7N3 H6N3 100.4799 -14_666 19_656 n
H4N3 C7N3 H6N4 24.4704 -14_666 1_555 n
C7N1 C7N3 C7N1 130.2085 -10_565 -14_666 n
C7N1 C7N3 C7N1 60.0099 -10_565 -219_463 n
C7N1 C7N3 D5N3 26.4975 -10_565 -10_565 n
C7N1 C7N3 D5N4 99.8118 -10_565 -10_565 n
C7N1 C7N3 D5N4 179.0264 -10_565 -14_666 n
C7N1 C7N3 H5N3 26.4975 -10_565 -10_565 n
C7N1 C7N3 H5N4 99.8118 -10_565 -10_565 n
C7N1 C7N3 H5N4 179.0264 -10_565 -14_666 n
C7N1 C7N3 C7N3 145.2347 -10_565 19_656 n
C7N1 C7N3 C7N3 102.8991 -10_565 210_655 n
C7N1 C7N3 C7N3 81.3333 -10_565 214_554 n
C7N1 C7N3 D6N3 154.519 -10_565 1_555 n
C7N1 C7N3 D6N3 136.971 -10_565 19_656 n
C7N1 C7N3 D6N4 60.8084 -10_565 1_555 n
C7N1 C7N3 H6N3 154.519 -10_565 1_555 n
C7N1 C7N3 H6N3 136.971 -10_565 19_656 n
C7N1 C7N3 H6N4 60.8084 -10_565 1_555 n
C7N1 C7N3 C7N1 100.2205 -14_666 -219_463 n
C7N1 C7N3 D5N3 152.7565 -14_666 -10_565 n
C7N1 C7N3 D5N4 129.9648 -14_666 -10_565 n
C7N1 C7N3 D5N4 49.242 -14_666 -14_666 n
C7N1 C7N3 H5N3 152.7565 -14_666 -10_565 n
C7N1 C7N3 H5N4 129.9648 -14_666 -10_565 n
C7N1 C7N3 H5N4 49.242 -14_666 -14_666 n
C7N1 C7N3 C7N3 15.026 -14_666 19_656 n
C7N1 C7N3 C7N3 61.0889 -14_666 210_655 n
C7N1 C7N3 C7N3 86.0714 -14_666 214_554 n
C7N1 C7N3 D6N3 74.7622 -14_666 1_555 n
C7N1 C7N3 D6N3 92.4263 -14_666 19_656 n
C7N1 C7N3 D6N4 165.4245 -14_666 1_555 n
C7N1 C7N3 H6N3 74.7622 -14_666 1_555 n
C7N1 C7N3 H6N3 92.4263 -14_666 19_656 n
C7N1 C7N3 H6N4 165.4245 -14_666 1_555 n
C7N1 C7N3 D5N3 77.4921 -219_463 -10_565 n
C7N1 C7N3 D5N4 104.678 -219_454 -10_565 n
C7N1 C7N3 D5N4 119.0816 -219_454 -14_666 n
C7N1 C7N3 H5N3 77.4921 -219_454 -10_565 n
C7N1 C7N3 H5N4 104.678 -219_454 -10_565 n
C7N1 C7N3 H5N4 119.0816 -219_454 -14_666 n
C7N1 C7N3 C7N3 107.588 -219_454 19_656 n
C7N1 C7N3 C7N3 45.0876 -219_454 210_655 n
C7N1 C7N3 C7N3 21.3234 -219_454 214_554 n
C7N1 C7N3 D6N3 127.8471 -219_454 1_555 n
C7N1 C7N3 D6N3 125.9304 -219_454 19_656 n
C7N1 C7N3 D6N4 93.8925 -219_454 1_555 n
C7N1 C7N3 H6N3 127.8471 -219_454 1_555 n
C7N1 C7N3 H6N3 125.9304 -219_454 19_656 n
C7N1 C7N3 H6N4 93.8925 -219_454 1_555 n
D5N3 C7N3 D5N4 75.8214 -10_565 -10_565 n
D5N3 C7N3 D5N4 154.332 -10_565 -14_666 n
D5N3 C7N3 H5N3 0.0 -10_565 -10_565 n
D5N3 C7N3 H5N4 75.8214 -10_565 -10_565 n
D5N3 C7N3 H5N4 154.332 -10_565 -14_666 n
D5N3 C7N3 C7N3 165.3847 -10_565 19_656 n
D5N3 C7N3 C7N3 122.5649 -10_565 210_655 n
D5N3 C7N3 C7N3 97.3854 -10_565 214_554 n
D5N3 C7N3 D6N3 128.2712 -10_565 1_555 n
D5N3 C7N3 D6N3 111.0815 -10_565 19_656 n
D5N3 C7N3 D6N4 35.213 -10_565 1_555 n
D5N3 C7N3 H6N3 128.2712 -10_565 1_555 n
D5N3 C7N3 H6N3 111.0815 -10_565 19_656 n
D5N3 C7N3 H6N4 35.213 -10_565 1_555 n
D5N4 C7N3 D5N4 80.7249 -10_565 -14_666 n
D5N4 C7N3 H5N3 75.8214 -10_565 -10_565 n
D5N4 C7N3 H5N4 0.0 -10_565 -10_565 n
D5N4 C7N3 H5N4 80.7249 -10_565 -14_666 n
D5N4 C7N3 C7N3 114.9443 -10_565 19_656 n
D5N4 C7N3 C7N3 112.3341 -10_565 210_655 n
D5N4 C7N3 C7N3 102.5722 -10_565 214_554 n
D5N4 C7N3 D6N3 55.6444 -10_565 1_555 n
D5N4 C7N3 D6N3 38.2411 -10_565 19_656 n
D5N4 C7N3 D6N4 40.9626 -10_565 1_555 n
D5N4 C7N3 H6N3 55.6444 -10_565 1_555 n
D5N4 C7N3 H6N3 38.2411 -10_565 19_656 n
D5N4 C7N3 H6N4 40.9626 -10_565 1_555 n
D5N4 C7N3 H5N3 154.332 -14_666 -10_565 n
D5N4 C7N3 H5N4 80.7249 -14_666 -10_565 n
D5N4 C7N3 H5N4 0.0 -14_666 -14_666 n
D5N4 C7N3 C7N3 34.2194 -14_666 19_656 n
D5N4 C7N3 C7N3 76.131 -14_666 210_655 n
D5N4 C7N3 C7N3 97.7587 -14_666 214_554 n
D5N4 C7N3 D6N3 26.2118 -14_666 1_555 n
D5N4 C7N3 D6N3 43.7112 -14_666 19_656 n
D5N4 C7N3 D6N4 119.8952 -14_666 1_555 n
D5N4 C7N3 H6N3 26.2118 -14_666 1_555 n
D5N4 C7N3 H6N3 43.7112 -14_666 19_656 n
D5N4 C7N3 H6N4 119.8952 -14_666 1_555 n
H5N3 C7N3 H5N4 75.8214 -10_565 -10_565 n
H5N3 C7N3 H5N4 154.332 -10_565 -14_666 n
H5N3 C7N3 C7N3 165.3847 -10_565 19_656 n
H5N3 C7N3 C7N3 122.5649 -10_565 210_655 n
H5N3 C7N3 C7N3 97.3854 -10_565 214_554 n
H5N3 C7N3 D6N3 128.2712 -10_565 1_555 n
H5N3 C7N3 D6N3 111.0815 -10_565 19_656 n
H5N3 C7N3 D6N4 35.213 -10_565 1_555 n
H5N3 C7N3 H6N3 128.2712 -10_565 1_555 n
H5N3 C7N3 H6N3 111.0815 -10_565 19_656 n
H5N3 C7N3 H6N4 35.213 -10_565 1_555 n
H5N4 C7N3 H5N4 80.7249 -10_565 -14_666 n
H5N4 C7N3 C7N3 114.9443 -10_565 19_656 n
H5N4 C7N3 C7N3 112.3341 -10_565 210_655 n
H5N4 C7N3 C7N3 102.5722 -10_565 214_554 n
H5N4 C7N3 D6N3 55.6444 -10_565 1_555 n
H5N4 C7N3 D6N3 38.2411 -10_565 19_656 n
H5N4 C7N3 D6N4 40.9626 -10_565 1_555 n
H5N4 C7N3 H6N3 55.6444 -10_565 1_555 n
H5N4 C7N3 H6N3 38.2411 -10_565 19_656 n
H5N4 C7N3 H6N4 40.9626 -10_565 1_555 n
H5N4 C7N3 C7N3 34.2194 -14_666 19_656 n
H5N4 C7N3 C7N3 76.131 -14_666 210_655 n
H5N4 C7N3 C7N3 97.7587 -14_666 214_554 n
H5N4 C7N3 D6N3 26.2118 -14_666 1_555 n
H5N4 C7N3 D6N3 43.7112 -14_666 19_656 n
H5N4 C7N3 D6N4 119.8952 -14_666 1_555 n
H5N4 C7N3 H6N3 26.2118 -14_666 1_555 n
H5N4 C7N3 H6N3 43.7112 -14_666 19_656 n
H5N4 C7N3 H6N4 119.8952 -14_666 1_555 n
C7N3 C7N3 C7N3 64.103 19_656 210_655 n
C7N3 C7N3 C7N3 89.9999 19_656 214_554 n
C7N3 C7N3 D6N3 59.8216 19_656 1_555 n
C7N3 C7N3 D6N3 77.4935 19_656 19_656 n
C7N3 C7N3 D6N4 152.6475 19_656 1_555 n
C7N3 C7N3 H6N3 59.8216 19_656 1_555 n
C7N3 C7N3 H6N3 77.4935 19_656 19_656 n
C7N3 C7N3 H6N4 152.6475 19_656 1_555 n
C7N3 C7N3 C7N3 25.8969 210_655 214_554 n
C7N3 C7N3 D6N3 93.9848 210_655 1_555 n
C7N3 C7N3 D6N3 103.406 210_655 19_656 n
C7N3 C7N3 D6N4 129.9287 210_655 1_555 n
C7N3 C7N3 H6N3 93.9848 210_655 1_555 n
C7N3 C7N3 H6N3 103.406 210_655 19_656 n
C7N3 C7N3 H6N4 129.9287 210_655 1_555 n
C7N3 C7N3 D6N3 108.7422 214_554 1_555 n
C7N3 C7N3 D6N3 111.2764 214_554 19_656 n
C7N3 C7N3 D6N4 106.3949 214_554 1_555 n
C7N3 C7N3 H6N3 108.7422 214_554 1_555 n
C7N3 C7N3 H6N3 111.2764 214_554 19_656 n
C7N3 C7N3 H6N4 106.3949 214_554 1_555 n
D6N3 C7N3 D6N3 17.6719 1_555 19_656 n
D6N3 C7N3 D6N4 93.7179 1_555 1_555 n
D6N3 C7N3 H6N3 0.0 1_555 1_555 n
D6N3 C7N3 H6N3 17.6719 1_555 19_656 n
D6N3 C7N3 H6N4 93.7179 1_555 1_555 n
D6N3 C7N3 D6N4 76.192 19_656 1_555 n
D6N3 C7N3 H6N3 17.6719 19_656 1_555 n
D6N3 C7N3 H6N3 0.0 19_656 19_656 n
D6N3 C7N3 H6N4 76.192 19_656 1_555 n
D6N4 C7N3 H6N3 93.7179 1_555 1_555 n
D6N4 C7N3 H6N3 76.192 1_555 19_656 n
D6N4 C7N3 H6N4 0.0 1_555 1_555 n
H6N3 C7N3 H6N3 17.6719 1_555 19_656 n
H6N3 C7N3 H6N4 93.7179 1_555 1_555 n
H6N3 C7N3 H6N4 76.192 19_656 1_555 n
C7N1 D6N3 C7N1 67.2192 -10_565 -14_666 n
C7N1 D6N3 D5N4 39.4786 -10_565 -10_565 n
C7N1 D6N3 D5N4 109.4536 -10_565 -14_666 n
C7N1 D6N3 H5N4 39.4786 -10_565 -10_565 n
C7N1 D6N3 H5N4 109.4536 -10_565 -14_666 n
C7N1 D6N3 C7N3 8.8011 -10_565 1_555 n
C7N1 D6N3 C7N3 51.4001 -10_565 19_656 n
C7N1 D6N3 D6N3 51.1306 -10_565 19_656 n
C7N1 D6N3 D6N4 107.2541 -10_565 19_656 n
C7N1 D6N3 H6N3 51.1306 -10_565 19_656 n
C7N1 D6N3 H6N4 107.2541 -10_565 19_656 n
C7N1 D6N3 D5N4 106.0846 -14_666 -10_565 n
C7N1 D6N3 D5N4 43.6123 -14_666 -14_666 n
C7N1 D6N3 H5N4 106.0846 -14_666 -10_565 n
C7N1 D6N3 H5N4 43.6123 -14_666 -14_666 n
C7N1 D6N3 C7N3 58.5504 -14_666 1_555 n
C7N1 D6N3 C7N3 15.9213 -14_666 19_656 n
C7N1 D6N3 D6N3 118.3498 -14_666 19_656 n
C7N1 D6N3 D6N4 40.4505 -14_666 19_656 n
C7N1 D6N3 H6N3 118.3498 -14_666 19_656 n
C7N1 D6N3 H6N4 40.4505 -14_666 19_656 n
D5N4 D6N3 D5N4 144.4275 -10_565 -14_666 n
D5N4 D6N3 H5N4 0.0 -10_565 -10_565 n
D5N4 D6N3 H5N4 144.4275 -10_565 -14_666 n
D5N4 D6N3 C7N3 47.8131 -10_565 1_555 n
D5N4 D6N3 C7N3 90.1658 -10_565 19_656 n
D5N4 D6N3 D6N3 13.8987 -10_565 19_656 n
D5N4 D6N3 D6N4 146.5085 -10_565 19_656 n
D5N4 D6N3 H6N3 13.8987 -10_565 19_656 n
D5N4 D6N3 H6N4 146.5085 -10_565 19_656 n
D5N4 D6N3 H5N4 144.4275 -14_666 -10_565 n
D5N4 D6N3 H5N4 0.0 -14_666 -14_666 n
D5N4 D6N3 C7N3 100.6556 -14_666 1_555 n
D5N4 D6N3 C7N3 58.668 -14_666 19_656 n
D5N4 D6N3 D6N3 158.3267 -14_666 19_656 n
D5N4 D6N3 D6N4 16.3269 -14_666 19_656 n
D5N4 D6N3 H6N3 158.3267 -14_666 19_656 n
D5N4 D6N3 H6N4 16.3269 -14_666 19_656 n
H5N4 D6N3 H5N4 144.4275 -10_565 -14_666 n
H5N4 D6N3 C7N3 47.8131 -10_565 1_555 n
H5N4 D6N3 C7N3 90.1658 -10_565 19_656 n
H5N4 D6N3 D6N3 13.8987 -10_565 19_656 n
H5N4 D6N3 D6N4 146.5085 -10_565 19_656 n
H5N4 D6N3 H6N3 13.8987 -10_565 19_656 n
H5N4 D6N3 H6N4 146.5085 -10_565 19_656 n
H5N4 D6N3 C7N3 100.6556 -14_666 1_555 n
H5N4 D6N3 C7N3 58.668 -14_666 19_656 n
H5N4 D6N3 D6N3 158.3267 -14_666 19_656 n
H5N4 D6N3 D6N4 16.3269 -14_666 19_656 n
H5N4 D6N3 H6N3 158.3267 -14_666 19_656 n
H5N4 D6N3 H6N4 16.3269 -14_666 19_656 n
C7N3 D6N3 C7N3 42.685 1_555 19_656 n
C7N3 D6N3 D6N3 59.8215 1_555 19_656 n
C7N3 D6N3 D6N4 98.7609 1_555 19_656 n
C7N3 D6N3 H6N3 59.8215 1_555 19_656 n
C7N3 D6N3 H6N4 98.7609 1_555 19_656 n
C7N3 D6N3 D6N3 102.5066 19_656 19_656 n
C7N3 D6N3 D6N4 56.3583 19_656 19_656 n
C7N3 D6N3 H6N3 102.5066 19_656 19_656 n
C7N3 D6N3 H6N4 56.3583 19_656 19_656 n
D6N3 D6N3 D6N4 157.7773 19_656 19_656 n
D6N3 D6N3 H6N3 0.0 19_656 19_656 n
D6N3 D6N3 H6N4 157.7773 19_656 19_656 n
D6N4 D6N3 H6N3 157.7773 19_656 19_656 n
D6N4 D6N3 H6N4 0.0 19_656 19_656 n
H6N3 D6N3 H6N4 157.7773 19_656 19_656 n
C6N2 D6N4 D4N3 45.2852 -14_666 -14_666 n
C6N2 D6N4 D4N4 36.4026 -14_666 19_656 n
C6N2 D6N4 H4N3 45.2852 -14_666 -14_666 n
C6N2 D6N4 H4N4 36.4026 -14_666 19_656 n
C6N2 D6N4 C7N1 31.0099 -14_666 -10_565 n
C6N2 D6N4 D5N3 40.8352 -14_666 -10_565 n
C6N2 D6N4 D5N4 111.0829 -14_666 -10_565 n
C6N2 D6N4 H5N3 40.8352 -14_666 -10_565 n
C6N2 D6N4 H5N4 111.0829 -14_666 -10_565 n
C6N2 D6N4 C7N3 61.7822 -14_666 1_555 n
C6N2 D6N4 D6N3 108.4591 -14_666 19_656 n
C6N2 D6N4 H6N3 108.4591 -14_666 19_656 n
D4N3 D6N4 D4N4 12.7553 -14_666 19_656 n
D4N3 D6N4 H4N3 0.0 -14_666 -14_666 n
D4N3 D6N4 H4N4 12.7553 -14_666 19_656 n
D4N3 D6N4 C7N1 75.0959 -14_666 -10_565 n
D4N3 D6N4 D5N3 4.4601 -14_666 -10_565 n
D4N3 D6N4 D5N4 154.6352 -14_666 -10_565 n
D4N3 D6N4 H5N3 4.4601 -14_666 -10_565 n
D4N3 D6N4 H5N4 154.6352 -14_666 -10_565 n
D4N3 D6N4 C7N3 106.882 -14_666 1_555 n
D4N3 D6N4 D6N3 153.6153 -14_666 19_656 n
D4N3 D6N4 H6N3 153.6153 -14_666 19_656 n
D4N4 D6N4 H4N3 12.7553 19_656 -14_666 n
D4N4 D6N4 H4N4 0.0 19_656 19_656 n
D4N4 D6N4 C7N1 67.3381 19_656 -10_565 n
D4N4 D6N4 D5N3 9.5823 19_656 -10_565 n
D4N4 D6N4 D5N4 147.4085 19_656 -10_565 n
D4N4 D6N4 H5N3 9.5823 19_656 -10_565 n
D4N4 D6N4 H5N4 147.4085 19_656 -10_565 n
D4N4 D6N4 C7N3 97.861 19_656 1_555 n
D4N4 D6N4 D6N3 142.4267 19_656 19_656 n
D4N4 D6N4 H6N3 142.4267 19_656 19_656 n
H4N3 D6N4 H4N4 12.7553 -14_666 19_656 n
H4N3 D6N4 C7N1 75.0959 -14_666 -10_565 n
H4N3 D6N4 D5N3 4.4601 -14_666 -10_565 n
H4N3 D6N4 D5N4 154.6352 -14_666 -10_565 n
H4N3 D6N4 H5N3 4.4601 -14_666 -10_565 n
H4N3 D6N4 H5N4 154.6352 -14_666 -10_565 n
H4N3 D6N4 C7N3 106.882 -14_666 1_555 n
H4N3 D6N4 D6N3 153.6153 -14_666 19_656 n
H4N3 D6N4 H6N3 153.6153 -14_666 19_656 n
H4N4 D6N4 C7N1 67.3381 19_656 -10_565 n
H4N4 D6N4 D5N3 9.5823 19_656 -10_565 n
H4N4 D6N4 D5N4 147.4085 19_656 -10_565 n
H4N4 D6N4 H5N3 9.5823 19_656 -10_565 n
H4N4 D6N4 H5N4 147.4085 19_656 -10_565 n
H4N4 D6N4 C7N3 97.861 19_656 1_555 n
H4N4 D6N4 D6N3 142.4267 19_656 19_656 n
H4N4 D6N4 H6N3 142.4267 19_656 19_656 n
C7N1 D6N4 D5N3 70.7669 -10_565 -10_565 n
C7N1 D6N4 D5N4 80.3449 -10_565 -10_565 n
C7N1 D6N4 H5N3 70.7669 -10_565 -10_565 n
C7N1 D6N4 H5N4 80.3449 -10_565 -10_565 n
C7N1 D6N4 C7N3 32.1415 -10_565 1_555 n
C7N1 D6N4 D6N3 79.5819 -10_565 19_656 n
C7N1 D6N4 H6N3 79.5819 -10_565 19_656 n
D5N3 D6N4 D5N4 150.6476 -10_565 -10_565 n
D5N3 D6N4 H5N3 0.0 -10_565 -10_565 n
D5N3 D6N4 H5N4 150.6476 -10_565 -10_565 n
D5N3 D6N4 C7N3 102.4749 -10_565 1_555 n
D5N3 D6N4 D6N3 149.1606 -10_565 19_656 n
D5N3 D6N4 H6N3 149.1606 -10_565 19_656 n
D5N4 D6N4 H5N3 150.6476 -10_565 -10_565 n
D5N4 D6N4 H5N4 0.0 -10_565 -10_565 n
D5N4 D6N4 C7N3 49.5822 -10_565 1_555 n
D5N4 D6N4 D6N3 13.6848 -10_565 19_656 n
D5N4 D6N4 H6N3 13.6848 -10_565 19_656 n
H5N3 D6N4 H5N4 150.6476 -10_565 -10_565 n
H5N3 D6N4 C7N3 102.4749 -10_565 1_555 n
H5N3 D6N4 D6N3 149.1606 -10_565 19_656 n
H5N3 D6N4 H6N3 149.1606 -10_565 19_656 n
H5N4 D6N4 C7N3 49.5822 -10_565 1_555 n
H5N4 D6N4 D6N3 13.6848 -10_565 19_656 n
H5N4 D6N4 H6N3 13.6848 -10_565 19_656 n
C7N3 D6N4 D6N3 47.4497 1_555 19_656 n
C7N3 D6N4 H6N3 47.4497 1_555 19_656 n
D6N3 D6N4 H6N3 0.0 19_656 19_656 n
C7N1 H6N3 C7N1 67.2192 -10_565 -14_666 n
C7N1 H6N3 D5N4 39.4786 -10_565 -10_565 n
C7N1 H6N3 D5N4 109.4536 -10_565 -14_666 n
C7N1 H6N3 H5N4 39.4786 -10_565 -10_565 n
C7N1 H6N3 H5N4 109.4536 -10_565 -14_666 n
C7N1 H6N3 C7N3 8.8011 -10_565 1_555 n
C7N1 H6N3 C7N3 51.4001 -10_565 19_656 n
C7N1 H6N3 D6N3 51.1306 -10_565 19_656 n
C7N1 H6N3 D6N4 107.2541 -10_565 19_656 n
C7N1 H6N3 H6N3 51.1306 -10_565 19_656 n
C7N1 H6N3 H6N4 107.2541 -10_565 19_656 n
C7N1 H6N3 D5N4 106.0846 -14_666 -10_565 n
C7N1 H6N3 D5N4 43.6123 -14_666 -14_666 n
C7N1 H6N3 H5N4 106.0846 -14_666 -10_565 n
C7N1 H6N3 H5N4 43.6123 -14_666 -14_666 n
C7N1 H6N3 C7N3 58.5504 -14_666 1_555 n
C7N1 H6N3 C7N3 15.9213 -14_666 19_656 n
C7N1 H6N3 D6N3 118.3498 -14_666 19_656 n
C7N1 H6N3 D6N4 40.4505 -14_666 19_656 n
C7N1 H6N3 H6N3 118.3498 -14_666 19_656 n
C7N1 H6N3 H6N4 40.4505 -14_666 19_656 n
D5N4 H6N3 D5N4 144.4275 -10_565 -14_666 n
D5N4 H6N3 H5N4 0.0 -10_565 -10_565 n
D5N4 H6N3 H5N4 144.4275 -10_565 -14_666 n
D5N4 H6N3 C7N3 47.8131 -10_565 1_555 n
D5N4 H6N3 C7N3 90.1658 -10_565 19_656 n
D5N4 H6N3 D6N3 13.8987 -10_565 19_656 n
D5N4 H6N3 D6N4 146.5085 -10_565 19_656 n
D5N4 H6N3 H6N3 13.8987 -10_565 19_656 n
D5N4 H6N3 H6N4 146.5085 -10_565 19_656 n
D5N4 H6N3 H5N4 144.4275 -14_666 -10_565 n
D5N4 H6N3 H5N4 0.0 -14_666 -14_666 n
D5N4 H6N3 C7N3 100.6556 -14_666 1_555 n
D5N4 H6N3 C7N3 58.668 -14_666 19_656 n
D5N4 H6N3 D6N3 158.3267 -14_666 19_656 n
D5N4 H6N3 D6N4 16.3269 -14_666 19_656 n
D5N4 H6N3 H6N3 158.3267 -14_666 19_656 n
D5N4 H6N3 H6N4 16.3269 -14_666 19_656 n
H5N4 H6N3 H5N4 144.4275 -10_565 -14_666 n
H5N4 H6N3 C7N3 47.8131 -10_565 1_555 n
H5N4 H6N3 C7N3 90.1658 -10_565 19_656 n
H5N4 H6N3 D6N3 13.8987 -10_565 19_656 n
H5N4 H6N3 D6N4 146.5085 -10_565 19_656 n
H5N4 H6N3 H6N3 13.8987 -10_565 19_656 n
H5N4 H6N3 H6N4 146.5085 -10_565 19_656 n
H5N4 H6N3 C7N3 100.6556 -14_666 1_555 n
H5N4 H6N3 C7N3 58.668 -14_666 19_656 n
H5N4 H6N3 D6N3 158.3267 -14_666 19_656 n
H5N4 H6N3 D6N4 16.3269 -14_666 19_656 n
H5N4 H6N3 H6N3 158.3267 -14_666 19_656 n
H5N4 H6N3 H6N4 16.3269 -14_666 19_656 n
C7N3 H6N3 C7N3 42.685 1_555 19_656 n
C7N3 H6N3 D6N3 59.8215 1_555 19_656 n
C7N3 H6N3 D6N4 98.7609 1_555 19_656 n
C7N3 H6N3 H6N3 59.8215 1_555 19_656 n
C7N3 H6N3 H6N4 98.7609 1_555 19_656 n
C7N3 H6N3 D6N3 102.5066 19_656 19_656 n
C7N3 H6N3 D6N4 56.3583 19_656 19_656 n
C7N3 H6N3 H6N3 102.5066 19_656 19_656 n
C7N3 H6N3 H6N4 56.3583 19_656 19_656 n
D6N3 H6N3 D6N4 157.7773 19_656 19_656 n
D6N3 H6N3 H6N3 0.0 19_656 19_656 n
D6N3 H6N3 H6N4 157.7773 19_656 19_656 n
D6N4 H6N3 H6N3 157.7773 19_656 19_656 n
D6N4 H6N3 H6N4 0.0 19_656 19_656 n
H6N3 H6N3 H6N4 157.7773 19_656 19_656 n
C6N2 H6N4 D4N3 45.2852 -14_666 -14_666 n
C6N2 H6N4 D4N4 36.4026 -14_666 19_656 n
C6N2 H6N4 H4N3 45.2852 -14_666 -14_666 n
C6N2 H6N4 H4N4 36.4026 -14_666 19_656 n
C6N2 H6N4 C7N1 31.0099 -14_666 -10_565 n
C6N2 H6N4 D5N3 40.8352 -14_666 -10_565 n
C6N2 H6N4 D5N4 111.0829 -14_666 -10_565 n
C6N2 H6N4 H5N3 40.8352 -14_666 -10_565 n
C6N2 H6N4 H5N4 111.0829 -14_666 -10_565 n
C6N2 H6N4 C7N3 61.7822 -14_666 1_555 n
C6N2 H6N4 D6N3 108.4591 -14_666 19_656 n
C6N2 H6N4 H6N3 108.4591 -14_666 19_656 n
D4N3 H6N4 D4N4 12.7553 -14_666 19_656 n
D4N3 H6N4 H4N3 0.0 -14_666 -14_666 n
D4N3 H6N4 H4N4 12.7553 -14_666 19_656 n
D4N3 H6N4 C7N1 75.0959 -14_666 -10_565 n
D4N3 H6N4 D5N3 4.4601 -14_666 -10_565 n
D4N3 H6N4 D5N4 154.6352 -14_666 -10_565 n
D4N3 H6N4 H5N3 4.4601 -14_666 -10_565 n
D4N3 H6N4 H5N4 154.6352 -14_666 -10_565 n
D4N3 H6N4 C7N3 106.882 -14_666 1_555 n
D4N3 H6N4 D6N3 153.6153 -14_666 19_656 n
D4N3 H6N4 H6N3 153.6153 -14_666 19_656 n
D4N4 H6N4 H4N3 12.7553 19_656 -14_666 n
D4N4 H6N4 H4N4 0.0 19_656 19_656 n
D4N4 H6N4 C7N1 67.3381 19_656 -10_565 n
D4N4 H6N4 D5N3 9.5823 19_656 -10_565 n
D4N4 H6N4 D5N4 147.4085 19_656 -10_565 n
D4N4 H6N4 H5N3 9.5823 19_656 -10_565 n
D4N4 H6N4 H5N4 147.4085 19_656 -10_565 n
D4N4 H6N4 C7N3 97.861 19_656 1_555 n
D4N4 H6N4 D6N3 142.4267 19_656 19_656 n
D4N4 H6N4 H6N3 142.4267 19_656 19_656 n
H4N3 H6N4 H4N4 12.7553 -14_666 19_656 n
H4N3 H6N4 C7N1 75.0959 -14_666 -10_565 n
H4N3 H6N4 D5N3 4.4601 -14_666 -10_565 n
H4N3 H6N4 D5N4 154.6352 -14_666 -10_565 n
H4N3 H6N4 H5N3 4.4601 -14_666 -10_565 n
H4N3 H6N4 H5N4 154.6352 -14_666 -10_565 n
H4N3 H6N4 C7N3 106.882 -14_666 1_555 n
H4N3 H6N4 D6N3 153.6153 -14_666 19_656 n
H4N3 H6N4 H6N3 153.6153 -14_666 19_656 n
H4N4 H6N4 C7N1 67.3381 19_656 -10_565 n
H4N4 H6N4 D5N3 9.5823 19_656 -10_565 n
H4N4 H6N4 D5N4 147.4085 19_656 -10_565 n
H4N4 H6N4 H5N3 9.5823 19_656 -10_565 n
H4N4 H6N4 H5N4 147.4085 19_656 -10_565 n
H4N4 H6N4 C7N3 97.861 19_656 1_555 n
H4N4 H6N4 D6N3 142.4267 19_656 19_656 n
H4N4 H6N4 H6N3 142.4267 19_656 19_656 n
C7N1 H6N4 D5N3 70.7669 -10_565 -10_565 n
C7N1 H6N4 D5N4 80.3449 -10_565 -10_565 n
C7N1 H6N4 H5N3 70.7669 -10_565 -10_565 n
C7N1 H6N4 H5N4 80.3449 -10_565 -10_565 n
C7N1 H6N4 C7N3 32.1415 -10_565 1_555 n
C7N1 H6N4 D6N3 79.5819 -10_565 19_656 n
C7N1 H6N4 H6N3 79.5819 -10_565 19_656 n
D5N3 H6N4 D5N4 150.6476 -10_565 -10_565 n
D5N3 H6N4 H5N3 0.0 -10_565 -10_565 n
D5N3 H6N4 H5N4 150.6476 -10_565 -10_565 n
D5N3 H6N4 C7N3 102.4749 -10_565 1_555 n
D5N3 H6N4 D6N3 149.1606 -10_565 19_656 n
D5N3 H6N4 H6N3 149.1606 -10_565 19_656 n
D5N4 H6N4 H5N3 150.6476 -10_565 -10_565 n
D5N4 H6N4 H5N4 0.0 -10_565 -10_565 n
D5N4 H6N4 C7N3 49.5822 -10_565 1_555 n
D5N4 H6N4 D6N3 13.6848 -10_565 19_656 n
D5N4 H6N4 H6N3 13.6848 -10_565 19_656 n
H5N3 H6N4 H5N4 150.6476 -10_565 -10_565 n
H5N3 H6N4 C7N3 102.4749 -10_565 1_555 n
H5N3 H6N4 D6N3 149.1606 -10_565 19_656 n
H5N3 H6N4 H6N3 149.1606 -10_565 19_656 n
H5N4 H6N4 C7N3 49.5822 -10_565 1_555 n
H5N4 H6N4 D6N3 13.6848 -10_565 19_656 n
H5N4 H6N4 H6N3 13.6848 -10_565 19_656 n
C7N3 H6N4 D6N3 47.4497 1_555 19_656 n
C7N3 H6N4 H6N3 47.4497 1_555 19_656 n
D6N3 H6N4 H6N3 0.0 19_656 19_656 n
O2a2 N1d O2a2 55.6518 7_656 8_665 n
O2a2 N1d O2a2 55.6518 7_656 12_566 n
O2a2 N1d O2a2 56.7496 7_656 21_566 n
O2a2 N1d O2a2 1.9925 7_656 22_656 n
O2a2 N1d O2a2 54.4969 7_656 23_665 n
O2a2 N1d C1d 93.6111 7_656 1_555 n
O2a2 N1d C1d 111.5974 7_656 2_555 n
O2a2 N1d C1d 56.7934 7_656 3_555 n
O2a2 N1d C1d 110.1514 7_656 13_555 n
O2a2 N1d C1d 95.5587 7_656 14_555 n
O2a2 N1d C1d 56.0852 7_656 15_555 n
O2a2 N1d C2d 36.4355 7_656 1_555 n
O2a2 N1d C2d 75.9967 7_656 2_555 n
O2a2 N1d C2d 92.0019 7_656 3_555 n
O2a2 N1d C2d 77.8235 7_656 13_555 n
O2a2 N1d C2d 35.5249 7_656 14_555 n
O2a2 N1d C2d 90.7571 7_656 15_555 n
O2a2 N1d C3d 102.6 7_656 1_555 n
O2a2 N1d C3d 46.9634 7_656 2_555 n
O2a2 N1d C3d 79.3994 7_656 3_555 n
O2a2 N1d C3d 45.8559 7_656 13_555 n
O2a2 N1d C3d 101.4598 7_656 14_555 n
O2a2 N1d C3d 81.3441 7_656 15_555 n
O2a2 N1d O2a2 55.6518 8_665 12_566 n
O2a2 N1d O2a2 54.4969 8_665 21_566 n
O2a2 N1d O2a2 56.7496 8_665 22_656 n
O2a2 N1d O2a2 1.9925 8_665 23_665 n
O2a2 N1d C1d 56.7934 8_665 1_555 n
O2a2 N1d C1d 93.6111 8_665 2_555 n
O2a2 N1d C1d 111.5974 8_665 3_555 n
O2a2 N1d C1d 56.0852 8_665 13_555 n
O2a2 N1d C1d 110.1514 8_665 14_555 n
O2a2 N1d C1d 95.5587 8_665 15_555 n
O2a2 N1d C2d 92.0019 8_665 1_555 n
O2a2 N1d C2d 36.4355 8_665 2_555 n
O2a2 N1d C2d 75.9967 8_665 3_555 n
O2a2 N1d C2d 90.7571 8_665 13_555 n
O2a2 N1d C2d 77.8235 8_665 14_555 n
O2a2 N1d C2d 35.5249 8_665 15_555 n
O2a2 N1d C3d 79.3994 8_665 1_555 n
O2a2 N1d C3d 102.6 8_665 2_555 n
O2a2 N1d C3d 46.9634 8_665 3_555 n
O2a2 N1d C3d 81.3441 8_665 13_555 n
O2a2 N1d C3d 45.8559 8_665 14_555 n
O2a2 N1d C3d 101.4598 8_665 15_555 n
O2a2 N1d O2a2 1.9925 12_566 21_566 n
O2a2 N1d O2a2 54.4969 12_566 22_656 n
O2a2 N1d O2a2 56.7496 12_566 23_665 n
O2a2 N1d C1d 111.5974 12_566 1_555 n
O2a2 N1d C1d 56.7934 12_566 2_555 n
O2a2 N1d C1d 93.6111 12_566 3_555 n
O2a2 N1d C1d 95.5587 12_566 13_555 n
O2a2 N1d C1d 56.0852 12_566 14_555 n
O2a2 N1d C1d 110.1514 12_566 15_555 n
O2a2 N1d C2d 75.9967 12_566 1_555 n
O2a2 N1d C2d 92.0019 12_566 2_555 n
O2a2 N1d C2d 36.4355 12_566 3_555 n
O2a2 N1d C2d 35.5249 12_566 13_555 n
O2a2 N1d C2d 90.7571 12_566 14_555 n
O2a2 N1d C2d 77.8235 12_566 15_555 n
O2a2 N1d C3d 46.9634 12_566 1_555 n
O2a2 N1d C3d 79.3994 12_566 2_555 n
O2a2 N1d C3d 102.6 12_566 3_555 n
O2a2 N1d C3d 101.4598 12_566 13_555 n
O2a2 N1d C3d 81.3441 12_566 14_555 n
O2a2 N1d C3d 45.8559 12_566 15_555 n
O2a2 N1d O2a2 55.6518 21_566 22_656 n
O2a2 N1d O2a2 55.6518 21_566 23_665 n
O2a2 N1d C1d 110.1514 21_566 1_555 n
O2a2 N1d C1d 56.0852 21_566 2_555 n
O2a2 N1d C1d 95.5587 21_566 3_555 n
O2a2 N1d C1d 93.6111 21_566 13_555 n
O2a2 N1d C1d 56.7934 21_566 14_555 n
O2a2 N1d C1d 111.5974 21_566 15_555 n
O2a2 N1d C2d 77.8235 21_566 1_555 n
O2a2 N1d C2d 90.7571 21_566 2_555 n
O2a2 N1d C2d 35.5249 21_566 3_555 n
O2a2 N1d C2d 36.4355 21_566 13_555 n
O2a2 N1d C2d 92.0019 21_566 14_555 n
O2a2 N1d C2d 75.9967 21_566 15_555 n
O2a2 N1d C3d 45.8559 21_566 1_555 n
O2a2 N1d C3d 81.3441 21_566 2_555 n
O2a2 N1d C3d 101.4598 21_566 3_555 n
O2a2 N1d C3d 102.6 21_566 13_555 n
O2a2 N1d C3d 79.3994 21_566 14_555 n
O2a2 N1d C3d 46.9634 21_566 15_555 n
O2a2 N1d O2a2 55.6518 22_656 23_665 n
O2a2 N1d C1d 95.5587 22_656 1_555 n
O2a2 N1d C1d 110.1514 22_656 2_555 n
O2a2 N1d C1d 56.0852 22_656 3_555 n
O2a2 N1d C1d 111.5974 22_656 13_555 n
O2a2 N1d C1d 93.6111 22_656 14_555 n
O2a2 N1d C1d 56.7934 22_656 15_555 n
O2a2 N1d C2d 35.5249 22_656 1_555 n
O2a2 N1d C2d 77.8235 22_656 2_555 n
O2a2 N1d C2d 90.7571 22_656 3_555 n
O2a2 N1d C2d 75.9967 22_656 13_555 n
O2a2 N1d C2d 36.4355 22_656 14_555 n
O2a2 N1d C2d 92.0019 22_656 15_555 n
O2a2 N1d C3d 101.4598 22_656 1_555 n
O2a2 N1d C3d 45.8559 22_656 2_555 n
O2a2 N1d C3d 81.3441 22_656 3_555 n
O2a2 N1d C3d 46.9634 22_656 13_555 n
O2a2 N1d C3d 102.6 22_656 14_555 n
O2a2 N1d C3d 79.3994 22_656 15_555 n
O2a2 N1d C1d 56.0852 23_665 1_555 n
O2a2 N1d C1d 95.5587 23_665 2_555 n
O2a2 N1d C1d 110.1514 23_665 3_555 n
O2a2 N1d C1d 56.7934 23_665 13_555 n
O2a2 N1d C1d 111.5974 23_665 14_555 n
O2a2 N1d C1d 93.6111 23_665 15_555 n
O2a2 N1d C2d 90.7571 23_665 1_555 n
O2a2 N1d C2d 35.5249 23_665 2_555 n
O2a2 N1d C2d 77.8235 23_665 3_555 n
O2a2 N1d C2d 92.0019 23_665 13_555 n
O2a2 N1d C2d 75.9967 23_665 14_555 n
O2a2 N1d C2d 36.4355 23_665 15_555 n
O2a2 N1d C3d 81.3441 23_665 1_555 n
O2a2 N1d C3d 101.4598 23_665 2_555 n
O2a2 N1d C3d 45.8559 23_665 3_555 n
O2a2 N1d C3d 79.3994 23_665 13_555 n
O2a2 N1d C3d 46.9634 23_665 14_555 n
O2a2 N1d C3d 102.6 23_665 15_555 n
C1d N1d C1d 119.7889 1_555 2_555 n
C1d N1d C1d 119.7889 1_555 3_555 n
C1d N1d C1d 34.4573 1_555 13_555 n
C1d N1d C1d 153.9614 1_555 14_555 n
C1d N1d C1d 85.392 1_555 15_555 n
C1d N1d C2d 115.8689 1_555 1_555 n
C1d N1d C2d 20.9545 1_555 2_555 n
C1d N1d C2d 116.2404 1_555 3_555 n
C1d N1d C2d 143.733 1_555 13_555 n
C1d N1d C2d 85.0169 1_555 14_555 n
C1d N1d C2d 39.2114 1_555 15_555 n
C1d N1d C3d 111.0821 1_555 1_555 n
C1d N1d C3d 125.0402 1_555 2_555 n
C1d N1d C3d 14.2182 1_555 3_555 n
C1d N1d C3d 77.8593 1_555 13_555 n
C1d N1d C3d 43.0389 1_555 14_555 n
C1d N1d C3d 154.9166 1_555 15_555 n
C1d N1d C1d 119.7889 2_555 3_555 n
C1d N1d C1d 85.392 2_555 13_555 n
C1d N1d C1d 34.4573 2_555 14_555 n
C1d N1d C1d 153.9614 2_555 15_555 n
C1d N1d C2d 116.2404 2_555 1_555 n
C1d N1d C2d 115.8689 2_555 2_555 n
C1d N1d C2d 20.9545 2_555 3_555 n
C1d N1d C2d 39.2114 2_555 13_555 n
C1d N1d C2d 143.733 2_555 14_555 n
C1d N1d C2d 85.0169 2_555 15_555 n
C1d N1d C3d 14.2182 2_555 1_555 n
C1d N1d C3d 111.0821 2_555 2_555 n
C1d N1d C3d 125.0402 2_555 3_555 n
C1d N1d C3d 154.9166 2_555 13_555 n
C1d N1d C3d 77.8593 2_555 14_555 n
C1d N1d C3d 43.0389 2_555 15_555 n
C1d N1d C1d 153.9614 3_555 13_555 n
C1d N1d C1d 85.392 3_555 14_555 n
C1d N1d C1d 34.4573 3_555 15_555 n
C1d N1d C2d 20.9545 3_555 1_555 n
C1d N1d C2d 116.2404 3_555 2_555 n
C1d N1d C2d 115.8689 3_555 3_555 n
C1d N1d C2d 85.0169 3_555 13_555 n
C1d N1d C2d 39.2114 3_555 14_555 n
C1d N1d C2d 143.733 3_555 15_555 n
C1d N1d C3d 125.0402 3_555 1_555 n
C1d N1d C3d 14.2182 3_555 2_555 n
C1d N1d C3d 111.0821 3_555 3_555 n
C1d N1d C3d 43.0389 3_555 13_555 n
C1d N1d C3d 154.9166 3_555 14_555 n
C1d N1d C3d 77.8593 3_555 15_555 n
C1d N1d C1d 119.7889 13_555 14_555 n
C1d N1d C1d 119.7889 13_555 15_555 n
C1d N1d C2d 143.733 13_555 1_555 n
C1d N1d C2d 39.2114 13_555 2_555 n
C1d N1d C2d 85.0169 13_555 3_555 n
C1d N1d C2d 115.8689 13_555 13_555 n
C1d N1d C2d 116.2404 13_555 14_555 n
C1d N1d C2d 20.9545 13_555 15_555 n
C1d N1d C3d 77.8593 13_555 1_555 n
C1d N1d C3d 154.9166 13_555 2_555 n
C1d N1d C3d 43.0389 13_555 3_555 n
C1d N1d C3d 111.0821 13_555 13_555 n
C1d N1d C3d 14.2182 13_555 14_555 n
C1d N1d C3d 125.0402 13_555 15_555 n
C1d N1d C1d 119.7889 14_555 15_555 n
C1d N1d C2d 85.0169 14_555 1_555 n
C1d N1d C2d 143.733 14_555 2_555 n
C1d N1d C2d 39.2114 14_555 3_555 n
C1d N1d C2d 20.9545 14_555 13_555 n
C1d N1d C2d 115.8689 14_555 14_555 n
C1d N1d C2d 116.2404 14_555 15_555 n
C1d N1d C3d 43.0389 14_555 1_555 n
C1d N1d C3d 77.8593 14_555 2_555 n
C1d N1d C3d 154.9166 14_555 3_555 n
C1d N1d C3d 125.0402 14_555 13_555 n
C1d N1d C3d 111.0821 14_555 14_555 n
C1d N1d C3d 14.2182 14_555 15_555 n
C1d N1d C2d 39.2114 15_555 1_555 n
C1d N1d C2d 85.0169 15_555 2_555 n
C1d N1d C2d 143.733 15_555 3_555 n
C1d N1d C2d 116.2404 15_555 13_555 n
C1d N1d C2d 20.9545 15_555 14_555 n
C1d N1d C2d 115.8689 15_555 15_555 n
C1d N1d C3d 154.9166 15_555 1_555 n
C1d N1d C3d 43.0389 15_555 2_555 n
C1d N1d C3d 77.8593 15_555 3_555 n
C1d N1d C3d 14.2182 15_555 13_555 n
C1d N1d C3d 125.0402 15_555 14_555 n
C1d N1d C3d 111.0821 15_555 15_555 n
C2d N1d C2d 105.0474 1_555 2_555 n
C2d N1d C2d 105.0474 1_555 3_555 n
C2d N1d C2d 77.2958 1_555 13_555 n
C2d N1d C2d 31.1489 1_555 14_555 n
C2d N1d C2d 126.5112 1_555 15_555 n
C2d N1d C3d 115.9405 1_555 1_555 n
C2d N1d C3d 11.2832 1_555 2_555 n
C2d N1d C3d 103.5992 1_555 3_555 n
C2d N1d C3d 40.1379 1_555 13_555 n
C2d N1d C3d 137.5594 1_555 14_555 n
C2d N1d C3d 73.645 1_555 15_555 n
C2d N1d C2d 105.0474 2_555 3_555 n
C2d N1d C2d 126.5112 2_555 13_555 n
C2d N1d C2d 77.2958 2_555 14_555 n
C2d N1d C2d 31.1489 2_555 15_555 n
C2d N1d C3d 103.5992 2_555 1_555 n
C2d N1d C3d 115.9405 2_555 2_555 n
C2d N1d C3d 11.2832 2_555 3_555 n
C2d N1d C3d 73.645 2_555 13_555 n
C2d N1d C3d 40.1379 2_555 14_555 n
C2d N1d C3d 137.5594 2_555 15_555 n
C2d N1d C2d 31.1489 3_555 13_555 n
C2d N1d C2d 126.5112 3_555 14_555 n
C2d N1d C2d 77.2958 3_555 15_555 n
C2d N1d C3d 11.2832 3_555 1_555 n
C2d N1d C3d 103.5992 3_555 2_555 n
C2d N1d C3d 115.9405 3_555 3_555 n
C2d N1d C3d 137.5594 3_555 13_555 n
C2d N1d C3d 73.645 3_555 14_555 n
C2d N1d C3d 40.1379 3_555 15_555 n
C2d N1d C2d 105.0474 13_555 14_555 n
C2d N1d C2d 105.0474 13_555 15_555 n
C2d N1d C3d 40.1379 13_555 1_555 n
C2d N1d C3d 73.645 13_555 2_555 n
C2d N1d C3d 137.5594 13_555 3_555 n
C2d N1d C3d 115.9405 13_555 13_555 n
C2d N1d C3d 103.5992 13_555 14_555 n
C2d N1d C3d 11.2832 13_555 15_555 n
C2d N1d C2d 105.0474 14_555 15_555 n
C2d N1d C3d 137.5594 14_555 1_555 n
C2d N1d C3d 40.1379 14_555 2_555 n
C2d N1d C3d 73.645 14_555 3_555 n
C2d N1d C3d 11.2832 14_555 13_555 n
C2d N1d C3d 115.9405 14_555 14_555 n
C2d N1d C3d 103.5992 14_555 15_555 n
C2d N1d C3d 73.645 15_555 1_555 n
C2d N1d C3d 137.5594 15_555 2_555 n
C2d N1d C3d 40.1379 15_555 3_555 n
C2d N1d C3d 103.5992 15_555 13_555 n
C2d N1d C3d 11.2832 15_555 14_555 n
C2d N1d C3d 115.9405 15_555 15_555 n
C3d N1d C3d 113.6578 1_555 2_555 n
C3d N1d C3d 113.6578 1_555 3_555 n
C3d N1d C3d 148.4199 1_555 13_555 n
C3d N1d C3d 68.068 1_555 14_555 n
C3d N1d C3d 47.4792 1_555 15_555 n
C3d N1d C3d 113.6578 2_555 3_555 n
C3d N1d C3d 47.4792 2_555 13_555 n
C3d N1d C3d 148.4199 2_555 14_555 n
C3d N1d C3d 68.068 2_555 15_555 n
C3d N1d C3d 68.068 3_555 13_555 n
C3d N1d C3d 47.4792 3_555 14_555 n
C3d N1d C3d 148.4199 3_555 15_555 n
C3d N1d C3d 113.6578 13_555 14_555 n
C3d N1d C3d 113.6578 13_555 15_555 n
C3d N1d C3d 113.6578 14_555 15_555 n
O2a2 C1d O2a2 2.0105 8_665 23_665 n
O2a2 C1d H12 112.8899 8_665 8_665 n
O2a2 C1d Hme22 118.3932 8_665 -9_655 n
O2a2 C1d Dme22 118.3932 8_665 -9_655 n
O2a2 C1d N1d 62.0602 8_665 1_555 n
O2a2 C1d C1d 70.828 8_665 13_555 n
O2a2 C1d C2d 20.8018 8_665 2_555 n
O2a2 C1d C2d 39.6825 8_665 15_555 n
O2a2 C1d C3d 44.2548 8_665 3_555 n
O2a2 C1d C3d 70.9904 8_665 13_555 n
O2a2 C1d C3d 53.0757 8_665 14_555 n
O2a2 C1d O4d 106.8629 8_665 3_555 n
O2a2 C1d H1d 110.5828 8_665 1_555 n
O2a2 C1d H1d 141.2172 8_665 13_555 n
O2a2 C1d H2d 60.3651 8_665 1_555 n
O2a2 C1d H2d 49.3738 8_665 13_555 n
O2a2 C1d H3d 140.1521 8_665 1_555 n
O2a2 C1d H4d 126.0987 8_665 2_555 n
O2a2 C1d H4d 111.7663 8_665 15_555 n
O2a2 C1d H5d 33.7929 8_665 2_555 n
O2a2 C1d H5d 35.5261 8_665 15_555 n
O2a2 C1d H6d 78.3159 8_665 2_555 n
O2a2 C1d H7d 69.3437 8_665 3_555 n
O2a2 C1d H7d 74.0446 8_665 14_555 n
O2a2 C1d H12 113.1981 23_665 8_665 n
O2a2 C1d Hme22 117.5935 23_665 -9_655 n
O2a2 C1d Dme22 117.5935 23_665 -9_655 n
O2a2 C1d N1d 62.4212 23_665 1_555 n
O2a2 C1d C1d 72.8385 23_665 13_555 n
O2a2 C1d C2d 19.4628 23_665 2_555 n
O2a2 C1d C2d 41.6467 23_665 15_555 n
O2a2 C1d C3d 42.2609 23_665 3_555 n
O2a2 C1d C3d 69.5714 23_665 13_555 n
O2a2 C1d C3d 55.0848 23_665 14_555 n
O2a2 C1d O4d 104.8972 23_665 3_555 n
O2a2 C1d H1d 112.448 23_665 1_555 n
O2a2 C1d H1d 142.4551 23_665 13_555 n
O2a2 C1d H2d 59.3195 23_665 1_555 n
O2a2 C1d H2d 50.8586 23_665 13_555 n
O2a2 C1d H3d 138.3508 23_665 1_555 n
O2a2 C1d H4d 127.6955 23_665 2_555 n
O2a2 C1d H4d 113.5823 23_665 15_555 n
O2a2 C1d H5d 34.208 23_665 2_555 n
O2a2 C1d H5d 35.3246 23_665 15_555 n
O2a2 C1d H6d 76.3564 23_665 2_555 n
O2a2 C1d H7d 70.4747 23_665 3_555 n
O2a2 C1d H7d 74.4585 23_665 14_555 n
H12 C1d Hme22 29.4434 8_665 -9_655 n
H12 C1d Dme22 29.4434 8_665 -9_655 n
H12 C1d N1d 162.0816 8_665 1_555 n
H12 C1d C1d 89.3123 8_665 13_555 n
H12 C1d C2d 99.5995 8_665 2_555 n
H12 C1d C2d 94.6323 8_665 15_555 n
H12 C1d C3d 107.5141 8_665 3_555 n
H12 C1d C3d 146.3259 8_665 13_555 n
H12 C1d C3d 95.0748 8_665 14_555 n
H12 C1d O4d 80.9156 8_665 3_555 n
H12 C1d H1d 54.4743 8_665 1_555 n
H12 C1d H1d 36.4759 8_665 13_555 n
H12 C1d H2d 65.7121 8_665 1_555 n
H12 C1d H2d 72.587 8_665 13_555 n
H12 C1d H3d 92.8364 8_665 1_555 n
H12 C1d H4d 39.9631 8_665 2_555 n
H12 C1d H4d 51.0633 8_665 15_555 n
H12 C1d H5d 79.1036 8_665 2_555 n
H12 C1d H5d 78.6393 8_665 15_555 n
H12 C1d H6d 91.229 8_665 2_555 n
H12 C1d H7d 49.7549 8_665 3_555 n
H12 C1d H7d 38.9139 8_665 14_555 n
Hme22 C1d Dme22 0.0 -9_655 -9_655 n
Hme22 C1d N1d 168.4257 -9_655 1_555 n
Hme22 C1d C1d 118.6917 -9_655 13_555 n
Hme22 C1d C2d 98.7727 -9_655 2_555 n
Hme22 C1d C2d 117.8465 -9_655 15_555 n
Hme22 C1d C3d 91.8242 -9_655 3_555 n
Hme22 C1d C3d 117.7247 -9_655 13_555 n
Hme22 C1d C3d 122.3828 -9_655 14_555 n
Hme22 C1d O4d 51.5216 -9_655 3_555 n
Hme22 C1d H1d 81.3575 -9_655 1_555 n
Hme22 C1d H1d 50.9677 -9_655 13_555 n
Hme22 C1d H2d 58.6461 -9_655 1_555 n
Hme22 C1d H2d 94.6497 -9_655 13_555 n
Hme22 C1d H3d 70.9589 -9_655 1_555 n
Hme22 C1d H4d 63.1068 -9_655 2_555 n
Hme22 C1d H4d 77.9434 -9_655 15_555 n
Hme22 C1d H5d 89.237 -9_655 2_555 n
Hme22 C1d H5d 83.9793 -9_655 15_555 n
Hme22 C1d H6d 65.9215 -9_655 2_555 n
Hme22 C1d H7d 73.6115 -9_655 3_555 n
Hme22 C1d H7d 55.5317 -9_655 14_555 n
Dme22 C1d N1d 168.4257 -9_655 1_555 n
Dme22 C1d C1d 118.6917 -9_655 13_555 n
Dme22 C1d C2d 98.7727 -9_655 2_555 n
Dme22 C1d C2d 117.8465 -9_655 15_555 n
Dme22 C1d C3d 91.8242 -9_655 3_555 n
Dme22 C1d C3d 117.7247 -9_655 13_555 n
Dme22 C1d C3d 122.3828 -9_655 14_555 n
Dme22 C1d O4d 51.5216 -9_655 3_555 n
Dme22 C1d H1d 81.3575 -9_655 1_555 n
Dme22 C1d H1d 50.9677 -9_655 13_555 n
Dme22 C1d H2d 58.6461 -9_655 1_555 n
Dme22 C1d H2d 94.6497 -9_655 13_555 n
Dme22 C1d H3d 70.9589 -9_655 1_555 n
Dme22 C1d H4d 63.1068 -9_655 2_555 n
Dme22 C1d H4d 77.9434 -9_655 15_555 n
Dme22 C1d H5d 89.237 -9_655 2_555 n
Dme22 C1d H5d 83.9793 -9_655 15_555 n
Dme22 C1d H6d 65.9215 -9_655 2_555 n
Dme22 C1d H7d 73.6115 -9_655 3_555 n
Dme22 C1d H7d 55.5317 -9_655 14_555 n
N1d C1d C1d 72.7713 1_555 13_555 n
N1d C1d C2d 79.7617 1_555 2_555 n
N1d C1d C2d 70.5184 1_555 15_555 n
N1d C1d C3d 81.1046 1_555 3_555 n
N1d C1d C3d 50.7945 1_555 13_555 n
N1d C1d C3d 67.9154 1_555 14_555 n
N1d C1d O4d 116.9043 1_555 3_555 n
N1d C1d H1d 109.6308 1_555 1_555 n
N1d C1d H1d 136.8467 1_555 13_555 n
N1d C1d H2d 118.6998 1_555 1_555 n
N1d C1d H2d 93.5269 1_555 13_555 n
N1d C1d H3d 101.1573 1_555 1_555 n
N1d C1d H4d 126.992 1_555 2_555 n
N1d C1d H4d 113.0629 1_555 15_555 n
N1d C1d H5d 94.103 1_555 2_555 n
N1d C1d H5d 97.5544 1_555 15_555 n
N1d C1d H6d 103.8293 1_555 2_555 n
N1d C1d H7d 115.5893 1_555 3_555 n
N1d C1d H7d 131.4474 1_555 14_555 n
C1d C1d C2d 85.7014 13_555 2_555 n
C1d C1d C2d 32.7121 13_555 15_555 n
C1d C1d C3d 114.75 13_555 3_555 n
C1d C1d C3d 121.7429 13_555 13_555 n
C1d C1d C3d 17.8502 13_555 14_555 n
C1d C1d O4d 168.201 13_555 3_555 n
C1d C1d H1d 45.1115 13_555 1_555 n
C1d C1d H1d 83.3159 13_555 13_555 n
C1d C1d H2d 105.7022 13_555 1_555 n
C1d C1d H2d 42.4019 13_555 13_555 n
C1d C1d H3d 142.3615 13_555 1_555 n
C1d C1d H4d 65.3973 13_555 2_555 n
C1d C1d H4d 47.798 13_555 15_555 n
C1d C1d H5d 68.3947 13_555 2_555 n
C1d C1d H5d 78.528 13_555 15_555 n
C1d C1d H6d 146.6336 13_555 2_555 n
C1d C1d H7d 52.4755 13_555 3_555 n
C1d C1d H7d 74.1626 13_555 14_555 n
C2d C1d C2d 52.9893 2_555 15_555 n
C2d C1d C3d 30.4347 2_555 3_555 n
C2d C1d C3d 72.654 2_555 13_555 n
C2d C1d C3d 68.1016 2_555 14_555 n
C2d C1d O4d 89.4047 2_555 3_555 n
C2d C1d H1d 116.9485 2_555 1_555 n
C2d C1d H1d 134.487 2_555 13_555 n
C2d C1d H2d 40.16 2_555 1_555 n
C2d C1d H2d 52.7792 2_555 13_555 n
C2d C1d H3d 130.6663 2_555 1_555 n
C2d C1d H4d 125.7877 2_555 2_555 n
C2d C1d H4d 116.8416 2_555 15_555 n
C2d C1d H5d 26.8276 2_555 2_555 n
C2d C1d H5d 22.113 2_555 15_555 n
C2d C1d H6d 61.3254 2_555 2_555 n
C2d C1d H7d 66.3847 2_555 3_555 n
C2d C1d H7d 63.1918 2_555 14_555 n
C2d C1d C3d 82.414 15_555 3_555 n
C2d C1d C3d 105.0534 15_555 13_555 n
C2d C1d C3d 15.3447 15_555 14_555 n
C2d C1d O4d 141.0984 15_555 3_555 n
C2d C1d H1d 71.3656 15_555 1_555 n
C2d C1d H1d 106.652 15_555 13_555 n
C2d C1d H2d 78.6117 15_555 1_555 n
C2d C1d H2d 23.2002 15_555 13_555 n
C2d C1d H3d 170.8504 15_555 1_555 n
C2d C1d H4d 89.0567 15_555 2_555 n
C2d C1d H4d 72.9494 15_555 15_555 n
C2d C1d H5d 38.8796 15_555 2_555 n
C2d C1d H5d 48.5974 15_555 15_555 n
C2d C1d H6d 114.1258 15_555 2_555 n
C2d C1d H7d 45.1824 15_555 3_555 n
C2d C1d H7d 62.4218 15_555 14_555 n
C3d C1d C3d 50.3142 3_555 13_555 n
C3d C1d C3d 96.8998 3_555 14_555 n
C3d C1d O4d 62.7669 3_555 3_555 n
C3d C1d H1d 145.3958 3_555 1_555 n
C3d C1d H1d 142.0369 3_555 13_555 n
C3d C1d H2d 42.5606 3_555 1_555 n
C3d C1d H2d 82.6796 3_555 13_555 n
C3d C1d H3d 100.3596 3_555 1_555 n
C3d C1d H4d 145.7061 3_555 2_555 n
C3d C1d H4d 144.3246 3_555 15_555 n
C3d C1d H5d 55.0011 3_555 2_555 n
C3d C1d H5d 46.8585 3_555 15_555 n
C3d C1d H6d 34.3975 3_555 2_555 n
C3d C1d H7d 92.3201 3_555 3_555 n
C3d C1d H7d 81.6067 3_555 14_555 n
C3d C1d C3d 111.0748 13_555 14_555 n
C3d C1d O4d 66.5476 13_555 3_555 n
C3d C1d H1d 158.241 13_555 1_555 n
C3d C1d H1d 147.4293 13_555 13_555 n
C3d C1d H2d 91.3802 13_555 1_555 n
C3d C1d H2d 120.3383 13_555 13_555 n
C3d C1d H3d 70.9606 13_555 1_555 n
C3d C1d H4d 161.5526 13_555 2_555 n
C3d C1d H4d 161.4124 13_555 15_555 n
C3d C1d H5d 99.3031 13_555 2_555 n
C3d C1d H5d 94.0624 13_555 15_555 n
C3d C1d H6d 55.9308 13_555 2_555 n
C3d C1d H7d 138.8391 13_555 3_555 n
C3d C1d H7d 131.9209 13_555 14_555 n
C3d C1d O4d 156.2934 14_555 3_555 n
C3d C1d H1d 60.4184 14_555 1_555 n
C3d C1d H1d 97.9827 14_555 13_555 n
C3d C1d H2d 92.7076 14_555 1_555 n
C3d C1d H2d 31.7618 14_555 13_555 n
C3d C1d H3d 157.8742 14_555 1_555 n
C3d C1d H4d 79.8481 14_555 2_555 n
C3d C1d H4d 62.6036 14_555 15_555 n
C3d C1d H5d 53.4079 14_555 2_555 n
C3d C1d H5d 63.37 14_555 15_555 n
C3d C1d H6d 129.381 14_555 2_555 n
C3d C1d H7d 49.2932 14_555 3_555 n
C3d C1d H7d 69.6591 14_555 14_555 n
O4d C1d H1d 129.8879 3_555 1_555 n
O4d C1d H1d 92.5505 3_555 13_555 n
O4d C1d H2d 64.2508 3_555 1_555 n
O4d C1d H2d 127.1636 3_555 13_555 n
O4d C1d H3d 45.6686 3_555 1_555 n
O4d C1d H4d 109.5748 3_555 2_555 n
O4d C1d H4d 126.7619 3_555 15_555 n
O4d C1d H5d 103.0084 3_555 2_555 n
O4d C1d H5d 92.9826 3_555 15_555 n
O4d C1d H6d 28.5557 3_555 2_555 n
O4d C1d H7d 115.7346 3_555 3_555 n
O4d C1d H7d 94.0484 3_555 14_555 n
H1d C1d H1d 38.2044 1_555 13_555 n
H1d C1d H2d 108.423 1_555 1_555 n
H1d C1d H2d 64.3067 1_555 13_555 n
H1d C1d H3d 109.1194 1_555 1_555 n
H1d C1d H4d 20.427 1_555 2_555 n
H1d C1d H4d 3.4359 1_555 15_555 n
H1d C1d H5d 90.8339 1_555 2_555 n
H1d C1d H5d 98.5625 1_555 15_555 n
H1d C1d H6d 145.6226 1_555 2_555 n
H1d C1d H7d 53.1608 1_555 3_555 n
H1d C1d H7d 66.5179 1_555 14_555 n
H1d C1d H2d 101.9337 13_555 1_555 n
H1d C1d H2d 92.1105 13_555 13_555 n
H1d C1d H3d 76.5791 13_555 1_555 n
H1d C1d H4d 18.141 13_555 2_555 n
H1d C1d H4d 35.6143 13_555 15_555 n
H1d C1d H5d 109.9885 13_555 2_555 n
H1d C1d H5d 112.479 13_555 15_555 n
H1d C1d H6d 115.338 13_555 2_555 n
H1d C1d H7d 72.0124 13_555 3_555 n
H1d C1d H7d 71.3153 13_555 14_555 n
H2d C1d H2d 63.3004 1_555 13_555 n
H2d C1d H3d 109.3718 1_555 1_555 n
H2d C1d H4d 103.2113 1_555 2_555 n
H2d C1d H4d 106.0338 1_555 15_555 n
H2d C1d H5d 39.7723 1_555 2_555 n
H2d C1d H5d 30.529 1_555 15_555 n
H2d C1d H6d 45.6502 1_555 2_555 n
H2d C1d H7d 59.4438 1_555 3_555 n
H2d C1d H7d 42.0309 1_555 14_555 n
H2d C1d H3d 165.2876 13_555 1_555 n
H2d C1d H4d 76.9227 13_555 2_555 n
H2d C1d H4d 64.538 13_555 15_555 n
H2d C1d H5d 28.3484 13_555 2_555 n
H2d C1d H5d 38.0072 13_555 15_555 n
H2d C1d H6d 106.5823 13_555 2_555 n
H2d C1d H7d 22.875 13_555 3_555 n
H2d C1d H7d 39.3257 13_555 14_555 n
H3d C1d H4d 93.2916 1_555 2_555 n
H3d C1d H4d 108.0664 1_555 15_555 n
H3d C1d H5d 148.6749 1_555 2_555 n
H3d C1d H5d 138.6404 1_555 15_555 n
H3d C1d H6d 70.9291 1_555 2_555 n
H3d C1d H7d 142.5893 1_555 3_555 n
H3d C1d H7d 126.4794 1_555 14_555 n
H4d C1d H4d 17.5992 2_555 15_555 n
H4d C1d H5d 99.1352 2_555 2_555 n
H4d C1d H5d 104.2488 2_555 15_555 n
H4d C1d H6d 129.0172 2_555 2_555 n
H4d C1d H7d 59.5664 2_555 3_555 n
H4d C1d H7d 65.1364 2_555 14_555 n
H4d C1d H5d 90.3957 15_555 2_555 n
H4d C1d H5d 97.7237 15_555 15_555 n
H4d C1d H6d 142.2473 15_555 2_555 n
H4d C1d H7d 52.0295 15_555 3_555 n
H4d C1d H7d 64.3213 15_555 14_555 n
H5d C1d H5d 10.1333 2_555 15_555 n
H5d C1d H6d 78.9638 2_555 2_555 n
H5d C1d H7d 39.5984 2_555 3_555 n
H5d C1d H7d 40.2612 2_555 14_555 n
H5d C1d H6d 68.9106 15_555 2_555 n
H5d C1d H7d 45.8181 15_555 3_555 n
H5d C1d H7d 41.1726 15_555 14_555 n
H6d C1d H7d 104.924 2_555 3_555 n
H6d C1d H7d 85.5986 2_555 14_555 n
H7d C1d H7d 21.6871 3_555 14_555 n
C1a2 C2d C1a2 60.8414 7_656 22_656 n
C1a2 C2d O2a2 36.1156 7_656 7_656 n
C1a2 C2d O2a2 83.7844 7_656 12_566 n
C1a2 C2d O2a2 37.8876 7_656 22_656 n
C1a2 C2d N1d 98.9249 7_656 1_555 n
C1a2 C2d C1d 139.2911 7_656 3_555 n
C1a2 C2d C1d 79.3503 7_656 15_555 n
C1a2 C2d C2d 112.27 7_656 13_555 n
C1a2 C2d C2d 47.5234 7_656 14_555 n
C1a2 C2d C3d 178.6321 7_656 2_555 n
C1a2 C2d C3d 59.8815 7_656 13_555 n
C1a2 C2d C3d 121.0909 7_656 15_555 n
C1a2 C2d O4d 143.2877 7_656 2_555 n
C1a2 C2d H1d 96.706 7_656 3_555 n
C1a2 C2d H1d 121.0484 7_656 15_555 n
C1a2 C2d H2d 79.9935 7_656 3_555 n
C1a2 C2d H2d 32.0068 7_656 15_555 n
C1a2 C2d H3d 171.7592 7_656 3_555 n
C1a2 C2d H4d 112.4448 7_656 1_555 n
C1a2 C2d H4d 100.9318 7_656 14_555 n
C1a2 C2d H5d 19.1778 7_656 1_555 n
C1a2 C2d H5d 31.295 7_656 14_555 n
C1a2 C2d H6d 123.2581 7_656 1_555 n
C1a2 C2d H6d 123.881 7_656 13_555 n
C1a2 C2d O2a2 60.0091 22_656 7_656 n
C1a2 C2d O2a2 70.0828 22_656 12_566 n
C1a2 C2d O2a2 57.9767 22_656 22_656 n
C1a2 C2d N1d 121.1665 22_656 1_555 n
C1a2 C2d C1d 152.4582 22_656 3_555 n
C1a2 C2d C1d 139.3253 22_656 15_555 n
C1a2 C2d C2d 84.01 22_656 13_555 n
C1a2 C2d C2d 108.3649 22_656 14_555 n
C1a2 C2d C3d 119.9083 22_656 2_555 n
C1a2 C2d C3d 120.7218 22_656 13_555 n
C1a2 C2d C3d 89.1336 22_656 15_555 n
C1a2 C2d O4d 85.0873 22_656 2_555 n
C1a2 C2d H1d 139.7136 22_656 3_555 n
C1a2 C2d H1d 135.5259 22_656 15_555 n
C1a2 C2d H2d 42.3279 22_656 3_555 n
C1a2 C2d H2d 85.0635 22_656 15_555 n
C1a2 C2d H3d 123.7694 22_656 3_555 n
C1a2 C2d H4d 139.6158 22_656 1_555 n
C1a2 C2d H4d 140.7646 22_656 14_555 n
C1a2 C2d H5d 49.8049 22_656 1_555 n
C1a2 C2d H5d 36.858 22_656 14_555 n
C1a2 C2d H6d 62.5036 22_656 1_555 n
C1a2 C2d H6d 68.9351 22_656 13_555 n
O2a2 C2d O2a2 48.0512 7_656 12_566 n
O2a2 C2d O2a2 2.9181 7_656 22_656 n
O2a2 C2d N1d 72.3986 7_656 1_555 n
O2a2 C2d C1d 147.3295 7_656 3_555 n
O2a2 C2d C1d 93.1074 7_656 15_555 n
O2a2 C2d C2d 76.5537 7_656 13_555 n
O2a2 C2d C2d 62.8857 7_656 14_555 n
O2a2 C2d C3d 145.1397 7_656 2_555 n
O2a2 C2d C3d 72.7313 7_656 13_555 n
O2a2 C2d C3d 85.3311 7_656 15_555 n
O2a2 C2d O4d 136.2593 7_656 2_555 n
O2a2 C2d H1d 121.699 7_656 3_555 n
O2a2 C2d H1d 150.4071 7_656 15_555 n
O2a2 C2d H2d 97.8583 7_656 3_555 n
O2a2 C2d H2d 64.9641 7_656 15_555 n
O2a2 C2d H3d 151.2327 7_656 3_555 n
O2a2 C2d H4d 139.662 7_656 1_555 n
O2a2 C2d H4d 126.2503 7_656 14_555 n
O2a2 C2d H5d 49.9002 7_656 1_555 n
O2a2 C2d H5d 54.2628 7_656 14_555 n
O2a2 C2d H6d 111.7601 7_656 1_555 n
O2a2 C2d H6d 97.2782 7_656 13_555 n
O2a2 C2d O2a2 45.9928 12_566 22_656 n
O2a2 C2d N1d 52.2613 12_566 1_555 n
O2a2 C2d C1d 122.2248 12_566 3_555 n
O2a2 C2d C1d 116.0384 12_566 15_555 n
O2a2 C2d C2d 28.5279 12_566 13_555 n
O2a2 C2d C2d 99.7906 12_566 14_555 n
O2a2 C2d C3d 97.5289 12_566 2_555 n
O2a2 C2d C3d 103.6582 12_566 13_555 n
O2a2 C2d C3d 37.3351 12_566 15_555 n
O2a2 C2d O4d 97.8563 12_566 2_555 n
O2a2 C2d H1d 145.1126 12_566 3_555 n
O2a2 C2d H1d 149.5564 12_566 15_555 n
O2a2 C2d H2d 109.45 12_566 3_555 n
O2a2 C2d H2d 112.5422 12_566 15_555 n
O2a2 C2d H3d 104.1013 12_566 3_555 n
O2a2 C2d H4d 150.0221 12_566 1_555 n
O2a2 C2d H4d 146.7149 12_566 14_555 n
O2a2 C2d H5d 93.6178 12_566 1_555 n
O2a2 C2d H5d 91.2777 12_566 14_555 n
O2a2 C2d H6d 80.3161 12_566 1_555 n
O2a2 C2d H6d 55.8605 12_566 13_555 n
O2a2 C2d N1d 72.8707 22_656 1_555 n
O2a2 C2d C1d 149.1319 22_656 3_555 n
O2a2 C2d C1d 95.9506 22_656 15_555 n
O2a2 C2d C2d 74.5207 22_656 13_555 n
O2a2 C2d C2d 65.8037 22_656 14_555 n
O2a2 C2d C3d 143.3998 22_656 2_555 n
O2a2 C2d C3d 75.6207 22_656 13_555 n
O2a2 C2d C3d 83.3248 22_656 15_555 n
O2a2 C2d O4d 133.3463 22_656 2_555 n
O2a2 C2d H1d 124.6151 22_656 3_555 n
O2a2 C2d H1d 153.3169 22_656 15_555 n
O2a2 C2d H2d 96.615 22_656 3_555 n
O2a2 C2d H2d 67.349 22_656 15_555 n
O2a2 C2d H3d 149.7265 22_656 3_555 n
O2a2 C2d H4d 142.578 22_656 1_555 n
O2a2 C2d H4d 129.1672 22_656 14_555 n
O2a2 C2d H5d 50.762 22_656 1_555 n
O2a2 C2d H5d 54.2625 22_656 14_555 n
O2a2 C2d H6d 108.8756 22_656 1_555 n
O2a2 C2d H6d 94.4629 22_656 13_555 n
N1d C2d C1d 79.2837 1_555 3_555 n
N1d C2d C1d 70.2702 1_555 15_555 n
N1d C2d C2d 51.3521 1_555 13_555 n
N1d C2d C2d 74.4256 1_555 14_555 n
N1d C2d C3d 81.657 1_555 2_555 n
N1d C2d C3d 69.2001 1_555 13_555 n
N1d C2d C3d 52.8208 1_555 15_555 n
N1d C2d O4d 111.0626 1_555 2_555 n
N1d C2d H1d 93.5726 1_555 3_555 n
N1d C2d H1d 102.9212 1_555 15_555 n
N1d C2d H2d 161.4699 1_555 3_555 n
N1d C2d H2d 105.0782 1_555 15_555 n
N1d C2d H3d 84.3812 1_555 3_555 n
N1d C2d H4d 99.0182 1_555 1_555 n
N1d C2d H4d 94.5854 1_555 14_555 n
N1d C2d H5d 117.8205 1_555 1_555 n
N1d C2d H5d 126.1511 1_555 14_555 n
N1d C2d H6d 112.3567 1_555 1_555 n
N1d C2d H6d 86.1257 1_555 13_555 n
C1d C2d C1d 61.5864 3_555 15_555 n
C1d C2d C2d 98.311 3_555 13_555 n
C1d C2d C2d 94.2986 3_555 14_555 n
C1d C2d C3d 39.5556 3_555 2_555 n
C1d C2d C3d 82.3231 3_555 13_555 n
C1d C2d C3d 90.4441 3_555 15_555 n
C1d C2d O4d 69.4252 3_555 2_555 n
C1d C2d H1d 43.5464 3_555 3_555 n
C1d C2d H1d 27.3347 3_555 15_555 n
C1d C2d H2d 113.6774 3_555 3_555 n
C1d C2d H2d 108.578 3_555 15_555 n
C1d C2d H3d 33.717 3_555 3_555 n
C1d C2d H4d 31.0537 3_555 1_555 n
C1d C2d H4d 39.7536 3_555 14_555 n
C1d C2d H5d 140.6389 3_555 1_555 n
C1d C2d H5d 146.3618 3_555 14_555 n
C1d C2d H6d 93.7216 3_555 1_555 n
C1d C2d H6d 96.7196 3_555 13_555 n
C1d C2d C2d 121.2883 15_555 13_555 n
C1d C2d C2d 32.7121 15_555 14_555 n
C1d C2d C3d 99.7308 15_555 2_555 n
C1d C2d C3d 20.9386 15_555 13_555 n
C1d C2d C3d 120.695 15_555 15_555 n
C1d C2d O4d 129.9243 15_555 2_555 n
C1d C2d H1d 31.883 15_555 3_555 n
C1d C2d H1d 58.7617 15_555 15_555 n
C1d C2d H2d 126.9997 15_555 3_555 n
C1d C2d H2d 54.824 15_555 15_555 n
C1d C2d H3d 94.8079 15_555 3_555 n
C1d C2d H4d 48.2616 15_555 1_555 n
C1d C2d H4d 35.7222 15_555 14_555 n
C1d C2d H5d 89.68 15_555 1_555 n
C1d C2d H5d 103.1875 15_555 14_555 n
C1d C2d H6d 154.7964 15_555 1_555 n
C1d C2d H6d 149.944 15_555 13_555 n
C2d C2d C2d 120.0 13_555 14_555 n
C2d C2d C3d 69.0529 13_555 2_555 n
C2d C2d C3d 118.7696 13_555 13_555 n
C2d C2d C3d 8.8211 13_555 15_555 n
C2d C2d O4d 74.1795 13_555 2_555 n
C2d C2d H1d 136.2113 13_555 3_555 n
C2d C2d H1d 124.1858 13_555 15_555 n
C2d C2d H2d 111.6956 13_555 3_555 n
C2d C2d H2d 140.299 13_555 15_555 n
C2d C2d H3d 75.6998 13_555 3_555 n
C2d C2d H4d 129.2946 13_555 1_555 n
C2d C2d H4d 134.4845 13_555 14_555 n
C2d C2d H5d 120.3022 13_555 1_555 n
C2d C2d H5d 114.6897 13_555 14_555 n
C2d C2d H6d 63.8832 13_555 1_555 n
C2d C2d H6d 36.5216 13_555 13_555 n
C2d C2d C3d 131.7101 14_555 2_555 n
C2d C2d C3d 12.3617 14_555 13_555 n
C2d C2d C3d 125.0288 14_555 15_555 n
C2d C2d O4d 160.657 14_555 2_555 n
C2d C2d H1d 58.8448 14_555 3_555 n
C2d C2d H1d 87.5848 14_555 15_555 n
C2d C2d H2d 115.8211 14_555 3_555 n
C2d C2d H2d 31.907 14_555 15_555 n
C2d C2d H3d 127.3086 14_555 3_555 n
C2d C2d H4d 76.7968 14_555 1_555 n
C2d C2d H4d 63.3797 14_555 14_555 n
C2d C2d H5d 61.2237 14_555 1_555 n
C2d C2d H5d 75.3511 14_555 14_555 n
C2d C2d H6d 170.3837 14_555 1_555 n
C2d C2d H6d 155.4252 14_555 13_555 n
C3d C2d C3d 119.3484 2_555 13_555 n
C3d C2d C3d 60.2318 2_555 15_555 n
C3d C2d O4d 36.9615 2_555 2_555 n
C3d C2d H1d 82.024 2_555 3_555 n
C3d C2d H1d 57.5984 2_555 15_555 n
C3d C2d H2d 99.8489 2_555 3_555 n
C3d C2d H2d 146.6606 2_555 15_555 n
C3d C2d H3d 6.8845 2_555 3_555 n
C3d C2d H4d 66.2263 2_555 1_555 n
C3d C2d H4d 77.7841 2_555 14_555 n
C3d C2d H5d 160.4082 2_555 1_555 n
C3d C2d H5d 148.7179 2_555 14_555 n
C3d C2d H6d 57.4362 2_555 1_555 n
C3d C2d H6d 57.3341 2_555 13_555 n
C3d C2d C3d 121.8584 13_555 15_555 n
C3d C2d O4d 150.7588 13_555 2_555 n
C3d C2d H1d 49.9189 13_555 3_555 n
C3d C2d H1d 78.295 13_555 15_555 n
C3d C2d H2d 123.8918 13_555 3_555 n
C3d C2d H2d 41.2687 13_555 15_555 n
C3d C2d H3d 115.0242 13_555 3_555 n
C3d C2d H4d 67.524 13_555 1_555 n
C3d C2d H4d 54.2772 13_555 14_555 n
C3d C2d H5d 73.0275 13_555 1_555 n
C3d C2d H5d 87.1223 13_555 14_555 n
C3d C2d H6d 175.4616 13_555 1_555 n
C3d C2d H6d 155.1044 13_555 13_555 n
C3d C2d O4d 67.3811 15_555 2_555 n
C3d C2d H1d 130.4057 15_555 3_555 n
C3d C2d H1d 115.7382 15_555 15_555 n
C3d C2d H2d 111.8198 15_555 3_555 n
C3d C2d H2d 148.463 15_555 15_555 n
C3d C2d H3d 66.8836 15_555 3_555 n
C3d C2d H4d 121.4964 15_555 1_555 n
C3d C2d H4d 128.0646 15_555 14_555 n
C3d C2d H5d 128.5846 15_555 1_555 n
C3d C2d H5d 121.9091 15_555 14_555 n
C3d C2d H6d 60.163 15_555 1_555 n
C3d C2d H6d 33.324 15_555 13_555 n
O4d C2d H1d 101.8828 2_555 3_555 n
O4d C2d H1d 73.1564 2_555 15_555 n
O4d C2d H2d 64.7918 2_555 3_555 n
O4d C2d H2d 142.3935 2_555 15_555 n
O4d C2d H3d 39.1264 2_555 3_555 n
O4d C2d H4d 83.9609 2_555 1_555 n
O4d C2d H4d 97.37 2_555 14_555 n
O4d C2d H5d 125.4553 2_555 1_555 n
O4d C2d H5d 112.181 2_555 14_555 n
O4d C2d H6d 24.8748 2_555 1_555 n
O4d C2d H6d 42.1955 2_555 13_555 n
H1d C2d H1d 28.74 3_555 15_555 n
H1d C2d H2d 104.9396 3_555 3_555 n
H1d C2d H2d 65.1571 3_555 15_555 n
H1d C2d H3d 75.4864 3_555 3_555 n
H1d C2d H4d 17.963 3_555 1_555 n
H1d C2d H4d 4.5741 3_555 14_555 n
H1d C2d H5d 97.8734 3_555 1_555 n
H1d C2d H5d 107.1739 3_555 14_555 n
H1d C2d H6d 125.549 3_555 1_555 n
H1d C2d H6d 139.0136 3_555 13_555 n
H1d C2d H2d 93.2246 15_555 3_555 n
H1d C2d H2d 89.2251 15_555 15_555 n
H1d C2d H3d 50.7174 15_555 3_555 n
H1d C2d H4d 10.8091 15_555 1_555 n
H1d C2d H4d 24.214 15_555 14_555 n
H1d C2d H5d 115.4937 15_555 1_555 n
H1d C2d H5d 119.1323 15_555 14_555 n
H1d C2d H6d 97.1694 15_555 1_555 n
H1d C2d H6d 111.7357 15_555 13_555 n
H2d C2d H2d 83.9141 3_555 15_555 n
H2d C2d H3d 99.2759 3_555 3_555 n
H2d C2d H4d 98.4435 3_555 1_555 n
H2d C2d H4d 103.8066 3_555 14_555 n
H2d C2d H5d 61.098 3_555 1_555 n
H2d C2d H5d 49.0975 3_555 14_555 n
H2d C2d H6d 55.7493 3_555 1_555 n
H2d C2d H6d 79.4084 3_555 13_555 n
H2d C2d H3d 139.8345 15_555 3_555 n
H2d C2d H4d 80.4393 15_555 1_555 n
H2d C2d H4d 69.216 15_555 14_555 n
H2d C2d H5d 35.3576 15_555 1_555 n
H2d C2d H5d 48.4079 15_555 14_555 n
H2d C2d H6d 139.3468 15_555 1_555 n
H2d C2d H6d 153.7235 15_555 13_555 n
H3d C2d H4d 59.4347 3_555 1_555 n
H3d C2d H4d 71.1858 3_555 14_555 n
H3d C2d H5d 157.4535 3_555 1_555 n
H3d C2d H5d 148.2836 3_555 14_555 n
H3d C2d H6d 61.43 3_555 1_555 n
H3d C2d H6d 63.6787 3_555 13_555 n
H4d C2d H4d 13.4171 1_555 14_555 n
H4d C2d H5d 109.7492 1_555 1_555 n
H4d C2d H5d 115.8862 1_555 14_555 n
H4d C2d H6d 107.9384 1_555 1_555 n
H4d C2d H6d 121.8912 1_555 13_555 n
H4d C2d H5d 101.277 14_555 1_555 n
H4d C2d H5d 109.9151 14_555 14_555 n
H4d C2d H6d 121.1855 14_555 1_555 n
H4d C2d H6d 134.5779 14_555 13_555 n
H5d C2d H5d 14.1274 1_555 14_555 n
H5d C2d H6d 109.1615 1_555 1_555 n
H5d C2d H6d 118.4127 1_555 13_555 n
H5d C2d H6d 95.0342 14_555 1_555 n
H5d C2d H6d 105.7815 14_555 13_555 n
H6d C2d H6d 27.3616 1_555 13_555 n
C1a2 C3d O2a2 51.2887 21_566 12_566 n
C1a2 C3d O2a2 49.6887 21_566 21_566 n
C1a2 C3d N1d 111.771 21_566 1_555 n
C1a2 C3d C1d 151.637 21_566 2_555 n
C1a2 C3d C1d 98.1743 21_566 13_555 n
C1a2 C3d C1d 115.3633 21_566 14_555 n
C1a2 C3d C2d 51.0491 21_566 3_555 n
C1a2 C3d C2d 86.9667 21_566 13_555 n
C1a2 C3d C2d 82.3348 21_566 15_555 n
C1a2 C3d C3d 88.3492 21_566 14_555 n
C1a2 C3d C3d 99.3253 21_566 15_555 n
C1a2 C3d O4d 86.3439 21_566 1_555 n
C1a2 C3d O4d 86.5095 21_566 14_555 n
C1a2 C3d H1d 125.9513 21_566 2_555 n
C1a2 C3d H1d 131.1078 21_566 14_555 n
C1a2 C3d H2d 34.4813 21_566 2_555 n
C1a2 C3d H2d 72.1024 21_566 14_555 n
C1a2 C3d H3d 133.557 21_566 2_555 n
C1a2 C3d H4d 129.7512 21_566 3_555 n
C1a2 C3d H4d 126.558 21_566 13_555 n
C1a2 C3d H5d 42.9586 21_566 3_555 n
C1a2 C3d H5d 32.8735 21_566 13_555 n
C1a2 C3d H6d 57.3013 21_566 3_555 n
C1a2 C3d H6d 68.774 21_566 15_555 n
O2a2 C3d O2a2 2.1978 12_566 21_566 n
O2a2 C3d N1d 67.5998 12_566 1_555 n
O2a2 C3d C1d 123.2781 12_566 2_555 n
O2a2 C3d C1d 90.2794 12_566 13_555 n
O2a2 C3d C1d 76.1926 12_566 14_555 n
O2a2 C3d C2d 26.7752 12_566 3_555 n
O2a2 C3d C2d 48.1596 12_566 13_555 n
O2a2 C3d C2d 75.7375 12_566 15_555 n
O2a2 C3d C3d 84.5314 12_566 14_555 n
O2a2 C3d C3d 58.4706 12_566 15_555 n
O2a2 C3d O4d 134.0013 12_566 1_555 n
O2a2 C3d O4d 115.4836 12_566 14_555 n
O2a2 C3d H1d 105.6688 12_566 2_555 n
O2a2 C3d H1d 132.6175 12_566 14_555 n
O2a2 C3d H2d 76.4401 12_566 2_555 n
O2a2 C3d H2d 51.8979 12_566 14_555 n
O2a2 C3d H3d 160.5982 12_566 2_555 n
O2a2 C3d H4d 120.2564 12_566 3_555 n
O2a2 C3d H4d 108.1044 12_566 13_555 n
O2a2 C3d H5d 38.8815 12_566 3_555 n
O2a2 C3d H5d 42.3645 12_566 13_555 n
O2a2 C3d H6d 102.5692 12_566 3_555 n
O2a2 C3d H6d 94.9497 12_566 15_555 n
O2a2 C3d N1d 68.1828 21_566 1_555 n
O2a2 C3d C1d 125.4534 21_566 2_555 n
O2a2 C3d C1d 89.1021 21_566 13_555 n
O2a2 C3d C1d 78.3884 21_566 14_555 n
O2a2 C3d C2d 27.9696 21_566 3_555 n
O2a2 C3d C2d 50.3337 21_566 13_555 n
O2a2 C3d C2d 74.2992 21_566 15_555 n
O2a2 C3d C3d 83.1097 21_566 14_555 n
O2a2 C3d C3d 60.6683 21_566 15_555 n
O2a2 C3d O4d 131.8781 21_566 1_555 n
O2a2 C3d O4d 113.4086 21_566 14_555 n
O2a2 C3d H1d 107.8049 21_566 2_555 n
O2a2 C3d H1d 134.6298 21_566 14_555 n
O2a2 C3d H2d 75.6746 21_566 2_555 n
O2a2 C3d H2d 53.5951 21_566 14_555 n
O2a2 C3d H3d 159.7392 21_566 2_555 n
O2a2 C3d H4d 122.337 21_566 3_555 n
O2a2 C3d H4d 110.2304 21_566 13_555 n
O2a2 C3d H5d 39.4119 21_566 3_555 n
O2a2 C3d H5d 42.2855 21_566 13_555 n
O2a2 C3d H6d 100.4486 21_566 3_555 n
O2a2 C3d H6d 92.8265 21_566 15_555 n
N1d C3d C1d 84.6772 1_555 2_555 n
N1d C3d C1d 51.3462 1_555 13_555 n
N1d C3d C1d 69.0457 1_555 14_555 n
N1d C3d C2d 87.0598 1_555 3_555 n
N1d C3d C2d 70.662 1_555 13_555 n
N1d C3d C2d 53.5342 1_555 15_555 n
N1d C3d C3d 55.966 1_555 14_555 n
N1d C3d C3d 66.2604 1_555 15_555 n
N1d C3d O4d 126.809 1_555 1_555 n
N1d C3d O4d 95.6909 1_555 14_555 n
N1d C3d H1d 94.6229 1_555 2_555 n
N1d C3d H1d 110.8944 1_555 14_555 n
N1d C3d H2d 143.6105 1_555 2_555 n
N1d C3d H2d 94.1685 1_555 14_555 n
N1d C3d H3d 96.2117 1_555 2_555 n
N1d C3d H4d 104.0315 1_555 3_555 n
N1d C3d H4d 96.4728 1_555 13_555 n
N1d C3d H5d 102.5716 1_555 3_555 n
N1d C3d H5d 109.1792 1_555 13_555 n
N1d C3d H6d 122.5055 1_555 3_555 n
N1d C3d H6d 91.8538 1_555 15_555 n
C1d C3d C1d 110.0038 2_555 13_555 n
C1d C3d C1d 47.3998 2_555 14_555 n
C1d C3d C2d 110.0097 2_555 3_555 n
C1d C3d C2d 76.6474 2_555 13_555 n
C1d C3d C2d 125.2515 2_555 15_555 n
C1d C3d C3d 119.8448 2_555 14_555 n
C1d C3d C3d 65.25 2_555 15_555 n
C1d C3d O4d 102.4422 2_555 1_555 n
C1d C3d O4d 115.7017 2_555 14_555 n
C1d C3d H1d 26.2508 2_555 2_555 n
C1d C3d H1d 26.2234 2_555 14_555 n
C1d C3d H2d 121.2398 2_555 2_555 n
C1d C3d H2d 84.1775 2_555 14_555 n
C1d C3d H3d 62.6642 2_555 2_555 n
C1d C3d H4d 22.7619 2_555 3_555 n
C1d C3d H4d 25.3078 2_555 13_555 n
C1d C3d H5d 112.6399 2_555 3_555 n
C1d C3d H5d 121.0535 2_555 13_555 n
C1d C3d H6d 133.6339 2_555 3_555 n
C1d C3d H6d 135.9905 2_555 15_555 n
C1d C3d C1d 119.1863 13_555 14_555 n
C1d C3d C2d 117.0475 13_555 3_555 n
C1d C3d C2d 119.4274 13_555 13_555 n
C1d C3d C2d 16.9019 13_555 15_555 n
C1d C3d C3d 9.841 13_555 14_555 n
C1d C3d C3d 117.334 13_555 15_555 n
C1d C3d O4d 77.5529 13_555 1_555 n
C1d C3d O4d 44.6471 13_555 14_555 n
C1d C3d H1d 133.6449 13_555 2_555 n
C1d C3d H1d 127.189 13_555 14_555 n
C1d C3d H2d 125.8578 13_555 2_555 n
C1d C3d H2d 138.8486 13_555 14_555 n
C1d C3d H3d 70.7768 13_555 2_555 n
C1d C3d H4d 131.9499 13_555 3_555 n
C1d C3d H4d 133.8926 13_555 13_555 n
C1d C3d H5d 126.4844 13_555 3_555 n
C1d C3d H5d 123.4427 13_555 13_555 n
C1d C3d H6d 73.255 13_555 3_555 n
C1d C3d H6d 42.8209 13_555 15_555 n
C1d C3d C2d 64.9246 14_555 3_555 n
C1d C3d C2d 29.5753 14_555 13_555 n
C1d C3d C2d 122.0412 14_555 15_555 n
C1d C3d C3d 124.9771 14_555 14_555 n
C1d C3d C3d 17.8502 14_555 15_555 n
C1d C3d O4d 147.8513 14_555 1_555 n
C1d C3d O4d 156.4919 14_555 14_555 n
C1d C3d H1d 33.3794 14_555 2_555 n
C1d C3d H1d 61.1314 14_555 14_555 n
C1d C3d H2d 108.2029 14_555 2_555 n
C1d C3d H2d 44.5713 14_555 14_555 n
C1d C3d H3d 108.8996 14_555 2_555 n
C1d C3d H4d 48.4424 14_555 3_555 n
C1d C3d H4d 36.0054 14_555 13_555 n
C1d C3d H5d 72.8425 14_555 3_555 n
C1d C3d H5d 83.5375 14_555 13_555 n
C1d C3d H6d 167.3226 14_555 3_555 n
C1d C3d H6d 160.7773 14_555 15_555 n
C2d C3d C2d 35.9282 3_555 13_555 n
C2d C3d C2d 102.126 3_555 15_555 n
C2d C3d C3d 110.9471 3_555 14_555 n
C2d C3d C3d 48.2899 3_555 15_555 n
C2d C3d O4d 135.1454 3_555 1_555 n
C2d C3d O4d 134.2704 3_555 14_555 n
C2d C3d H1d 86.3503 3_555 2_555 n
C2d C3d H1d 109.5672 3_555 14_555 n
C2d C3d H2d 61.2908 3_555 2_555 n
C2d C3d H2d 27.5875 3_555 14_555 n
C2d C3d H3d 171.4939 3_555 2_555 n
C2d C3d H4d 98.8055 3_555 3_555 n
C2d C3d H4d 88.3353 3_555 13_555 n
C2d C3d H5d 15.5956 3_555 3_555 n
C2d C3d H5d 24.4742 3_555 13_555 n
C2d C3d H6d 108.3176 3_555 3_555 n
C2d C3d H6d 113.6079 3_555 15_555 n
C2d C3d C2d 112.6929 13_555 15_555 n
C2d C3d C3d 119.7045 13_555 14_555 n
C2d C3d C3d 12.3617 13_555 15_555 n
C2d C3d O4d 162.5172 13_555 1_555 n
C2d C3d O4d 161.3461 13_555 14_555 n
C2d C3d H1d 57.6927 13_555 2_555 n
C2d C3d H1d 85.4968 13_555 14_555 n
C2d C3d H2d 89.7374 13_555 2_555 n
C2d C3d H2d 24.2485 13_555 14_555 n
C2d C3d H3d 138.4197 13_555 2_555 n
C2d C3d H4d 72.6886 13_555 3_555 n
C2d C3d H4d 60.2049 13_555 13_555 n
C2d C3d H5d 46.506 13_555 3_555 n
C2d C3d H5d 57.385 13_555 13_555 n
C2d C3d H6d 144.1299 13_555 3_555 n
C2d C3d H6d 142.6637 13_555 15_555 n
C2d C3d C3d 8.8211 15_555 14_555 n
C2d C3d C3d 114.4679 15_555 15_555 n
C2d C3d O4d 82.3626 15_555 1_555 n
C2d C3d O4d 49.0457 15_555 14_555 n
C2d C3d H1d 145.8198 15_555 2_555 n
C2d C3d H1d 144.0868 15_555 14_555 n
C2d C3d H2d 112.8565 15_555 2_555 n
C2d C3d H2d 126.9708 15_555 14_555 n
C2d C3d H3d 86.082 15_555 2_555 n
C2d C3d H4d 147.8541 15_555 3_555 n
C2d C3d H4d 146.8599 15_555 13_555 n
C2d C3d H5d 110.0677 15_555 3_555 n
C2d C3d H5d 106.5516 15_555 13_555 n
C2d C3d H6d 69.0102 15_555 3_555 n
C2d C3d H6d 38.7413 15_555 15_555 n
C3d C3d C3d 120.0 14_555 15_555 n
C3d C3d O4d 76.223 14_555 1_555 n
C3d C3d O4d 42.6424 14_555 14_555 n
C3d C3d H1d 143.1508 14_555 2_555 n
C3d C3d H1d 136.1463 14_555 14_555 n
C3d C3d H2d 116.5115 14_555 2_555 n
C3d C3d H2d 135.5201 14_555 14_555 n
C3d C3d H3d 77.2678 14_555 2_555 n
C3d C3d H4d 141.6997 14_555 3_555 n
C3d C3d H4d 143.5524 14_555 13_555 n
C3d C3d H5d 118.6098 14_555 3_555 n
C3d C3d H5d 114.5117 14_555 13_555 n
C3d C3d H6d 66.9547 14_555 3_555 n
C3d C3d H6d 36.1117 14_555 15_555 n
C3d C3d O4d 162.7157 15_555 1_555 n
C3d C3d O4d 161.9409 15_555 14_555 n
C3d C3d H1d 48.948 15_555 2_555 n
C3d C3d H1d 77.1686 15_555 14_555 n
C3d C3d H2d 99.7547 15_555 2_555 n
C3d C3d H2d 33.2132 15_555 14_555 n
C3d C3d H3d 126.2169 15_555 2_555 n
C3d C3d H4d 64.2511 15_555 3_555 n
C3d C3d H4d 51.5682 15_555 13_555 n
C3d C3d H5d 58.3823 15_555 3_555 n
C3d C3d H5d 69.2882 15_555 13_555 n
C3d C3d H6d 156.3911 15_555 3_555 n
C3d C3d H6d 149.9332 15_555 15_555 n
O4d C3d O4d 33.5806 1_555 14_555 n
O4d C3d H1d 114.8084 1_555 2_555 n
O4d C3d H1d 86.7763 1_555 14_555 n
O4d C3d H2d 75.7045 1_555 2_555 n
O4d C3d H2d 138.7235 1_555 14_555 n
O4d C3d H3d 47.4885 1_555 2_555 n
O4d C3d H4d 99.5687 1_555 3_555 n
O4d C3d H4d 112.1678 1_555 13_555 n
O4d C3d H5d 121.357 1_555 3_555 n
O4d C3d H5d 111.0657 1_555 13_555 n
O4d C3d H6d 31.4321 1_555 3_555 n
O4d C3d H6d 47.221 1_555 15_555 n
O4d C3d H1d 138.4497 14_555 2_555 n
O4d C3d H1d 111.8048 14_555 14_555 n
O4d C3d H2d 94.7026 14_555 2_555 n
O4d C3d H2d 158.5156 14_555 14_555 n
O4d C3d H3d 53.3567 14_555 2_555 n
O4d C3d H4d 124.2542 14_555 3_555 n
O4d C3d H4d 136.16 14_555 13_555 n
O4d C3d H5d 129.468 14_555 3_555 n
O4d C3d H5d 119.1419 14_555 13_555 n
O4d C3d H6d 35.1079 14_555 3_555 n
O4d C3d H6d 20.9664 14_555 15_555 n
H1d C3d H1d 28.2206 2_555 14_555 n
H1d C3d H2d 100.3344 2_555 2_555 n
H1d C3d H2d 59.2298 2_555 14_555 n
H1d C3d H3d 85.5621 2_555 2_555 n
H1d C3d H4d 15.3072 2_555 3_555 n
H1d C3d H4d 2.6406 2_555 13_555 n
H1d C3d H5d 86.7752 2_555 3_555 n
H1d C3d H5d 94.8255 2_555 13_555 n
H1d C3d H6d 139.8829 2_555 3_555 n
H1d C3d H6d 159.3302 2_555 15_555 n
H1d C3d H2d 97.2214 14_555 2_555 n
H1d C3d H2d 82.1344 14_555 14_555 n
H1d C3d H3d 61.9309 14_555 2_555 n
H1d C3d H4d 12.9238 14_555 3_555 n
H1d C3d H4d 25.6032 14_555 13_555 n
H1d C3d H5d 104.8327 14_555 3_555 n
H1d C3d H5d 109.3011 14_555 13_555 n
H1d C3d H6d 114.468 14_555 3_555 n
H1d C3d H6d 131.8392 14_555 15_555 n
H2d C3d H2d 66.5415 2_555 14_555 n
H2d C3d H3d 117.7492 2_555 2_555 n
H2d C3d H4d 98.5341 2_555 3_555 n
H2d C3d H4d 99.8089 2_555 13_555 n
H2d C3d H5d 46.1625 2_555 3_555 n
H2d C3d H5d 37.0204 2_555 13_555 n
H2d C3d H6d 59.623 2_555 3_555 n
H2d C3d H6d 85.6884 2_555 15_555 n
H2d C3d H3d 143.9729 14_555 2_555 n
H2d C3d H4d 71.2227 14_555 3_555 n
H2d C3d H4d 61.0605 14_555 13_555 n
H2d C3d H5d 29.1998 14_555 3_555 n
H2d C3d H5d 39.3803 14_555 13_555 n
H2d C3d H6d 124.8787 14_555 3_555 n
H2d C3d H6d 139.798 14_555 15_555 n
H3d C3d H4d 72.7998 2_555 3_555 n
H3d C3d H4d 83.5025 2_555 13_555 n
H3d C3d H5d 160.215 2_555 3_555 n
H3d C3d H5d 154.4625 2_555 13_555 n
H3d C3d H6d 76.5372 2_555 3_555 n
H3d C3d H6d 74.2224 2_555 15_555 n
H4d C3d H4d 12.6828 3_555 13_555 n
H4d C3d H5d 96.3836 3_555 3_555 n
H4d C3d H5d 102.6295 3_555 13_555 n
H4d C3d H6d 126.1879 3_555 3_555 n
H4d C3d H6d 144.6265 3_555 15_555 n
H4d C3d H5d 88.2183 13_555 3_555 n
H4d C3d H5d 95.9666 13_555 13_555 n
H4d C3d H6d 137.4646 13_555 3_555 n
H4d C3d H6d 156.9424 13_555 15_555 n
H5d C3d H5d 10.9059 3_555 13_555 n
H5d C3d H6d 98.1171 3_555 3_555 n
H5d C3d H6d 110.9295 3_555 15_555 n
H5d C3d H6d 87.2208 13_555 3_555 n
H5d C3d H6d 101.5425 13_555 15_555 n
H6d C3d H6d 30.843 3_555 15_555 n
Hme22 O4d Dme22 0.0 -10_565 -10_565 n
Hme22 O4d C1d 75.9186 -10_565 2_555 n
Hme22 O4d C2d 81.0403 -10_565 3_555 n
Hme22 O4d C3d 82.9566 -10_565 1_555 n
Hme22 O4d C3d 144.0652 -10_565 14_555 n
Hme22 O4d O4d 173.1232 -10_565 14_555 n
Hme22 O4d H1d 52.5831 -10_565 14_555 n
Hme22 O4d H2d 65.2729 -10_565 2_555 n
Hme22 O4d H3d 89.9148 -10_565 2_555 n
Hme22 O4d H3d 138.0054 -10_565 13_555 n
Hme22 O4d H6d 103.0622 -10_565 3_555 n
Hme22 O4d H6d 150.5403 -10_565 15_555 n
Hme22 O4d H7d 53.4408 -10_565 15_555 n
Dme22 O4d C1d 75.9186 -10_565 2_555 n
Dme22 O4d C2d 81.0403 -10_565 3_555 n
Dme22 O4d C3d 82.9566 -10_565 1_555 n
Dme22 O4d C3d 144.0652 -10_565 14_555 n
Dme22 O4d O4d 173.1232 -10_565 14_555 n
Dme22 O4d H1d 52.5831 -10_565 14_555 n
Dme22 O4d H2d 65.2729 -10_565 2_555 n
Dme22 O4d H3d 89.9148 -10_565 2_555 n
Dme22 O4d H3d 138.0054 -10_565 13_555 n
Dme22 O4d H6d 103.0622 -10_565 3_555 n
Dme22 O4d H6d 150.5403 -10_565 15_555 n
Dme22 O4d H7d 53.4408 -10_565 15_555 n
C1d O4d C2d 21.1701 2_555 3_555 n
C1d O4d C3d 14.7909 2_555 1_555 n
C1d O4d C3d 68.8052 2_555 14_555 n
C1d O4d O4d 110.3003 2_555 14_555 n
C1d O4d H1d 28.9524 2_555 14_555 n
C1d O4d H2d 47.9061 2_555 2_555 n
C1d O4d H3d 52.0222 2_555 2_555 n
C1d O4d H3d 80.6777 2_555 13_555 n
C1d O4d H6d 65.5216 2_555 3_555 n
C1d O4d H6d 91.1294 2_555 15_555 n
C1d O4d H7d 30.667 2_555 15_555 n
C2d O4d C3d 7.893 3_555 1_555 n
C2d O4d C3d 63.5732 3_555 14_555 n
C2d O4d O4d 105.8205 3_555 14_555 n
C2d O4d H1d 46.0988 3_555 14_555 n
C2d O4d H2d 31.662 3_555 2_555 n
C2d O4d H3d 71.8449 3_555 2_555 n
C2d O4d H3d 89.4643 3_555 13_555 n
C2d O4d H6d 44.7602 3_555 3_555 n
C2d O4d H6d 78.0957 3_555 15_555 n
C2d O4d H7d 27.6845 3_555 15_555 n
C3d O4d C3d 61.1346 1_555 14_555 n
C3d O4d O4d 103.777 1_555 14_555 n
C3d O4d H1d 42.3391 1_555 14_555 n
C3d O4d H2d 39.1642 1_555 2_555 n
C3d O4d H3d 64.0943 1_555 2_555 n
C3d O4d H3d 83.0422 1_555 13_555 n
C3d O4d H6d 50.8047 1_555 3_555 n
C3d O4d H6d 79.2256 1_555 15_555 n
C3d O4d H7d 30.9276 1_555 15_555 n
C3d O4d O4d 42.6424 14_555 14_555 n
C3d O4d H1d 95.1601 14_555 14_555 n
C3d O4d H2d 85.5595 14_555 2_555 n
C3d O4d H3d 73.9576 14_555 2_555 n
C3d O4d H3d 42.1868 14_555 13_555 n
C3d O4d H6d 56.1266 14_555 3_555 n
C3d O4d H6d 29.5382 14_555 15_555 n
C3d O4d H7d 91.2383 14_555 15_555 n
O4d O4d H1d 132.184 14_555 14_555 n
O4d O4d H2d 120.9227 14_555 2_555 n
O4d O4d H3d 91.8035 14_555 2_555 n
O4d O4d H3d 43.2782 14_555 13_555 n
O4d O4d H6d 82.572 14_555 3_555 n
O4d O4d H6d 34.888 14_555 15_555 n
O4d O4d H7d 133.4335 14_555 15_555 n
H1d O4d H2d 59.2203 14_555 2_555 n
H1d O4d H3d 47.2351 14_555 2_555 n
H1d O4d H3d 92.159 14_555 13_555 n
H1d O4d H6d 89.7823 14_555 3_555 n
H1d O4d H6d 119.9046 14_555 15_555 n
H1d O4d H7d 33.7733 14_555 15_555 n
H2d O4d H3d 99.4533 2_555 2_555 n
H2d O4d H3d 119.859 2_555 13_555 n
H2d O4d H6d 39.1307 2_555 3_555 n
H2d O4d H6d 86.3169 2_555 15_555 n
H2d O4d H7d 25.5222 2_555 15_555 n
H3d O4d H3d 48.5253 2_555 13_555 n
H3d O4d H6d 110.323 2_555 3_555 n
H3d O4d H6d 102.9325 2_555 15_555 n
H3d O4d H7d 77.1677 2_555 15_555 n
H3d O4d H6d 98.1233 13_555 3_555 n
H3d O4d H6d 62.5232 13_555 15_555 n
H3d O4d H7d 111.287 13_555 15_555 n
H6d O4d H6d 47.684 3_555 15_555 n
H6d O4d H7d 60.5617 3_555 15_555 n
H6d O4d H7d 103.2489 15_555 15_555 n
H12 H1d H12 37.3678 8_665 23_665 n
H12 H1d Hme22 76.3118 8_665 -19_565 n
H12 H1d Dme22 76.3118 8_665 -19_565 n
H12 H1d C1d 84.3954 8_665 1_555 n
H12 H1d C1d 118.5261 8_665 13_555 n
H12 H1d C2d 82.1666 8_665 2_555 n
H12 H1d C2d 101.5342 8_665 15_555 n
H12 H1d C3d 81.2513 8_665 3_555 n
H12 H1d C3d 113.4922 8_665 14_555 n
H12 H1d O4d 123.558 8_665 14_555 n
H12 H1d H1d 56.2406 8_665 13_555 n
H12 H1d H2d 84.8958 8_665 13_555 n
H12 H1d H3d 159.5126 8_665 13_555 n
H12 H1d H4d 62.6322 8_665 2_555 n
H12 H1d H4d 72.5443 8_665 15_555 n
H12 H1d H7d 63.6872 8_665 3_555 n
H12 H1d H7d 53.6736 8_665 14_555 n
H12 H1d Hme22 39.1816 23_665 -19_565 n
H12 H1d Dme22 39.1816 23_665 -19_565 n
H12 H1d C1d 113.451 23_665 1_555 n
H12 H1d C1d 119.2294 23_665 13_555 n
H12 H1d C2d 102.3612 23_665 2_555 n
H12 H1d C2d 102.0794 23_665 15_555 n
H12 H1d C3d 107.2687 23_665 3_555 n
H12 H1d C3d 108.4452 23_665 14_555 n
H12 H1d O4d 90.7174 23_665 14_555 n
H12 H1d H1d 93.6084 23_665 13_555 n
H12 H1d H2d 72.5906 23_665 13_555 n
H12 H1d H3d 122.4143 23_665 13_555 n
H12 H1d H4d 98.4178 23_665 2_555 n
H12 H1d H4d 103.0848 23_665 15_555 n
H12 H1d H7d 64.9438 23_665 3_555 n
H12 H1d H7d 69.5873 23_665 14_555 n
Hme22 H1d Dme22 0.0 -19_565 -19_565 n
Hme22 H1d C1d 132.7496 -19_565 1_555 n
Hme22 H1d C1d 101.9918 -19_565 13_555 n
Hme22 H1d C2d 113.9017 -19_565 2_555 n
Hme22 H1d C2d 92.1992 -19_565 15_555 n
Hme22 H1d C3d 124.4003 -19_565 3_555 n
Hme22 H1d C3d 90.5665 -19_565 14_555 n
Hme22 H1d O4d 53.8244 -19_565 14_555 n
Hme22 H1d H1d 132.2746 -19_565 13_555 n
Hme22 H1d H2d 62.001 -19_565 13_555 n
Hme22 H1d H3d 83.2979 -19_565 13_555 n
Hme22 H1d H4d 132.9474 -19_565 2_555 n
Hme22 H1d H4d 128.1566 -19_565 15_555 n
Hme22 H1d H7d 72.5676 -19_565 3_555 n
Hme22 H1d H7d 89.0269 -19_565 14_555 n
Dme22 H1d C1d 132.7496 -19_565 1_555 n
Dme22 H1d C1d 101.9918 -19_565 13_555 n
Dme22 H1d C2d 113.9017 -19_565 2_555 n
Dme22 H1d C2d 92.1992 -19_565 15_555 n
Dme22 H1d C3d 124.4003 -19_565 3_555 n
Dme22 H1d C3d 90.5665 -19_565 14_555 n
Dme22 H1d O4d 53.8244 -19_565 14_555 n
Dme22 H1d H1d 132.2746 -19_565 13_555 n
Dme22 H1d H2d 62.001 -19_565 13_555 n
Dme22 H1d H3d 83.2979 -19_565 13_555 n
Dme22 H1d H4d 132.9474 -19_565 2_555 n
Dme22 H1d H4d 128.1566 -19_565 15_555 n
Dme22 H1d H7d 72.5676 -19_565 3_555 n
Dme22 H1d H7d 89.0269 -19_565 14_555 n
C1d H1d C1d 51.5727 1_555 13_555 n
C1d H1d C2d 19.505 1_555 2_555 n
C1d H1d C2d 49.8727 1_555 15_555 n
C1d H1d C3d 8.3534 1_555 3_555 n
C1d H1d C3d 58.4502 1_555 14_555 n
C1d H1d O4d 109.3108 1_555 14_555 n
C1d H1d H1d 45.1115 1_555 13_555 n
C1d H1d H2d 73.7708 1_555 13_555 n
C1d H1d H3d 108.6175 1_555 13_555 n
C1d H1d H4d 28.7564 1_555 2_555 n
C1d H1d H4d 11.9368 1_555 15_555 n
C1d H1d H7d 60.2246 1_555 3_555 n
C1d H1d H7d 46.0469 1_555 14_555 n
C1d H1d C2d 41.465 13_555 2_555 n
C1d H1d C2d 18.1783 13_555 15_555 n
C1d H1d C3d 48.638 13_555 3_555 n
C1d H1d C3d 11.7397 13_555 14_555 n
C1d H1d O4d 58.4971 13_555 14_555 n
C1d H1d H1d 96.6841 13_555 13_555 n
C1d H1d H2d 46.9046 13_555 13_555 n
C1d H1d H3d 63.6542 13_555 13_555 n
C1d H1d H4d 80.1305 13_555 2_555 n
C1d H1d H4d 61.103 13_555 15_555 n
C1d H1d H7d 57.8822 13_555 3_555 n
C1d H1d H7d 64.9015 13_555 14_555 n
C2d H1d C2d 33.5704 2_555 15_555 n
C2d H1d C3d 11.6257 2_555 3_555 n
C2d H1d C3d 44.5844 2_555 14_555 n
C2d H1d O4d 94.3011 2_555 14_555 n
C2d H1d H1d 58.8448 2_555 13_555 n
C2d H1d H2d 54.3195 2_555 13_555 n
C2d H1d H3d 104.6988 2_555 13_555 n
C2d H1d H4d 41.9519 2_555 2_555 n
C2d H1d H4d 22.5825 2_555 15_555 n
C2d H1d H7d 42.1651 2_555 3_555 n
C2d H1d H7d 32.868 2_555 14_555 n
C2d H1d C3d 44.0123 15_555 3_555 n
C2d H1d C3d 12.8344 15_555 14_555 n
C2d H1d O4d 60.7447 15_555 14_555 n
C2d H1d H1d 92.4152 15_555 13_555 n
C2d H1d H2d 31.6513 15_555 13_555 n
C2d H1d H3d 77.0191 15_555 13_555 n
C2d H1d H4d 75.5069 15_555 2_555 n
C2d H1d H4d 56.0217 15_555 15_555 n
C2d H1d H7d 39.7149 15_555 3_555 n
C2d H1d H7d 48.7079 15_555 14_555 n
C3d H1d C3d 53.8834 3_555 14_555 n
C3d H1d O4d 104.5333 3_555 14_555 n
C3d H1d H1d 48.948 3_555 13_555 n
C3d H1d H2d 65.8885 3_555 13_555 n
C3d H1d H3d 109.3327 3_555 13_555 n
C3d H1d H4d 32.0008 3_555 2_555 n
C3d H1d H4d 12.528 3_555 15_555 n
C3d H1d H7d 51.9012 3_555 3_555 n
C3d H1d H7d 38.568 3_555 14_555 n
C3d H1d O4d 50.8846 14_555 14_555 n
C3d H1d H1d 102.8314 14_555 13_555 n
C3d H1d H2d 35.8547 14_555 13_555 n
C3d H1d H3d 64.1848 14_555 13_555 n
C3d H1d H4d 85.8763 14_555 2_555 n
C3d H1d H4d 66.3236 14_555 15_555 n
C3d H1d H7d 50.3276 14_555 3_555 n
C3d H1d H7d 61.3651 14_555 14_555 n
O4d H1d H1d 153.1038 14_555 13_555 n
O4d H1d H2d 51.1068 14_555 13_555 n
O4d H1d H3d 37.863 14_555 13_555 n
O4d H1d H4d 136.2504 14_555 2_555 n
O4d H1d H4d 116.7456 14_555 15_555 n
O4d H1d H7d 76.4189 14_555 3_555 n
O4d H1d H7d 96.8929 14_555 14_555 n
H1d H1d H2d 105.2808 13_555 13_555 n
H1d H1d H3d 143.7163 13_555 13_555 n
H1d H1d H4d 16.9724 13_555 2_555 n
H1d H1d H4d 36.5463 13_555 15_555 n
H1d H1d H7d 81.4438 13_555 3_555 n
H1d H1d H7d 60.2419 13_555 14_555 n
H2d H1d H3d 83.7926 13_555 13_555 n
H2d H1d H4d 91.1112 13_555 2_555 n
H2d H1d H4d 74.7571 13_555 15_555 n
H2d H1d H7d 25.4317 13_555 3_555 n
H2d H1d H7d 45.8577 13_555 14_555 n
H3d H1d H4d 134.5404 13_555 2_555 n
H3d H1d H4d 120.376 13_555 15_555 n
H3d H1d H7d 108.3623 13_555 3_555 n
H3d H1d H7d 124.8458 13_555 14_555 n
H4d H1d H4d 19.5739 2_555 15_555 n
H4d H1d H7d 69.351 2_555 3_555 n
H4d H1d H7d 48.7474 2_555 14_555 n
H4d H1d H7d 56.7288 15_555 3_555 n
H4d H1d H7d 39.1557 15_555 14_555 n
H7d H1d H7d 21.2018 3_555 14_555 n
C1a2 H2d C2a2 77.3942 23_665 23_665 n
C1a2 H2d C4a2 75.5084 23_665 -19_565 n
C1a2 H2d O2a2 64.9983 23_665 8_665 n
C1a2 H2d O2a2 64.0816 23_665 23_665 n
C1a2 H2d H12 152.4259 23_665 8_665 n
C1a2 H2d H2a2 44.9212 23_665 -19_565 n
C1a2 H2d Hme22 144.1631 23_665 -9_655 n
C1a2 H2d Dme22 144.1631 23_665 -9_655 n
C1a2 H2d C1d 130.5886 23_665 1_555 n
C1a2 H2d C1d 121.0334 23_665 13_555 n
C1a2 H2d C2d 105.8374 23_665 2_555 n
C1a2 H2d C2d 102.995 23_665 15_555 n
C1a2 H2d C3d 115.6394 23_665 3_555 n
C1a2 H2d C3d 108.7467 23_665 14_555 n
C1a2 H2d O4d 112.9771 23_665 3_555 n
C1a2 H2d H1d 160.8945 23_665 13_555 n
C1a2 H2d H2d 96.2547 23_665 13_555 n
C1a2 H2d H4d 153.1203 23_665 2_555 n
C1a2 H2d H4d 146.4243 23_665 15_555 n
C1a2 H2d H5d 67.0808 23_665 2_555 n
C1a2 H2d H5d 56.8734 23_665 15_555 n
C1a2 H2d H6d 88.1679 23_665 2_555 n
C1a2 H2d H7d 125.1798 23_665 3_555 n
C1a2 H2d H7d 140.2722 23_665 14_555 n
C2a2 H2d C4a2 8.3662 23_665 -19_565 n
C2a2 H2d O2a2 124.3485 23_665 8_665 n
C2a2 H2d O2a2 125.0698 23_665 23_665 n
C2a2 H2d H12 76.1021 23_665 8_665 n
C2a2 H2d H2a2 46.2272 23_665 -19_565 n
C2a2 H2d Hme22 77.2752 23_665 -9_655 n
C2a2 H2d Dme22 77.2752 23_665 -9_655 n
C2a2 H2d C1d 149.9595 23_665 1_555 n
C2a2 H2d C1d 130.2664 23_665 13_555 n
C2a2 H2d C2d 158.2384 23_665 2_555 n
C2a2 H2d C2d 126.0517 23_665 15_555 n
C2a2 H2d C3d 166.1593 23_665 3_555 n
C2a2 H2d C3d 126.4214 23_665 14_555 n
C2a2 H2d O4d 115.4907 23_665 3_555 n
C2a2 H2d H1d 119.4475 23_665 13_555 n
C2a2 H2d H2d 94.176 23_665 13_555 n
C2a2 H2d H4d 121.7299 23_665 2_555 n
C2a2 H2d H4d 119.5246 23_665 15_555 n
C2a2 H2d H5d 86.0744 23_665 2_555 n
C2a2 H2d H5d 83.3621 23_665 15_555 n
C2a2 H2d H6d 121.4055 23_665 2_555 n
C2a2 H2d H7d 99.8213 23_665 3_555 n
C2a2 H2d H7d 101.88 23_665 14_555 n
C4a2 H2d O2a2 116.9236 -19_565 8_665 n
C4a2 H2d O2a2 117.7847 -19_565 23_665 n
C4a2 H2d H12 77.1666 -19_565 8_665 n
C4a2 H2d H2a2 39.9197 -19_565 -19_565 n
C4a2 H2d Hme22 82.6714 -19_565 -9_655 n
C4a2 H2d Dme22 82.6714 -19_565 -9_655 n
C4a2 H2d C1d 148.2103 -19_565 1_555 n
C4a2 H2d C1d 124.0447 -19_565 13_555 n
C4a2 H2d C2d 150.4622 -19_565 2_555 n
C4a2 H2d C2d 118.1924 -19_565 15_555 n
C4a2 H2d C3d 163.2586 -19_565 3_555 n
C4a2 H2d C3d 118.9564 -19_565 14_555 n
C4a2 H2d O4d 123.8125 -19_565 3_555 n
C4a2 H2d H1d 119.7242 -19_565 13_555 n
C4a2 H2d H2d 86.2864 -19_565 13_555 n
C4a2 H2d H4d 120.4081 -19_565 2_555 n
C4a2 H2d H4d 116.736 -19_565 15_555 n
C4a2 H2d H5d 77.8045 -19_565 2_555 n
C4a2 H2d H5d 75.4405 -19_565 15_555 n
C4a2 H2d H6d 128.972 -19_565 2_555 n
C4a2 H2d H7d 94.1842 -19_565 3_555 n
C4a2 H2d H7d 98.0302 -19_565 14_555 n
O2a2 H2d O2a2 1.8921 8_665 23_665 n
O2a2 H2d H12 126.4978 8_665 8_665 n
O2a2 H2d H2a2 78.6094 8_665 -19_565 n
O2a2 H2d Hme22 150.696 8_665 -9_655 n
O2a2 H2d Dme22 150.696 8_665 -9_655 n
O2a2 H2d C1d 71.1406 8_665 1_555 n
O2a2 H2d C1d 56.5886 8_665 13_555 n
O2a2 H2d C2d 45.1976 8_665 2_555 n
O2a2 H2d C2d 40.1689 8_665 15_555 n
O2a2 H2d C3d 62.063 8_665 3_555 n
O2a2 H2d C3d 45.6546 8_665 14_555 n
O2a2 H2d O4d 116.3158 8_665 3_555 n
O2a2 H2d H1d 96.5102 8_665 13_555 n
O2a2 H2d H2d 53.7918 8_665 13_555 n
O2a2 H2d H4d 88.1242 8_665 2_555 n
O2a2 H2d H4d 82.1405 8_665 15_555 n
O2a2 H2d H5d 42.668 8_665 2_555 n
O2a2 H2d H5d 42.0865 8_665 15_555 n
O2a2 H2d H6d 97.636 8_665 2_555 n
O2a2 H2d H7d 73.5588 8_665 3_555 n
O2a2 H2d H7d 84.9164 8_665 14_555 n
O2a2 H2d H12 128.1083 23_665 8_665 n
O2a2 H2d H2a2 79.1354 23_665 -19_565 n
O2a2 H2d Hme22 151.44 23_665 -9_655 n
O2a2 H2d Dme22 151.44 23_665 -9_655 n
O2a2 H2d C1d 71.3486 23_665 1_555 n
O2a2 H2d C1d 57.7617 23_665 13_555 n
O2a2 H2d C2d 45.2923 23_665 2_555 n
O2a2 H2d C2d 41.6288 23_665 15_555 n
O2a2 H2d C3d 61.7944 23_665 3_555 n
O2a2 H2d C3d 47.0576 23_665 14_555 n
O2a2 H2d O4d 114.9437 23_665 3_555 n
O2a2 H2d H1d 97.2871 23_665 13_555 n
O2a2 H2d H2d 55.6838 23_665 13_555 n
O2a2 H2d H4d 89.0431 23_665 2_555 n
O2a2 H2d H4d 83.2669 23_665 15_555 n
O2a2 H2d H5d 44.1961 23_665 2_555 n
O2a2 H2d H5d 43.2746 23_665 15_555 n
O2a2 H2d H6d 95.9033 23_665 2_555 n
O2a2 H2d H7d 75.2913 23_665 3_555 n
O2a2 H2d H7d 86.4868 23_665 14_555 n
H12 H2d H2a2 109.0064 8_665 -19_565 n
H12 H2d Hme22 32.3403 8_665 -9_655 n
H12 H2d Dme22 32.3403 8_665 -9_655 n
H12 H2d C1d 74.429 8_665 1_555 n
H12 H2d C1d 72.5763 8_665 13_555 n
H12 H2d C2d 96.1246 8_665 2_555 n
H12 H2d C2d 86.689 8_665 15_555 n
H12 H2d C3d 90.3139 8_665 3_555 n
H12 H2d C3d 81.5085 8_665 14_555 n
H12 H2d O4d 85.49 8_665 3_555 n
H12 H2d H1d 43.3901 8_665 13_555 n
H12 H2d H2d 78.2887 8_665 13_555 n
H12 H2d H4d 47.2701 8_665 2_555 n
H12 H2d H4d 49.0391 8_665 15_555 n
H12 H2d H5d 103.4918 8_665 2_555 n
H12 H2d H5d 112.1784 8_665 15_555 n
H12 H2d H6d 112.1948 8_665 2_555 n
H12 H2d H7d 53.4082 8_665 3_555 n
H12 H2d H7d 41.6559 8_665 14_555 n
H2a2 H2d Hme22 122.416 -19_565 -9_655 n
H2a2 H2d Dme22 122.416 -19_565 -9_655 n
H2a2 H2d C1d 142.8041 -19_565 1_555 n
H2a2 H2d C1d 111.9967 -19_565 13_555 n
H2a2 H2d C2d 121.5169 -19_565 2_555 n
H2a2 H2d C2d 96.2413 -19_565 15_555 n
H2a2 H2d C3d 140.0415 -19_565 3_555 n
H2a2 H2d C3d 100.2473 -19_565 14_555 n
H2a2 H2d O4d 147.8866 -19_565 3_555 n
H2a2 H2d H1d 139.9156 -19_565 13_555 n
H2a2 H2d H2d 70.477 -19_565 13_555 n
H2a2 H2d H4d 133.3448 -19_565 2_555 n
H2a2 H2d H4d 124.4366 -19_565 15_555 n
H2a2 H2d H5d 47.6517 -19_565 2_555 n
H2a2 H2d H5d 40.9571 -19_565 15_555 n
H2a2 H2d H6d 130.305 -19_565 2_555 n
H2a2 H2d H7d 94.1518 -19_565 3_555 n
H2a2 H2d H7d 106.4947 -19_565 14_555 n
Hme22 H2d Dme22 0.0 -9_655 -9_655 n
Hme22 H2d C1d 80.9815 -9_655 1_555 n
Hme22 H2d C1d 94.7196 -9_655 13_555 n
Hme22 H2d C2d 107.117 -9_655 2_555 n
Hme22 H2d C2d 112.3584 -9_655 15_555 n
Hme22 H2d C3d 92.7215 -9_655 3_555 n
Hme22 H2d C3d 106.632 -9_655 14_555 n
Hme22 H2d O4d 57.9777 -9_655 3_555 n
Hme22 H2d H1d 54.1864 -9_655 13_555 n
Hme22 H2d H2d 110.4848 -9_655 13_555 n
Hme22 H2d H4d 62.6609 -9_655 2_555 n
Hme22 H2d H4d 69.1758 -9_655 15_555 n
Hme22 H2d H5d 135.2495 -9_655 2_555 n
Hme22 H2d H5d 142.8469 -9_655 15_555 n
Hme22 H2d H6d 83.8276 -9_655 2_555 n
Hme22 H2d H7d 83.9774 -9_655 3_555 n
Hme22 H2d H7d 70.1753 -9_655 14_555 n
Dme22 H2d C1d 80.9815 -9_655 1_555 n
Dme22 H2d C1d 94.7196 -9_655 13_555 n
Dme22 H2d C2d 107.117 -9_655 2_555 n
Dme22 H2d C2d 112.3584 -9_655 15_555 n
Dme22 H2d C3d 92.7215 -9_655 3_555 n
Dme22 H2d C3d 106.632 -9_655 14_555 n
Dme22 H2d O4d 57.9777 -9_655 3_555 n
Dme22 H2d H1d 54.1864 -9_655 13_555 n
Dme22 H2d H2d 110.4848 -9_655 13_555 n
Dme22 H2d H4d 62.6609 -9_655 2_555 n
Dme22 H2d H4d 69.1758 -9_655 15_555 n
Dme22 H2d H5d 135.2495 -9_655 2_555 n
Dme22 H2d H5d 142.8469 -9_655 15_555 n
Dme22 H2d H6d 83.8276 -9_655 2_555 n
Dme22 H2d H7d 83.9774 -9_655 3_555 n
Dme22 H2d H7d 70.1753 -9_655 14_555 n
C1d H2d C1d 31.8959 1_555 13_555 n
C1d H2d C2d 26.1627 1_555 2_555 n
C1d H2d C2d 46.5643 1_555 15_555 n
C1d H2d C3d 16.1996 1_555 3_555 n
C1d H2d C3d 42.7211 1_555 14_555 n
C1d H2d O4d 67.8431 1_555 3_555 n
C1d H2d H1d 31.1617 1_555 13_555 n
C1d H2d H2d 74.2977 1_555 13_555 n
C1d H2d H4d 28.2466 1_555 2_555 n
C1d H2d H4d 31.5322 1_555 15_555 n
C1d H2d H5d 95.1688 1_555 2_555 n
C1d H2d H5d 102.4567 1_555 15_555 n
C1d H2d H6d 75.9409 1_555 2_555 n
C1d H2d H7d 57.1469 1_555 3_555 n
C1d H2d H7d 50.6772 1_555 14_555 n
C1d H2d C2d 29.8001 13_555 2_555 n
C1d H2d C2d 18.6427 13_555 15_555 n
C1d H2d C3d 40.0353 13_555 3_555 n
C1d H2d C3d 13.1429 13_555 14_555 n
C1d H2d O4d 99.549 13_555 3_555 n
C1d H2d H1d 41.9225 13_555 13_555 n
C1d H2d H2d 42.4019 13_555 13_555 n
C1d H2d H4d 32.5962 13_555 2_555 n
C1d H2d H4d 25.5846 13_555 15_555 n
C1d H2d H5d 65.426 13_555 2_555 n
C1d H2d H5d 74.1774 13_555 15_555 n
C1d H2d H6d 105.9457 13_555 2_555 n
C1d H2d H7d 30.6409 13_555 3_555 n
C1d H2d H7d 33.0118 13_555 14_555 n
C2d H2d C2d 32.2718 2_555 15_555 n
C2d H2d C3d 18.8603 2_555 3_555 n
C2d H2d C3d 31.8597 2_555 14_555 n
C2d H2d O4d 83.5462 2_555 3_555 n
C2d H2d H1d 55.1242 2_555 13_555 n
C2d H2d H2d 64.1789 2_555 13_555 n
C2d H2d H4d 49.1291 2_555 2_555 n
C2d H2d H4d 47.5014 2_555 15_555 n
C2d H2d H5d 75.8929 2_555 2_555 n
C2d H2d H5d 80.8632 2_555 15_555 n
C2d H2d H6d 80.3529 2_555 2_555 n
C2d H2d H7d 60.3333 2_555 3_555 n
C2d H2d H7d 61.536 2_555 14_555 n
C2d H2d C3d 48.9939 15_555 3_555 n
C2d H2d C3d 5.7519 15_555 14_555 n
C2d H2d O4d 113.5019 15_555 3_555 n
C2d H2d H1d 60.5234 15_555 13_555 n
C2d H2d H2d 31.907 15_555 13_555 n
C2d H2d H4d 51.1087 15_555 2_555 n
C2d H2d H4d 43.432 15_555 15_555 n
C2d H2d H5d 48.6433 15_555 2_555 n
C2d H2d H5d 56.5513 15_555 15_555 n
C2d H2d H6d 112.4821 15_555 2_555 n
C2d H2d H7d 35.926 15_555 3_555 n
C2d H2d H7d 45.0586 15_555 14_555 n
C3d H2d C3d 47.0322 3_555 14_555 n
C3d H2d O4d 65.1313 3_555 3_555 n
C3d H2d H1d 46.9239 3_555 13_555 n
C3d H2d H2d 80.2453 3_555 13_555 n
C3d H2d H4d 44.4356 3_555 2_555 n
C3d H2d H4d 47.0123 3_555 15_555 n
C3d H2d H5d 94.6882 3_555 2_555 n
C3d H2d H5d 99.6721 3_555 15_555 n
C3d H2d H6d 65.9912 3_555 2_555 n
C3d H2d H7d 69.2688 3_555 3_555 n
C3d H2d H7d 65.3324 3_555 14_555 n
C3d H2d O4d 110.3675 14_555 3_555 n
C3d H2d H1d 54.8817 14_555 13_555 n
C3d H2d H2d 33.2132 14_555 13_555 n
C3d H2d H4d 45.4275 14_555 2_555 n
C3d H2d H4d 37.6811 14_555 15_555 n
C3d H2d H5d 52.9504 14_555 2_555 n
C3d H2d H5d 61.3243 14_555 15_555 n
C3d H2d H6d 112.0664 14_555 2_555 n
C3d H2d H7d 32.1583 14_555 3_555 n
C3d H2d H7d 40.0159 14_555 14_555 n
O4d H2d H1d 69.6729 3_555 13_555 n
O4d H2d H2d 141.5881 3_555 13_555 n
O4d H2d H4d 77.6204 3_555 2_555 n
O4d H2d H4d 86.9202 3_555 15_555 n
O4d H2d H5d 158.2489 3_555 2_555 n
O4d H2d H5d 157.4948 3_555 15_555 n
O4d H2d H6d 26.7209 3_555 2_555 n
O4d H2d H7d 116.904 3_555 3_555 n
O4d H2d H7d 103.1947 3_555 14_555 n
H1d H2d H2d 74.7192 13_555 13_555 n
H1d H2d H4d 9.6021 13_555 2_555 n
H1d H2d H4d 18.7578 13_555 15_555 n
H1d H2d H5d 103.1609 13_555 2_555 n
H1d H2d H5d 113.092 13_555 15_555 n
H1d H2d H6d 89.74 13_555 2_555 n
H1d H2d H7d 47.3296 13_555 3_555 n
H1d H2d H7d 33.7078 13_555 14_555 n
H2d H2d H4d 65.7492 13_555 2_555 n
H2d H2d H4d 56.2528 13_555 15_555 n
H2d H2d H5d 29.2295 13_555 2_555 n
H2d H2d H5d 39.461 13_555 15_555 n
H2d H2d H6d 144.151 13_555 2_555 n
H2d H2d H7d 28.9267 13_555 3_555 n
H2d H2d H7d 44.0204 13_555 14_555 n
H4d H2d H4d 9.4964 2_555 15_555 n
H4d H2d H5d 93.8175 2_555 2_555 n
H4d H2d H5d 103.6541 2_555 15_555 n
H4d H2d H6d 95.4983 2_555 2_555 n
H4d H2d H7d 39.357 2_555 3_555 n
H4d H2d H7d 27.1587 2_555 14_555 n
H4d H2d H5d 84.4223 15_555 2_555 n
H4d H2d H5d 94.3342 15_555 15_555 n
H4d H2d H6d 103.536 15_555 2_555 n
H4d H2d H7d 30.2854 15_555 3_555 n
H4d H2d H7d 19.6872 15_555 14_555 n
H5d H2d H5d 10.2315 2_555 15_555 n
H5d H2d H6d 138.7863 2_555 2_555 n
H5d H2d H7d 58.1354 2_555 3_555 n
H5d H2d H7d 73.2234 2_555 14_555 n
H5d H2d H6d 133.1761 15_555 2_555 n
H5d H2d H7d 68.3629 15_555 3_555 n
H5d H2d H7d 83.4481 15_555 14_555 n
H6d H2d H7d 132.7909 2_555 3_555 n
H6d H2d H7d 122.657 2_555 14_555 n
H7d H2d H7d 15.0938 3_555 14_555 n
C1d H3d C2d 15.6167 1_555 2_555 n
C1d H3d C3d 16.9763 1_555 3_555 n
C1d H3d O4d 82.3092 1_555 3_555 n
C1d H3d O4d 101.3134 1_555 13_555 n
C1d H3d H1d 39.7668 1_555 13_555 n
C1d H3d H3d 114.0556 1_555 15_555 n
C1d H3d H4d 31.4949 1_555 2_555 n
C1d H3d H6d 60.0298 1_555 2_555 n
C2d H3d C3d 1.6217 2_555 3_555 n
C2d H3d O4d 69.0287 2_555 3_555 n
C2d H3d O4d 85.9296 2_555 13_555 n
C2d H3d H1d 52.2635 2_555 13_555 n
C2d H3d H3d 104.3002 2_555 15_555 n
C2d H3d H4d 45.1174 2_555 2_555 n
C2d H3d H6d 45.0522 2_555 2_555 n
C3d H3d O4d 68.4172 3_555 3_555 n
C3d H3d O4d 84.4565 3_555 13_555 n
C3d H3d H1d 53.8843 3_555 13_555 n
C3d H3d H3d 102.7322 3_555 15_555 n
C3d H3d H4d 46.7164 3_555 2_555 n
C3d H3d H6d 44.0896 3_555 2_555 n
O4d H3d O4d 44.9183 3_555 13_555 n
O4d H3d H1d 94.9019 3_555 13_555 n
O4d H3d H3d 88.1965 3_555 15_555 n
O4d H3d H4d 95.7214 3_555 2_555 n
O4d H3d H6d 26.8365 3_555 2_555 n
O4d H3d H1d 133.1442 13_555 13_555 n
O4d H3d H3d 43.2782 13_555 15_555 n
O4d H3d H4d 129.249 13_555 2_555 n
O4d H3d H6d 47.7707 13_555 2_555 n
H1d H3d H3d 152.2553 13_555 15_555 n
H1d H3d H4d 9.239 13_555 2_555 n
H1d H3d H6d 85.3937 13_555 2_555 n
H3d H3d H4d 143.0162 15_555 2_555 n
H3d H3d H6d 85.1207 15_555 2_555 n
H4d H3d H6d 82.3571 2_555 2_555 n
H12 H4d H12 38.0799 7_656 22_656 n
H12 H4d Hme22 34.4161 7_656 -11_556 n
H12 H4d Dme22 34.4161 7_656 -11_556 n
H12 H4d C1d 118.3331 7_656 3_555 n
H12 H4d C1d 127.7615 7_656 15_555 n
H12 H4d C2d 104.4394 7_656 1_555 n
H12 H4d C2d 112.076 7_656 14_555 n
H12 H4d C3d 107.6649 7_656 2_555 n
H12 H4d C3d 119.1459 7_656 13_555 n
H12 H4d H1d 95.5939 7_656 3_555 n
H12 H4d H1d 65.4112 7_656 15_555 n
H12 H4d H2d 72.2712 7_656 3_555 n
H12 H4d H2d 85.9829 7_656 15_555 n
H12 H4d H3d 106.0776 7_656 3_555 n
H12 H4d H4d 102.9007 7_656 14_555 n
H12 H4d H7d 71.7682 7_656 2_555 n
H12 H4d H7d 63.7781 7_656 13_555 n
H12 H4d Hme22 72.3392 22_656 -11_556 n
H12 H4d Dme22 72.3392 22_656 -11_556 n
H12 H4d C1d 134.7522 22_656 3_555 n
H12 H4d C1d 98.2506 22_656 15_555 n
H12 H4d C2d 112.0876 22_656 1_555 n
H12 H4d C2d 93.751 22_656 14_555 n
H12 H4d C3d 123.8211 22_656 2_555 n
H12 H4d C3d 93.3753 22_656 13_555 n
H12 H4d H1d 59.0243 22_656 3_555 n
H12 H4d H1d 97.0078 22_656 15_555 n
H12 H4d H2d 88.6918 22_656 3_555 n
H12 H4d H2d 65.3837 22_656 15_555 n
H12 H4d H3d 143.8174 22_656 3_555 n
H12 H4d H4d 64.8207 22_656 14_555 n
H12 H4d H7d 58.1474 22_656 2_555 n
H12 H4d H7d 68.4289 22_656 13_555 n
Hme22 H4d Dme22 0.0 -11_556 -11_556 n
Hme22 H4d C1d 92.4498 -11_556 3_555 n
Hme22 H4d C1d 140.6974 -11_556 15_555 n
Hme22 H4d C2d 88.7665 -11_556 1_555 n
Hme22 H4d C2d 117.4571 -11_556 14_555 n
Hme22 H4d C3d 84.6063 -11_556 2_555 n
Hme22 H4d C3d 130.4511 -11_556 13_555 n
Hme22 H4d H1d 129.5471 -11_556 3_555 n
Hme22 H4d H1d 44.3883 -11_556 15_555 n
Hme22 H4d H2d 59.3652 -11_556 3_555 n
Hme22 H4d H2d 102.4263 -11_556 15_555 n
Hme22 H4d H3d 72.5303 -11_556 3_555 n
Hme22 H4d H4d 136.969 -11_556 14_555 n
Hme22 H4d H7d 86.5836 -11_556 2_555 n
Hme22 H4d H7d 65.8998 -11_556 13_555 n
Dme22 H4d C1d 92.4498 -11_556 3_555 n
Dme22 H4d C1d 140.6974 -11_556 15_555 n
Dme22 H4d C2d 88.7665 -11_556 1_555 n
Dme22 H4d C2d 117.4571 -11_556 14_555 n
Dme22 H4d C3d 84.6063 -11_556 2_555 n
Dme22 H4d C3d 130.4511 -11_556 13_555 n
Dme22 H4d H1d 129.5471 -11_556 3_555 n
Dme22 H4d H1d 44.3883 -11_556 15_555 n
Dme22 H4d H2d 59.3652 -11_556 3_555 n
Dme22 H4d H2d 102.4263 -11_556 15_555 n
Dme22 H4d H3d 72.5303 -11_556 3_555 n
Dme22 H4d H4d 136.969 -11_556 14_555 n
Dme22 H4d H7d 86.5836 -11_556 2_555 n
Dme22 H4d H7d 65.8998 -11_556 13_555 n
C1d H4d C1d 66.8047 3_555 15_555 n
C1d H4d C2d 23.1585 3_555 1_555 n
C1d H4d C2d 55.2211 3_555 14_555 n
C1d H4d C3d 11.532 3_555 2_555 n
C1d H4d C3d 64.1465 3_555 13_555 n
C1d H4d H1d 130.8166 3_555 3_555 n
C1d H4d H1d 100.7559 3_555 15_555 n
C1d H4d H2d 48.5421 3_555 3_555 n
C1d H4d H2d 77.4927 3_555 15_555 n
C1d H4d H3d 55.2135 3_555 3_555 n
C1d H4d H4d 114.6027 3_555 14_555 n
C1d H4d H7d 79.1235 3_555 2_555 n
C1d H4d H7d 66.4769 3_555 13_555 n
C1d H4d C2d 58.7891 15_555 1_555 n
C1d H4d C2d 23.4048 15_555 14_555 n
C1d H4d C3d 68.954 15_555 2_555 n
C1d H4d C3d 10.3676 15_555 13_555 n
C1d H4d H1d 64.2553 15_555 3_555 n
C1d H4d H1d 164.6273 15_555 15_555 n
C1d H4d H2d 82.8658 15_555 3_555 n
C1d H4d H2d 42.434 15_555 15_555 n
C1d H4d H3d 114.4547 15_555 3_555 n
C1d H4d H4d 47.798 15_555 14_555 n
C1d H4d H7d 57.8025 15_555 2_555 n
C1d H4d H7d 75.0974 15_555 13_555 n
C2d H4d C2d 39.8235 1_555 14_555 n
C2d H4d C3d 14.9682 1_555 2_555 n
C2d H4d C3d 52.2711 1_555 13_555 n
C2d H4d H1d 120.0851 1_555 3_555 n
C2d H4d H1d 113.1693 1_555 15_555 n
C2d H4d H2d 32.4274 1_555 3_555 n
C2d H4d H2d 56.1287 1_555 15_555 n
C2d H4d H3d 75.448 1_555 3_555 n
C2d H4d H4d 103.2032 1_555 14_555 n
C2d H4d H7d 56.0646 1_555 2_555 n
C2d H4d H7d 44.8961 1_555 13_555 n
C2d H4d C3d 53.0342 14_555 2_555 n
C2d H4d C3d 13.8807 14_555 13_555 n
C2d H4d H1d 80.2792 14_555 3_555 n
C2d H4d H1d 152.8435 14_555 15_555 n
C2d H4d H2d 59.6753 14_555 3_555 n
C2d H4d H2d 28.6921 14_555 15_555 n
C2d H4d H3d 109.9443 14_555 3_555 n
C2d H4d H4d 63.3797 14_555 14_555 n
C2d H4d H7d 40.5966 14_555 2_555 n
C2d H4d H7d 52.6818 14_555 13_555 n
C3d H4d C3d 64.1807 2_555 13_555 n
C3d H4d H1d 132.692 2_555 3_555 n
C3d H4d H1d 100.7526 2_555 15_555 n
C3d H4d H2d 37.0303 2_555 3_555 n
C3d H4d H2d 71.0962 2_555 15_555 n
C3d H4d H3d 60.4838 2_555 3_555 n
C3d H4d H4d 115.7489 2_555 14_555 n
C3d H4d H7d 70.2668 2_555 2_555 n
C3d H4d H7d 55.3924 2_555 13_555 n
C3d H4d H1d 68.5205 13_555 3_555 n
C3d H4d H1d 164.8313 13_555 15_555 n
C3d H4d H2d 73.5121 13_555 3_555 n
C3d H4d H2d 33.1788 13_555 15_555 n
C3d H4d H3d 116.1227 13_555 3_555 n
C3d H4d H4d 51.5682 13_555 14_555 n
C3d H4d H7d 48.0546 13_555 2_555 n
C3d H4d H7d 64.7402 13_555 13_555 n
H1d H4d H1d 126.4813 3_555 15_555 n
H1d H4d H2d 127.0695 3_555 3_555 n
H1d H4d H2d 70.1309 3_555 15_555 n
H1d H4d H3d 149.452 3_555 3_555 n
H1d H4d H4d 16.9724 3_555 14_555 n
H1d H4d H7d 79.3332 3_555 2_555 n
H1d H4d H7d 104.5452 3_555 13_555 n
H1d H4d H2d 95.6407 15_555 3_555 n
H1d H4d H2d 146.8103 15_555 15_555 n
H1d H4d H3d 50.385 15_555 3_555 n
H1d H4d H4d 143.4537 15_555 14_555 n
H1d H4d H7d 130.9444 15_555 2_555 n
H1d H4d H7d 109.0884 15_555 13_555 n
H2d H4d H2d 57.998 3_555 15_555 n
H2d H4d H3d 80.8305 3_555 3_555 n
H2d H4d H4d 114.2508 3_555 14_555 n
H2d H4d H7d 47.7645 3_555 2_555 n
H2d H4d H7d 23.5302 3_555 13_555 n
H2d H4d H3d 131.5445 15_555 3_555 n
H2d H4d H4d 56.2528 15_555 14_555 n
H2d H4d H7d 15.8887 15_555 2_555 n
H2d H4d H7d 39.3239 15_555 13_555 n
H3d H4d H4d 150.3761 3_555 14_555 n
H3d H4d H7d 127.5407 3_555 2_555 n
H3d H4d H7d 104.2694 3_555 13_555 n
H4d H4d H7d 67.9759 14_555 2_555 n
H4d H4d H7d 93.8571 14_555 13_555 n
H7d H4d H7d 25.8812 2_555 13_555 n
C1a2 H5d C1a2 117.292 7_656 22_656 n
C1a2 H5d C2a2 74.4216 7_656 7_656 n
C1a2 H5d C2a2 124.5943 7_656 22_656 n
C1a2 H5d C4a2 79.4287 7_656 -11_556 n
C1a2 H5d O2a2 88.7576 7_656 7_656 n
C1a2 H5d O2a2 91.4862 7_656 22_656 n
C1a2 H5d H2a2 63.945 7_656 -11_556 n
C1a2 H5d H2a2 95.5728 7_656 -24_655 n
C1a2 H5d C1d 136.1249 7_656 3_555 n
C1a2 H5d C1d 106.4109 7_656 15_555 n
C1a2 H5d C2d 135.8742 7_656 1_555 n
C1a2 H5d C2d 98.8954 7_656 14_555 n
C1a2 H5d C3d 139.8605 7_656 2_555 n
C1a2 H5d C3d 94.8133 7_656 13_555 n
C1a2 H5d H2d 172.6534 7_656 3_555 n
C1a2 H5d H2d 74.9019 7_656 15_555 n
C1a2 H5d H5d 144.4016 7_656 14_555 n
C1a2 H5d H6d 59.1068 7_656 14_555 n
C1a2 H5d H7d 122.0105 7_656 2_555 n
C1a2 H5d H7d 144.0499 7_656 13_555 n
C1a2 H5d C2a2 119.0834 22_656 7_656 n
C1a2 H5d C2a2 63.4976 22_656 22_656 n
C1a2 H5d C4a2 106.8747 22_656 -11_556 n
C1a2 H5d O2a2 77.487 22_656 7_656 n
C1a2 H5d O2a2 74.5408 22_656 22_656 n
C1a2 H5d H2a2 85.8311 22_656 -11_556 n
C1a2 H5d H2a2 52.4838 22_656 -24_655 n
C1a2 H5d C1d 90.1248 22_656 3_555 n
C1a2 H5d C1d 121.6559 22_656 15_555 n
C1a2 H5d C2d 80.0381 22_656 1_555 n
C1a2 H5d C2d 120.4739 22_656 14_555 n
C1a2 H5d C3d 78.3523 22_656 2_555 n
C1a2 H5d C3d 127.2741 22_656 13_555 n
C1a2 H5d H2d 56.2294 22_656 3_555 n
C1a2 H5d H2d 167.1044 22_656 15_555 n
C1a2 H5d H5d 27.1096 22_656 14_555 n
C1a2 H5d H6d 156.4113 22_656 14_555 n
C1a2 H5d H7d 120.3935 22_656 2_555 n
C1a2 H5d H7d 98.3129 22_656 13_555 n
C2a2 H5d C2a2 62.8277 7_656 22_656 n
C2a2 H5d C4a2 12.2086 7_656 -11_556 n
C2a2 H5d O2a2 160.3337 7_656 7_656 n
C2a2 H5d O2a2 163.6396 7_656 22_656 n
C2a2 H5d H2a2 43.2728 7_656 -11_556 n
C2a2 H5d H2a2 67.481 7_656 -24_655 n
C2a2 H5d C1d 123.3353 7_656 3_555 n
C2a2 H5d C1d 108.1508 7_656 15_555 n
C2a2 H5d C2d 135.1337 7_656 1_555 n
C2a2 H5d C2d 115.1271 7_656 14_555 n
C2a2 H5d C3d 132.8539 7_656 2_555 n
C2a2 H5d C3d 108.8514 7_656 13_555 n
C2a2 H5d H2d 111.3293 7_656 3_555 n
C2a2 H5d H2d 66.6233 7_656 15_555 n
C2a2 H5d H5d 117.136 7_656 14_555 n
C2a2 H5d H6d 83.4564 7_656 14_555 n
C2a2 H5d H7d 83.0773 7_656 2_555 n
C2a2 H5d H7d 93.2991 7_656 13_555 n
C2a2 H5d C4a2 52.5649 22_656 -11_556 n
C2a2 H5d O2a2 136.7718 22_656 7_656 n
C2a2 H5d O2a2 133.4589 22_656 22_656 n
C2a2 H5d H2a2 60.8615 22_656 -11_556 n
C2a2 H5d H2a2 37.054 22_656 -24_655 n
C2a2 H5d C1d 97.6678 22_656 3_555 n
C2a2 H5d C1d 118.8896 22_656 15_555 n
C2a2 H5d C2d 99.5315 22_656 1_555 n
C2a2 H5d C2d 129.8169 22_656 14_555 n
C2a2 H5d C3d 95.5448 22_656 2_555 n
C2a2 H5d C3d 130.4236 22_656 13_555 n
C2a2 H5d H2d 57.2864 22_656 3_555 n
C2a2 H5d H2d 114.186 22_656 15_555 n
C2a2 H5d H5d 54.3084 22_656 14_555 n
C2a2 H5d H6d 139.4006 22_656 14_555 n
C2a2 H5d H7d 87.1092 22_656 2_555 n
C2a2 H5d H7d 74.4677 22_656 13_555 n
C4a2 H5d O2a2 168.1335 -11_556 7_656 n
C4a2 H5d O2a2 170.4366 -11_556 22_656 n
C4a2 H5d H2a2 35.4078 -11_556 -11_556 n
C4a2 H5d H2a2 55.4724 -11_556 -24_655 n
C4a2 H5d C1d 127.0543 -11_556 3_555 n
C4a2 H5d C1d 117.9255 -11_556 15_555 n
C4a2 H5d C2d 137.2641 -11_556 1_555 n
C4a2 H5d C2d 126.0038 -11_556 14_555 n
C4a2 H5d C3d 134.1204 -11_556 2_555 n
C4a2 H5d C3d 120.0334 -11_556 13_555 n
C4a2 H5d H2d 105.3129 -11_556 3_555 n
C4a2 H5d H2d 78.5499 -11_556 15_555 n
C4a2 H5d H5d 106.5117 -11_556 14_555 n
C4a2 H5d H6d 95.5622 -11_556 14_555 n
C4a2 H5d H7d 89.4713 -11_556 2_555 n
C4a2 H5d H7d 95.6457 -11_556 13_555 n
O2a2 H5d O2a2 3.3143 7_656 22_656 n
O2a2 H5d H2a2 136.6774 7_656 -11_556 n
O2a2 H5d H2a2 125.5124 7_656 -24_655 n
O2a2 H5d C1d 63.0794 7_656 3_555 n
O2a2 H5d C1d 66.3931 7_656 15_555 n
O2a2 H5d C2d 53.7791 7_656 1_555 n
O2a2 H5d C2d 56.6562 7_656 14_555 n
O2a2 H5d C3d 57.1381 7_656 2_555 n
O2a2 H5d C3d 61.6771 7_656 13_555 n
O2a2 H5d H2d 86.3354 7_656 3_555 n
O2a2 H5d H2d 99.5759 7_656 15_555 n
O2a2 H5d H5d 82.4845 7_656 14_555 n
O2a2 H5d H6d 79.1031 7_656 14_555 n
O2a2 H5d H7d 97.8332 7_656 2_555 n
O2a2 H5d H7d 94.5903 7_656 13_555 n
O2a2 H5d H2a2 136.9782 22_656 -11_556 n
O2a2 H5d H2a2 123.3199 22_656 -24_655 n
O2a2 H5d C1d 61.9647 22_656 3_555 n
O2a2 H5d C1d 67.3477 22_656 15_555 n
O2a2 H5d C2d 52.1587 22_656 1_555 n
O2a2 H5d C2d 58.0079 22_656 14_555 n
O2a2 H5d C3d 55.3793 22_656 2_555 n
O2a2 H5d C3d 63.2945 22_656 13_555 n
O2a2 H5d H2d 83.4419 22_656 3_555 n
O2a2 H5d H2d 102.1123 22_656 15_555 n
O2a2 H5d H5d 79.1702 22_656 14_555 n
O2a2 H5d H6d 82.1299 22_656 14_555 n
O2a2 H5d H7d 97.9609 22_656 2_555 n
O2a2 H5d H7d 93.4744 22_656 13_555 n
H2a2 H5d H2a2 36.8904 -11_556 -24_655 n
H2a2 H5d C1d 157.5542 -11_556 3_555 n
H2a2 H5d C1d 150.4543 -11_556 15_555 n
H2a2 H5d C2d 159.7063 -11_556 1_555 n
H2a2 H5d C2d 153.6367 -11_556 14_555 n
H2a2 H5d C3d 155.8784 -11_556 2_555 n
H2a2 H5d C3d 146.8674 -11_556 13_555 n
H2a2 H5d H2d 116.7293 -11_556 3_555 n
H2a2 H5d H2d 104.2728 -11_556 15_555 n
H2a2 H5d H5d 100.2307 -11_556 14_555 n
H2a2 H5d H6d 109.6746 -11_556 14_555 n
H2a2 H5d H7d 124.8499 -11_556 2_555 n
H2a2 H5d H7d 127.5329 -11_556 13_555 n
H2a2 H5d C1d 127.9319 -24_655 3_555 n
H2a2 H5d C1d 155.6933 -24_655 15_555 n
H2a2 H5d C2d 123.9255 -24_655 1_555 n
H2a2 H5d C2d 165.4527 -24_655 14_555 n
H2a2 H5d C3d 120.6002 -24_655 2_555 n
H2a2 H5d C3d 167.4759 -24_655 13_555 n
H2a2 H5d H2d 82.885 -24_655 3_555 n
H2a2 H5d H2d 134.0138 -24_655 15_555 n
H2a2 H5d H5d 63.3403 -24_655 14_555 n
H2a2 H5d H6d 146.3569 -24_655 14_555 n
H2a2 H5d H7d 123.7296 -24_655 2_555 n
H2a2 H5d H7d 110.9653 -24_655 13_555 n
C1d H5d C1d 33.0773 3_555 15_555 n
C1d H5d C2d 12.5335 3_555 1_555 n
C1d H5d C2d 37.933 3_555 14_555 n
C1d H5d C3d 12.359 3_555 2_555 n
C1d H5d C3d 43.0546 3_555 13_555 n
C1d H5d H2d 45.0589 3_555 3_555 n
C1d H5d H2d 77.4741 3_555 15_555 n
C1d H5d H5d 68.3947 3_555 14_555 n
C1d H5d H6d 81.8347 3_555 14_555 n
C1d H5d H7d 41.235 3_555 2_555 n
C1d H5d H7d 31.5228 3_555 13_555 n
C1d H5d C2d 41.7225 15_555 1_555 n
C1d H5d C2d 11.5252 15_555 14_555 n
C1d H5d C3d 43.7876 15_555 2_555 n
C1d H5d C3d 12.0881 15_555 13_555 n
C1d H5d H2d 76.5668 15_555 3_555 n
C1d H5d H2d 47.0142 15_555 15_555 n
C1d H5d H5d 101.472 15_555 14_555 n
C1d H5d H6d 48.9565 15_555 14_555 n
C1d H5d H7d 34.1411 15_555 2_555 n
C1d H5d H7d 44.7287 15_555 13_555 n
C2d H5d C2d 43.4252 1_555 14_555 n
C2d H5d C3d 3.9963 1_555 2_555 n
C2d H5d C3d 49.5876 1_555 13_555 n
C2d H5d H2d 43.0091 1_555 3_555 n
C2d H5d H2d 88.0911 1_555 15_555 n
C2d H5d H5d 61.2237 1_555 14_555 n
C2d H5d H6d 88.4955 1_555 14_555 n
C2d H5d H7d 53.7451 1_555 2_555 n
C2d H5d H7d 42.0416 1_555 13_555 n
C2d H5d C3d 46.3718 14_555 2_555 n
C2d H5d C3d 6.8079 14_555 13_555 n
C2d H5d H2d 82.9489 14_555 3_555 n
C2d H5d H2d 50.0394 14_555 15_555 n
C2d H5d H5d 104.6489 14_555 14_555 n
C2d H5d H6d 45.0704 14_555 14_555 n
C2d H5d H7d 45.6133 14_555 2_555 n
C2d H5d H7d 55.3564 14_555 13_555 n
C3d H5d C3d 52.3296 2_555 13_555 n
C3d H5d H2d 39.1493 2_555 3_555 n
C3d H5d H2d 89.4759 2_555 15_555 n
C3d H5d H5d 58.3823 2_555 14_555 n
C3d H5d H6d 91.3705 2_555 14_555 n
C3d H5d H7d 52.8263 2_555 2_555 n
C3d H5d H7d 39.5551 2_555 13_555 n
C3d H5d H2d 87.6693 13_555 3_555 n
C3d H5d H2d 43.3075 13_555 15_555 n
C3d H5d H5d 110.7119 13_555 14_555 n
C3d H5d H6d 39.0661 13_555 14_555 n
C3d H5d H7d 44.0212 13_555 2_555 n
C3d H5d H7d 56.6968 13_555 13_555 n
H2d H5d H2d 111.3095 3_555 15_555 n
H2d H5d H5d 29.2295 3_555 14_555 n
H2d H5d H6d 125.0209 3_555 14_555 n
H2d H5d H7d 64.1971 3_555 2_555 n
H2d H5d H7d 42.0966 3_555 13_555 n
H2d H5d H5d 140.539 15_555 14_555 n
H2d H5d H6d 25.7571 15_555 14_555 n
H2d H5d H7d 47.1401 15_555 2_555 n
H2d H5d H7d 69.2393 15_555 13_555 n
H5d H5d H6d 149.7189 14_555 14_555 n
H5d H5d H7d 93.416 14_555 2_555 n
H5d H5d H7d 71.3125 14_555 13_555 n
H6d H5d H7d 65.8139 14_555 2_555 n
H6d H5d H7d 86.3724 14_555 13_555 n
H7d H5d H7d 22.1035 2_555 13_555 n
C1a2 H6d O2a2 47.1532 22_656 7_656 n
C1a2 H6d O2a2 46.8391 22_656 22_656 n
C1a2 H6d C1d 94.5036 22_656 3_555 n
C1a2 H6d C2d 70.2849 22_656 1_555 n
C1a2 H6d C2d 93.097 22_656 13_555 n
C1a2 H6d C3d 84.5227 22_656 2_555 n
C1a2 H6d C3d 101.9556 22_656 15_555 n
C1a2 H6d O4d 154.899 22_656 2_555 n
C1a2 H6d O4d 138.5151 22_656 15_555 n
C1a2 H6d H2d 47.94 22_656 3_555 n
C1a2 H6d H3d 143.5359 22_656 3_555 n
C1a2 H6d H5d 33.5673 22_656 14_555 n
C1a2 H6d H6d 104.6811 22_656 13_555 n
C1a2 H6d H7d 71.0791 22_656 13_555 n
O2a2 H6d O2a2 0.0 7_656 22_656 n
O2a2 H6d C1d 54.4924 7_656 3_555 n
O2a2 H6d C2d 30.5251 7_656 1_555 n
O2a2 H6d C2d 66.8815 7_656 13_555 n
O2a2 H6d C3d 42.6294 7_656 2_555 n
O2a2 H6d C3d 72.6076 7_656 15_555 n
O2a2 H6d O4d 140.3926 7_656 2_555 n
O2a2 H6d O4d 126.161 7_656 15_555 n
O2a2 H6d H2d 49.1784 7_656 3_555 n
O2a2 H6d H3d 99.9719 7_656 3_555 n
O2a2 H6d H5d 31.2298 7_656 14_555 n
O2a2 H6d H6d 99.3682 7_656 13_555 n
O2a2 H6d H7d 53.26 7_656 13_555 n
O2a2 H6d C1d 55.1851 22_656 3_555 n
O2a2 H6d C2d 31.2757 22_656 1_555 n
O2a2 H6d C2d 66.4 22_656 13_555 n
O2a2 H6d C3d 43.3081 22_656 2_555 n
O2a2 H6d C3d 72.2112 22_656 15_555 n
O2a2 H6d O4d 141.0671 22_656 2_555 n
O2a2 H6d O4d 125.7612 22_656 15_555 n
O2a2 H6d H2d 49.7109 22_656 3_555 n
O2a2 H6d H3d 100.4977 22_656 3_555 n
O2a2 H6d H5d 31.5669 22_656 14_555 n
O2a2 H6d H6d 98.7232 22_656 13_555 n
O2a2 H6d H7d 54.0194 22_656 13_555 n
C1d H6d C2d 24.953 3_555 1_555 n
C1d H6d C2d 83.6826 3_555 13_555 n
C1d H6d C3d 11.9686 3_555 2_555 n
C1d H6d C3d 81.2482 3_555 15_555 n
C1d H6d O4d 85.9227 3_555 2_555 n
C1d H6d O4d 111.1004 3_555 15_555 n
C1d H6d H2d 58.4089 3_555 3_555 n
C1d H6d H3d 49.0411 3_555 3_555 n
C1d H6d H5d 62.1329 3_555 14_555 n
C1d H6d H6d 116.6245 3_555 13_555 n
C1d H6d H7d 35.5794 3_555 13_555 n
C2d H6d C2d 79.5952 1_555 13_555 n
C2d H6d C3d 14.2462 1_555 2_555 n
C2d H6d C3d 81.0957 1_555 15_555 n
C2d H6d O4d 110.365 1_555 2_555 n
C2d H6d O4d 126.4872 1_555 15_555 n
C2d H6d H2d 43.8978 1_555 3_555 n
C2d H6d H3d 73.5178 1_555 3_555 n
C2d H6d H5d 39.8955 1_555 14_555 n
C2d H6d H6d 116.1168 1_555 13_555 n
C2d H6d H7d 31.3936 1_555 13_555 n
C2d H6d C3d 77.6658 13_555 2_555 n
C2d H6d C3d 9.058 13_555 15_555 n
C2d H6d O4d 111.8555 13_555 2_555 n
C2d H6d O4d 59.7088 13_555 15_555 n
C2d H6d H2d 115.9252 13_555 3_555 n
C2d H6d H3d 84.5558 13_555 3_555 n
C2d H6d H5d 97.4003 13_555 14_555 n
C2d H6d H6d 36.5216 13_555 13_555 n
C2d H6d H7d 110.9489 13_555 13_555 n
C3d H6d C3d 76.9336 2_555 15_555 n
C3d H6d O4d 97.7632 2_555 2_555 n
C3d H6d O4d 115.354 2_555 15_555 n
C3d H6d H2d 54.3859 2_555 3_555 n
C3d H6d H3d 59.3732 2_555 3_555 n
C3d H6d H5d 53.7131 2_555 14_555 n
C3d H6d H6d 113.0453 2_555 13_555 n
C3d H6d H7d 35.5772 2_555 13_555 n
C3d H6d O4d 102.907 15_555 2_555 n
C3d H6d O4d 53.5534 15_555 15_555 n
C3d H6d H2d 120.7366 15_555 3_555 n
C3d H6d H3d 76.335 15_555 3_555 n
C3d H6d H5d 103.7003 15_555 14_555 n
C3d H6d H6d 36.1117 15_555 13_555 n
C3d H6d H7d 111.7996 15_555 13_555 n
O4d H6d O4d 62.54 2_555 15_555 n
O4d H6d H2d 114.1484 2_555 3_555 n
O4d H6d H3d 42.8405 2_555 3_555 n
O4d H6d H5d 133.9891 2_555 14_555 n
O4d H6d H6d 97.428 2_555 13_555 n
O4d H6d H7d 96.3283 2_555 13_555 n
O4d H6d H2d 169.5084 15_555 3_555 n
O4d H6d H3d 69.7061 15_555 3_555 n
O4d H6d H5d 157.1074 15_555 14_555 n
O4d H6d H6d 34.888 15_555 13_555 n
O4d H6d H7d 144.8689 15_555 13_555 n
H2d H6d H3d 100.936 3_555 3_555 n
H2d H6d H5d 21.0668 3_555 14_555 n
H2d H6d H6d 146.629 3_555 13_555 n
H2d H6d H7d 25.1644 3_555 13_555 n
H3d H6d H5d 110.5396 3_555 14_555 n
H3d H6d H6d 94.8793 3_555 13_555 n
H3d H6d H7d 75.8638 3_555 13_555 n
H5d H6d H6d 125.5777 14_555 13_555 n
H5d H6d H7d 38.6399 14_555 13_555 n
H6d H6d H7d 147.4471 13_555 13_555 n
C1a2 H7d C32 104.1699 12_566 12_566 n
C1a2 H7d C32 107.6184 12_566 21_566 n
C1a2 H7d O2a2 46.1599 12_566 12_566 n
C1a2 H7d O2a2 47.5453 12_566 21_566 n
C1a2 H7d H12 143.6604 12_566 12_566 n
C1a2 H7d H12 128.0767 12_566 21_566 n
C1a2 H7d Hme22 100.7629 12_566 -20_556 n
C1a2 H7d Dme22 100.7629 12_566 -20_556 n
C1a2 H7d C1d 113.3976 12_566 2_555 n
C1a2 H7d C1d 94.8585 12_566 14_555 n
C1a2 H7d C2d 85.4165 12_566 3_555 n
C1a2 H7d C2d 60.3219 12_566 13_555 n
C1a2 H7d C3d 98.8589 12_566 1_555 n
C1a2 H7d C3d 70.9474 12_566 15_555 n
C1a2 H7d O4d 72.5182 12_566 15_555 n
C1a2 H7d H1d 139.4367 12_566 2_555 n
C1a2 H7d H1d 155.915 12_566 14_555 n
C1a2 H7d H2d 84.1773 12_566 2_555 n
C1a2 H7d H2d 22.8779 12_566 14_555 n
C1a2 H7d H4d 149.7557 12_566 3_555 n
C1a2 H7d H4d 142.921 12_566 13_555 n
C1a2 H7d H5d 26.5766 12_566 3_555 n
C1a2 H7d H5d 41.8274 12_566 13_555 n
C1a2 H7d H6d 50.7704 12_566 13_555 n
C32 H7d C32 9.1829 12_566 21_566 n
C32 H7d O2a2 139.093 12_566 12_566 n
C32 H7d O2a2 138.6266 12_566 21_566 n
C32 H7d H12 42.8927 12_566 12_566 n
C32 H7d H12 37.766 12_566 21_566 n
C32 H7d Hme22 60.471 12_566 -20_556 n
C32 H7d Dme22 60.471 12_566 -20_556 n
C32 H7d C1d 132.907 12_566 2_555 n
C32 H7d C1d 150.3242 12_566 14_555 n
C32 H7d C2d 137.8579 12_566 3_555 n
C32 H7d C2d 163.0633 12_566 13_555 n
C32 H7d C3d 132.7091 12_566 1_555 n
C32 H7d C3d 156.2374 12_566 15_555 n
C32 H7d O4d 108.9853 12_566 15_555 n
C32 H7d H1d 101.7752 12_566 2_555 n
C32 H7d H1d 98.7722 12_566 14_555 n
C32 H7d H2d 94.5778 12_566 2_555 n
C32 H7d H2d 101.4595 12_566 14_555 n
C32 H7d H4d 106.0695 12_566 3_555 n
C32 H7d H4d 108.1926 12_566 13_555 n
C32 H7d H5d 102.4035 12_566 3_555 n
C32 H7d H5d 101.1056 12_566 13_555 n
C32 H7d H6d 118.0138 12_566 13_555 n
C32 H7d O2a2 136.1665 21_566 12_566 n
C32 H7d O2a2 135.2715 21_566 21_566 n
C32 H7d H12 37.3076 21_566 12_566 n
C32 H7d H12 41.8538 21_566 21_566 n
C32 H7d Hme22 68.6771 21_566 -20_556 n
C32 H7d Dme22 68.6771 21_566 -20_556 n
C32 H7d C1d 124.762 21_566 2_555 n
C32 H7d C1d 153.5597 21_566 14_555 n
C32 H7d C2d 128.9167 21_566 3_555 n
C32 H7d C2d 167.8646 21_566 13_555 n
C32 H7d C3d 123.5409 21_566 1_555 n
C32 H7d C3d 165.2774 21_566 15_555 n
C32 H7d O4d 118.0396 21_566 15_555 n
C32 H7d H1d 102.9344 21_566 2_555 n
C32 H7d H1d 94.0275 21_566 14_555 n
C32 H7d H2d 86.4708 21_566 2_555 n
C32 H7d H2d 108.0376 21_566 14_555 n
C32 H7d H4d 102.2089 21_566 3_555 n
C32 H7d H4d 107.1783 21_566 13_555 n
C32 H7d H5d 101.5993 21_566 3_555 n
C32 H7d H5d 97.9126 21_566 13_555 n
C32 H7d H6d 126.8976 21_566 13_555 n
O2a2 H7d O2a2 2.049 12_566 21_566 n
O2a2 H7d H12 143.8356 12_566 12_566 n
O2a2 H7d H12 174.2369 12_566 21_566 n
O2a2 H7d Hme22 138.5336 12_566 -20_556 n
O2a2 H7d Dme22 138.5336 12_566 -20_556 n
O2a2 H7d C1d 67.3384 12_566 2_555 n
O2a2 H7d C1d 69.9274 12_566 14_555 n
O2a2 H7d C2d 39.9876 12_566 3_555 n
O2a2 H7d C2d 34.9097 12_566 13_555 n
O2a2 H7d C3d 53.2733 12_566 1_555 n
O2a2 H7d C3d 53.5548 12_566 15_555 n
O2a2 H7d O4d 89.7639 12_566 15_555 n
O2a2 H7d H1d 118.9416 12_566 2_555 n
O2a2 H7d H1d 110.3588 12_566 14_555 n
O2a2 H7d H2d 60.3179 12_566 2_555 n
O2a2 H7d H2d 62.0375 12_566 14_555 n
O2a2 H7d H4d 106.8803 12_566 3_555 n
O2a2 H7d H4d 110.7195 12_566 13_555 n
O2a2 H7d H5d 37.549 12_566 3_555 n
O2a2 H7d H5d 38.3025 12_566 13_555 n
O2a2 H7d H6d 69.0345 12_566 13_555 n
O2a2 H7d H12 141.799 21_566 12_566 n
O2a2 H7d H12 175.3553 21_566 21_566 n
O2a2 H7d Hme22 140.581 21_566 -20_556 n
O2a2 H7d Dme22 140.581 21_566 -20_556 n
O2a2 H7d C1d 66.0912 21_566 2_555 n
O2a2 H7d C1d 70.6316 21_566 14_555 n
O2a2 H7d C2d 38.3182 21_566 3_555 n
O2a2 H7d C2d 36.2027 21_566 13_555 n
O2a2 H7d C3d 51.6594 21_566 1_555 n
O2a2 H7d C3d 54.8805 21_566 15_555 n
O2a2 H7d O4d 91.7184 21_566 15_555 n
O2a2 H7d H1d 119.1324 21_566 2_555 n
O2a2 H7d H1d 109.163 21_566 14_555 n
O2a2 H7d H2d 58.3847 21_566 2_555 n
O2a2 H7d H2d 63.8569 21_566 14_555 n
O2a2 H7d H4d 105.9855 21_566 3_555 n
O2a2 H7d H4d 110.4616 21_566 13_555 n
O2a2 H7d H5d 37.724 21_566 3_555 n
O2a2 H7d H5d 37.597 21_566 13_555 n
O2a2 H7d H6d 71.0684 21_566 13_555 n
H12 H7d H12 39.7595 12_566 21_566 n
H12 H7d Hme22 77.3656 12_566 -20_556 n
H12 H7d Dme22 77.3656 12_566 -20_556 n
H12 H7d C1d 91.579 12_566 2_555 n
H12 H7d C1d 121.4636 12_566 14_555 n
H12 H7d C2d 109.4605 12_566 3_555 n
H12 H7d C2d 153.9776 12_566 13_555 n
H12 H7d C3d 98.2035 12_566 1_555 n
H12 H7d C3d 145.313 12_566 15_555 n
H12 H7d O4d 125.6329 12_566 15_555 n
H12 H7d H1d 73.7394 12_566 2_555 n
H12 H7d H1d 56.7328 12_566 14_555 n
H12 H7d H2d 84.2393 12_566 2_555 n
H12 H7d H2d 144.1128 12_566 14_555 n
H12 H7d H4d 65.1853 12_566 3_555 n
H12 H7d H4d 73.1842 12_566 13_555 n
H12 H7d H5d 128.4568 12_566 3_555 n
H12 H7d H5d 117.5665 12_566 13_555 n
H12 H7d H6d 147.1274 12_566 13_555 n
H12 H7d Hme22 37.6242 21_566 -20_556 n
H12 H7d Dme22 37.6242 21_566 -20_556 n
H12 H7d C1d 118.4085 21_566 2_555 n
H12 H7d C1d 112.7057 21_566 14_555 n
H12 H7d C2d 145.6025 21_566 3_555 n
H12 H7d C2d 145.6704 21_566 13_555 n
H12 H7d C3d 132.3884 21_566 1_555 n
H12 H7d C3d 127.0517 21_566 15_555 n
H12 H7d O4d 87.8376 21_566 15_555 n
H12 H7d H1d 64.9975 21_566 2_555 n
H12 H7d H1d 75.3668 21_566 14_555 n
H12 H7d H2d 121.7807 21_566 2_555 n
H12 H7d H2d 112.5401 21_566 14_555 n
H12 H7d H4d 78.653 21_566 3_555 n
H12 H7d H4d 74.021 21_566 13_555 n
H12 H7d H5d 137.8111 21_566 3_555 n
H12 H7d H5d 138.8476 21_566 13_555 n
H12 H7d H6d 107.5844 21_566 13_555 n
Hme22 H7d Dme22 0.0 -20_556 -20_556 n
Hme22 H7d C1d 133.022 -20_556 2_555 n
Hme22 H7d C1d 94.0254 -20_556 14_555 n
Hme22 H7d C2d 158.9371 -20_556 3_555 n
Hme22 H7d C2d 113.1491 -20_556 13_555 n
Hme22 H7d C3d 151.7947 -20_556 1_555 n
Hme22 H7d C3d 96.948 -20_556 15_555 n
Hme22 H7d O4d 51.6656 -20_556 15_555 n
Hme22 H7d H1d 66.451 -20_556 2_555 n
Hme22 H7d H1d 96.8112 -20_556 14_555 n
Hme22 H7d H2d 155.0464 -20_556 2_555 n
Hme22 H7d H2d 79.7993 -20_556 14_555 n
Hme22 H7d H4d 94.5121 -20_556 3_555 n
Hme22 H7d H4d 80.38 -20_556 13_555 n
Hme22 H7d H5d 123.5808 -20_556 3_555 n
Hme22 H7d H5d 136.2545 -20_556 13_555 n
Hme22 H7d H6d 69.9916 -20_556 13_555 n
Dme22 H7d C1d 133.022 -20_556 2_555 n
Dme22 H7d C1d 94.0254 -20_556 14_555 n
Dme22 H7d C2d 158.9371 -20_556 3_555 n
Dme22 H7d C2d 113.1491 -20_556 13_555 n
Dme22 H7d C3d 151.7947 -20_556 1_555 n
Dme22 H7d C3d 96.948 -20_556 15_555 n
Dme22 H7d O4d 51.6656 -20_556 15_555 n
Dme22 H7d H1d 66.451 -20_556 2_555 n
Dme22 H7d H1d 96.8112 -20_556 14_555 n
Dme22 H7d H2d 155.0464 -20_556 2_555 n
Dme22 H7d H2d 79.7993 -20_556 14_555 n
Dme22 H7d H4d 94.5121 -20_556 3_555 n
Dme22 H7d H4d 80.38 -20_556 13_555 n
Dme22 H7d H5d 123.5808 -20_556 3_555 n
Dme22 H7d H5d 136.2545 -20_556 13_555 n
Dme22 H7d H6d 69.9916 -20_556 13_555 n
C1d H7d C1d 53.3619 2_555 14_555 n
C1d H7d C2d 30.578 2_555 3_555 n
C1d H7d C2d 63.5682 2_555 13_555 n
C1d H7d C3d 18.8929 2_555 1_555 n
C1d H7d C3d 67.1397 2_555 15_555 n
C1d H7d O4d 108.6451 2_555 15_555 n
C1d H7d H1d 66.6146 2_555 2_555 n
C1d H7d H1d 43.0861 2_555 14_555 n
C1d H7d H2d 63.4094 2_555 2_555 n
C1d H7d H2d 124.1133 2_555 14_555 n
C1d H7d H4d 41.3101 2_555 3_555 n
C1d H7d H4d 52.8732 2_555 13_555 n
C1d H7d H5d 99.1666 2_555 3_555 n
C1d H7d H5d 89.4532 2_555 13_555 n
C1d H7d H6d 107.6859 2_555 13_555 n
C1d H7d C2d 65.2405 14_555 3_555 n
C1d H7d C2d 37.633 14_555 13_555 n
C1d H7d C3d 64.1877 14_555 1_555 n
C1d H7d C3d 23.9472 14_555 15_555 n
C1d H7d O4d 55.2846 14_555 15_555 n
C1d H7d H1d 50.8025 14_555 2_555 n
C1d H7d H1d 67.4352 14_555 14_555 n
C1d H7d H2d 110.0335 14_555 2_555 n
C1d H7d H2d 87.2918 14_555 14_555 n
C1d H7d H4d 57.8761 14_555 3_555 n
C1d H7d H4d 48.3867 14_555 13_555 n
C1d H7d H5d 104.6863 14_555 3_555 n
C1d H7d H5d 108.2159 14_555 13_555 n
C1d H7d H6d 58.822 14_555 13_555 n
C2d H7d C2d 52.6103 3_555 13_555 n
C2d H7d C3d 13.4425 3_555 1_555 n
C2d H7d C3d 65.8049 3_555 15_555 n
C2d H7d O4d 113.0095 3_555 15_555 n
C2d H7d H1d 95.7267 3_555 2_555 n
C2d H7d H1d 72.5414 3_555 14_555 n
C2d H7d H2d 44.8811 3_555 2_555 n
C2d H7d H2d 101.7712 3_555 14_555 n
C2d H7d H4d 71.8289 3_555 3_555 n
C2d H7d H4d 82.6631 3_555 13_555 n
C2d H7d H5d 68.6058 3_555 3_555 n
C2d H7d H5d 59.3828 3_555 13_555 n
C2d H7d H6d 100.0053 3_555 13_555 n
C2d H7d C3d 60.8676 13_555 1_555 n
C2d H7d C3d 18.6833 13_555 15_555 n
C2d H7d O4d 61.6526 13_555 15_555 n
C2d H7d H1d 88.4274 13_555 2_555 n
C2d H7d H1d 97.5882 13_555 14_555 n
C2d H7d H2d 90.6672 13_555 2_555 n
C2d H7d H2d 61.6058 13_555 14_555 n
C2d H7d H4d 89.7022 13_555 3_555 n
C2d H7d H4d 84.8733 13_555 13_555 n
C2d H7d H5d 67.0918 13_555 3_555 n
C2d H7d H5d 72.3216 13_555 13_555 n
C2d H7d H6d 47.8285 13_555 13_555 n
C3d H7d C3d 70.6928 1_555 15_555 n
C3d H7d O4d 117.1945 1_555 15_555 n
C3d H7d H1d 85.4895 1_555 2_555 n
C3d H7d H1d 59.3099 1_555 14_555 n
C3d H7d H2d 47.2897 1_555 2_555 n
C3d H7d H2d 114.6406 1_555 14_555 n
C3d H7d H4d 59.2837 1_555 3_555 n
C3d H7d H4d 71.761 1_555 13_555 n
C3d H7d H5d 81.2098 1_555 3_555 n
C3d H7d H5d 70.6846 1_555 13_555 n
C3d H7d H6d 108.6189 1_555 13_555 n
C3d H7d O4d 47.2595 15_555 15_555 n
C3d H7d H1d 72.7065 15_555 2_555 n
C3d H7d H1d 90.7645 15_555 14_555 n
C3d H7d H2d 107.7135 15_555 2_555 n
C3d H7d H2d 64.6798 15_555 14_555 n
C3d H7d H4d 81.4661 15_555 3_555 n
C3d H7d H4d 72.1293 15_555 13_555 n
C3d H7d H5d 83.4368 15_555 3_555 n
C3d H7d H5d 90.4001 15_555 13_555 n
C3d H7d H6d 40.5627 15_555 13_555 n
O4d H7d H1d 69.8078 15_555 2_555 n
O4d H7d H1d 106.8691 15_555 14_555 n
O4d H7d H2d 150.0383 15_555 2_555 n
O4d H7d H2d 51.2831 15_555 14_555 n
O4d H7d H4d 97.8701 15_555 3_555 n
O4d H7d H4d 80.1622 15_555 13_555 n
O4d H7d H5d 98.2237 15_555 3_555 n
O4d H7d H5d 112.6687 15_555 13_555 n
O4d H7d H6d 23.11 15_555 13_555 n
H1d H7d H1d 38.3143 2_555 14_555 n
H1d H7d H2d 124.1748 2_555 2_555 n
H1d H7d H2d 120.8605 2_555 14_555 n
H1d H7d H4d 31.3157 2_555 3_555 n
H1d H7d H4d 14.1828 2_555 13_555 n
H1d H7d H5d 155.465 2_555 3_555 n
H1d H7d H5d 154.4939 2_555 13_555 n
H1d H7d H6d 89.4557 2_555 13_555 n
H1d H7d H2d 86.8127 14_555 2_555 n
H1d H7d H2d 154.3102 14_555 14_555 n
H1d H7d H4d 9.9 14_555 3_555 n
H1d H7d H4d 26.7073 14_555 13_555 n
H1d H7d H5d 139.5768 14_555 3_555 n
H1d H7d H5d 126.2606 14_555 13_555 n
H1d H7d H6d 122.7391 14_555 13_555 n
H2d H7d H2d 107.0529 2_555 14_555 n
H2d H7d H4d 92.8785 2_555 3_555 n
H2d H7d H4d 110.3907 2_555 13_555 n
H2d H7d H5d 57.6675 2_555 3_555 n
H2d H7d H5d 42.3979 2_555 13_555 n
H2d H7d H6d 128.0187 2_555 13_555 n
H2d H7d H4d 144.4242 14_555 3_555 n
H2d H7d H4d 129.3111 14_555 13_555 n
H2d H7d H5d 49.4118 14_555 3_555 n
H2d H7d H5d 64.6801 14_555 13_555 n
H2d H7d H6d 32.1787 14_555 13_555 n
H4d H7d H4d 18.1671 3_555 13_555 n
H4d H7d H5d 140.4222 3_555 3_555 n
H4d H7d H5d 129.2332 3_555 13_555 n
H4d H7d H6d 112.8974 3_555 13_555 n
H4d H7d H5d 148.1672 13_555 3_555 n
H4d H7d H5d 142.044 13_555 13_555 n
H4d H7d H6d 97.1324 13_555 13_555 n
H5d H7d H5d 15.2716 3_555 13_555 n
H5d H7d H6d 75.5462 3_555 13_555 n
H5d H7d H6d 89.6711 13_555 13_555 n

loop_
_geom_bond_atom_site_label_1
_geom_bond_atom_site_label_2
_geom_bond_distance
_geom_bond_site_symmetry_2
_geom_bond_publ_flag
Co1 Co2 2.76195 1_555 n
Co1 O2a 1.87981 3_555 n
Co1 O2a 1.87981 24_566 n
Co1 O2a 1.87981 -9_655 n
Co1 O2a 1.87981 -13_666 n
Co1 O4d 2.37761 6_565 n
Co1 O4d 2.37761 8_665 n
Co1 O4d 2.37761 -16_665 n
Co1 O4d 2.37761 -22_565 n
Co2 Co1 2.76195 1_555 n
Co2 O1a 1.87178 3_555 n
Co2 O1a 1.87178 24_566 n
Co2 O1a 1.87178 -9_655 n
Co2 O1a 1.87178 -13_666 n
Co2 N1a 2.0771 109_556 n
C1a C2a 1.58103 1_555 n
C1a O1a 1.29955 1_555 n
C1a O2a 1.29909 1_555 n
C2a C1a 1.58103 1_555 n
C2a C3 1.39921 1_555 n
C2a C4a 1.38695 1_555 n
C3 C2a 1.39921 1_555 n
C3 C2a 1.39921 15_555 n
C3 H1 1.0893 1_555 n
C4a C2a 1.38695 1_555 n
C4a C5 1.39682 1_555 n
C4a H2a 1.08964 1_555 n
C5 C4a 1.39682 1_555 n
C5 C4a 1.39682 15_555 n
C5 C6 1.39042 1_555 n
C5 Hme1 2.03371 1_555 n
C5 Hme1 2.03371 15_555 n
C5 Hme3 2.03923 1_555 n
C5 Hme3 2.03923 15_555 n
C5 Dme1 2.03371 1_555 n
C5 Dme1 2.03371 15_555 n
C5 Dme3 2.03923 1_555 n
C5 Dme3 2.03923 15_555 n
C6 C5 1.39042 1_555 n
C6 Hme1 1.08407 1_555 n
C6 Hme1 1.08407 15_555 n
C6 Hme3 1.09145 1_555 n
C6 Hme3 1.09145 15_555 n
C6 Dme1 1.08407 1_555 n
C6 Dme1 1.08407 15_555 n
C6 Dme3 1.09145 1_555 n
C6 Dme3 1.09145 15_555 n
O1a Co2 1.87178 2_555 n
O1a C1a 1.29955 1_555 n
O2a Co1 1.87981 2_555 n
O2a C1a 1.29909 1_555 n
O2a Hme22 1.94441 4_556 n
O2a Dme22 1.94441 4_556 n
H1 C3 1.0893 1_555 n
H1 H12 1.72963 1_555 n
H1 H12 1.72963 15_555 n
H1 H1d 1.65076 -5_566 n
H1 H1d 1.65076 -17_566 n
H1 H4d 1.76759 9_566 n
H1 H4d 1.76759 24_566 n
H2a C4a 1.08964 1_555 n
Hme1 C5 2.03371 1_555 n
Hme1 C6 1.08407 1_555 n
Hme1 Hme1 1.7699 15_555 n
Hme1 Hme3 1.77178 1_555 n
Hme1 Hme3 1.76614 15_555 n
Hme1 Dme1 1.7699 15_555 n
Hme1 Dme3 1.77178 1_555 n
Hme1 Dme3 1.76614 15_555 n
Hme3 C5 2.03923 1_555 n
Hme3 C6 1.09145 1_555 n
Hme3 Hme1 1.77178 1_555 n
Hme3 Hme1 1.76614 15_555 n
Hme3 Hme3 0.01127 15_555 n
Hme3 Dme1 1.77178 1_555 n
Hme3 Dme1 1.76614 15_555 n
Hme3 Dme3 0.01127 15_555 n
Dme1 C5 2.03371 1_555 n
Dme1 C6 1.08407 1_555 n
Dme1 Hme1 1.7699 15_555 n
Dme1 Hme3 1.77178 1_555 n
Dme1 Hme3 1.76614 15_555 n
Dme1 Dme1 1.7699 15_555 n
Dme1 Dme3 1.77178 1_555 n
Dme1 Dme3 1.76614 15_555 n
Dme3 C5 2.03923 1_555 n
Dme3 C6 1.09145 1_555 n
Dme3 Hme1 1.77178 1_555 n
Dme3 Hme1 1.76614 15_555 n
Dme3 Hme3 0.01127 15_555 n
Dme3 Dme1 1.77178 1_555 n
Dme3 Dme1 1.76614 15_555 n
Dme3 Dme3 0.01127 15_555 n
C1a2 C1a2 1.66281 15_555 n
C1a2 C1a2 1.51626 -16_665 n
C1a2 C2a2 1.51978 1_555 n
C1a2 C4a2 1.73528 4_556 n
C1a2 O1a2 1.19952 1_555 n
C1a2 O1a2 2.12577 4_556 n
C1a2 O1a2 2.02909 -13_666 n
C1a2 O1a2 1.01841 -16_665 n
C1a2 O2a2 1.19916 1_555 n
C1a2 O2a2 1.90389 11_665 n
C1a2 O2a2 1.23383 15_555 n
C1a2 O2a2 1.86105 -16_665 n
C1a2 H2a2 0.91377 4_556 n
C1a2 H2a2 1.34526 18_565 n
C1a2 Hme32 1.99466 21_566 n
C1a2 Dme32 1.99466 21_566 n
C1a2 C1d 2.23274 -5_566 n
C1a2 C1d 1.88692 -17_566 n
C1a2 C2d 1.80713 9_566 n
C1a2 C2d 2.17157 12_566 n
C1a2 C2d 1.40438 24_566 n
C1a2 C3d 2.09086 12_566 n
C1a2 C3d 1.56534 21_566 n
C1a2 C3d 2.21044 -5_566 n
C1a2 O4d 1.93554 21_566 n
C1a2 H2d 1.83713 -5_566 n
C1a2 H2d 0.98299 -17_566 n
C1a2 H5d 0.85265 9_566 n
C1a2 H5d 1.08916 24_566 n
C1a2 H6d 1.74159 12_566 n
C1a2 H6d 1.32331 24_566 n
C1a2 H7d 1.61604 12_566 n
C1a2 H7d 1.80767 21_566 n
C1b2 C1b2 1.26824 15_555 n
C1b2 C1b2 1.76965 -10_565 n
C1b2 C2b2 1.52054 1_555 n
C1b2 C2b2 1.41333 15_555 n
C1b2 C4b2 1.84337 4_556 n
C1b2 C4b2 2.08395 15_555 n
C1b2 C4b2 1.68747 18_565 n
C1b2 O1b2 1.20131 1_555 n
C1b2 O1b2 1.56788 15_555 n
C1b2 O1b2 1.9382 -10_565 n
C1b2 O2b2 1.19923 1_555 n
C1b2 O2b2 2.19309 -10_565 n
C1b2 H2b2 1.15331 4_556 n
C1b2 H2b2 1.52699 12_566 n
C1b2 H2b2 1.5384 18_565 n
C1b2 H2b2 2.09365 21_566 n
C1b2 Hme12 1.8999 4_556 n
C1b2 Hme12 2.02219 12_566 n
C1b2 Dme12 1.8999 4_556 n
C1b2 Dme12 2.02219 12_566 n
C2a2 C1a2 1.51978 1_555 n
C2a2 C2a2 1.41891 4_556 n
C2a2 C2a2 1.65153 15_555 n
C2a2 C32 1.40169 1_555 n
C2a2 C32 1.54691 15_555 n
C2a2 C4a2 1.39724 1_555 n
C2a2 C4a2 0.37757 4_556 n
C2a2 C4a2 1.47375 18_565 n
C2a2 C52 1.56658 4_556 n
C2a2 C52 1.34951 18_565 n
C2a2 C52 2.11373 21_566 n
C2a2 C62 1.3385 18_565 n
C2a2 C62 1.84021 21_566 n
C2a2 O1a2 2.08804 -16_665 n
C2a2 H12 1.82173 15_555 n
C2a2 H2a2 1.05772 4_556 n
C2a2 H2a2 1.44461 18_565 n
C2a2 Hme22 1.77044 18_565 n
C2a2 Hme32 1.28494 18_565 n
C2a2 Hme32 1.06869 21_566 n
C2a2 Dme22 1.77044 18_565 n
C2a2 Dme32 1.28494 18_565 n
C2a2 Dme32 1.06869 21_566 n
C2a2 C2d 2.12765 24_566 n
C2a2 H2d 2.08176 -5_566 n
C2a2 H2d 1.3933 -17_566 n
C2a2 H5d 1.50772 9_566 n
C2a2 H5d 1.65208 24_566 n
C2a2 H6d 2.02898 24_566 n
C2a2 H7d 1.7026 12_566 n
C2a2 H7d 1.88428 21_566 n
C2b2 C1b2 1.52054 1_555 n
C2b2 C1b2 1.41333 15_555 n
C2b2 C2b2 1.85734 4_556 n
C2b2 C2b2 0.24801 15_555 n
C2b2 C2b2 2.04026 18_565 n
C2b2 C2b2 2.20808 -10_565 n
C2b2 C2b2 2.04026 -20_556 n
C2b2 C32 1.39937 1_555 n
C2b2 C32 1.42216 15_555 n
C2b2 C4b2 1.40214 1_555 n
C2b2 C4b2 0.62977 4_556 n
C2b2 C4b2 1.90202 12_566 n
C2b2 C4b2 1.53948 15_555 n
C2b2 C4b2 0.7101 18_565 n
C2b2 C4b2 1.79267 21_566 n
C2b2 C52 1.18507 4_556 n
C2b2 C52 1.14426 18_565 n
C2b2 C52 2.18491 21_566 n
C2b2 C62 2.0469 4_556 n
C2b2 C62 1.8695 18_565 n
C2b2 O2b2 2.18131 15_555 n
C2b2 H2b2 1.21483 4_556 n
C2b2 H2b2 1.65091 12_566 n
C2b2 H2b2 1.12832 18_565 n
C2b2 H2b2 1.52457 21_566 n
C2b2 Hme12 1.88905 18_565 n
C2b2 Hme12 2.01789 21_566 n
C2b2 Dme12 1.88905 18_565 n
C2b2 Dme12 2.01789 21_566 n
C32 C2a2 1.40169 1_555 n
C32 C2a2 1.54691 15_555 n
C32 C2b2 1.39937 1_555 n
C32 C2b2 1.42216 15_555 n
C32 C32 0.25929 15_555 n
C32 C4a2 1.43635 4_556 n
C32 C4a2 1.54328 18_565 n
C32 C4b2 1.83493 4_556 n
C32 C4b2 1.86535 18_565 n
C32 C52 0.80011 4_556 n
C32 C52 0.73539 18_565 n
C32 C62 1.53112 4_556 n
C32 C62 1.27199 18_565 n
C32 C62 2.2311 21_566 n
C32 H12 1.08682 1_555 n
C32 H12 0.98451 15_555 n
C32 H2a2 2.04378 4_556 n
C32 H2a2 2.08063 18_565 n
C32 Hme12 2.01848 18_565 n
C32 Hme22 1.70496 4_556 n
C32 Hme22 1.50655 18_565 n
C32 Hme32 2.08672 12_566 n
C32 Hme32 1.84946 21_566 n
C32 Dme12 2.01848 18_565 n
C32 Dme22 1.70496 4_556 n
C32 Dme22 1.50655 18_565 n
C32 Dme32 2.08672 12_566 n
C32 Dme32 1.84946 21_566 n
C32 H1d 2.01119 -5_566 n
C32 H1d 2.05433 -17_566 n
C32 H2d 1.97708 -5_566 n
C32 H2d 1.87969 -17_566 n
C32 H4d 2.03484 9_566 n
C32 H4d 2.0168 24_566 n
C32 H5d 2.049 9_566 n
C32 H5d 2.0664 24_566 n
C32 H7d 1.59142 12_566 n
C32 H7d 1.62325 21_566 n
C4a2 C1a2 1.73528 4_556 n
C4a2 C2a2 1.39724 1_555 n
C4a2 C2a2 0.37757 4_556 n
C4a2 C2a2 1.47375 -20_556 n
C4a2 C32 1.43635 4_556 n
C4a2 C32 1.54328 -20_556 n
C4a2 C4a2 1.27542 4_556 n
C4a2 C4a2 1.22879 21_566 n
C4a2 C52 1.39937 1_555 n
C4a2 C52 1.96629 18_565 n
C4a2 C52 1.21953 21_566 n
C4a2 C62 1.95724 18_565 n
C4a2 C62 1.5483 21_566 n
C4a2 H12 2.0312 -20_556 n
C4a2 H2a2 1.08905 1_555 n
C4a2 H2a2 2.09004 4_556 n
C4a2 H2a2 1.38071 21_566 n
C4a2 Hme22 2.08176 21_566 n
C4a2 Hme32 1.35461 18_565 n
C4a2 Hme32 1.51409 21_566 n
C4a2 Dme22 2.08176 21_566 n
C4a2 Dme32 1.35461 18_565 n
C4a2 Dme32 1.51409 21_566 n
C4a2 H2d 1.697 -19_565 n
C4a2 H5d 1.67586 6_565 n
C4a2 H5d 1.77423 -22_565 n
C4a2 H7d 2.06138 18_565 n
C4a2 H7d 1.94022 -10_565 n
C4b2 C1b2 1.84337 4_556 n
C4b2 C1b2 2.08395 15_555 n
C4b2 C1b2 1.68747 -20_556 n
C4b2 C2b2 1.40214 1_555 n
C4b2 C2b2 0.62977 4_556 n
C4b2 C2b2 1.90202 12_566 n
C4b2 C2b2 1.53948 15_555 n
C4b2 C2b2 1.79267 21_566 n
C4b2 C2b2 0.7101 -20_556 n
C4b2 C32 1.83493 4_556 n
C4b2 C32 1.86535 -20_556 n
C4b2 C4b2 0.84497 4_556 n
C4b2 C4b2 1.68581 12_566 n
C4b2 C4b2 1.62898 15_555 n
C4b2 C4b2 1.19205 18_565 n
C4b2 C4b2 0.43402 21_566 n
C4b2 C4b2 1.45877 -10_565 n
C4b2 C4b2 1.19205 -20_556 n
C4b2 C52 1.40003 1_555 n
C4b2 C52 1.99856 4_556 n
C4b2 C52 1.83572 18_565 n
C4b2 C52 1.3393 21_566 n
C4b2 C52 2.16359 -10_565 n
C4b2 C62 2.14654 21_566 n
C4b2 H2b2 1.08696 1_555 n
C4b2 H2b2 1.62369 4_556 n
C4b2 H2b2 1.86064 12_566 n
C4b2 H2b2 1.95364 15_555 n
C4b2 H2b2 1.14235 18_565 n
C4b2 H2b2 0.90926 21_566 n
C4b2 H2b2 1.41672 -10_565 n
C4b2 H2b2 1.82715 -20_556 n
C52 C2a2 1.56658 4_556 n
C52 C2a2 2.11373 21_566 n
C52 C2a2 1.34951 -20_556 n
C52 C2b2 1.18507 4_556 n
C52 C2b2 2.18491 21_566 n
C52 C2b2 1.14426 -20_556 n
C52 C32 0.80011 4_556 n
C52 C32 0.73539 -20_556 n
C52 C4a2 1.39937 1_555 n
C52 C4a2 1.21953 21_566 n
C52 C4a2 1.96629 -20_556 n
C52 C4b2 1.40003 1_555 n
C52 C4b2 1.99856 4_556 n
C52 C4b2 1.3393 21_566 n
C52 C4b2 2.16359 -10_565 n
C52 C4b2 1.83572 -20_556 n
C52 C52 2.15346 18_565 n
C52 C52 0.38329 21_566 n
C52 C52 1.86531 -10_565 n
C52 C52 2.15346 -20_556 n
C52 C62 1.38955 1_555 n
C52 C62 1.73338 21_566 n
C52 C62 2.00684 -10_565 n
C52 H12 1.6909 4_556 n
C52 H12 1.78113 -20_556 n
C52 Hme12 2.03801 1_555 n
C52 Hme22 2.04023 1_555 n
C52 Hme32 2.03778 1_555 n
C52 Hme32 1.8664 -10_565 n
C52 Dme12 2.03801 1_555 n
C52 Dme22 2.04023 1_555 n
C52 Dme32 2.03778 1_555 n
C52 Dme32 1.8664 -10_565 n
C62 C2a2 1.84021 21_566 n
C62 C2a2 1.3385 -20_556 n
C62 C2b2 2.0469 4_556 n
C62 C2b2 1.8695 -20_556 n
C62 C32 1.53112 4_556 n
C62 C32 2.2311 21_566 n
C62 C32 1.27199 -20_556 n
C62 C4a2 1.5483 21_566 n
C62 C4a2 1.95724 -20_556 n
C62 C4b2 2.14654 21_566 n
C62 C52 1.38955 1_555 n
C62 C52 1.73338 21_566 n
C62 C52 2.00684 -10_565 n
C62 C62 1.12397 -10_565 n
C62 H12 1.40302 4_556 n
C62 H12 2.06351 -20_556 n
C62 Hme12 1.0879 1_555 n
C62 Hme12 1.2199 -10_565 n
C62 Hme22 1.0925 1_555 n
C62 Hme32 1.08961 1_555 n
C62 Hme32 0.88548 -10_565 n
C62 Dme12 1.0879 1_555 n
C62 Dme12 1.2199 -10_565 n
C62 Dme22 1.0925 1_555 n
C62 Dme32 1.08961 1_555 n
C62 Dme32 0.88548 -10_565 n
C62 O4d 2.15258 -10_565 n
C62 H2d 1.93704 -7_565 n
C62 H7d 2.02674 18_565 n
O1a2 C1a2 1.19952 1_555 n
O1a2 C1a2 2.12577 4_556 n
O1a2 C1a2 2.02909 -13_666 n
O1a2 C1a2 1.01841 -16_665 n
O1a2 C2a2 2.08804 -16_665 n
O1a2 O1a2 1.16383 4_556 n
O1a2 O1a2 1.1936 -13_666 n
O1a2 O1a2 0.26492 -16_665 n
O1a2 O2a2 2.11709 1_555 n
O1a2 O2a2 2.06923 11_665 n
O1a2 O2a2 2.15616 15_555 n
O1a2 O2a2 2.03178 -16_665 n
O1a2 H2a2 1.85952 4_556 n
O1a2 H2a2 1.61497 -13_666 n
O1a2 H2d 1.90457 9_566 n
O1a2 H2d 2.06338 -17_566 n
O1a2 H5d 2.039 9_566 n
O1a2 H5d 1.85975 -17_566 n
O1a2 H6d 1.86724 12_566 n
O1a2 H6d 1.92629 24_566 n
O1b2 C1b2 1.20131 1_555 n
O1b2 C1b2 1.56788 15_555 n
O1b2 C1b2 1.9382 -10_565 n
O1b2 O1b2 0.8004 15_555 n
O1b2 O1b2 1.95691 18_565 n
O1b2 O1b2 1.30731 -10_565 n
O1b2 O1b2 1.95691 -20_556 n
O1b2 O2b2 2.11935 1_555 n
O1b2 H2b2 1.4761 4_556 n
O1b2 H2b2 1.70844 12_566 n
O1b2 H2b2 1.68316 18_565 n
O1b2 H2b2 2.0527 21_566 n
O2a2 C1a2 1.19916 1_555 n
O2a2 C1a2 1.23383 15_555 n
O2a2 C1a2 1.90389 -6_656 n
O2a2 C1a2 1.86105 -16_665 n
O2a2 O1a2 2.11709 1_555 n
O2a2 O1a2 2.15616 15_555 n
O2a2 O1a2 2.06923 -6_656 n
O2a2 O1a2 2.03178 -16_665 n
O2a2 O2a2 1.36196 11_665 n
O2a2 O2a2 0.05073 15_555 n
O2a2 O2a2 1.38661 19_656 n
O2a2 O2a2 1.36196 -6_656 n
O2a2 O2a2 1.33588 -16_665 n
O2a2 H2a2 1.61212 4_556 n
O2a2 H2a2 1.62132 18_565 n
O2a2 N1d 1.45886 9_566 n
O2a2 C1d 2.11801 9_566 n
O2a2 C1d 2.1515 24_566 n
O2a2 C1d 1.38168 -5_566 n
O2a2 C1d 1.36586 -17_566 n
O2a2 C2d 0.909 9_566 n
O2a2 C2d 1.78995 12_566 n
O2a2 C2d 1.82624 21_566 n
O2a2 C2d 0.88703 24_566 n
O2a2 C2d 2.09148 -5_566 n
O2a2 C2d 2.06942 -17_566 n
O2a2 C3d 1.15333 12_566 n
O2a2 C3d 1.12764 21_566 n
O2a2 C3d 1.84867 -5_566 n
O2a2 C3d 1.88618 -17_566 n
O2a2 O4d 2.16482 21_566 n
O2a2 H1d 2.03573 -5_566 n
O2a2 H1d 2.04414 -17_566 n
O2a2 H2d 1.26908 -5_566 n
O2a2 H2d 1.23979 -17_566 n
O2a2 H4d 1.87351 9_566 n
O2a2 H4d 1.86969 24_566 n
O2a2 H5d 0.86188 9_566 n
O2a2 H5d 0.86997 24_566 n
O2a2 H5d 2.06563 -17_566 n
O2a2 H6d 1.66215 9_566 n
O2a2 H6d 1.93474 12_566 n
O2a2 H6d 1.98371 21_566 n
O2a2 H6d 1.61671 24_566 n
O2a2 H7d 1.40102 12_566 n
O2a2 H7d 1.40815 21_566 n
O2b2 C1b2 1.19923 1_555 n
O2b2 C1b2 2.19309 -10_565 n
O2b2 C2b2 2.18131 15_555 n
O2b2 O1b2 2.11935 1_555 n
O2b2 O2b2 1.90516 -10_565 n
O2b2 Hme12 1.54021 4_556 n
O2b2 Hme12 1.69959 12_566 n
O2b2 Dme12 1.54021 4_556 n
O2b2 Dme12 1.69959 12_566 n
H12 H1 1.72963 1_555 n
H12 C2a2 1.82173 15_555 n
H12 C32 1.08682 1_555 n
H12 C32 0.98451 15_555 n
H12 C4a2 2.0312 18_565 n
H12 C52 1.6909 4_556 n
H12 C52 1.78113 18_565 n
H12 C62 1.40302 4_556 n
H12 C62 2.06351 18_565 n
H12 H12 0.81731 15_555 n
H12 Hme22 0.84162 4_556 n
H12 Hme22 1.64831 18_565 n
H12 Hme32 1.9513 12_566 n
H12 Dme22 0.84162 4_556 n
H12 Dme22 1.64831 18_565 n
H12 Dme32 1.9513 12_566 n
H12 C1d 1.64347 -5_566 n
H12 C1d 1.84424 -17_566 n
H12 C2d 1.80739 9_566 n
H12 C2d 1.97545 24_566 n
H12 C3d 1.78359 12_566 n
H12 C3d 2.03116 21_566 n
H12 O4d 1.96346 12_566 n
H12 H1d 1.34397 -5_566 n
H12 H1d 1.11956 -17_566 n
H12 H2d 1.55508 -5_566 n
H12 H2d 1.89796 -17_566 n
H12 H4d 1.19925 9_566 n
H12 H4d 1.29172 24_566 n
H12 H7d 1.25491 12_566 n
H12 H7d 1.11907 21_566 n
H2a2 C1a2 0.91377 4_556 n
H2a2 C1a2 1.34526 -20_556 n
H2a2 C2a2 1.05772 4_556 n
H2a2 C2a2 1.44461 -20_556 n
H2a2 C32 2.04378 4_556 n
H2a2 C32 2.08063 -20_556 n
H2a2 C4a2 1.08905 1_555 n
H2a2 C4a2 2.09004 4_556 n
H2a2 C4a2 1.38071 21_566 n
H2a2 O1a2 1.85952 4_556 n
H2a2 O1a2 1.61497 -13_666 n
H2a2 O2a2 1.61212 4_556 n
H2a2 O2a2 1.62132 -20_556 n
H2a2 H2a2 0.58621 21_566 n
H2a2 C2d 1.93714 6_565 n
H2a2 C2d 1.81564 -22_565 n
H2a2 C3d 2.03079 18_565 n
H2a2 H2d 1.58559 -7_565 n
H2a2 H2d 1.29031 -19_565 n
H2a2 H5d 0.87273 6_565 n
H2a2 H5d 0.96102 -22_565 n
H2a2 H7d 1.72347 18_565 n
H2a2 H7d 1.65501 -10_565 n
H2b2 C1b2 1.15331 4_556 n
H2b2 C1b2 1.52699 12_566 n
H2b2 C1b2 2.09365 21_566 n
H2b2 C1b2 1.5384 -20_556 n
H2b2 C2b2 1.21483 4_556 n
H2b2 C2b2 1.65091 12_566 n
H2b2 C2b2 1.52457 21_566 n
H2b2 C2b2 1.12832 -20_556 n
H2b2 C4b2 1.08696 1_555 n
H2b2 C4b2 1.62369 4_556 n
H2b2 C4b2 1.86064 12_566 n
H2b2 C4b2 1.95364 15_555 n
H2b2 C4b2 1.82715 18_565 n
H2b2 C4b2 0.90926 21_566 n
H2b2 C4b2 1.41672 -10_565 n
H2b2 C4b2 1.14235 -20_556 n
H2b2 O1b2 1.4761 4_556 n
H2b2 O1b2 1.70844 12_566 n
H2b2 O1b2 2.0527 21_566 n
H2b2 O1b2 1.68316 -20_556 n
H2b2 H2b2 1.72182 4_556 n
H2b2 H2b2 1.81246 12_566 n
H2b2 H2b2 1.61771 15_555 n
H2b2 H2b2 1.2816 18_565 n
H2b2 H2b2 0.81731 21_566 n
H2b2 H2b2 0.56597 -10_565 n
H2b2 H2b2 1.2816 -20_556 n
Hme12 C1b2 1.8999 4_556 n
Hme12 C1b2 2.02219 12_566 n
Hme12 C2b2 2.01789 21_566 n
Hme12 C2b2 1.88905 -20_556 n
Hme12 C32 2.01848 -20_556 n
Hme12 C52 2.03801 1_555 n
Hme12 C62 1.0879 1_555 n
Hme12 C62 1.2199 -10_565 n
Hme12 O2b2 1.54021 4_556 n
Hme12 O2b2 1.69959 12_566 n
Hme12 Hme12 0.27103 -10_565 n
Hme12 Hme22 1.77387 1_555 n
Hme12 Hme32 1.77196 1_555 n
Hme12 Hme32 1.74431 -10_565 n
Hme12 Dme12 0.27103 -10_565 n
Hme12 Dme22 1.77387 1_555 n
Hme12 Dme32 1.77196 1_555 n
Hme12 Dme32 1.74431 -10_565 n
Hme22 O2a 1.94441 4_556 n
Hme22 C2a2 1.77044 -20_556 n
Hme22 C32 1.70496 4_556 n
Hme22 C32 1.50655 -20_556 n
Hme22 C4a2 2.08176 21_566 n
Hme22 C52 2.04023 1_555 n
Hme22 C62 1.0925 1_555 n
Hme22 H12 0.84162 4_556 n
Hme22 H12 1.64831 -20_556 n
Hme22 Hme12 1.77387 1_555 n
Hme22 Hme32 1.77564 1_555 n
Hme22 Hme32 1.45722 -10_565 n
Hme22 Dme12 1.77387 1_555 n
Hme22 Dme32 1.77564 1_555 n
Hme22 Dme32 1.45722 -10_565 n
Hme22 C1d 1.66717 -7_565 n
Hme22 C2d 1.82326 6_565 n
Hme22 C3d 1.71598 -10_565 n
Hme22 O4d 1.34556 -10_565 n
Hme22 H1d 1.84799 -7_565 n
Hme22 H1d 1.32393 -19_565 n
Hme22 H2d 1.44153 -7_565 n
Hme22 H3d 1.66641 -7_565 n
Hme22 H4d 1.48822 6_565 n
Hme22 H4d 1.70512 -22_565 n
Hme22 H6d 1.62359 6_565 n
Hme22 H7d 1.37788 18_565 n
Hme22 H7d 1.69358 -10_565 n
Hme32 C1a2 1.99466 21_566 n
Hme32 C2a2 1.06869 21_566 n
Hme32 C2a2 1.28494 -20_556 n
Hme32 C32 2.08672 12_566 n
Hme32 C32 1.84946 21_566 n
Hme32 C4a2 1.51409 21_566 n
Hme32 C4a2 1.35461 -20_556 n
Hme32 C52 2.03778 1_555 n
Hme32 C52 1.8664 -10_565 n
Hme32 C62 1.08961 1_555 n
Hme32 C62 0.88548 -10_565 n
Hme32 H12 1.9513 12_566 n
Hme32 Hme12 1.77196 1_555 n
Hme32 Hme12 1.74431 -10_565 n
Hme32 Hme22 1.77564 1_555 n
Hme32 Hme22 1.45722 -10_565 n
Hme32 Hme32 0.35871 -10_565 n
Hme32 Dme12 1.77196 1_555 n
Hme32 Dme12 1.74431 -10_565 n
Hme32 Dme22 1.77564 1_555 n
Hme32 Dme22 1.45722 -10_565 n
Hme32 Dme32 0.35871 -10_565 n
Hme32 O4d 1.92696 1_555 n
Hme32 H2d 1.72208 2_555 n
Hme32 H6d 1.90305 3_555 n
Dme12 C1b2 1.8999 4_556 n
Dme12 C1b2 2.02219 12_566 n
Dme12 C2b2 2.01789 21_566 n
Dme12 C2b2 1.88905 -20_556 n
Dme12 C32 2.01848 -20_556 n
Dme12 C52 2.03801 1_555 n
Dme12 C62 1.0879 1_555 n
Dme12 C62 1.2199 -10_565 n
Dme12 O2b2 1.54021 4_556 n
Dme12 O2b2 1.69959 12_566 n
Dme12 Hme12 0.27103 -10_565 n
Dme12 Hme22 1.77387 1_555 n
Dme12 Hme32 1.77196 1_555 n
Dme12 Hme32 1.74431 -10_565 n
Dme12 Dme12 0.27103 -10_565 n
Dme12 Dme22 1.77387 1_555 n
Dme12 Dme32 1.77196 1_555 n
Dme12 Dme32 1.74431 -10_565 n
Dme22 O2a 1.94441 4_556 n
Dme22 C2a2 1.77044 -20_556 n
Dme22 C32 1.70496 4_556 n
Dme22 C32 1.50655 -20_556 n
Dme22 C4a2 2.08176 21_566 n
Dme22 C52 2.04023 1_555 n
Dme22 C62 1.0925 1_555 n
Dme22 H12 0.84162 4_556 n
Dme22 H12 1.64831 -20_556 n
Dme22 Hme12 1.77387 1_555 n
Dme22 Hme32 1.77564 1_555 n
Dme22 Hme32 1.45722 -10_565 n
Dme22 Dme12 1.77387 1_555 n
Dme22 Dme32 1.77564 1_555 n
Dme22 Dme32 1.45722 -10_565 n
Dme22 C1d 1.66717 -7_565 n
Dme22 C2d 1.82326 6_565 n
Dme22 C3d 1.71598 -10_565 n
Dme22 O4d 1.34556 -10_565 n
Dme22 H1d 1.84799 -7_565 n
Dme22 H1d 1.32393 -19_565 n
Dme22 H2d 1.44153 -7_565 n
Dme22 H3d 1.66641 -7_565 n
Dme22 H4d 1.48822 6_565 n
Dme22 H4d 1.70512 -22_565 n
Dme22 H6d 1.62359 6_565 n
Dme22 H7d 1.37788 18_565 n
Dme22 H7d 1.69358 -10_565 n
Dme32 C1a2 1.99466 21_566 n
Dme32 C2a2 1.06869 21_566 n
Dme32 C2a2 1.28494 -20_556 n
Dme32 C32 2.08672 12_566 n
Dme32 C32 1.84946 21_566 n
Dme32 C4a2 1.51409 21_566 n
Dme32 C4a2 1.35461 -20_556 n
Dme32 C52 2.03778 1_555 n
Dme32 C52 1.8664 -10_565 n
Dme32 C62 1.08961 1_555 n
Dme32 C62 0.88548 -10_565 n
Dme32 H12 1.9513 12_566 n
Dme32 Hme12 1.77196 1_555 n
Dme32 Hme12 1.74431 -10_565 n
Dme32 Hme22 1.77564 1_555 n
Dme32 Hme22 1.45722 -10_565 n
Dme32 Hme32 0.35871 -10_565 n
Dme32 Dme12 1.77196 1_555 n
Dme32 Dme12 1.74431 -10_565 n
Dme32 Dme22 1.77564 1_555 n
Dme32 Dme22 1.45722 -10_565 n
Dme32 Dme32 0.35871 -10_565 n
Dme32 O4d 1.92696 1_555 n
Dme32 H2d 1.72208 2_555 n
Dme32 H6d 1.90305 3_555 n
N1a Co2 2.0771 207_655 n
N1a C6N2 1.39692 1_555 n
N1a C6N2 1.40199 19_656 n
N1a C6N2 1.39692 -10_565 n
N1a C6N2 1.40199 -14_666 n
N1a C7N1 1.39972 1_555 n
N1a C7N1 1.39628 19_656 n
N1a C7N1 1.39972 -10_565 n
N1a C7N1 1.39628 -14_666 n
N1a C7N3 1.39965 1_555 n
N1a C7N3 1.39812 19_656 n
N1a C7N3 1.39965 -10_565 n
N1a C7N3 1.39812 -14_666 n
C6N2 N1a 1.39692 1_555 n
C6N2 C6N2 0.51017 -10_565 n
C6N2 C6N2 1.49258 214_554 n
C6N2 C6N2 1.57736 -219_463 n
C6N2 D4N3 1.0874 1_555 n
C6N2 D4N3 1.54736 -10_565 n
C6N2 D4N3 2.06029 214_554 n
C6N2 D4N4 1.09113 1_555 n
C6N2 D4N4 0.90581 -10_565 n
C6N2 D4N4 2.019 -219_463 n
C6N2 H4N3 1.0874 1_555 n
C6N2 H4N3 1.54736 -10_565 n
C6N2 H4N3 2.06029 214_554 n
C6N2 H4N4 1.09113 1_555 n
C6N2 H4N4 0.90581 -10_565 n
C6N2 H4N4 2.019 -219_463 n
C6N2 C7N1 2.21461 1_555 n
C6N2 C7N1 0.78041 19_656 n
C6N2 C7N1 1.24437 -14_666 n
C6N2 C7N1 1.63409 210_655 n
C6N2 C7N1 1.89991 -201_564 n
C6N2 D5N3 0.94139 19_656 n
C6N2 D5N3 1.3421 -14_666 n
C6N2 D5N3 1.95294 210_655 n
C6N2 D5N4 1.80652 19_656 n
C6N2 H5N3 0.94139 19_656 n
C6N2 H5N3 1.3421 -14_666 n
C6N2 H5N3 1.95294 210_655 n
C6N2 H5N4 1.80652 19_656 n
C6N2 C7N3 2.21557 1_555 n
C6N2 C7N3 1.73468 19_656 n
C6N2 C7N3 1.90893 -10_565 n
C6N2 C7N3 1.32074 -14_666 n
C6N2 C7N3 2.01653 -201_564 n
C6N2 D6N4 1.92132 19_656 n
C6N2 D6N4 1.4227 -14_666 n
C6N2 H6N4 1.92132 19_656 n
C6N2 H6N4 1.4227 -14_666 n
D4N3 C6N2 1.0874 1_555 n
D4N3 C6N2 1.54736 -10_565 n
D4N3 C6N2 2.0603 214_554 n
D4N3 D4N4 1.59004 1_555 n
D4N3 D4N4 0.89725 -10_565 n
D4N3 H4N4 1.59004 1_555 n
D4N3 H4N4 0.89725 -10_565 n
D4N3 C7N1 0.98586 19_656 n
D4N3 C7N1 1.95072 210_655 n
D4N3 D5N3 0.33676 19_656 n
D4N3 D5N4 1.28228 19_656 n
D4N3 H5N3 0.33676 19_656 n
D4N3 H5N4 1.28228 19_656 n
D4N3 C7N3 1.3874 -14_666 n
D4N3 D6N3 1.82715 -10_565 n
D4N3 D6N4 0.60057 -14_666 n
D4N3 H6N3 1.82715 -10_565 n
D4N3 H6N4 0.60057 -14_666 n
D4N4 C6N2 1.09113 1_555 n
D4N4 C6N2 0.90581 -10_565 n
D4N4 C6N2 2.019 -219_463 n
D4N4 D4N3 1.59004 1_555 n
D4N4 D4N3 0.89725 -10_565 n
D4N4 D4N4 0.7254 -10_565 n
D4N4 H4N3 1.59004 1_555 n
D4N4 H4N3 0.89725 -10_565 n
D4N4 H4N4 0.7254 -10_565 n
D4N4 C7N1 1.82512 19_656 n
D4N4 C7N1 1.41256 -14_666 n
D4N4 D5N3 1.27747 19_656 n
D4N4 D5N3 0.57523 -14_666 n
D4N4 H5N3 1.27747 19_656 n
D4N4 H5N3 0.57523 -14_666 n
D4N4 C7N3 1.94764 19_656 n
D4N4 D6N4 1.47315 19_656 n
D4N4 H6N4 1.47315 19_656 n
H4N3 C6N2 1.0874 1_555 n
H4N3 C6N2 1.54736 -10_565 n
H4N3 C6N2 2.0603 214_554 n
H4N3 D4N4 1.59004 1_555 n
H4N3 D4N4 0.89725 -10_565 n
H4N3 H4N4 1.59004 1_555 n
H4N3 H4N4 0.89725 -10_565 n
H4N3 C7N1 0.98586 19_656 n
H4N3 C7N1 1.95072 210_655 n
H4N3 D5N3 0.33676 19_656 n
H4N3 D5N4 1.28228 19_656 n
H4N3 H5N3 0.33676 19_656 n
H4N3 H5N4 1.28228 19_656 n
H4N3 C7N3 1.3874 -14_666 n
H4N3 D6N3 1.82715 -10_565 n
H4N3 D6N4 0.60057 -14_666 n
H4N3 H6N3 1.82715 -10_565 n
H4N3 H6N4 0.60057 -14_666 n
H4N4 C6N2 1.09113 1_555 n
H4N4 C6N2 0.90581 -10_565 n
H4N4 C6N2 2.019 -219_463 n
H4N4 D4N3 1.59004 1_555 n
H4N4 D4N3 0.89725 -10_565 n
H4N4 D4N4 0.7254 -10_565 n
H4N4 H4N3 1.59004 1_555 n
H4N4 H4N3 0.89725 -10_565 n
H4N4 H4N4 0.7254 -10_565 n
H4N4 C7N1 1.82512 19_656 n
H4N4 C7N1 1.41256 -14_666 n
H4N4 D5N3 1.27747 19_656 n
H4N4 D5N3 0.57523 -14_666 n
H4N4 H5N3 1.27747 19_656 n
H4N4 H5N3 0.57523 -14_666 n
H4N4 C7N3 1.94764 19_656 n
H4N4 D6N4 1.47315 19_656 n
H4N4 H6N4 1.47315 19_656 n
C7N1 N1a 1.39972 1_555 n
C7N1 C6N2 2.21461 1_555 n
C7N1 C6N2 0.78041 19_656 n
C7N1 C6N2 1.24437 -14_666 n
C7N1 C6N2 1.63409 210_655 n
C7N1 C6N2 1.89991 -201_564 n
C7N1 D4N3 0.98586 19_656 n
C7N1 D4N3 1.95072 210_655 n
C7N1 D4N4 1.82512 19_656 n
C7N1 D4N4 1.41256 -14_666 n
C7N1 H4N3 0.98586 19_656 n
C7N1 H4N3 1.95072 210_655 n
C7N1 H4N4 1.82512 19_656 n
C7N1 H4N4 1.41256 -14_666 n
C7N1 C7N1 1.7079 19_656 n
C7N1 C7N1 1.84139 -10_565 n
C7N1 C7N1 2.19636 210_655 n
C7N1 C7N1 1.38098 214_554 n
C7N1 D5N3 1.09084 1_555 n
C7N1 D5N3 1.97453 214_554 n
C7N1 D5N4 1.0893 1_555 n
C7N1 D5N4 1.9158 19_656 n
C7N1 D5N4 1.95784 214_554 n
C7N1 H5N3 1.09084 1_555 n
C7N1 H5N3 1.97453 214_554 n
C7N1 H5N4 1.0893 1_555 n
C7N1 H5N4 1.9158 19_656 n
C7N1 H5N4 1.95784 214_554 n
C7N1 C7N3 2.21386 1_555 n
C7N1 C7N3 0.57979 -10_565 n
C7N1 C7N3 1.27521 -14_666 n
C7N1 C7N3 1.94282 -201_564 n
C7N1 C7N3 1.57625 -219_463 n
C7N1 D6N3 1.63023 -10_565 n
C7N1 D6N3 1.44224 -14_666 n
C7N1 D6N4 0.9514 -10_565 n
C7N1 D6N4 1.97535 -219_463 n
C7N1 H6N3 1.63023 -10_565 n
C7N1 H6N3 1.44224 -14_666 n
C7N1 H6N4 0.9514 -10_565 n
C7N1 H6N4 1.97535 -219_463 n
D5N3 C6N2 0.94139 19_656 n
D5N3 C6N2 1.3421 -14_666 n
D5N3 C6N2 1.95294 210_655 n
D5N3 D4N3 0.33676 19_656 n
D5N3 D4N4 1.27747 19_656 n
D5N3 D4N4 0.57523 -14_666 n
D5N3 H4N3 0.33676 19_656 n
D5N3 H4N4 1.27747 19_656 n
D5N3 H4N4 0.57523 -14_666 n
D5N3 C7N1 1.09084 1_555 n
D5N3 C7N1 1.97453 214_554 n
D5N3 D5N3 1.79356 -10_565 n
D5N3 D5N4 1.59306 1_555 n
D5N3 H5N3 1.79356 -10_565 n
D5N3 H5N4 1.59306 1_555 n
D5N3 C7N3 1.57861 -10_565 n
D5N3 D6N4 0.93226 -10_565 n
D5N3 H6N4 0.93226 -10_565 n
D5N4 C6N2 1.80652 19_656 n
D5N4 D4N3 1.28228 19_656 n
D5N4 H4N3 1.28228 19_656 n
D5N4 C7N1 1.0893 1_555 n
D5N4 C7N1 1.9158 19_656 n
D5N4 C7N1 1.95784 214_554 n
D5N4 D5N3 1.59306 1_555 n
D5N4 D5N4 1.45425 19_656 n
D5N4 D5N4 1.91646 214_554 n
D5N4 H5N3 1.59306 1_555 n
D5N4 H5N4 1.45425 19_656 n
D5N4 H5N4 1.91646 214_554 n
D5N4 C7N3 0.82865 -10_565 n
D5N4 C7N3 1.33607 -14_666 n
D5N4 C7N3 1.91523 -219_463 n
D5N4 D6N3 0.92326 -10_565 n
D5N4 D6N3 0.60048 -14_666 n
D5N4 D6N4 0.71353 -10_565 n
D5N4 H6N3 0.92326 -10_565 n
D5N4 H6N3 0.60048 -14_666 n
D5N4 H6N4 0.71353 -10_565 n
H5N3 C6N2 0.94139 19_656 n
H5N3 C6N2 1.3421 -14_666 n
H5N3 C6N2 1.95294 210_655 n
H5N3 D4N3 0.33676 19_656 n
H5N3 D4N4 1.27747 19_656 n
H5N3 D4N4 0.57523 -14_666 n
H5N3 H4N3 0.33676 19_656 n
H5N3 H4N4 1.27747 19_656 n
H5N3 H4N4 0.57523 -14_666 n
H5N3 C7N1 1.09084 1_555 n
H5N3 C7N1 1.97453 214_554 n
H5N3 D5N3 1.79356 -10_565 n
H5N3 D5N4 1.59306 1_555 n
H5N3 H5N3 1.79356 -10_565 n
H5N3 H5N4 1.59306 1_555 n
H5N3 C7N3 1.57861 -10_565 n
H5N3 D6N4 0.93226 -10_565 n
H5N3 H6N4 0.93226 -10_565 n
H5N4 C6N2 1.80652 19_656 n
H5N4 D4N3 1.28228 19_656 n
H5N4 H4N3 1.28228 19_656 n
H5N4 C7N1 1.0893 1_555 n
H5N4 C7N1 1.9158 19_656 n
H5N4 C7N1 1.95784 214_554 n
H5N4 D5N3 1.59306 1_555 n
H5N4 D5N4 1.45425 19_656 n
H5N4 D5N4 1.91646 214_554 n
H5N4 H5N3 1.59306 1_555 n
H5N4 H5N4 1.45425 19_656 n
H5N4 H5N4 1.91646 214_554 n
H5N4 C7N3 0.82865 -10_565 n
H5N4 C7N3 1.33607 -14_666 n
H5N4 C7N3 1.91523 -219_463 n
H5N4 D6N3 0.92326 -10_565 n
H5N4 D6N3 0.60048 -14_666 n
H5N4 D6N4 0.71353 -10_565 n
H5N4 H6N3 0.92326 -10_565 n
H5N4 H6N3 0.60048 -14_666 n
H5N4 H6N4 0.71353 -10_565 n
C7N3 N1a 1.39965 1_555 n
C7N3 C6N2 2.21557 1_555 n
C7N3 C6N2 1.73468 19_656 n
C7N3 C6N2 1.90893 -10_565 n
C7N3 C6N2 1.32074 -14_666 n
C7N3 C6N2 2.01653 -201_564 n
C7N3 D4N3 1.3874 -14_666 n
C7N3 D4N4 1.94764 19_656 n
C7N3 H4N3 1.3874 -14_666 n
C7N3 H4N4 1.94764 19_656 n
C7N3 C7N1 2.21386 1_555 n
C7N3 C7N1 0.57979 -10_565 n
C7N3 C7N1 1.27521 -14_666 n
C7N3 C7N1 1.94282 -201_564 n
C7N3 C7N1 1.57625 -219_463 n
C7N3 D5N3 1.57861 -10_565 n
C7N3 D5N4 0.82865 -10_565 n
C7N3 D5N4 1.33607 -14_666 n
C7N3 D5N4 1.91523 -219_463 n
C7N3 H5N3 1.57861 -10_565 n
C7N3 H5N4 0.82865 -10_565 n
C7N3 H5N4 1.33607 -14_666 n
C7N3 H5N4 1.91523 -219_463 n
C7N3 C7N3 0.75531 19_656 n
C7N3 C7N3 1.72937 210_655 n
C7N3 C7N3 1.55571 214_554 n
C7N3 D6N3 1.08764 1_555 n
C7N3 D6N3 0.96308 19_656 n
C7N3 D6N4 1.08837 1_555 n
C7N3 D6N4 1.79313 19_656 n
C7N3 H6N3 1.08764 1_555 n
C7N3 H6N3 0.96308 19_656 n
C7N3 H6N4 1.08837 1_555 n
C7N3 H6N4 1.79313 19_656 n
D6N3 D4N3 1.82715 -10_565 n
D6N3 H4N3 1.82715 -10_565 n
D6N3 C7N1 1.63023 -10_565 n
D6N3 C7N1 1.44224 -14_666 n
D6N3 D5N4 0.92326 -10_565 n
D6N3 D5N4 0.60048 -14_666 n
D6N3 H5N4 0.92326 -10_565 n
D6N3 H5N4 0.60048 -14_666 n
D6N3 C7N3 1.08764 1_555 n
D6N3 C7N3 0.96308 19_656 n
D6N3 D6N3 0.3382 19_656 n
D6N3 D6N4 1.58777 1_555 n
D6N3 D6N4 1.26954 19_656 n
D6N3 H6N3 0.3382 19_656 n
D6N3 H6N4 1.58777 1_555 n
D6N3 H6N4 1.26954 19_656 n
D6N4 C6N2 1.92132 19_656 n
D6N4 C6N2 1.4227 -14_666 n
D6N4 D4N3 0.60057 -14_666 n
D6N4 D4N4 1.47315 19_656 n
D6N4 H4N3 0.60057 -14_666 n
D6N4 H4N4 1.47315 19_656 n
D6N4 C7N1 0.9514 -10_565 n
D6N4 C7N1 1.97535 -219_463 n
D6N4 D5N3 0.93226 -10_565 n
D6N4 D5N4 0.71353 -10_565 n
D6N4 H5N3 0.93226 -10_565 n
D6N4 H5N4 0.71353 -10_565 n
D6N4 C7N3 1.08837 1_555 n
D6N4 C7N3 1.79313 19_656 n
D6N4 D6N3 1.58777 1_555 n
D6N4 D6N3 1.26954 19_656 n
D6N4 H6N3 1.58777 1_555 n
D6N4 H6N3 1.26954 19_656 n
H6N3 D4N3 1.82715 -10_565 n
H6N3 H4N3 1.82715 -10_565 n
H6N3 C7N1 1.63023 -10_565 n
H6N3 C7N1 1.44224 -14_666 n
H6N3 D5N4 0.92326 -10_565 n
H6N3 D5N4 0.60048 -14_666 n
H6N3 H5N4 0.92326 -10_565 n
H6N3 H5N4 0.60048 -14_666 n
H6N3 C7N3 1.08764 1_555 n
H6N3 C7N3 0.96308 19_656 n
H6N3 D6N3 0.3382 19_656 n
H6N3 D6N4 1.58777 1_555 n
H6N3 D6N4 1.26954 19_656 n
H6N3 H6N3 0.3382 19_656 n
H6N3 H6N4 1.58777 1_555 n
H6N3 H6N4 1.26954 19_656 n
H6N4 C6N2 1.92132 19_656 n
H6N4 C6N2 1.4227 -14_666 n
H6N4 D4N3 0.60057 -14_666 n
H6N4 D4N4 1.47315 19_656 n
H6N4 H4N3 0.60057 -14_666 n
H6N4 H4N4 1.47315 19_656 n
H6N4 C7N1 0.9514 -10_565 n
H6N4 C7N1 1.97535 -219_463 n
H6N4 D5N3 0.93226 -10_565 n
H6N4 D5N4 0.71353 -10_565 n
H6N4 H5N3 0.93226 -10_565 n
H6N4 H5N4 0.71353 -10_565 n
H6N4 C7N3 1.08837 1_555 n
H6N4 C7N3 1.79313 19_656 n
H6N4 D6N3 1.58777 1_555 n
H6N4 D6N3 1.26954 19_656 n
H6N4 H6N3 1.58777 1_555 n
H6N4 H6N3 1.26954 19_656 n
N1d O2a2 1.45886 7_656 n
N1d O2a2 1.45886 8_665 n
N1d O2a2 1.45886 12_566 n
N1d O2a2 1.45886 21_566 n
N1d O2a2 1.45886 22_656 n
N1d O2a2 1.45886 23_665 n
N1d C1d 1.44634 1_555 n
N1d C1d 1.44634 2_555 n
N1d C1d 1.44634 3_555 n
N1d C1d 1.44634 13_555 n
N1d C1d 1.44634 14_555 n
N1d C1d 1.44634 15_555 n
N1d C2d 1.44857 1_555 n
N1d C2d 1.44857 2_555 n
N1d C2d 1.44857 3_555 n
N1d C2d 1.44857 13_555 n
N1d C2d 1.44857 14_555 n
N1d C2d 1.44857 15_555 n
N1d C3d 1.43513 1_555 n
N1d C3d 1.43513 2_555 n
N1d C3d 1.43513 3_555 n
N1d C3d 1.43513 13_555 n
N1d C3d 1.43513 14_555 n
N1d C3d 1.43513 15_555 n
N1d H3d 1.96921 1_555 n
N1d H3d 1.96921 2_555 n
N1d H3d 1.96921 3_555 n
N1d H3d 1.96921 13_555 n
N1d H3d 1.96921 14_555 n
N1d H3d 1.96921 15_555 n
N1d H4d 1.94178 1_555 n
N1d H4d 1.94178 2_555 n
N1d H4d 1.94178 3_555 n
N1d H4d 1.94178 13_555 n
N1d H4d 1.94178 14_555 n
N1d H4d 1.94178 15_555 n
C1d C1a2 2.23274 8_665 n
C1d C1a2 1.88692 23_665 n
C1d O2a2 2.11801 7_656 n
C1d O2a2 1.38168 8_665 n
C1d O2a2 2.1515 22_656 n
C1d O2a2 1.36586 23_665 n
C1d H12 1.64347 8_665 n
C1d H12 1.84424 23_665 n
C1d Hme22 1.66717 -9_655 n
C1d Dme22 1.66717 -9_655 n
C1d N1d 1.44634 1_555 n
C1d C1d 0.85677 13_555 n
C1d C1d 1.96155 15_555 n
C1d C2d 0.52643 2_555 n
C1d C2d 1.95609 14_555 n
C1d C2d 0.97137 15_555 n
C1d C3d 0.35678 3_555 n
C1d C3d 1.81064 13_555 n
C1d C3d 1.05702 14_555 n
C1d O4d 1.36472 3_555 n
C1d O4d 1.96281 13_555 n
C1d H1d 1.08622 1_555 n
C1d H1d 0.77484 13_555 n
C1d H2d 1.09343 1_555 n
C1d H2d 1.561 13_555 n
C1d H3d 1.0855 1_555 n
C1d H3d 1.83992 13_555 n
C1d H3d 1.81387 15_555 n
C1d H4d 0.69049 2_555 n
C1d H4d 0.84749 15_555 n
C1d H5d 1.53847 2_555 n
C1d H5d 1.45954 15_555 n
C1d H6d 1.2452 2_555 n
C1d H6d 1.79137 14_555 n
C1d H6d 2.01658 15_555 n
C1d H7d 1.0272 3_555 n
C1d H7d 0.84681 14_555 n
C2d C1a2 1.80713 7_656 n
C2d C1a2 2.17157 12_566 n
C2d C1a2 1.40438 22_656 n
C2d C2a2 2.12765 22_656 n
C2d O2a2 0.909 7_656 n
C2d O2a2 2.09148 8_665 n
C2d O2a2 1.78995 12_566 n
C2d O2a2 1.82624 21_566 n
C2d O2a2 0.88703 22_656 n
C2d O2a2 2.06942 23_665 n
C2d H12 1.80739 7_656 n
C2d H12 1.97545 22_656 n
C2d H2a2 1.93714 -11_556 n
C2d H2a2 1.81564 -24_655 n
C2d Hme22 1.82326 -11_556 n
C2d Dme22 1.82326 -11_556 n
C2d N1d 1.44857 1_555 n
C2d C1d 0.52643 3_555 n
C2d C1d 1.95609 14_555 n
C2d C1d 0.97137 15_555 n
C2d C2d 1.80936 13_555 n
C2d C2d 0.77785 14_555 n
C2d C3d 0.2838 2_555 n
C2d C3d 0.98963 13_555 n
C2d C3d 1.72834 15_555 n
C2d O4d 1.45762 2_555 n
C2d O4d 2.20666 13_555 n
C2d O4d 1.99008 15_555 n
C2d H1d 1.40545 3_555 n
C2d H1d 1.20381 15_555 n
C2d H2d 0.76999 3_555 n
C2d H2d 1.31137 15_555 n
C2d H3d 1.48331 3_555 n
C2d H3d 2.0367 14_555 n
C2d H3d 2.05034 15_555 n
C2d H4d 1.08584 1_555 n
C2d H4d 1.18248 14_555 n
C2d H5d 1.09479 1_555 n
C2d H5d 0.99183 14_555 n
C2d H6d 1.0948 1_555 n
C2d H6d 1.65178 13_555 n
C2d H6d 1.86625 14_555 n
C2d H7d 0.94817 2_555 n
C2d H7d 0.76949 13_555 n
C3d C1a2 2.21044 8_665 n
C3d C1a2 2.09086 12_566 n
C3d C1a2 1.56534 21_566 n
C3d O2a2 1.84867 8_665 n
C3d O2a2 1.15333 12_566 n
C3d O2a2 1.12764 21_566 n
C3d O2a2 1.88618 23_665 n
C3d H12 1.78359 12_566 n
C3d H12 2.03116 21_566 n
C3d H2a2 2.03079 -20_556 n
C3d Hme22 1.71598 -10_565 n
C3d Dme22 1.71598 -10_565 n
C3d N1d 1.43513 1_555 n
C3d C1d 0.35678 2_555 n
C3d C1d 1.81064 13_555 n
C3d C1d 1.05702 14_555 n
C3d C2d 0.2838 3_555 n
C3d C2d 0.98963 13_555 n
C3d C2d 1.72834 15_555 n
C3d C3d 1.60644 14_555 n
C3d C3d 1.15551 15_555 n
C3d O4d 1.24262 1_555 n
C3d O4d 1.78157 14_555 n
C3d H1d 1.39469 2_555 n
C3d H1d 1.07869 14_555 n
C3d H2d 0.86498 2_555 n
C3d H2d 1.5563 14_555 n
C3d H3d 1.20204 2_555 n
C3d H3d 1.78168 13_555 n
C3d H4d 1.00555 3_555 n
C3d H4d 1.1562 13_555 n
C3d H5d 1.36548 3_555 n
C3d H5d 1.24314 13_555 n
C3d H6d 0.97194 3_555 n
C3d H6d 2.08279 13_555 n
C3d H6d 1.51753 15_555 n
C3d H7d 1.10096 1_555 n
C3d H7d 0.86959 15_555 n
O4d Co1 2.37761 -5_566 n
O4d C1a2 1.93554 21_566 n
O4d C62 2.15258 -10_565 n
O4d O2a2 2.16482 21_566 n
O4d H12 1.96346 12_566 n
O4d Hme22 1.34556 -10_565 n
O4d Hme32 1.92696 1_555 n
O4d Dme22 1.34556 -10_565 n
O4d Dme32 1.92696 1_555 n
O4d C1d 1.36472 2_555 n
O4d C1d 1.96281 13_555 n
O4d C2d 1.45762 3_555 n
O4d C2d 2.20666 13_555 n
O4d C2d 1.99008 15_555 n
O4d C3d 1.24262 1_555 n
O4d C3d 1.78157 14_555 n
O4d O4d 1.01459 14_555 n
O4d H1d 1.59904 14_555 n
O4d H2d 1.32721 2_555 n
O4d H2d 2.04325 13_555 n
O4d H3d 0.98506 2_555 n
O4d H3d 1.43619 13_555 n
O4d H4d 1.72356 3_555 n
O4d H4d 1.99126 13_555 n
O4d H5d 2.04939 13_555 n
O4d H6d 0.65401 3_555 n
O4d H6d 1.13382 15_555 n
O4d H7d 2.03346 1_555 n
O4d H7d 1.65611 15_555 n
H1d H1 1.65076 8_665 n
H1d C32 2.01119 8_665 n
H1d C32 2.05433 23_665 n
H1d O2a2 2.03573 8_665 n
H1d O2a2 2.04414 23_665 n
H1d H12 1.34397 8_665 n
H1d H12 1.11956 23_665 n
H1d Hme22 1.84799 -9_655 n
H1d Hme22 1.32393 -19_565 n
H1d Dme22 1.84799 -9_655 n
H1d Dme22 1.32393 -19_565 n
H1d C1d 1.08622 1_555 n
H1d C1d 0.77484 13_555 n
H1d C2d 1.40545 2_555 n
H1d C2d 1.20381 15_555 n
H1d C3d 1.39469 3_555 n
H1d C3d 1.07869 14_555 n
H1d O4d 1.59904 14_555 n
H1d H1d 0.67639 13_555 n
H1d H2d 1.7681 1_555 n
H1d H2d 1.46504 13_555 n
H1d H3d 1.76935 1_555 n
H1d H3d 1.17824 13_555 n
H1d H4d 0.50093 2_555 n
H1d H4d 0.24557 15_555 n
H1d H5d 1.89616 2_555 n
H1d H5d 1.9448 15_555 n
H1d H6d 1.72532 15_555 n
H1d H7d 0.94713 3_555 n
H1d H7d 1.07886 14_555 n
H2d C1a2 1.83713 8_665 n
H2d C1a2 0.98299 23_665 n
H2d C2a2 2.08176 8_665 n
H2d C2a2 1.3933 23_665 n
H2d C32 1.97708 8_665 n
H2d C32 1.87969 23_665 n
H2d C4a2 1.697 -19_565 n
H2d C62 1.93704 -9_655 n
H2d O1a2 1.90457 7_656 n
H2d O1a2 2.06338 23_665 n
H2d O2a2 1.26908 8_665 n
H2d O2a2 1.23979 23_665 n
H2d H12 1.55508 8_665 n
H2d H12 1.89796 23_665 n
H2d H2a2 1.58559 -9_655 n
H2d H2a2 1.29031 -19_565 n
H2d Hme22 1.44153 -9_655 n
H2d Hme32 1.72208 3_555 n
H2d Dme22 1.44153 -9_655 n
H2d Dme32 1.72208 3_555 n
H2d C1d 1.09343 1_555 n
H2d C1d 1.561 13_555 n
H2d C2d 0.76999 2_555 n
H2d C2d 1.31137 15_555 n
H2d C3d 0.86498 3_555 n
H2d C3d 1.5563 14_555 n
H2d O4d 1.32721 3_555 n
H2d O4d 2.04325 13_555 n
H2d H1d 1.7681 1_555 n
H2d H1d 1.46504 13_555 n
H2d H2d 1.44862 13_555 n
H2d H3d 1.778 1_555 n
H2d H4d 1.42038 2_555 n
H2d H4d 1.55748 15_555 n
H2d H5d 0.98824 2_555 n
H2d H5d 0.75928 15_555 n
H2d H6d 0.91792 2_555 n
H2d H6d 1.6893 14_555 n
H2d H7d 1.05296 3_555 n
H2d H7d 0.7329 14_555 n
H3d Hme22 1.66641 -9_655 n
H3d Dme22 1.66641 -9_655 n
H3d N1d 1.96921 1_555 n
H3d C1d 1.0855 1_555 n
H3d C1d 1.83992 13_555 n
H3d C1d 1.81387 15_555 n
H3d C2d 1.48331 2_555 n
H3d C2d 2.0367 14_555 n
H3d C2d 2.05034 15_555 n
H3d C3d 1.20204 3_555 n
H3d C3d 1.78168 13_555 n
H3d O4d 0.98506 3_555 n
H3d O4d 1.43619 13_555 n
H3d H1d 1.76935 1_555 n
H3d H1d 1.17824 13_555 n
H3d H2d 1.778 1_555 n
H3d H3d 1.0766 15_555 n
H3d H4d 1.31953 2_555 n
H3d H4d 1.57072 15_555 n
H3d H6d 1.35851 2_555 n
H3d H6d 1.66007 14_555 n
H3d H7d 1.7287 14_555 n
H4d H1 1.76759 7_656 n
H4d C32 2.03484 7_656 n
H4d C32 2.0168 22_656 n
H4d O2a2 1.87351 7_656 n
H4d O2a2 1.86969 22_656 n
H4d H12 1.19925 7_656 n
H4d H12 1.29172 22_656 n
H4d Hme22 1.48822 -11_556 n
H4d Hme22 1.70512 -24_655 n
H4d Dme22 1.48822 -11_556 n
H4d Dme22 1.70512 -24_655 n
H4d N1d 1.94178 1_555 n
H4d C1d 0.69049 3_555 n
H4d C1d 0.84749 15_555 n
H4d C2d 1.08584 1_555 n
H4d C2d 1.18248 14_555 n
H4d C3d 1.00555 2_555 n
H4d C3d 1.1562 13_555 n
H4d O4d 1.72356 2_555 n
H4d O4d 1.99126 13_555 n
H4d H1d 0.50093 3_555 n
H4d H1d 0.24557 15_555 n
H4d H2d 1.42038 3_555 n
H4d H2d 1.55748 15_555 n
H4d H3d 1.31953 3_555 n
H4d H3d 1.57072 15_555 n
H4d H4d 0.28183 14_555 n
H4d H5d 1.78353 1_555 n
H4d H5d 1.76158 14_555 n
H4d H6d 1.76349 1_555 n
H4d H7d 0.90187 2_555 n
H4d H7d 0.83795 13_555 n
H5d C1a2 0.85265 7_656 n
H5d C1a2 1.08916 22_656 n
H5d C2a2 1.50772 7_656 n
H5d C2a2 1.65208 22_656 n
H5d C32 2.049 7_656 n
H5d C32 2.0664 22_656 n
H5d C4a2 1.67586 -11_556 n
H5d C4a2 1.77423 -24_655 n
H5d O1a2 2.039 7_656 n
H5d O1a2 1.85975 23_665 n
H5d O2a2 0.86188 7_656 n
H5d O2a2 0.86997 22_656 n
H5d O2a2 2.06563 23_665 n
H5d H2a2 0.87273 -11_556 n
H5d H2a2 0.96102 -24_655 n
H5d C1d 1.53847 3_555 n
H5d C1d 1.45954 15_555 n
H5d C2d 1.09479 1_555 n
H5d C2d 0.99183 14_555 n
H5d C3d 1.36548 2_555 n
H5d C3d 1.24314 13_555 n
H5d O4d 2.04939 13_555 n
H5d H1d 1.89616 3_555 n
H5d H1d 1.9448 15_555 n
H5d H2d 0.98824 3_555 n
H5d H2d 0.75928 15_555 n
H5d H4d 1.78353 1_555 n
H5d H4d 1.76158 14_555 n
H5d H5d 0.27619 14_555 n
H5d H6d 1.78437 1_555 n
H5d H6d 1.54042 14_555 n
H5d H7d 0.99331 2_555 n
H5d H7d 1.04673 13_555 n
H6d C1a2 1.74159 12_566 n
H6d C1a2 1.32331 22_656 n
H6d C2a2 2.02898 22_656 n
H6d O1a2 1.86724 12_566 n
H6d O1a2 1.92629 22_656 n
H6d O2a2 1.66215 7_656 n
H6d O2a2 1.93474 12_566 n
H6d O2a2 1.98371 21_566 n
H6d O2a2 1.61671 22_656 n
H6d Hme22 1.62359 -11_556 n
H6d Hme32 1.90305 2_555 n
H6d Dme22 1.62359 -11_556 n
H6d Dme32 1.90305 2_555 n
H6d C1d 1.2452 3_555 n
H6d C1d 1.79137 14_555 n
H6d C1d 2.01658 15_555 n
H6d C2d 1.0948 1_555 n
H6d C2d 1.65178 13_555 n
H6d C2d 1.86625 14_555 n
H6d C3d 0.97194 2_555 n
H6d C3d 2.08279 13_555 n
H6d C3d 1.51753 15_555 n
H6d O4d 0.65401 2_555 n
H6d O4d 1.13382 15_555 n
H6d H1d 1.72532 15_555 n
H6d H2d 0.91792 3_555 n
H6d H2d 1.6893 14_555 n
H6d H3d 1.35851 3_555 n
H6d H3d 1.66007 14_555 n
H6d H4d 1.76349 1_555 n
H6d H5d 1.78437 1_555 n
H6d H5d 1.54042 14_555 n
H6d H6d 0.84549 13_555 n
H6d H7d 1.80679 2_555 n
H6d H7d 1.45113 13_555 n
H7d C1a2 1.61604 12_566 n
H7d C1a2 1.80767 21_566 n
H7d C2a2 1.7026 12_566 n
H7d C2a2 1.88428 21_566 n
H7d C32 1.59142 12_566 n
H7d C32 1.62325 21_566 n
H7d C4a2 1.94022 -10_565 n
H7d C4a2 2.06138 -20_556 n
H7d C62 2.02674 -20_556 n
H7d O2a2 1.40102 12_566 n
H7d O2a2 1.40815 21_566 n
H7d H12 1.25491 12_566 n
H7d H12 1.11907 21_566 n
H7d H2a2 1.65501 -10_565 n
H7d H2a2 1.72347 -20_556 n
H7d Hme22 1.69358 -10_565 n
H7d Hme22 1.37788 -20_556 n
H7d Dme22 1.69358 -10_565 n
H7d Dme22 1.37788 -20_556 n
H7d C1d 1.0272 2_555 n
H7d C1d 0.84681 14_555 n
H7d C2d 0.94817 3_555 n
H7d C2d 0.76949 13_555 n
H7d C3d 1.10096 1_555 n
H7d C3d 0.86959 15_555 n
H7d O4d 2.03346 1_555 n
H7d O4d 1.65611 15_555 n
H7d H1d 0.94713 2_555 n
H7d H1d 1.07886 14_555 n
H7d H2d 1.05296 2_555 n
H7d H2d 0.7329 14_555 n
H7d H3d 1.7287 14_555 n
H7d H4d 0.90187 3_555 n
H7d H4d 0.83795 13_555 n
H7d H5d 0.99331 3_555 n
H7d H5d 1.04673 13_555 n
H7d H6d 1.80679 3_555 n
H7d H6d 1.45113 13_555 n
H7d H7d 0.39457 15_555 n
